data_7127235
loop_
_publ_author_name
'Iwami, Hikaru'
'Xing, Junfei'
'Nakanishi, Ryo'
'Horii, Yoji'
'Katoh, Keiichi'
'Breedlove, Brian K.'
'Kawachi, Kazuhiko'
'Kasama, Yasuhiko'
'Kwon, Eunsang'
'Yamashita, Masahiro'

_publ_section_title
;
 Cocrystals of Li<sup>+</sup> encapsulated fullerenes and Tb(iii)
 double-decker single molecule magnet in a quasi-kagome lattice.
;
_journal_issue 84
_journal_name_full 'Chemical communications (Cambridge, England)'
_journal_page_first 12785
_journal_page_last 12788
_journal_paper_doi 10.1039/d0cc04349d
_journal_volume 56
_journal_year 2020
_chemical_formula_sum 'C64 H30 B0.5 F2 N6 Tb0.5'
_chemical_formula_weight 1005.85
_space_group_crystal_system monoclinic
_space_group_IT_number 11
_space_group_name_Hall '-P 2yb'
_space_group_name_H-M_alt 'P 1 21/m 1'
_atom_sites_solution_hydrogens geom
_audit_creation_method SHELXL-2014
_audit_update_record
;
2020-06-16 deposited with the CCDC.	2020-09-14 downloaded from the CCDC.
;
_cell_angle_alpha 90
_cell_angle_beta 104.999(3)
_cell_angle_gamma 90
_cell_formula_units_Z 4
_cell_length_a 15.1885(5)
_cell_length_b 21.4887(6)
_cell_length_c 19.0990(6)
_cell_measurement_reflns_used 29170
_cell_measurement_temperature 100(2)
_cell_measurement_theta_max 30.7590
_cell_measurement_theta_min 1.9350
_cell_volume 6021.2(3)
_computing_cell_refinement 'CrysAlisPro 1.171.39.46 (Rigaku OD, 2018)'
_computing_data_collection 'CrysAlisPro 1.171.39.46 (Rigaku OD, 2018)'
_computing_data_reduction 'CrysAlisPro 1.171.39.46 (Rigaku OD, 2018)'
_computing_molecular_graphics 'Olex2 (Dolomanov et al., 2009)'
_computing_publication_material 'Olex2 (Dolomanov et al., 2009)'
_computing_structure_refinement 'ShelXL (Sheldrick, 2015)'
_computing_structure_solution 'ShelXT (Sheldrick, 2015)'
_diffrn_ambient_temperature 100(2)
_diffrn_detector_area_resol_mean 28.5714
_diffrn_measured_fraction_theta_full 0.997
_diffrn_measured_fraction_theta_max 0.908
_diffrn_measurement_details
;
List of Runs (angles in degrees, time in seconds):

  # Type    Start    End  Width  t~exp~   \w     \q     \k     \f   Frames
#--------------------------------------------------------------------------
  1  \w   -110.00  70.00   0.50    5.00    --  -20.00  45.00   0.00  360
  2  \w   -110.00  70.00   0.50    5.00    --  -20.00  45.00  90.00  360
;
_diffrn_measurement_device
;
Saturn724+ (4x4 bin mode)
;
_diffrn_measurement_method '\w scans'
_diffrn_orient_matrix_type 'CrysAlisPro convention (1999,Acta A55,543-557)'
_diffrn_orient_matrix_UB_11 -0.0050243000
_diffrn_orient_matrix_UB_12 -0.0240811000
_diffrn_orient_matrix_UB_13 -0.0261765000
_diffrn_orient_matrix_UB_21 -0.0107817000
_diffrn_orient_matrix_UB_22 0.0224450000
_diffrn_orient_matrix_UB_23 -0.0281840000
_diffrn_orient_matrix_UB_31 0.0468815000
_diffrn_orient_matrix_UB_32 0.0025851000
_diffrn_orient_matrix_UB_33 0.0010444000
_diffrn_radiation_detector CCD
_diffrn_radiation_monochromator Confocal
_diffrn_radiation_source 'Rotating Anode'
_diffrn_radiation_type MoK\a
_diffrn_radiation_wavelength 0.71073
_diffrn_reflns_av_R_equivalents 0.0581
_diffrn_reflns_av_unetI/netI 0.0673
_diffrn_reflns_Laue_measured_fraction_full 0.997
_diffrn_reflns_Laue_measured_fraction_max 0.908
_diffrn_reflns_limit_h_max 21
_diffrn_reflns_limit_h_min -20
_diffrn_reflns_limit_k_max 30
_diffrn_reflns_limit_k_min -30
_diffrn_reflns_limit_l_max 26
_diffrn_reflns_limit_l_min -23
_diffrn_reflns_number 53582
_diffrn_reflns_point_group_measured_fraction_full 0.997
_diffrn_reflns_point_group_measured_fraction_max 0.908
_diffrn_reflns_theta_full 25.242
_diffrn_reflns_theta_max 30.703
_diffrn_reflns_theta_min 1.534
_diffrn_source_current 40.0000
_diffrn_source_power 2.0000
_diffrn_source_voltage 50.0000
_exptl_absorpt_coefficient_mu 0.643
_exptl_absorpt_correction_T_max 1.00000
_exptl_absorpt_correction_T_min 0.41785
_exptl_absorpt_correction_type multi-scan
_exptl_absorpt_process_details
;
CrysAlisPro 1.171.39.46 (Rigaku Oxford Diffraction, 2018)
Empirical absorption correction using spherical harmonics,
 implemented in SCALE3 ABSPACK scaling algorithm.
;
_exptl_crystal_colour black
_exptl_crystal_density_diffrn 1.110
_exptl_crystal_description block
_exptl_crystal_F_000 2036
_refine_diff_density_max 1.313
_refine_diff_density_min -1.522
_refine_diff_density_rms 0.107
_refine_ls_extinction_method none
_refine_ls_goodness_of_fit_ref 1.066
_refine_ls_hydrogen_treatment constr
_refine_ls_matrix_type full
_refine_ls_number_parameters 762
_refine_ls_number_reflns 17395
_refine_ls_number_restraints 418
_refine_ls_restrained_S_all 1.087
_refine_ls_R_factor_all 0.0834
_refine_ls_R_factor_gt 0.0649
_refine_ls_shift/su_max 0.001
_refine_ls_shift/su_mean 0.000
_refine_ls_structure_factor_coef Fsqd
_refine_ls_weighting_details 'w=1/[\s^2^(Fo^2^)+(0.0921P)^2^+6.7103P] where P=(Fo^2^+2Fc^2^)/3'
_refine_ls_weighting_scheme calc
_refine_ls_wR_factor_gt 0.1669
_refine_ls_wR_factor_ref 0.1749
_reflns_Friedel_coverage 0.000
_reflns_number_gt 13771
_reflns_number_total 17395
_reflns_threshold_expression 'I > 2\s(I)'
_cod_data_source_file d0cc04349d2.cif
_cod_data_source_block TbPcOEP_Li@C60_BF4
_cod_depositor_comments 'Adding full bibliography for 7127230--7127236.cif.'
_cod_original_sg_symbol_H-M 'P 21/m'
_cod_database_code 7127235
_shelx_space_group_comment
;
The symmetry employed for this shelxl refinement is uniquely defined
by the following loop, which should always be used as a source of
symmetry information in preference to the above space-group names.
They are only intended as comments.
;
_platon_squeeze_void_probe_radius 1.20
_shelxl_version_number 2014-3

loop_
_space_group_symop_operation_xyz
'x, y, z'
'-x, y+1/2, -z'
'-x, -y, -z'
'x, -y-1/2, z'

loop_
_atom_site_label
_atom_site_type_symbol
_atom_site_fract_x
_atom_site_fract_y
_atom_site_fract_z
_atom_site_U_iso_or_equiv
_atom_site_adp_type
_atom_site_occupancy
_atom_site_site_symmetry_order
_atom_site_calc_flag
_atom_site_refinement_flags_posn
_atom_site_refinement_flags_adp
_atom_site_refinement_flags_occupancy
_atom_site_disorder_assembly
_atom_site_disorder_group
Tb1 Tb 0.87681(2) 0.7500 0.26495(2) 0.02403(8) Uani 1 2 d S T P . .
N5 N 0.8155(3) 0.7500 0.3718(2) 0.0301(9) Uani 1 2 d S T P . .
N6 N 0.93817(19) 0.68255(14) 0.18749(16) 0.0290(6) Uani 1 1 d . . . . .
N2 N 0.7283(2) 0.63923(15) 0.13447(18) 0.0345(7) Uani 1 1 d . . . . .
N7 N 0.98555(19) 0.68250(13) 0.34466(16) 0.0279(6) Uani 1 1 d . . . . .
N3 N 0.77950(19) 0.65901(14) 0.26370(17) 0.0293(6) Uani 1 1 d . . . . .
N1 N 0.7474(3) 0.7500 0.1573(2) 0.0284(8) Uani 1 2 d S T P . .
N4 N 0.8024(2) 0.63937(15) 0.39189(18) 0.0348(7) Uani 1 1 d . . . . .
C1 C 0.7255(2) 0.69890(18) 0.1140(2) 0.0326(7) Uani 1 1 d . . . . .
C26 C 0.9737(2) 0.59140(17) 0.2664(2) 0.0343(8) Uani 1 1 d . . . . .
H26 H 0.9756 0.5472 0.2664 0.041 Uiso 1 1 calc R U . . .
C18 C 0.9283(2) 0.69181(19) 0.1145(2) 0.0341(8) Uani 1 1 d . . . . .
C21 C 0.9522(2) 0.61999(17) 0.1984(2) 0.0332(8) Uani 1 1 d . . . . .
C20 C 0.9493(3) 0.5880(2) 0.1311(3) 0.0425(10) Uani 1 1 d . . . . .
C28 C 1.0313(3) 0.58860(19) 0.4024(3) 0.0414(9) Uani 1 1 d . . . . .
C30 C 1.0217(2) 0.69179(18) 0.41772(19) 0.0310(7) Uani 1 1 d . . . . .
C27 C 0.9926(2) 0.61956(17) 0.3339(2) 0.0331(8) Uani 1 1 d . . . . .
C5 C 0.7510(2) 0.62220(17) 0.2039(2) 0.0326(8) Uani 1 1 d . . . . .
C2 C 0.6933(3) 0.7176(2) 0.0378(2) 0.0439(9) Uani 1 1 d . . . . .
C13 C 0.8110(2) 0.69917(18) 0.4127(2) 0.0321(7) Uani 1 1 d . . . . .
C19 C 0.9338(3) 0.6332(2) 0.0787(2) 0.0434(10) Uani 1 1 d . . . . .
C29 C 1.0499(3) 0.6334(2) 0.4548(2) 0.0402(9) Uani 1 1 d . . . . .
C35 C 1.0358(3) 0.7500 0.4509(3) 0.0336(11) Uani 1 2 d S T P . .
H35 H 1.0576 0.7500 0.5022 0.040 Uiso 1 2 calc R U P . .
C12 C 0.7860(2) 0.62237(17) 0.3233(2) 0.0331(8) Uani 1 1 d . . . . .
C17 C 0.9205(4) 0.7500 0.0816(3) 0.0381(12) Uani 1 2 d S T P . .
H17 H 0.9084 0.7500 0.0303 0.046 Uiso 1 2 calc R U P . .
C24 C 0.9666(3) 0.5205(2) 0.1237(3) 0.0544(12) Uani 1 1 d . . . . .
H24A H 0.9395 0.5078 0.0729 0.065 Uiso 1 1 calc R U . . .
H24B H 0.9357 0.4967 0.1549 0.065 Uiso 1 1 calc R U . . .
C6 C 0.7458(3) 0.55755(18) 0.2265(3) 0.0443(10) Uani 1 1 d . . . . .
C11 C 0.7678(3) 0.55769(18) 0.3017(3) 0.0436(10) Uani 1 1 d . . . . .
C14 C 0.8064(3) 0.7178(2) 0.4850(2) 0.0457(10) Uani 1 1 d . . . . .
C33 C 1.0928(3) 0.6258(3) 0.5341(2) 0.0530(12) Uani 1 1 d . . . . .
H33A H 1.1450 0.6547 0.5487 0.064 Uiso 1 1 calc R U . . .
H33B H 1.1167 0.5828 0.5432 0.064 Uiso 1 1 calc R U . . .
C31 C 1.0493(3) 0.5191(2) 0.4103(3) 0.0513(11) Uani 1 1 d . . . . .
H31A H 0.9980 0.4964 0.3777 0.062 Uiso 1 1 calc R U . . .
H31B H 1.0525 0.5063 0.4607 0.062 Uiso 1 1 calc R U . . .
C22 C 0.9303(4) 0.6266(3) -0.0003(3) 0.0584(13) Uani 1 1 d . . . . .
H22A H 0.8845 0.6560 -0.0287 0.070 Uiso 1 1 calc R U . . .
H22B H 0.9105 0.5839 -0.0164 0.070 Uiso 1 1 calc R U . . .
C32 C 1.1391(4) 0.5012(2) 0.3917(4) 0.0727(18) Uani 1 1 d . . . . .
H32A H 1.1376 0.5162 0.3429 0.109 Uiso 1 1 calc R U . . .
H32B H 1.1460 0.4559 0.3934 0.109 Uiso 1 1 calc R U . . .
H32C H 1.1905 0.5203 0.4269 0.109 Uiso 1 1 calc R U . . .
C25 C 1.0671(4) 0.5040(2) 0.1443(3) 0.0655(15) Uani 1 1 d . . . . .
H25A H 1.0986 0.5285 0.1150 0.098 Uiso 1 1 calc R U . . .
H25B H 1.0743 0.4596 0.1356 0.098 Uiso 1 1 calc R U . . .
H25C H 1.0933 0.5132 0.1958 0.098 Uiso 1 1 calc R U . . .
C7 C 0.7269(5) 0.5025(2) 0.1875(3) 0.0680(15) Uani 1 1 d . . . . .
H7 H 0.7116 0.5018 0.1360 0.082 Uiso 1 1 calc R U . . .
C10 C 0.7722(4) 0.5031(2) 0.3423(3) 0.0626(14) Uani 1 1 d . . . . .
H10 H 0.7869 0.5038 0.3937 0.075 Uiso 1 1 calc R U . . .
C23 C 1.0231(4) 0.6397(3) -0.0154(3) 0.0727(17) Uani 1 1 d . . . . .
H23A H 1.0383 0.6838 -0.0069 0.109 Uiso 1 1 calc R U . . .
H23B H 1.0201 0.6292 -0.0659 0.109 Uiso 1 1 calc R U . . .
H23C H 1.0700 0.6143 0.0169 0.109 Uiso 1 1 calc R U . . .
C15 C 0.7968(5) 0.6844(3) 0.5446(3) 0.0730(17) Uani 1 1 d . . . . .
H15 H 0.7994 0.6402 0.5455 0.088 Uiso 1 1 calc R U . . .
C3 C 0.6713(4) 0.6841(3) -0.0266(3) 0.0665(15) Uani 1 1 d . . . . .
H3 H 0.6687 0.6399 -0.0265 0.080 Uiso 1 1 calc R U . . .
C34 C 1.0266(5) 0.6382(3) 0.5812(3) 0.0766(18) Uani 1 1 d . . . . .
H34A H 1.0097 0.6823 0.5781 0.115 Uiso 1 1 calc R U . . .
H34B H 1.0562 0.6275 0.6317 0.115 Uiso 1 1 calc R U . . .
H34C H 0.9718 0.6127 0.5639 0.115 Uiso 1 1 calc R U . . .
C8 C 0.7316(6) 0.4475(2) 0.2288(4) 0.093(2) Uani 1 1 d . . . . .
H8 H 0.7188 0.4088 0.2043 0.112 Uiso 1 1 calc R U . . .
C9 C 0.7543(5) 0.4480(3) 0.3041(4) 0.084(2) Uani 1 1 d . . . . .
H9 H 0.7575 0.4098 0.3297 0.101 Uiso 1 1 calc R U . . .
C16 C 0.7830(7) 0.7186(3) 0.6040(3) 0.116(3) Uani 1 1 d . . . . .
H16 H 0.7735 0.6970 0.6448 0.139 Uiso 1 1 calc R U . . .
C4 C 0.6533(6) 0.7170(3) -0.0908(3) 0.096(2) Uani 1 1 d . . . . .
H4 H 0.6408 0.6952 -0.1356 0.115 Uiso 1 1 calc R U . . .
C101 C 0.4090(4) 0.5957(2) 0.2416(3) 0.152(8) Uani 0.5 1 d G U P . .
C102 C 0.4733(3) 0.6027(2) 0.3085(3) 0.112(6) Uani 0.5 1 d G U P . .
C103 C 0.4417(3) 0.6079(2) 0.3751(3) 0.103(6) Uani 0.5 1 d G U P . .
C104 C 0.3495(3) 0.6062(2) 0.3697(3) 0.098(5) Uani 0.5 1 d G U P . .
C105 C 0.2827(3) 0.5993(2) 0.2949(3) 0.109(6) Uani 0.5 1 d G U P . .
C106 C 0.3133(4) 0.5955(2) 0.2363(3) 0.139(7) Uani 0.5 1 d G U P . .
C107 C 0.2657(4) 0.6288(2) 0.1714(2) 0.167(9) Uani 0.5 1 d G U P . .
C108 C 0.3405(4) 0.6510(3) 0.1356(2) 0.151(8) Uani 0.5 1 d G U P . .
C109 C 0.4243(4) 0.6311(2) 0.1783(3) 0.147(8) Uani 0.5 1 d G U P . .
C110 C 0.4981(3) 0.6670(3) 0.1875(3) 0.156(8) Uani 0.5 1 d G U P . .
C111 C 0.5658(3) 0.6747(3) 0.2598(3) 0.128(6) Uani 0.5 1 d G U P . .
C112 C 0.5519(3) 0.6426(3) 0.3177(3) 0.136(7) Uani 0.5 1 d G U P . .
C113 C 0.5682(2) 0.6720(3) 0.3858(3) 0.131(6) Uani 0.5 1 d G U P . .
C114 C 0.4973(3) 0.6493(2) 0.4218(2) 0.093(5) Uani 0.5 1 d G U P . .
C115 C 0.4633(3) 0.6886(3) 0.46198(16) 0.111(5) Uani 0.5 1 d G U P . .
C116 C 0.3672(3) 0.6879(3) 0.45743(16) 0.102(5) Uani 0.5 1 d G U P . .
C117 C 0.3082(3) 0.6464(2) 0.4099(2) 0.110(5) Uani 0.5 1 d G U P . .
C118 C 0.2214(3) 0.6672(3) 0.3678(2) 0.096(5) Uani 0.5 1 d G U P . .
C119 C 0.2017(3) 0.6401(2) 0.2960(3) 0.077(3) Uani 0.5 1 d G U P . .
C120 C 0.1600(2) 0.6717(3) 0.2343(3) 0.113(6) Uani 0.5 1 d G U P . .
C121 C 0.1923(3) 0.6675(3) 0.1690(2) 0.128(6) Uani 0.5 1 d G U P . .
C122 C 0.1852(3) 0.7260(3) 0.13477(19) 0.111(6) Uani 0.5 1 d G U P . .
C123 C 0.2476(3) 0.7499(3) 0.10364(13) 0.118(5) Uani 1 2 d G TU P . .
C124 C 0.3251(4) 0.7093(3) 0.10173(14) 0.107(7) Uani 0.5 1 d G U P . .
C125 C 0.4046(4) 0.7499(3) 0.11023(16) 0.145(7) Uani 1 2 d G T P . .
C126 C 0.4882(3) 0.7306(3) 0.1504(2) 0.135(6) Uani 0.5 1 d G U P . .
C127 C 0.5489(2) 0.7721(3) 0.2003(3) 0.118(6) Uani 0.5 1 d G U P . .
C128 C 0.59570(18) 0.7400(3) 0.2649(3) 0.119(5) Uani 0.5 1 d G U P . .
C129 C 0.61187(13) 0.7670(3) 0.3338(3) 0.113(5) Uani 0.5 1 d G U P . .
C130 C 0.59616(16) 0.7306(3) 0.3949(3) 0.118(6) Uani 0.5 1 d G U P . .
C131 C 0.5575(3) 0.7751(3) 0.4396(2) 0.131(7) Uani 0.5 1 d G U P . .
C132 C 0.4943(3) 0.7499(3) 0.47126(14) 0.133(5) Uani 1 2 d G TU P . .
C133 C 0.4171(4) 0.7921(3) 0.47185(13) 0.121(6) Uani 0.5 1 d G U P . .
C134 C 0.3375(3) 0.7499(3) 0.46355(15) 0.126(4) Uani 1 2 d G TU P . .
C135 C 0.2541(3) 0.7704(3) 0.4235(2) 0.118(7) Uani 0.5 1 d G U P . .
C136 C 0.1935(2) 0.7286(3) 0.3746(3) 0.084(5) Uani 0.5 1 d G . P . .
C137 C 0.14706(18) 0.7619(3) 0.3089(3) 0.128(8) Uani 0.5 1 d G . P . .
C138 C 0.13147(13) 0.7349(3) 0.2414(3) 0.112(5) Uani 0.5 1 d G U P . .
C139 C 0.14595(17) 0.7716(3) 0.1788(2) 0.116(6) Uani 0.5 1 d G U P . .
C140 C 0.1746(2) 0.8303(3) 0.1906(3) 0.113(5) Uani 0.5 1 d G U P . .
C141 C 0.2451(3) 0.8522(3) 0.1540(2) 0.097(5) Uani 0.5 1 d G U P . .
C142 C 0.2788(3) 0.8127(3) 0.11260(16) 0.089(4) Uani 0.5 1 d G U P . .
C143 C 0.3766(3) 0.8132(3) 0.11702(16) 0.115(7) Uani 0.5 1 d G U P . .
C144 C 0.4322(3) 0.8550(3) 0.1642(2) 0.156(9) Uani 0.5 1 d G U P . .
C145 C 0.5212(3) 0.8336(3) 0.2071(3) 0.120(7) Uani 0.5 1 d G U P . .
C146 C 0.5410(3) 0.8614(3) 0.2783(3) 0.076(4) Uani 0.5 1 d G U P . .
C147 C 0.5834(2) 0.8297(3) 0.3394(3) 0.119(6) Uani 0.5 1 d G U P . .
C148 C 0.5494(3) 0.8340(3) 0.4057(2) 0.154(8) Uani 0.5 1 d G U P . .
C149 C 0.4775(4) 0.8722(2) 0.4030(2) 0.142(9) Uani 0.5 1 d G U P . .
C150 C 0.4032(4) 0.8507(2) 0.43802(19) 0.166(10) Uani 0.5 1 d G U P . .
C151 C 0.3178(4) 0.8704(2) 0.3958(2) 0.163(9) Uani 0.5 1 d G U P . .
C152 C 0.2458(3) 0.8337(3) 0.3886(3) 0.162(8) Uani 0.5 1 d G U P . .
C153 C 0.1764(3) 0.8254(3) 0.3158(3) 0.133(6) Uani 0.5 1 d G U P . .
C154 C 0.1928(3) 0.8601(2) 0.2590(3) 0.120(5) Uani 0.5 1 d G U P . .
C155 C 0.2710(3) 0.8995(2) 0.2680(3) 0.106(5) Uani 0.5 1 d G U P . .
C156 C 0.3011(3) 0.8935(2) 0.1979(3) 0.112(6) Uani 0.5 1 d G U P . .
C157 C 0.3937(3) 0.8964(2) 0.2076(3) 0.094(5) Uani 0.5 1 d G U P . .
C158 C 0.4584(3) 0.9031(2) 0.2805(3) 0.122(7) Uani 0.5 1 d G U P . .
C159 C 0.4291(4) 0.90614(19) 0.3391(3) 0.133(7) Uani 0.5 1 d G U P . .
C160 C 0.3345(4) 0.90511(18) 0.3327(3) 0.148(9) Uani 0.5 1 d G U P . .
F1 F 0.8227(9) 0.2500 0.3632(9) 0.259(7) Uani 1 2 d DS TU P . .
F2 F 0.6706(13) 0.2500 0.3635(9) 0.343(11) Uani 1 2 d DS TU P . .
F3 F 0.7354(11) 0.2982(4) 0.2805(7) 0.340(8) Uani 1 1 d D U . . .
B1 B 0.7290(13) 0.2500 0.3196(12) 0.207(13) Uani 1 2 d DS TU P . .

loop_
_atom_site_aniso_label
_atom_site_aniso_U_11
_atom_site_aniso_U_22
_atom_site_aniso_U_33
_atom_site_aniso_U_23
_atom_site_aniso_U_13
_atom_site_aniso_U_12
Tb1 0.01653(11) 0.02538(11) 0.03094(12) 0.000 0.00750(8) 0.000
N5 0.0175(19) 0.037(2) 0.037(2) 0.000 0.0083(17) 0.000
N6 0.0196(14) 0.0340(15) 0.0340(15) -0.0039(12) 0.0080(11) 0.0007(11)
N2 0.0272(16) 0.0330(15) 0.0439(17) -0.0057(13) 0.0102(13) -0.0032(12)
N7 0.0218(14) 0.0282(14) 0.0357(15) 0.0023(12) 0.0108(12) 0.0009(11)
N3 0.0200(14) 0.0283(14) 0.0394(16) -0.0002(12) 0.0073(12) -0.0015(11)
N1 0.021(2) 0.0287(19) 0.035(2) 0.000 0.0072(16) 0.000
N4 0.0203(14) 0.0403(17) 0.0431(17) 0.0079(14) 0.0071(13) 0.0008(12)
C1 0.0226(17) 0.0366(18) 0.0377(19) -0.0030(15) 0.0060(14) 0.0014(14)
C26 0.0232(17) 0.0249(16) 0.058(2) -0.0010(16) 0.0157(16) 0.0012(13)
C18 0.0238(17) 0.045(2) 0.0352(18) -0.0090(16) 0.0105(15) -0.0032(15)
C21 0.0176(16) 0.0328(18) 0.050(2) -0.0087(16) 0.0109(15) -0.0050(13)
C20 0.0252(19) 0.042(2) 0.061(3) -0.020(2) 0.0133(18) -0.0028(16)
C28 0.030(2) 0.037(2) 0.062(3) 0.0205(19) 0.0210(18) 0.0079(16)
C30 0.0195(16) 0.0421(19) 0.0324(17) 0.0071(15) 0.0083(14) 0.0031(14)
C27 0.0218(17) 0.0286(17) 0.053(2) 0.0089(15) 0.0175(16) 0.0052(13)
C5 0.0228(17) 0.0292(17) 0.047(2) -0.0035(15) 0.0111(15) 0.0030(13)
C2 0.045(2) 0.048(2) 0.0338(19) -0.0028(17) 0.0019(17) -0.0030(19)
C13 0.0195(16) 0.043(2) 0.0334(17) 0.0052(15) 0.0054(14) 0.0012(14)
C19 0.032(2) 0.056(3) 0.044(2) -0.0164(19) 0.0121(17) -0.0035(18)
C29 0.0248(19) 0.051(2) 0.046(2) 0.0164(19) 0.0107(16) 0.0091(17)
C35 0.018(2) 0.050(3) 0.031(2) 0.000 0.0053(19) 0.000
C12 0.0216(17) 0.0303(17) 0.049(2) 0.0069(15) 0.0125(15) 0.0003(13)
C17 0.030(3) 0.054(3) 0.032(3) 0.000 0.011(2) 0.000
C24 0.050(3) 0.041(2) 0.074(3) -0.025(2) 0.020(2) -0.005(2)
C6 0.048(2) 0.0281(18) 0.057(3) -0.0029(17) 0.014(2) -0.0033(17)
C11 0.044(2) 0.0302(18) 0.060(3) 0.0053(18) 0.019(2) 0.0016(17)
C14 0.040(2) 0.059(3) 0.036(2) 0.0034(18) 0.0057(17) 0.002(2)
C33 0.043(3) 0.069(3) 0.044(2) 0.024(2) 0.0060(19) 0.013(2)
C31 0.040(2) 0.040(2) 0.077(3) 0.023(2) 0.023(2) 0.0062(18)
C22 0.054(3) 0.073(3) 0.051(3) -0.025(2) 0.019(2) -0.006(3)
C32 0.053(3) 0.048(3) 0.127(5) 0.032(3) 0.042(3) 0.022(2)
C25 0.057(3) 0.047(3) 0.096(4) -0.027(3) 0.026(3) 0.008(2)
C7 0.098(5) 0.033(2) 0.070(3) -0.010(2) 0.017(3) -0.011(3)
C10 0.076(4) 0.034(2) 0.072(3) 0.010(2) 0.009(3) -0.008(2)
C23 0.072(4) 0.098(5) 0.058(3) -0.030(3) 0.035(3) -0.011(3)
C15 0.107(5) 0.070(4) 0.043(3) 0.012(3) 0.021(3) 0.006(3)
C3 0.085(4) 0.058(3) 0.043(2) -0.008(2) -0.008(3) -0.009(3)
C34 0.108(5) 0.067(4) 0.056(3) 0.013(3) 0.025(3) 0.011(3)
C8 0.125(6) 0.025(2) 0.116(6) -0.008(3) 0.009(5) -0.014(3)
C9 0.123(6) 0.036(3) 0.082(4) 0.008(3) 0.005(4) -0.012(3)
C16 0.216(10) 0.098(5) 0.042(3) 0.006(3) 0.048(5) -0.005(6)
C4 0.145(7) 0.092(5) 0.035(3) -0.006(3) -0.001(3) -0.012(4)
C101 0.196(15) 0.057(8) 0.187(15) -0.065(9) 0.022(14) 0.017(11)
C102 0.116(11) 0.057(8) 0.161(13) -0.010(9) 0.030(11) 0.050(8)
C103 0.133(12) 0.032(6) 0.126(12) 0.024(8) 0.000(10) 0.018(7)
C104 0.091(9) 0.060(8) 0.152(12) 0.064(8) 0.048(8) -0.001(7)
C105 0.128(11) 0.042(7) 0.141(12) 0.021(8) 0.005(10) -0.040(8)
C106 0.188(17) 0.048(7) 0.168(15) -0.053(9) 0.025(14) -0.035(11)
C107 0.201(18) 0.098(12) 0.176(16) -0.066(12) 0.000(15) -0.037(13)
C108 0.190(17) 0.113(12) 0.151(15) -0.089(11) 0.046(13) -0.019(12)
C109 0.182(14) 0.110(11) 0.162(13) -0.069(10) 0.067(11) 0.011(11)
C110 0.128(12) 0.201(16) 0.164(13) -0.062(12) 0.083(11) 0.039(12)
C111 0.087(8) 0.155(9) 0.160(9) -0.015(8) 0.064(7) 0.050(7)
C112 0.092(10) 0.142(12) 0.162(14) -0.015(11) 0.009(11) 0.091(9)
C113 0.076(9) 0.135(12) 0.152(13) 0.013(11) -0.021(10) 0.074(9)
C114 0.077(9) 0.079(9) 0.098(10) 0.060(8) -0.024(8) 0.011(7)
C115 0.120(11) 0.150(12) 0.043(6) 0.023(8) -0.013(7) 0.020(10)
C116 0.134(11) 0.132(11) 0.041(6) 0.031(7) 0.025(7) -0.021(10)
C117 0.103(10) 0.111(10) 0.129(11) 0.083(9) 0.054(8) 0.005(9)
C118 0.066(7) 0.117(10) 0.119(9) 0.077(8) 0.047(7) -0.008(7)
C119 0.058(6) 0.082(6) 0.098(7) -0.001(6) 0.035(5) -0.047(5)
C120 0.043(7) 0.138(11) 0.134(11) 0.029(11) -0.017(7) -0.064(8)
C121 0.089(10) 0.167(14) 0.102(10) -0.014(10) -0.022(9) -0.090(9)
C122 0.058(7) 0.178(15) 0.074(8) -0.012(8) -0.022(6) -0.039(8)
C123 0.096(9) 0.188(14) 0.053(5) 0.000 -0.009(6) 0.000
C124 0.100(13) 0.170(18) 0.053(7) -0.043(9) 0.021(8) -0.025(12)
C125 0.116(12) 0.26(2) 0.073(8) 0.000 0.058(8) 0.000
C126 0.108(9) 0.219(17) 0.115(9) -0.048(9) 0.092(8) -0.003(10)
C127 0.052(7) 0.218(16) 0.098(8) -0.045(9) 0.045(6) 0.003(8)
C128 0.025(4) 0.200(13) 0.146(9) 0.006(12) 0.046(5) 0.004(9)
C129 0.025(4) 0.179(13) 0.136(9) 0.046(9) 0.023(5) -0.033(6)
C130 0.024(5) 0.204(16) 0.115(9) 0.043(9) -0.003(5) 0.000(7)
C131 0.064(8) 0.220(18) 0.080(9) -0.015(9) -0.032(6) -0.014(9)
C132 0.115(10) 0.199(13) 0.059(6) 0.000 -0.026(6) 0.000
C133 0.115(12) 0.186(14) 0.062(8) -0.027(9) 0.021(9) -0.011(10)
C134 0.111(9) 0.211(13) 0.071(6) 0.000 0.052(6) 0.000
C135 0.120(11) 0.154(18) 0.119(10) 0.005(9) 0.099(9) 0.016(9)
C136 0.058(7) 0.118(15) 0.088(9) -0.009(8) 0.040(6) -0.024(7)
C137 0.039(6) 0.18(2) 0.180(15) 0.080(19) 0.067(9) 0.030(11)
C138 0.019(4) 0.179(14) 0.133(9) 0.072(10) 0.012(6) -0.017(6)
C139 0.035(6) 0.173(15) 0.125(10) 0.045(9) -0.004(6) -0.017(7)
C140 0.071(8) 0.165(13) 0.117(10) 0.076(10) 0.047(8) 0.034(9)
C141 0.052(7) 0.106(9) 0.116(10) 0.080(8) -0.008(7) 0.030(7)
C142 0.102(10) 0.117(11) 0.060(7) 0.045(7) 0.044(7) 0.022(9)
C143 0.157(17) 0.139(15) 0.060(9) 0.028(9) 0.048(11) -0.033(14)
C144 0.125(15) 0.20(2) 0.161(17) 0.101(16) 0.075(13) -0.029(15)
C145 0.052(8) 0.180(17) 0.140(14) 0.076(13) 0.048(9) -0.031(9)
C146 0.050(7) 0.065(7) 0.128(12) -0.007(7) 0.050(7) -0.037(6)
C147 0.040(6) 0.167(12) 0.138(10) 0.030(10) 0.002(7) -0.054(8)
C148 0.103(11) 0.198(17) 0.125(12) -0.012(12) -0.035(10) -0.075(12)
C149 0.174(18) 0.057(10) 0.158(18) -0.038(11) -0.022(15) -0.037(12)
C150 0.213(18) 0.181(17) 0.109(13) -0.096(12) 0.049(13) 0.017(14)
C151 0.20(2) 0.118(16) 0.204(18) -0.050(15) 0.115(17) 0.037(15)
C152 0.149(15) 0.163(16) 0.210(15) -0.027(14) 0.112(14) 0.046(13)
C153 0.112(10) 0.154(12) 0.175(13) 0.008(11) 0.111(10) 0.058(10)
C154 0.107(9) 0.139(11) 0.119(10) 0.013(9) 0.043(9) 0.096(8)
C155 0.139(12) 0.076(10) 0.116(10) 0.044(8) 0.057(9) 0.057(9)
C156 0.095(10) 0.089(11) 0.133(12) 0.060(9) -0.003(9) 0.016(9)
C157 0.066(8) 0.075(10) 0.153(14) 0.071(9) 0.049(8) 0.009(7)
C158 0.130(13) 0.054(8) 0.162(15) 0.050(10) 0.003(12) -0.035(9)
C159 0.144(12) 0.040(7) 0.193(16) -0.011(10) 0.005(13) -0.017(9)
C160 0.146(15) 0.045(7) 0.224(19) -0.037(11) -0.005(16) 0.035(10)
F1 0.185(12) 0.329(19) 0.242(15) 0.000 0.016(11) 0.000
F2 0.31(2) 0.54(3) 0.175(13) 0.000 0.067(14) 0.000
F3 0.53(2) 0.099(5) 0.361(15) 0.056(7) 0.057(15) 0.066(9)
B1 0.17(2) 0.047(7) 0.33(3) 0.000 -0.07(2) 0.000

loop_
_atom_type_symbol
_atom_type_description
_atom_type_scat_dispersion_real
_atom_type_scat_dispersion_imag
_atom_type_scat_source
C C 0.0033 0.0016 'International Tables Vol C Tables 4.2.6.8 and 6.1.1.4'
H H 0.0000 0.0000 'International Tables Vol C Tables 4.2.6.8 and 6.1.1.4'
B B 0.0013 0.0007 'International Tables Vol C Tables 4.2.6.8 and 6.1.1.4'
F F 0.0171 0.0103 'International Tables Vol C Tables 4.2.6.8 and 6.1.1.4'
N N 0.0061 0.0033 'International Tables Vol C Tables 4.2.6.8 and 6.1.1.4'
Tb Tb -0.1723 4.1537 'International Tables Vol C Tables 4.2.6.8 and 6.1.1.4'

loop_
_geom_angle_atom_site_label_1
_geom_angle_atom_site_label_2
_geom_angle_atom_site_label_3
_geom_angle
_geom_angle_site_symmetry_1
_geom_angle_site_symmetry_3
_geom_angle_publ_flag
N7 Tb1 N7 73.71(14) 4_575 . ?
N7 Tb1 N6 73.60(10) 4_575 4_575 ?
N7 Tb1 N6 115.80(10) . 4_575 ?
N7 Tb1 N6 115.80(10) 4_575 . ?
N7 Tb1 N6 73.60(10) . . ?
N6 Tb1 N6 73.48(14) 4_575 . ?
N7 Tb1 N3 80.75(10) 4_575 4_575 ?
N7 Tb1 N3 142.91(10) . 4_575 ?
N6 Tb1 N3 80.95(10) 4_575 4_575 ?
N6 Tb1 N3 143.00(10) . 4_575 ?
N7 Tb1 N3 142.91(10) 4_575 . ?
N7 Tb1 N3 80.75(10) . . ?
N6 Tb1 N3 143.00(10) 4_575 . ?
N6 Tb1 N3 80.96(10) . . ?
N3 Tb1 N3 106.05(14) 4_575 . ?
N7 Tb1 N1 142.88(7) 4_575 . ?
N7 Tb1 N1 142.88(7) . . ?
N6 Tb1 N1 80.76(10) 4_575 . ?
N6 Tb1 N1 80.76(10) . . ?
N3 Tb1 N1 68.92(9) 4_575 . ?
N3 Tb1 N1 68.92(9) . . ?
N7 Tb1 N5 79.68(10) 4_575 . ?
N7 Tb1 N5 79.68(10) . . ?
N6 Tb1 N5 142.83(7) 4_575 . ?
N6 Tb1 N5 142.83(7) . . ?
N3 Tb1 N5 69.50(9) 4_575 . ?
N3 Tb1 N5 69.50(9) . . ?
N1 Tb1 N5 107.66(14) . . ?
C13 N5 C13 107.3(4) 4_575 . ?
C13 N5 Tb1 124.6(2) 4_575 . ?
C13 N5 Tb1 124.6(2) . . ?
C21 N6 C18 105.5(3) . . ?
C21 N6 Tb1 124.3(2) . . ?
C18 N6 Tb1 125.0(2) . . ?
C5 N2 C1 122.3(3) . . ?
C30 N7 C27 105.5(3) . . ?
C30 N7 Tb1 125.5(2) . . ?
C27 N7 Tb1 124.2(2) . . ?
C5 N3 C12 107.6(3) . . ?
C5 N3 Tb1 122.1(2) . . ?
C12 N3 Tb1 122.6(2) . . ?
C1 N1 C1 107.3(4) 4_575 . ?
C1 N1 Tb1 121.8(2) 4_575 . ?
C1 N1 Tb1 121.8(2) . . ?
C12 N4 C13 122.6(3) . . ?
N2 C1 N1 127.6(4) . . ?
N2 C1 C2 122.0(3) . . ?
N1 C1 C2 110.3(3) . . ?
C27 C26 C21 128.0(3) . . ?
C27 C26 H26 116.0 . . ?
C21 C26 H26 116.0 . . ?
N6 C18 C17 124.1(4) . . ?
N6 C18 C19 110.3(4) . . ?
C17 C18 C19 125.4(4) . . ?
N6 C21 C26 124.2(3) . . ?
N6 C21 C20 111.3(4) . . ?
C26 C21 C20 124.3(4) . . ?
C19 C20 C21 105.8(4) . . ?
C19 C20 C24 128.6(4) . . ?
C21 C20 C24 125.5(4) . . ?
C29 C28 C27 107.3(3) . . ?
C29 C28 C31 128.6(4) . . ?
C27 C28 C31 124.1(4) . . ?
N7 C30 C35 124.4(4) . . ?
N7 C30 C29 111.1(3) . . ?
C35 C30 C29 124.3(4) . . ?
N7 C27 C26 124.3(3) . . ?
N7 C27 C28 110.2(4) . . ?
C26 C27 C28 125.3(4) . . ?
N2 C5 N3 128.2(3) . . ?
N2 C5 C6 122.4(4) . . ?
N3 C5 C6 109.4(3) . . ?
C3 C2 C2 121.2(3) . 4_575 ?
C3 C2 C1 132.7(4) . . ?
C2 C2 C1 105.9(2) 4_575 . ?
N4 C13 N5 128.0(3) . . ?
N4 C13 C14 121.4(4) . . ?
N5 C13 C14 110.3(4) . . ?
C20 C19 C18 107.0(4) . . ?
C20 C19 C22 128.5(4) . . ?
C18 C19 C22 124.3(4) . . ?
C28 C29 C30 105.9(3) . . ?
C28 C29 C33 128.3(4) . . ?
C30 C29 C33 125.9(4) . . ?
C30 C35 C30 127.7(5) . 4_575 ?
C30 C35 H35 116.2 . . ?
C30 C35 H35 116.2 4_575 . ?
N4 C12 N3 128.4(3) . . ?
N4 C12 C11 121.3(3) . . ?
N3 C12 C11 110.3(4) . . ?
C18 C17 C18 128.2(5) . 4_575 ?
C18 C17 H17 115.9 . . ?
C18 C17 H17 115.9 4_575 . ?
C20 C24 C25 113.2(4) . . ?
C20 C24 H24A 108.9 . . ?
C25 C24 H24A 108.9 . . ?
C20 C24 H24B 108.9 . . ?
C25 C24 H24B 108.9 . . ?
H24A C24 H24B 107.8 . . ?
C11 C6 C7 121.2(4) . . ?
C11 C6 C5 106.7(4) . . ?
C7 C6 C5 132.1(5) . . ?
C6 C11 C10 122.4(4) . . ?
C6 C11 C12 105.8(3) . . ?
C10 C11 C12 131.7(5) . . ?
C14 C14 C15 121.2(3) 4_575 . ?
C14 C14 C13 106.0(2) 4_575 . ?
C15 C14 C13 132.6(5) . . ?
C29 C33 C34 113.3(4) . . ?
C29 C33 H33A 108.9 . . ?
C34 C33 H33A 108.9 . . ?
C29 C33 H33B 108.9 . . ?
C34 C33 H33B 108.9 . . ?
H33A C33 H33B 107.7 . . ?
C28 C31 C32 111.6(4) . . ?
C28 C31 H31A 109.3 . . ?
C32 C31 H31A 109.3 . . ?
C28 C31 H31B 109.3 . . ?
C32 C31 H31B 109.3 . . ?
H31A C31 H31B 108.0 . . ?
C19 C22 C23 112.1(4) . . ?
C19 C22 H22A 109.2 . . ?
C23 C22 H22A 109.2 . . ?
C19 C22 H22B 109.2 . . ?
C23 C22 H22B 109.2 . . ?
H22A C22 H22B 107.9 . . ?
C31 C32 H32A 109.5 . . ?
C31 C32 H32B 109.5 . . ?
H32A C32 H32B 109.5 . . ?
C31 C32 H32C 109.5 . . ?
H32A C32 H32C 109.5 . . ?
H32B C32 H32C 109.5 . . ?
C24 C25 H25A 109.5 . . ?
C24 C25 H25B 109.5 . . ?
H25A C25 H25B 109.5 . . ?
C24 C25 H25C 109.5 . . ?
H25A C25 H25C 109.5 . . ?
H25B C25 H25C 109.5 . . ?
C6 C7 C8 116.0(5) . . ?
C6 C7 H7 122.0 . . ?
C8 C7 H7 122.0 . . ?
C9 C10 C11 116.9(5) . . ?
C9 C10 H10 121.6 . . ?
C11 C10 H10 121.6 . . ?
C22 C23 H23A 109.5 . . ?
C22 C23 H23B 109.5 . . ?
H23A C23 H23B 109.5 . . ?
C22 C23 H23C 109.5 . . ?
H23A C23 H23C 109.5 . . ?
H23B C23 H23C 109.5 . . ?
C14 C15 C16 117.3(6) . . ?
C14 C15 H15 121.3 . . ?
C16 C15 H15 121.3 . . ?
C4 C3 C2 117.9(5) . . ?
C4 C3 H3 121.1 . . ?
C2 C3 H3 121.1 . . ?
C33 C34 H34A 109.5 . . ?
C33 C34 H34B 109.5 . . ?
H34A C34 H34B 109.5 . . ?
C33 C34 H34C 109.5 . . ?
H34A C34 H34C 109.5 . . ?
H34B C34 H34C 109.5 . . ?
C9 C8 C7 122.4(5) . . ?
C9 C8 H8 118.8 . . ?
C7 C8 H8 118.8 . . ?
C10 C9 C8 121.1(5) . . ?
C10 C9 H9 119.5 . . ?
C8 C9 H9 119.5 . . ?
C16 C16 C15 121.4(4) 4_575 . ?
C16 C16 H16 119.3 4_575 . ?
C15 C16 H16 119.3 . . ?
C3 C4 C4 120.8(4) . 4_575 ?
C3 C4 H4 119.6 . . ?
C4 C4 H4 119.6 4_575 . ?
C157 C101 C158 144.3(6) 4_575 4_575 ?
C157 C101 C102 149.8(5) 4_575 . ?
C158 C101 C102 11.2(2) 4_575 . ?
C157 C101 C106 80.5 4_575 . ?
C158 C101 C106 131.7 4_575 . ?
C102 C101 C106 121.3 . . ?
C157 C101 C109 32.3(4) 4_575 . ?
C158 C101 C109 112.2(3) 4_575 . ?
C102 C101 C109 117.7 . . ?
C106 C101 C109 108.2 . . ?
C157 C101 C156 53.74(6) 4_575 4_575 ?
C158 C101 C156 155.4(3) 4_575 4_575 ?
C102 C101 C156 144.23(12) . 4_575 ?
C106 C101 C156 26.84(9) . 4_575 ?
C109 C101 C156 82.05(16) . 4_575 ?
C157 C101 C159 162.0(8) 4_575 4_575 ?
C158 C101 C159 43.6 4_575 4_575 ?
C102 C101 C159 33.99(6) . 4_575 ?
C106 C101 C159 88.2 . 4_575 ?
C109 C101 C159 145.4(2) . 4_575 ?
C156 C101 C159 113.8 4_575 4_575 ?
C157 C101 C144 35.2(4) 4_575 4_575 ?
C158 C101 C144 109.6(4) 4_575 4_575 ?
C102 C101 C144 114.77(13) . 4_575 ?
C106 C101 C144 109.42(7) . 4_575 ?
C109 C101 C144 3.4(2) . 4_575 ?
C156 C101 C144 83.7(2) 4_575 4_575 ?
C159 C101 C144 142.0(4) 4_575 4_575 ?
C158 C102 C159 111.1(4) 4_575 4_575 ?
C158 C102 C101 19.2(3) 4_575 . ?
C159 C102 C101 95.60(6) 4_575 . ?
C158 C102 C112 112.3(5) 4_575 . ?
C159 C102 C112 133.6(3) 4_575 . ?
C101 C102 C112 122.3 . . ?
C158 C102 C103 136.71(13) 4_575 . ?
C159 C102 C103 26.7(2) 4_575 . ?
C101 C102 C103 119.3 . . ?
C112 C102 C103 107.1 . . ?
C158 C102 C146 83.7(4) 4_575 4_575 ?
C159 C102 C146 158.4(7) 4_575 4_575 ?
C101 C102 C146 95.1 . 4_575 ?
C112 C102 C146 28.54(13) . 4_575 ?
C103 C102 C146 133.9(3) . 4_575 ?
C158 C102 C149 158.0(2) 4_575 4_575 ?
C159 C102 C149 50.25(12) 4_575 4_575 ?
C101 C102 C149 138.93(5) . 4_575 ?
C112 C102 C149 83.67(17) . 4_575 ?
C103 C102 C149 23.54(14) . 4_575 ?
C146 C102 C149 111.3(4) 4_575 4_575 ?
C158 C102 C157 17.9(5) 4_575 4_575 ?
C159 C102 C157 103.48(6) 4_575 4_575 ?
C101 C102 C157 9.48(19) . 4_575 ?
C112 C102 C157 112.84(17) . 4_575 ?
C103 C102 C157 125.6 . 4_575 ?
C146 C102 C157 85.94(13) 4_575 4_575 ?
C149 C102 C157 142.4(2) 4_575 4_575 ?
C159 C103 C149 146.5(3) 4_575 4_575 ?
C159 C103 C104 84.6 4_575 . ?
C149 C103 C104 125.4(2) 4_575 . ?
C159 C103 C114 147.4(3) 4_575 . ?
C149 C103 C114 7.3(6) 4_575 . ?
C104 C103 C114 120.3 . . ?
C159 C103 C102 38.8(3) 4_575 . ?
C149 C103 C102 107.70(7) 4_575 . ?
C104 C103 C102 119.0 . . ?
C114 C103 C102 109.0 . . ?
C159 C103 C160 58.76(8) 4_575 4_575 ?
C149 C103 C160 148.6(6) 4_575 4_575 ?
C104 C103 C160 25.91(8) . 4_575 ?
C114 C103 C160 142.1(2) . 4_575 ?
C102 C103 C160 93.7 . 4_575 ?
C159 C103 C150 145.2(2) 4_575 4_575 ?
C149 C103 C150 62.7(3) 4_575 4_575 ?
C104 C103 C150 62.77(10) . 4_575 ?
C114 C103 C150 58.32(14) . 4_575 ?
C102 C103 C150 152.8(3) . 4_575 ?
C160 C103 C150 87.69(10) 4_575 4_575 ?
C159 C103 C158 28.48(18) 4_575 4_575 ?
C149 C103 C158 118.2(2) 4_575 4_575 ?
C104 C103 C158 108.0 . 4_575 ?
C114 C103 C158 118.94(18) . 4_575 ?
C102 C103 C158 11.17(7) . 4_575 ?
C160 C103 C158 82.57(6) 4_575 4_575 ?
C150 C103 C158 152.0(4) 4_575 4_575 ?
C159 C103 C148 121.6(3) 4_575 4_575 ?
C149 C103 C148 25.5(2) 4_575 4_575 ?
C104 C103 C148 140.3(2) . 4_575 ?
C114 C103 C148 26.14(6) . 4_575 ?
C102 C103 C148 82.9 . 4_575 ?
C160 C103 C148 150.7(4) 4_575 4_575 ?
C150 C103 C148 82.7(3) 4_575 4_575 ?
C158 C103 C148 93.09(14) 4_575 4_575 ?
C160 C104 C151 129.2(3) 4_575 4_575 ?
C160 C104 C103 98.0 4_575 . ?
C151 C104 C103 127.2(3) 4_575 . ?
C160 C104 C117 131.7(3) 4_575 . ?
C151 C104 C117 5.8(4) 4_575 . ?
C103 C104 C117 122.1 . . ?
C160 C104 C159 69.08(13) 4_575 4_575 ?
C151 C104 C159 153.1(6) 4_575 4_575 ?
C103 C104 C159 29.00(12) . 4_575 ?
C117 C104 C159 147.3(3) . 4_575 ?
C160 C104 C105 25.0(3) 4_575 . ?
C151 C104 C105 104.3 4_575 . ?
C103 C104 C105 119.2 . . ?
C117 C104 C105 106.8 . . ?
C159 C104 C105 91.5 4_575 . ?
C160 C104 C150 158.8(6) 4_575 4_575 ?
C151 C104 C150 58.9(3) 4_575 4_575 ?
C103 C104 C150 68.76(7) . 4_575 ?
C117 C104 C150 54.37(12) . 4_575 ?
C159 C104 C150 97.17(14) 4_575 4_575 ?
C105 C104 C150 150.9(3) . 4_575 ?
C160 C104 C149 115.80(5) 4_575 4_575 ?
C151 C104 C149 108.0(4) 4_575 4_575 ?
C103 C104 C149 19.22(17) . 4_575 ?
C117 C104 C149 102.98(19) . 4_575 ?
C159 C104 C149 47.73(5) 4_575 4_575 ?
C105 C104 C149 134.1 . 4_575 ?
C150 C104 C149 49.60(10) 4_575 4_575 ?
C160 C104 C155 22.7(3) 4_575 4_575 ?
C151 C104 C155 107.17(19) 4_575 4_575 ?
C103 C104 C155 114.4 . 4_575 ?
C117 C104 C155 109.23(15) . 4_575 ?
C159 C104 C155 87.09(6) 4_575 4_575 ?
C105 C104 C155 5.26(10) . 4_575 ?
C150 C104 C155 149.0(5) 4_575 4_575 ?
C149 C104 C155 128.86(8) 4_575 4_575 ?
C155 C105 C160 144.59(13) 4_575 4_575 ?
C155 C105 C106 40.67(16) 4_575 . ?
C160 C105 C106 104.0 4_575 . ?
C155 C105 C119 84.7(6) 4_575 . ?
C160 C105 C119 125.2(3) 4_575 . ?
C106 C105 C119 120.9 . . ?
C155 C105 C104 158.4(4) 4_575 . ?
C160 C105 C104 19.3(3) 4_575 . ?
C106 C105 C104 120.2 . . ?
C119 C105 C104 105.9 . . ?
C155 C105 C154 59.8(5) 4_575 4_575 ?
C160 C105 C154 147.1(6) 4_575 4_575 ?
C106 C105 C154 96.9 . 4_575 ?
C119 C105 C154 24.91(8) . 4_575 ?
C104 C105 C154 128.7(2) . 4_575 ?
C155 C105 C156 28.17(6) 4_575 4_575 ?
C160 C105 C156 116.7 4_575 4_575 ?
C106 C105 C156 14.44(15) . 4_575 ?
C119 C105 C156 106.49(17) . 4_575 ?
C104 C105 C156 130.98(6) . 4_575 ?
C154 C105 C156 82.43(15) 4_575 4_575 ?
C155 C105 C151 157.2(12) 4_575 4_575 ?
C160 C105 C151 46.33(16) 4_575 4_575 ?
C106 C105 C151 141.49(9) . 4_575 ?
C119 C105 C151 79.09(15) . 4_575 ?
C104 C105 C151 27.03(12) . 4_575 ?
C154 C105 C151 102.7(3) 4_575 4_575 ?
C156 C105 C151 146.4(3) 4_575 4_575 ?
C156 C106 C155 121.8(4) 4_575 4_575 ?
C156 C106 C105 139.4(3) 4_575 . ?
C155 C106 C105 19.03(6) 4_575 . ?
C156 C106 C101 93.3 4_575 . ?
C155 C106 C101 139.53(7) 4_575 . ?
C105 C106 C101 121.0 . . ?
C156 C106 C107 20.5(4) 4_575 . ?
C155 C106 C107 102.0(3) 4_575 . ?
C105 C106 C107 119.1 . . ?
C101 C106 C107 109.3 . . ?
C156 C106 C157 67.37(10) 4_575 4_575 ?
C155 C106 C157 160.2(5) 4_575 4_575 ?
C105 C106 C157 144.71(10) . 4_575 ?
C101 C106 C157 25.94(9) . 4_575 ?
C107 C106 C157 84.31(18) . 4_575 ?
C156 C106 C160 161.3(8) 4_575 4_575 ?
C155 C106 C160 49.2 4_575 4_575 ?
C105 C106 C160 30.2 . 4_575 ?
C101 C106 C160 91.1 . 4_575 ?
C107 C106 C160 143.2(2) . 4_575 ?
C157 C106 C160 116.1 4_575 4_575 ?
C156 C106 C141 25.8(3) 4_575 4_575 ?
C155 C106 C141 97.6(3) 4_575 4_575 ?
C105 C106 C141 114.09(10) . 4_575 ?
C101 C106 C141 111.39(7) . 4_575 ?
C107 C106 C141 5.9(2) . 4_575 ?
C157 C106 C141 87.2(2) 4_575 4_575 ?
C160 C106 C141 137.4(4) 4_575 4_575 ?
C141 C107 C156 170.3(12) 4_575 4_575 ?
C141 C107 C121 39.53(8) 4_575 . ?
C156 C107 C121 142.07(14) 4_575 . ?
C141 C107 C106 158.9(6) 4_575 . ?
C156 C107 C106 19.13(16) 4_575 . ?
C121 C107 C106 123.0 . . ?
C141 C107 C108 82.9(2) 4_575 . ?
C156 C107 C108 90.8(2) 4_575 . ?
C121 C107 C108 118.7 . . ?
C106 C107 C108 105.6 . . ?
C141 C107 C142 40.1(4) 4_575 4_575 ?
C156 C107 C142 132.7(2) 4_575 4_575 ?
C121 C107 C142 76.68(18) . 4_575 ?
C106 C107 C142 142.80(6) . 4_575 ?
C108 C107 C142 42.95(13) . 4_575 ?
C141 C107 C140 54.3(3) 4_575 4_575 ?
C156 C107 C140 127.34(7) 4_575 4_575 ?
C121 C107 C140 14.85(17) . 4_575 ?
C106 C107 C140 108.26(13) . 4_575 ?
C108 C107 C140 130.4(3) . 4_575 ?
C142 C107 C140 90.1(5) 4_575 4_575 ?
C141 C107 C155 132.0(4) 4_575 4_575 ?
C156 C107 C155 49.16(8) 4_575 4_575 ?
C121 C107 C155 93.15(15) . 4_575 ?
C106 C107 C155 30.40(11) . 4_575 ?
C108 C107 C155 131.9 . 4_575 ?
C142 C107 C155 150.3(5) 4_575 4_575 ?
C140 C107 C155 78.31(6) 4_575 4_575 ?
C141 C107 C157 138.7(6) 4_575 4_575 ?
C156 C107 C157 33.48(13) 4_575 4_575 ?
C121 C107 C157 153.4(2) . 4_575 ?
C106 C107 C157 48.24(11) . 4_575 ?
C108 C107 C157 57.76(15) . 4_575 ?
C142 C107 C157 99.19(13) 4_575 4_575 ?
C140 C107 C157 145.7(2) 4_575 4_575 ?
C155 C107 C157 77.44(12) 4_575 4_575 ?
C143 C108 C142 80.3(7) 4_575 4_575 ?
C143 C108 C144 68.83(15) 4_575 4_575 ?
C142 C108 C144 145.2(9) 4_575 4_575 ?
C143 C108 C109 86.9(2) 4_575 . ?
C142 C108 C109 156.4(4) 4_575 . ?
C144 C108 C109 18.4(3) 4_575 . ?
C143 C108 C124 40.0(4) 4_575 . ?
C142 C108 C124 40.2(4) 4_575 . ?
C144 C108 C124 107.5(4) 4_575 . ?
C109 C108 C124 124.3 . . ?
C143 C108 C107 151.3(5) 4_575 . ?
C142 C108 C107 76.6(3) 4_575 . ?
C144 C108 C107 125.8(2) 4_575 . ?
C109 C108 C107 108.2 . . ?
C124 C108 C107 115.2 . . ?
C143 C108 C141 133.7(8) 4_575 4_575 ?
C142 C108 C141 55.86(8) 4_575 4_575 ?
C144 C108 C141 143.85(17) 4_575 4_575 ?
C109 C108 C141 127.54(17) . 4_575 ?
C124 C108 C141 95.1(4) . 4_575 ?
C107 C108 C141 20.8(3) . 4_575 ?
C143 C108 C157 121.22(5) 4_575 4_575 ?
C142 C108 C157 145.4 4_575 4_575 ?
C144 C108 C157 53.8(2) 4_575 4_575 ?
C109 C108 C157 35.49(9) . 4_575 ?
C124 C108 C157 151.5(2) . 4_575 ?
C107 C108 C157 73.3 . 4_575 ?
C141 C108 C157 93.6(3) 4_575 4_575 ?
C143 C108 C156 157.6(4) 4_575 4_575 ?
C142 C108 C156 103.23(9) 4_575 4_575 ?
C144 C108 C156 99.8(3) 4_575 4_575 ?
C109 C108 C156 81.63(7) . 4_575 ?
C124 C108 C156 139.2(2) . 4_575 ?
C107 C108 C156 27.13(12) . 4_575 ?
C141 C108 C156 47.86(15) 4_575 4_575 ?
C157 C108 C156 46.34(15) 4_575 4_575 ?
C144 C109 C157 168.3(9) 4_575 4_575 ?
C144 C109 C110 48.3(3) 4_575 . ?
C157 C109 C110 139.47(11) 4_575 . ?
C144 C109 C108 77.5(2) 4_575 . ?
C157 C109 C108 91.31(16) 4_575 . ?
C110 C109 C108 120.6 . . ?
C144 C109 C101 165.0(8) 4_575 . ?
C157 C109 C101 20.29(7) 4_575 . ?
C110 C109 C101 119.3 . . ?
C108 C109 C101 108.8 . . ?
C144 C109 C145 61.5(5) 4_575 4_575 ?
C157 C109 C145 126.58(10) 4_575 4_575 ?
C110 C109 C145 13.2(2) . 4_575 ?
C108 C109 C145 132.0(4) . 4_575 ?
C101 C109 C145 106.30(17) . 4_575 ?
C144 C109 C143 40.0(5) 4_575 4_575 ?
C157 C109 C143 128.35(16) 4_575 4_575 ?
C110 C109 C143 83.0(2) . 4_575 ?
C108 C109 C143 38.39(16) . 4_575 ?
C101 C109 C143 141.9 . 4_575 ?
C145 C109 C143 95.3(5) 4_575 4_575 ?
C144 C109 C158 142.8(6) 4_575 4_575 ?
C157 C109 C158 44.82(8) 4_575 4_575 ?
C110 C109 C158 94.98(14) . 4_575 ?
C108 C109 C158 130.2 . 4_575 ?
C101 C109 C158 24.59(11) . 4_575 ?
C145 C109 C158 81.89(8) 4_575 4_575 ?
C143 C109 C158 151.3(4) 4_575 4_575 ?
C145 C110 C144 140.7(15) 4_575 4_575 ?
C145 C110 C109 123.2(11) 4_575 . ?
C144 C110 C109 17.5(3) 4_575 . ?
C145 C110 C127 68.1(13) 4_575 4_575 ?
C144 C110 C127 145.0(8) 4_575 4_575 ?
C109 C110 C127 154.2(2) . 4_575 ?
C145 C110 C111 11.5(11) 4_575 . ?
C144 C110 C111 139.4(2) 4_575 . ?
C109 C110 C111 122.4 . . ?
C127 C110 C111 63.55(16) 4_575 . ?
C145 C110 C126 112.4(15) 4_575 . ?
C144 C110 C126 103.2(5) 4_575 . ?
C109 C110 C126 118.5 . . ?
C127 C110 C126 44.3(2) 4_575 . ?
C111 C110 C126 106.8 . . ?
C145 C110 C146 32.9(8) 4_575 4_575 ?
C144 C110 C146 108.2(5) 4_575 4_575 ?
C109 C110 C146 90.7(2) . 4_575 ?
C127 C110 C146 95.47(18) 4_575 4_575 ?
C111 C110 C146 32.7(3) . 4_575 ?
C126 C110 C146 136.0(3) . 4_575 ?
C145 C110 C143 162.6(11) 4_575 4_575 ?
C144 C110 C143 40.5(2) 4_575 4_575 ?
C109 C110 C143 56.2(3) . 4_575 ?
C127 C110 C143 105.4(5) 4_575 4_575 ?
C111 C110 C143 151.1(2) . 4_575 ?
C126 C110 C143 62.7(3) . 4_575 ?
C146 C110 C143 138.82(12) 4_575 4_575 ?
C146 C111 C145 89.8(6) 4_575 4_575 ?
C146 C111 C112 31.1(2) 4_575 . ?
C145 C111 C112 118.8(4) 4_575 . ?
C146 C111 C128 152.1(3) 4_575 . ?
C145 C111 C128 109.3(6) 4_575 . ?
C112 C111 C128 122.6 . . ?
C146 C111 C147 63.7(2) 4_575 4_575 ?
C145 C111 C147 149.0(4) 4_575 4_575 ?
C112 C111 C147 32.7(4) . 4_575 ?
C128 C111 C147 91.3(4) . 4_575 ?
C146 C111 C110 90.46(8) 4_575 . ?
C145 C111 C110 4.7(4) 4_575 . ?
C112 C111 C110 118.4 . . ?
C128 C111 C110 107.0 . . ?
C147 C111 C110 146.92(14) 4_575 . ?
C146 C111 C127 146.41(12) 4_575 4_575 ?
C145 C111 C127 60.2(3) 4_575 4_575 ?
C112 C111 C127 156.17(18) . 4_575 ?
C128 C111 C127 49.4(3) . 4_575 ?
C147 C111 C127 137.5(8) 4_575 4_575 ?
C110 C111 C127 58.4(3) . 4_575 ?
C146 C111 C129 111.30(7) 4_575 4_575 ?
C145 C111 C129 146.9(9) 4_575 4_575 ?
C112 C111 C129 80.4(2) . 4_575 ?
C128 C111 C129 42.9(3) . 4_575 ?
C147 C111 C129 48.43(17) 4_575 4_575 ?
C110 C111 C129 142.8(3) . 4_575 ?
C127 C111 C129 91.1(6) 4_575 4_575 ?
C146 C111 C128 150.7(4) 4_575 4_575 ?
C145 C111 C128 107.2(7) 4_575 4_575 ?
C112 C111 C128 122.4 . 4_575 ?
C128 C111 C128 3.92(9) . 4_575 ?
C147 C111 C128 91.9(4) 4_575 4_575 ?
C110 C111 C128 104.66(6) . 4_575 ?
C127 C111 C128 47.7(4) 4_575 4_575 ?
C129 C111 C128 43.7(3) 4_575 4_575 ?
C146 C112 C147 124.1(10) 4_575 4_575 ?
C146 C112 C111 43.0(8) 4_575 . ?
C147 C112 C111 81.3(3) 4_575 . ?
C146 C112 C113 160.0(9) 4_575 . ?
C147 C112 C113 41.96(13) 4_575 . ?
C111 C112 C113 119.6 . . ?
C146 C112 C102 81.1(5) 4_575 . ?
C147 C112 C102 149.50(7) 4_575 . ?
C111 C112 C102 119.9 . . ?
C113 C112 C102 108.7 . . ?
C146 C112 C158 64.3(5) 4_575 4_575 ?
C147 C112 C158 161.4(5) 4_575 4_575 ?
C111 C112 C158 103.81(11) . 4_575 ?
C113 C112 C158 124.4 . 4_575 ?
C102 C112 C158 16.8 . 4_575 ?
C146 C112 C148 163.2(7) 4_575 4_575 ?
C147 C112 C148 57.06(15) 4_575 4_575 ?
C111 C112 C148 132.3(3) . 4_575 ?
C113 C112 C148 15.1(2) . 4_575 ?
C102 C112 C148 93.7(2) . 4_575 ?
C158 C112 C148 109.70(16) 4_575 4_575 ?
C148 C113 C147 156.3(12) 4_575 4_575 ?
C148 C113 C130 109.8(11) 4_575 . ?
C147 C113 C130 90.7(7) 4_575 . ?
C148 C113 C112 122.6(8) 4_575 . ?
C147 C113 C112 33.8(5) 4_575 . ?
C130 C113 C112 121.4 . . ?
C148 C113 C114 16.1(4) 4_575 . ?
C147 C113 C114 140.7(4) 4_575 . ?
C130 C113 C114 119.4 . . ?
C112 C113 C114 107.6 . . ?
C148 C113 C131 63.4(8) 4_575 4_575 ?
C147 C113 C131 135.6(10) 4_575 4_575 ?
C130 C113 C131 46.4(3) . 4_575 ?
C112 C113 C131 155.0(2) . 4_575 ?
C114 C113 C131 74.1(2) . 4_575 ?
C148 C113 C149 34.4(6) 4_575 4_575 ?
C147 C113 C149 121.9(6) 4_575 4_575 ?
C130 C113 C149 136.2(3) . 4_575 ?
C112 C113 C149 88.39(13) . 4_575 ?
C114 C113 C149 19.44(17) . 4_575 ?
C131 C113 C149 92.80(5) 4_575 4_575 ?
C148 C113 C129 149.0(14) 4_575 4_575 ?
C147 C113 C129 48.8(4) 4_575 4_575 ?
C130 C113 C129 42.1(3) . 4_575 ?
C112 C113 C129 80.0(2) . 4_575 ?
C114 C113 C129 150.2(2) . 4_575 ?
C131 C113 C129 87.2(5) 4_575 4_575 ?
C149 C113 C129 151.1(2) 4_575 4_575 ?
C149 C114 C148 113.5(4) 4_575 4_575 ?
C149 C114 C115 127.8(2) 4_575 . ?
C148 C114 C115 114.1(5) 4_575 . ?
C149 C114 C103 9.3(5) 4_575 . ?
C148 C114 C103 115.9(3) 4_575 . ?
C115 C114 C103 121.2 . . ?
C149 C114 C113 105.90(11) 4_575 . ?
C148 C114 C113 8.82(15) 4_575 . ?
C115 C114 C113 119.2 . . ?
C103 C114 C113 107.7 . . ?
C149 C114 C150 77.35(16) 4_575 4_575 ?
C148 C114 C150 157.3(9) 4_575 4_575 ?
C115 C114 C150 50.6(3) . 4_575 ?
C103 C114 C150 71.8(3) . 4_575 ?
C113 C114 C150 154.9(3) . 4_575 ?
C149 C114 C131 155.5(5) 4_575 4_575 ?
C148 C114 C131 48.8(4) 4_575 4_575 ?
C115 C114 C131 65.38(11) . 4_575 ?
C103 C114 C131 150.77(9) . 4_575 ?
C113 C114 C131 54.57(8) . 4_575 ?
C150 C114 C131 113.7(5) 4_575 4_575 ?
C149 C114 C159 14.3(4) 4_575 4_575 ?
C148 C114 C159 105.0(3) 4_575 4_575 ?
C115 C114 C159 128.61(8) . 4_575 ?
C103 C114 C159 11.13(8) . 4_575 ?
C113 C114 C159 96.62(6) . 4_575 ?
C150 C114 C159 81.0(2) 4_575 4_575 ?
C131 C114 C159 141.6(2) 4_575 4_575 ?
C133 C115 C150 81.1(3) 4_575 4_575 ?
C133 C115 C114 150.9(3) 4_575 . ?
C150 C115 C114 73.3(2) 4_575 . ?
C133 C115 C132 77.9(6) 4_575 . ?
C150 C115 C132 151.8(3) 4_575 . ?
C114 C115 C132 120.3 . . ?
C133 C115 C116 33.0(5) 4_575 . ?
C150 C115 C116 48.1(3) 4_575 . ?
C114 C115 C116 119.7 . . ?
C132 C115 C116 108.7 . . ?
C133 C115 C131 125.8(9) 4_575 4_575 ?
C150 C115 C131 140.5(3) 4_575 4_575 ?
C114 C115 C131 71.6(3) . 4_575 ?
C132 C115 C131 49.4(3) . 4_575 ?
C116 C115 C131 149.1(3) . 4_575 ?
C133 C115 C149 136.0(4) 4_575 4_575 ?
C150 C115 C149 57.6(3) 4_575 4_575 ?
C114 C115 C149 15.85(9) . 4_575 ?
C132 C115 C149 133.13(19) . 4_575 ?
C116 C115 C149 103.97(6) . 4_575 ?
C131 C115 C149 86.12(15) 4_575 4_575 ?
C133 C115 C148 157.2(5) 4_575 4_575 ?
C150 C115 C148 99.3(4) 4_575 4_575 ?
C114 C115 C148 27.5(3) . 4_575 ?
C132 C115 C148 93.0(3) . 4_575 ?
C116 C115 C148 140.83(11) . 4_575 ?
C131 C115 C148 44.1 4_575 4_575 ?
C149 C115 C148 42.27(14) 4_575 4_575 ?
C133 C116 C150 90.5(3) 4_575 4_575 ?
C133 C116 C117 152.5(3) 4_575 . ?
C150 C116 C117 66.44(19) 4_575 . ?
C133 C116 C134 77.0(6) 4_575 . ?
C150 C116 C134 157.3(3) 4_575 . ?
C117 C116 C134 118.8 . . ?
C133 C116 C115 34.1(5) 4_575 . ?
C150 C116 C115 56.4(3) 4_575 . ?
C117 C116 C115 120.6 . . ?
C134 C116 C115 108.8 . . ?
C133 C116 C151 140.2(4) 4_575 4_575 ?
C150 C116 C151 53.3(3) 4_575 4_575 ?
C117 C116 C151 13.31(9) . 4_575 ?
C134 C116 C151 129.6(2) . 4_575 ?
C115 C116 C151 107.42(7) . 4_575 ?
C133 C116 C135 121.6(9) 4_575 4_575 ?
C150 C116 C135 136.1(3) 4_575 4_575 ?
C117 C116 C135 73.2(3) . 4_575 ?
C134 C116 C135 46.1(3) . 4_575 ?
C115 C116 C135 146.1(3) . 4_575 ?
C151 C116 C135 85.22(12) 4_575 4_575 ?
C133 C116 C152 155.6(6) 4_575 4_575 ?
C150 C116 C152 93.3(4) 4_575 4_575 ?
C117 C116 C152 28.2(3) . 4_575 ?
C134 C116 C152 90.8(3) . 4_575 ?
C115 C116 C152 141.39(8) . 4_575 ?
C151 C116 C152 40.41(12) 4_575 4_575 ?
C135 C116 C152 45.1 4_575 4_575 ?
C151 C117 C152 117.7(3) 4_575 4_575 ?
C151 C117 C150 79.65(15) 4_575 4_575 ?
C152 C117 C150 152.6(9) 4_575 4_575 ?
C151 C117 C104 11.0(6) 4_575 . ?
C152 C117 C104 122.5(3) 4_575 . ?
C150 C117 C104 71.2(3) 4_575 . ?
C151 C117 C116 125.6(3) 4_575 . ?
C152 C117 C116 111.1(5) 4_575 . ?
C150 C117 C116 46.3(3) 4_575 . ?
C104 C117 C116 116.1 . . ?
C151 C117 C118 106.53(12) 4_575 . ?
C152 C117 C118 11.3(3) 4_575 . ?
C150 C117 C118 155.5(3) 4_575 . ?
C104 C117 C118 111.2 . . ?
C116 C117 C118 120.3 . . ?
C151 C117 C160 15.3(4) 4_575 4_575 ?
C152 C117 C160 106.5(2) 4_575 4_575 ?
C150 C117 C160 85.6(2) 4_575 4_575 ?
C104 C117 C160 15.99(6) . 4_575 ?
C116 C117 C160 128.23(9) . 4_575 ?
C118 C117 C160 95.25(6) . 4_575 ?
C151 C117 C135 155.3(7) 4_575 4_575 ?
C152 C117 C135 46.7(4) 4_575 4_575 ?
C150 C117 C135 108.9(5) 4_575 4_575 ?
C104 C117 C135 150.57(11) . 4_575 ?
C116 C117 C135 64.48(9) . 4_575 ?
C118 C117 C135 56.38(7) . 4_575 ?
C160 C117 C135 140.1(2) 4_575 4_575 ?
C152 C118 C153 167.4(10) 4_575 4_575 ?
C152 C118 C136 98.8(13) 4_575 . ?
C153 C118 C136 78.9(6) 4_575 . ?
C152 C118 C117 25.4(9) 4_575 . ?
C153 C118 C117 148.3(2) 4_575 . ?
C136 C118 C117 120.0 . . ?
C152 C118 C119 135.4(8) 4_575 . ?
C153 C118 C119 41.3(5) 4_575 . ?
C136 C118 C119 118.2 . . ?
C117 C118 C119 110.0 . . ?
C152 C118 C151 42.1(8) 4_575 4_575 ?
C153 C118 C151 133.2(4) 4_575 4_575 ?
C136 C118 C151 134.5(3) . 4_575 ?
C117 C118 C151 16.86(18) . 4_575 ?
C119 C118 C151 93.40(14) . 4_575 ?
C152 C118 C135 57.6(11) 4_575 4_575 ?
C153 C118 C135 118.6(8) 4_575 4_575 ?
C136 C118 C135 41.2(2) . 4_575 ?
C117 C118 C135 79.46(18) . 4_575 ?
C119 C118 C135 149.6(2) . 4_575 ?
C151 C118 C135 95.35(10) 4_575 4_575 ?
C154 C119 C153 114.8(10) 4_575 4_575 ?
C154 C119 C120 35.7(8) 4_575 . ?
C153 C119 C120 79.1(2) 4_575 . ?
C154 C119 C118 156.5(9) 4_575 . ?
C153 C119 C118 47.11(12) 4_575 . ?
C120 C119 C118 123.5 . . ?
C154 C119 C105 85.8(5) 4_575 . ?
C153 C119 C105 149.72(13) 4_575 . ?
C120 C119 C105 118.2 . . ?
C118 C119 C105 106.0 . . ?
C154 C119 C155 67.2(5) 4_575 4_575 ?
C153 C119 C155 159.7(6) 4_575 4_575 ?
C120 C119 C155 100.40(13) . 4_575 ?
C118 C119 C155 123.6 . 4_575 ?
C105 C119 C155 18.65(6) . 4_575 ?
C154 C119 C152 159.1(10) 4_575 4_575 ?
C153 C119 C152 57.12(17) 4_575 4_575 ?
C120 C119 C152 131.2(3) . 4_575 ?
C118 C119 C152 10.44(18) . 4_575 ?
C105 C119 C152 95.59(19) . 4_575 ?
C155 C119 C152 113.22(14) 4_575 4_575 ?
C154 C120 C140 102.1(7) 4_575 4_575 ?
C154 C120 C119 26.2(3) 4_575 . ?
C140 C120 C119 126.4(5) 4_575 . ?
C154 C120 C138 143.3(4) 4_575 . ?
C140 C120 C138 106.2(7) 4_575 . ?
C119 C120 C138 118.2 . . ?
C154 C120 C121 97.93(11) 4_575 . ?
C140 C120 C121 5.64(13) 4_575 . ?
C119 C120 C121 121.6 . . ?
C138 C120 C121 108.4 . . ?
C154 C120 C153 64.63(14) 4_575 4_575 ?
C140 C120 C153 157.4 4_575 4_575 ?
C119 C120 C153 38.5(4) . 4_575 ?
C138 C120 C153 80.7(4) . 4_575 ?
C121 C120 C153 151.8 . 4_575 ?
C154 C120 C139 152.56(7) 4_575 4_575 ?
C140 C120 C139 56.8(4) 4_575 4_575 ?
C119 C120 C139 155.2(2) . 4_575 ?
C138 C120 C139 49.5(3) . 4_575 ?
C121 C120 C139 59.6(2) . 4_575 ?
C153 C120 C139 127.8(7) 4_575 4_575 ?
C140 C121 C141 145.8(10) 4_575 4_575 ?
C140 C121 C107 125.2(8) 4_575 . ?
C141 C121 C107 20.9(4) 4_575 . ?
C140 C121 C122 106.0(11) 4_575 . ?
C141 C121 C122 102.3(5) 4_575 . ?
C107 C121 C122 121.1 . . ?
C140 C121 C120 9.45(19) 4_575 . ?
C141 C121 C120 137.4(2) 4_575 . ?
C107 C121 C120 117.2 . . ?
C122 C121 C120 109.8 . . ?
C140 C121 C139 60.0(9) 4_575 4_575 ?
C141 C121 C139 145.2(8) 4_575 4_575 ?
C107 C121 C139 155.4(2) . 4_575 ?
C122 C121 C139 46.04(19) . 4_575 ?
C120 C121 C139 64.61(16) . 4_575 ?
C140 C121 C154 37.0(6) 4_575 4_575 ?
C141 C121 C154 108.9(5) 4_575 4_575 ?
C107 C121 C154 88.2(2) . 4_575 ?
C122 C121 C154 135.3(3) . 4_575 ?
C120 C121 C154 29.5(2) . 4_575 ?
C139 C121 C154 93.00(16) 4_575 4_575 ?
C140 C121 C142 157.9(12) 4_575 4_575 ?
C141 C121 C142 40.3(2) 4_575 4_575 ?
C107 C121 C142 59.8(3) . 4_575 ?
C122 C121 C142 62.0(3) . 4_575 ?
C120 C121 C142 152.1(2) . 4_575 ?
C139 C121 C142 106.2(5) 4_575 4_575 ?
C154 C121 C142 139.15(10) 4_575 4_575 ?
C122 C122 C139 87.4(6) 4_575 4_575 ?
C122 C122 C123 67.5 4_575 . ?
C139 C122 C123 149.7(5) 4_575 . ?
C122 C122 C121 153.2 4_575 . ?
C139 C122 C121 72.1(6) 4_575 . ?
C123 C122 C121 124.6 . . ?
C122 C122 C139 49.5 4_575 . ?
C139 C122 C139 37.9(6) 4_575 . ?
C123 C122 C139 115.0 . . ?
C121 C122 C139 108.4 . . ?
C122 C122 C140 137.2(3) 4_575 4_575 ?
C139 C122 C140 53.4(3) 4_575 4_575 ?
C123 C122 C140 139.88(11) . 4_575 ?
C121 C122 C140 18.7(2) . 4_575 ?
C139 C122 C140 89.9(3) . 4_575 ?
C122 C122 C142 117.7(3) 4_575 4_575 ?
C139 C122 C142 141.9(6) 4_575 4_575 ?
C123 C122 C142 51.6(3) . 4_575 ?
C121 C122 C142 74.0(3) . 4_575 ?
C139 C122 C142 152.2(2) . 4_575 ?
C140 C122 C142 91.6(5) 4_575 4_575 ?
C122 C122 C141 152.09(16) 4_575 4_575 ?
C139 C122 C141 102.2(6) 4_575 4_575 ?
C123 C122 C141 93.76(11) . 4_575 ?
C121 C122 C141 31.29(9) . 4_575 ?
C139 C122 C141 134.8 . 4_575 ?
C140 C122 C141 49.3(3) 4_575 4_575 ?
C142 C122 C141 42.7(2) 4_575 4_575 ?
C122 C123 C122 45.1(5) . 4_575 ?
C122 C123 C142 80.59(11) . 4_575 ?
C122 C123 C142 124.2(6) 4_575 4_575 ?
C122 C123 C142 124.0 . . ?
C122 C123 C142 80.3(5) 4_575 . ?
C142 C123 C142 142.33(16) 4_575 . ?
C122 C123 C124 116.4 . . ?
C122 C123 C124 153.9(3) 4_575 . ?
C142 C123 C124 36.86(14) 4_575 . ?
C142 C123 C124 108.7 . . ?
C122 C123 C124 153.65(17) . 4_575 ?
C122 C123 C124 116.0(8) 4_575 4_575 ?
C142 C123 C124 108.8(2) 4_575 4_575 ?
C142 C123 C124 36.7(4) . 4_575 ?
C124 C123 C124 72.7(4) . 4_575 ?
C143 C124 C142 107.5(11) 4_575 4_575 ?
C143 C124 C108 48.9(6) 4_575 . ?
C142 C124 C108 58.6(6) 4_575 . ?
C143 C124 C125 70.3(7) 4_575 . ?
C142 C124 C125 160.6(3) 4_575 . ?
C108 C124 C125 116.5 . . ?
C143 C124 C123 160.3(2) 4_575 . ?
C142 C124 C123 68.5(6) 4_575 . ?
C108 C124 C123 123.8 . . ?
C125 C124 C123 106.7 . . ?
C143 C124 C124 122.5(7) 4_575 4_575 ?
C142 C124 C124 121.1(6) 4_575 4_575 ?
C108 C124 C124 153.4 . 4_575 ?
C125 C124 C124 53.5 . 4_575 ?
C123 C124 C124 53.7 . 4_575 ?
C126 C125 C126 35.5(5) . 4_575 ?
C126 C125 C143 85.26(11) . 4_575 ?
C126 C125 C143 119.5(6) 4_575 4_575 ?
C126 C125 C143 119.2 . . ?
C126 C125 C143 85.0(5) 4_575 . ?
C143 C125 C143 141.37(16) 4_575 . ?
C126 C125 C124 120.1 . . ?
C126 C125 C124 149.8(4) 4_575 . ?
C143 C125 C124 36.20(14) 4_575 . ?
C143 C125 C124 108.5 . . ?
C126 C125 C124 149.5(2) . 4_575 ?
C126 C125 C124 119.7(8) 4_575 4_575 ?
C143 C125 C124 108.6(2) 4_575 4_575 ?
C143 C125 C124 36.1(4) . 4_575 ?
C124 C125 C124 73.3(4) . 4_575 ?
C126 C126 C127 92.9(7) 4_575 4_575 ?
C126 C126 C125 72.4 4_575 . ?
C127 C126 C125 156.2(4) 4_575 . ?
C126 C126 C127 52.0 4_575 . ?
C127 C126 C127 40.8(7) 4_575 . ?
C125 C126 C127 121.6 . . ?
C126 C126 C110 153.4 4_575 . ?
C127 C126 C110 66.9(6) 4_575 . ?
C125 C126 C110 119.8 . . ?
C127 C126 C110 106.0 . . ?
C126 C126 C145 142.2(2) 4_575 4_575 ?
C127 C126 C145 53.3(4) 4_575 4_575 ?
C125 C126 C145 131.59(12) . 4_575 ?
C127 C126 C145 92.6(2) . 4_575 ?
C110 C126 C145 13.6(2) . 4_575 ?
C126 C126 C143 119.7(3) 4_575 4_575 ?
C127 C126 C143 135.4(7) 4_575 4_575 ?
C125 C126 C143 48.9(3) . 4_575 ?
C127 C126 C143 152.47(14) . 4_575 ?
C110 C126 C143 71.6(3) . 4_575 ?
C145 C126 C143 84.5(4) 4_575 4_575 ?
C127 C127 C126 87.1(7) 4_575 4_575 ?
C127 C127 C128 78.3(6) 4_575 4_575 ?
C126 C127 C128 156.9(8) 4_575 4_575 ?
C127 C127 C145 160.4 4_575 . ?
C126 C127 C145 85.9(6) 4_575 . ?
C128 C127 C145 101.9(5) 4_575 . ?
C127 C127 C128 61.2 4_575 . ?
C126 C127 C128 143.9(6) 4_575 . ?
C128 C127 C128 17.2(6) 4_575 . ?
C145 C127 C128 117.9 . . ?
C127 C127 C126 52.0 4_575 . ?
C126 C127 C126 35.1(7) 4_575 . ?
C128 C127 C126 127.6(5) 4_575 . ?
C145 C127 C126 119.0 . . ?
C128 C127 C126 111.1 . . ?
C127 C127 C110 150.3(2) 4_575 4_575 ?
C126 C127 C110 68.8(4) 4_575 4_575 ?
C128 C127 C110 117.7(6) 4_575 4_575 ?
C145 C127 C110 17.03(18) . 4_575 ?
C128 C127 C110 132.71(7) . 4_575 ?
C126 C127 C110 102.4(2) . 4_575 ?
C127 C127 C111 136.2(3) 4_575 4_575 ?
C126 C127 C111 125.4(7) 4_575 4_575 ?
C128 C127 C111 60.6(3) 4_575 4_575 ?
C145 C127 C111 41.5(3) . 4_575 ?
C128 C127 C111 77.2(3) . 4_575 ?
C126 C127 C111 150.8 . 4_575 ?
C110 C127 C111 58.1(4) 4_575 4_575 ?
C128 C128 C127 101.7(6) 4_575 4_575 ?
C128 C128 C129 96.7(6) 4_575 4_575 ?
C127 C128 C129 151.1(7) 4_575 4_575 ?
C128 C128 C129 65.5 4_575 . ?
C127 C128 C129 155.1(3) 4_575 . ?
C129 C128 C129 31.2(6) 4_575 . ?
C128 C128 C127 61.2 4_575 . ?
C127 C128 C127 40.5(6) 4_575 . ?
C129 C128 C127 149.3(4) 4_575 . ?
C129 C128 C127 122.5 . . ?
C128 C128 C111 162.6 4_575 . ?
C127 C128 C111 70.1(6) 4_575 . ?
C129 C128 C111 86.0(5) 4_575 . ?
C129 C128 C111 115.7 . . ?
C127 C128 C111 109.1 . . ?
C128 C128 C111 13.47(9) 4_575 4_575 ?
C127 C128 C111 94.6(5) 4_575 4_575 ?
C129 C128 C111 98.4(6) 4_575 4_575 ?
C129 C128 C111 68.1 . 4_575 ?
C127 C128 C111 55.1 . 4_575 ?
C111 C128 C111 149.14(9) . 4_575 ?
C129 C129 C130 92.4(6) 4_575 4_575 ?
C129 C129 C128 83.3(6) 4_575 4_575 ?
C130 C129 C128 158.3(2) 4_575 4_575 ?
C129 C129 C128 65.5 4_575 . ?
C130 C129 C128 149.8(4) 4_575 . ?
C128 C129 C128 17.8(6) 4_575 . ?
C129 C129 C147 160.7 4_575 . ?
C130 C129 C147 75.9(5) 4_575 . ?
C128 C129 C147 101.9(6) 4_575 . ?
C128 C129 C147 118.6 . . ?
C129 C129 C130 58.0 4_575 . ?
C130 C129 C130 34.4(6) 4_575 . ?
C128 C129 C130 136.3(5) 4_575 . ?
C128 C129 C130 119.9 . . ?
C147 C129 C130 109.1 . . ?
C129 C129 C113 134.6(3) 4_575 4_575 ?
C130 C129 C113 45.2(3) 4_575 4_575 ?
C128 C129 C113 128.8(6) 4_575 4_575 ?
C128 C129 C113 142.23(8) . 4_575 ?
C147 C129 C113 30.8(2) . 4_575 ?
C130 C129 C113 78.4(2) . 4_575 ?
C129 C129 C111 131.7(3) 4_575 4_575 ?
C130 C129 C111 123.4(6) 4_575 4_575 ?
C128 C129 C111 51.1(3) 4_575 4_575 ?
C128 C129 C111 68.2(3) . 4_575 ?
C147 C129 C111 50.8(3) . 4_575 ?
C130 C129 C111 147.4 . 4_575 ?
C113 C129 C111 79.5(4) 4_575 4_575 ?
C130 C130 C131 96.1(6) 4_575 4_575 ?
C130 C130 C129 87.7(6) 4_575 4_575 ?
C131 C130 C129 160.8(2) 4_575 4_575 ?
C130 C130 C113 161.7 4_575 . ?
C131 C130 C113 77.9(6) 4_575 . ?
C129 C130 C113 92.7(6) 4_575 . ?
C130 C130 C129 58.0 4_575 . ?
C131 C130 C129 148.7(5) 4_575 . ?
C129 C130 C129 29.7(6) 4_575 . ?
C113 C130 C129 120.7 . . ?
C130 C130 C131 50.3 4_575 . ?
C131 C130 C131 45.7(6) 4_575 . ?
C129 C130 C131 134.6(5) 4_575 . ?
C113 C130 C131 121.4 . . ?
C129 C130 C131 106.2 . . ?
C130 C130 C148 150.4(2) 4_575 4_575 ?
C131 C130 C148 59.1(4) 4_575 4_575 ?
C129 C130 C148 110.7(6) 4_575 4_575 ?
C113 C130 C148 18.78(16) . 4_575 ?
C129 C130 C148 136.99(6) . 4_575 ?
C131 C130 C148 103.24(18) . 4_575 ?
C130 C130 C147 141.6(3) 4_575 4_575 ?
C131 C130 C147 113.0(7) 4_575 4_575 ?
C129 C130 C147 56.8(3) 4_575 4_575 ?
C113 C130 C147 36.0(2) . 4_575 ?
C129 C130 C147 85.6(2) . 4_575 ?
C131 C130 C147 150.1 . 4_575 ?
C148 C130 C147 54.5(3) 4_575 4_575 ?
C131 C131 C130 83.9(6) 4_575 4_575 ?
C131 C131 C132 66.7 4_575 . ?
C130 C131 C132 145.8(5) 4_575 . ?
C131 C131 C148 153.6 4_575 . ?
C130 C131 C148 76.0(6) 4_575 . ?
C132 C131 C148 124.7 . . ?
C131 C131 C130 50.4 4_575 . ?
C130 C131 C130 33.6(6) 4_575 . ?
C132 C131 C130 114.9 . . ?
C148 C131 C130 108.1 . . ?
C131 C131 C113 136.4(3) 4_575 4_575 ?
C130 C131 C113 55.7(3) 4_575 4_575 ?
C132 C131 C113 141.11(11) . 4_575 ?
C148 C131 C113 20.2(3) . 4_575 ?
C130 C131 C113 88.1(3) . 4_575 ?
C131 C131 C115 116.0(3) 4_575 4_575 ?
C130 C131 C115 144.7(5) 4_575 4_575 ?
C132 C131 C115 50.8(3) . 4_575 ?
C148 C131 C115 74.8(3) . 4_575 ?
C130 C131 C115 151.15(19) . 4_575 ?
C113 C131 C115 93.8(4) 4_575 4_575 ?
C131 C131 C114 151.30(16) 4_575 4_575 ?
C130 C131 C114 106.1(6) 4_575 4_575 ?
C132 C131 C114 93.37(11) . 4_575 ?
C148 C131 C114 31.83(9) . 4_575 ?
C130 C131 C114 134.7 . 4_575 ?
C113 C131 C114 51.3(3) 4_575 4_575 ?
C115 C131 C114 43.0(2) 4_575 4_575 ?
C131 C132 C131 46.4(5) 4_575 . ?
C131 C132 C115 79.9(4) 4_575 . ?
C131 C132 C115 124.7 . . ?
C131 C132 C115 124.5(5) 4_575 4_575 ?
C131 C132 C115 79.72(10) . 4_575 ?
C115 C132 C115 141.74(15) . 4_575 ?
C131 C132 C133 114.2(7) 4_575 4_575 ?
C131 C132 C133 152.79(14) . 4_575 ?
C115 C132 C133 35.3(3) . 4_575 ?
C115 C132 C133 109.6(2) 4_575 4_575 ?
C131 C132 C133 152.7(3) 4_575 . ?
C131 C132 C133 114.0 . . ?
C115 C132 C133 109.7 . . ?
C115 C132 C133 35.24(13) 4_575 . ?
C133 C132 C133 75.2(3) 4_575 . ?
C116 C133 C115 112.9(10) 4_575 4_575 ?
C116 C133 C150 52.1(5) 4_575 . ?
C115 C133 C150 60.8(5) 4_575 . ?
C116 C133 C132 160.6(3) 4_575 . ?
C115 C133 C132 66.9(6) 4_575 . ?
C150 C133 C132 124.6 . . ?
C116 C133 C134 69.0(6) 4_575 . ?
C115 C133 C134 160.0(4) 4_575 . ?
C150 C133 C134 118.5 . . ?
C132 C133 C134 104.3 . . ?
C116 C133 C133 120.2(6) 4_575 4_575 ?
C115 C133 C133 118.1(6) 4_575 4_575 ?
C150 C133 C133 153.5 . 4_575 ?
C132 C133 C133 52.3 . 4_575 ?
C134 C133 C133 52.4 . 4_575 ?
C135 C134 C135 37.3(5) 4_575 . ?
C135 C134 C116 85.5(4) 4_575 . ?
C135 C134 C116 121.4 . . ?
C135 C134 C116 121.2(5) 4_575 4_575 ?
C135 C134 C116 85.37(11) . 4_575 ?
C116 C134 C116 139.42(15) . 4_575 ?
C135 C134 C133 118.4(7) 4_575 4_575 ?
C135 C134 C133 149.71(18) . 4_575 ?
C116 C134 C133 34.0(3) . 4_575 ?
C116 C134 C133 108.3(2) 4_575 4_575 ?
C135 C134 C133 149.6(3) 4_575 . ?
C135 C134 C133 118.1 . . ?
C116 C134 C133 108.4 . . ?
C116 C134 C133 33.97(13) 4_575 . ?
C133 C134 C133 75.2(3) 4_575 . ?
C135 C135 C136 91.1(6) 4_575 4_575 ?
C135 C135 C134 71.3 4_575 . ?
C136 C135 C134 154.8(4) 4_575 . ?
C135 C135 C136 51.5 4_575 . ?
C136 C135 C136 39.5(6) 4_575 . ?
C134 C135 C136 120.3 . . ?
C135 C135 C152 154.6 4_575 . ?
C136 C135 C152 70.1(6) 4_575 . ?
C134 C135 C152 119.8 . . ?
C136 C135 C152 108.0 . . ?
C135 C135 C118 141.9(2) 4_575 4_575 ?
C136 C135 C118 55.0(4) 4_575 4_575 ?
C134 C135 C118 132.71(11) . 4_575 ?
C136 C135 C118 93.0(2) . 4_575 ?
C152 C135 C118 15.2(2) . 4_575 ?
C135 C135 C116 118.2(3) 4_575 4_575 ?
C136 C135 C116 138.3(6) 4_575 4_575 ?
C134 C135 C116 48.5(3) . 4_575 ?
C136 C135 C116 152.29(15) . 4_575 ?
C152 C135 C116 71.9(3) . 4_575 ?
C118 C135 C116 86.2(4) 4_575 4_575 ?
C135 C135 C117 152.68(13) 4_575 4_575 ?
C136 C135 C117 98.6(6) 4_575 4_575 ?
C134 C135 C117 90.45(9) . 4_575 ?
C136 C135 C117 133.0 . 4_575 ?
C152 C135 C117 29.60(8) . 4_575 ?
C118 C135 C117 44.2(2) 4_575 4_575 ?
C116 C135 C117 42.30(19) 4_575 4_575 ?
C136 C136 C135 88.9(6) 4_575 4_575 ?
C136 C136 C137 80.9(5) 4_575 4_575 ?
C135 C136 C137 158.1(5) 4_575 4_575 ?
C136 C136 C118 160.3 4_575 . ?
C135 C136 C118 83.8(6) 4_575 . ?
C137 C136 C118 99.3(5) 4_575 . ?
C136 C136 C135 51.5 4_575 . ?
C135 C136 C135 37.4(6) 4_575 . ?
C137 C136 C135 129.1(5) 4_575 . ?
C118 C136 C135 119.2 . . ?
C136 C136 C137 60.6 4_575 . ?
C135 C136 C137 144.3(5) 4_575 . ?
C137 C136 C137 20.3(5) 4_575 . ?
C118 C136 C137 118.3 . . ?
C135 C136 C137 109.7 . . ?
C136 C136 C152 150.1(2) 4_575 4_575 ?
C135 C136 C152 66.5(4) 4_575 4_575 ?
C137 C136 C152 115.7(6) 4_575 4_575 ?
C118 C136 C152 17.40(15) . 4_575 ?
C135 C136 C152 102.35(18) . 4_575 ?
C137 C136 C152 133.44(6) . 4_575 ?
C136 C136 C153 136.9(3) 4_575 4_575 ?
C135 C136 C153 123.2(7) 4_575 4_575 ?
C137 C136 C153 58.5(3) 4_575 4_575 ?
C118 C136 C153 41.0(2) . 4_575 ?
C135 C136 C153 150.7 . 4_575 ?
C137 C136 C153 78.3(3) . 4_575 ?
C152 C136 C153 58.1(4) 4_575 4_575 ?
C137 C137 C138 93.1(6) 4_575 4_575 ?
C137 C137 C136 99.1(5) 4_575 4_575 ?
C138 C137 C136 155.0(5) 4_575 4_575 ?
C137 C137 C138 65.1 4_575 . ?
C138 C137 C138 28.0(6) 4_575 . ?
C136 C137 C138 153.8(3) 4_575 . ?
C137 C137 C153 162.4 4_575 . ?
C138 C137 C153 90.8(5) 4_575 . ?
C136 C137 C153 71.4(5) 4_575 . ?
C138 C137 C153 117.5 . . ?
C137 C137 C136 60.6 4_575 . ?
C138 C137 C136 146.5(5) 4_575 . ?
C136 C137 C136 38.5(5) 4_575 . ?
C138 C137 C136 121.8 . . ?
C153 C137 C136 108.6 . . ?
C137 C137 C153 12.94(8) 4_575 4_575 ?
C138 C137 C153 95.8(6) 4_575 4_575 ?
C136 C137 C153 91.6(5) 4_575 4_575 ?
C138 C137 C153 68.5 . 4_575 ?
C153 C137 C153 149.49(8) . 4_575 ?
C136 C137 C153 53.9 . 4_575 ?
C138 C138 C137 86.9(6) 4_575 4_575 ?
C138 C138 C139 96.3(6) 4_575 4_575 ?
C137 C138 C139 159.63(18) 4_575 4_575 ?
C138 C138 C137 65.1 4_575 . ?
C137 C138 C137 21.8(6) 4_575 . ?
C139 C138 C137 153.2(4) 4_575 . ?
C138 C138 C120 160.3 4_575 . ?
C137 C138 C120 99.5(5) 4_575 . ?
C139 C138 C120 71.3(5) 4_575 . ?
C137 C138 C120 120.0 . . ?
C138 C138 C139 58.2 4_575 . ?
C137 C138 C139 140.2(5) 4_575 . ?
C139 C138 C139 38.2(6) 4_575 . ?
C137 C138 C139 120.1 . . ?
C120 C138 C139 108.2 . . ?
C138 C138 C140 137.1(2) 4_575 4_575 ?
C137 C138 C140 124.3(6) 4_575 4_575 ?
C139 C138 C140 44.0(3) 4_575 4_575 ?
C137 C138 C140 141.66(9) . 4_575 ?
C120 C138 C140 27.5(2) . 4_575 ?
C139 C138 C140 80.8(2) . 4_575 ?
C138 C138 C153 132.6(3) 4_575 4_575 ?
C137 C138 C153 48.3(3) 4_575 4_575 ?
C139 C138 C153 120.3(6) 4_575 4_575 ?
C137 C138 C153 69.4(2) . 4_575 ?
C120 C138 C153 51.2(2) . 4_575 ?
C139 C138 C153 148.5 . 4_575 ?
C140 C138 C153 77.1(4) 4_575 4_575 ?
C139 C139 C122 92.6(6) 4_575 4_575 ?
C139 C139 C138 83.7(6) 4_575 4_575 ?
C122 C139 C138 159.3(2) 4_575 4_575 ?
C139 C139 C140 161.0 4_575 . ?
C122 C139 C140 82.7(6) 4_575 . ?
C138 C139 C140 94.2(5) 4_575 . ?
C139 C139 C138 58.2 4_575 . ?
C122 C139 C138 145.0(5) 4_575 . ?
C138 C139 C138 25.5(6) 4_575 . ?
C140 C139 C138 118.2 . . ?
C139 C139 C122 49.5 4_575 . ?
C122 C139 C122 43.1(6) 4_575 . ?
C138 C139 C122 129.5(5) 4_575 . ?
C140 C139 C122 123.4 . . ?
C138 C139 C122 105.3 . . ?
C139 C139 C121 149.4(2) 4_575 4_575 ?
C122 C139 C121 61.8(4) 4_575 4_575 ?
C138 C139 C121 114.0(6) 4_575 4_575 ?
C140 C139 C121 20.94(17) . 4_575 ?
C138 C139 C121 136.12(6) . 4_575 ?
C122 C139 C121 103.2(2) . 4_575 ?
C139 C139 C120 139.9(3) 4_575 4_575 ?
C122 C139 C120 116.5(7) 4_575 4_575 ?
C138 C139 C120 59.1(3) 4_575 4_575 ?
C140 C139 C120 35.2(2) . 4_575 ?
C138 C139 C120 83.8(3) . 4_575 ?
C122 C139 C120 149.6 . 4_575 ?
C121 C139 C120 55.8(4) 4_575 4_575 ?
C121 C140 C120 164.9(3) 4_575 4_575 ?
C121 C140 C139 99.1(11) 4_575 . ?
C120 C140 C139 88.0(7) 4_575 . ?
C121 C140 C154 129.5(8) 4_575 . ?
C120 C140 C154 38.5(6) 4_575 . ?
C139 C140 C154 124.1 . . ?
C121 C140 C141 22.3(7) 4_575 . ?
C120 C140 C141 143.9(3) 4_575 . ?
C139 C140 C141 117.3 . . ?
C154 C140 C141 107.2 . . ?
C121 C140 C122 55.3(9) 4_575 4_575 ?
C120 C140 C122 129.8(10) 4_575 4_575 ?
C139 C140 C122 43.8(3) . 4_575 ?
C154 C140 C122 154.2(2) . 4_575 ?
C141 C140 C122 74.2(2) . 4_575 ?
C121 C140 C107 40.0(7) 4_575 4_575 ?
C120 C140 C107 127.0(5) 4_575 4_575 ?
C139 C140 C107 132.6(3) . 4_575 ?
C154 C140 C107 89.48(15) . 4_575 ?
C141 C140 C107 17.87(18) . 4_575 ?
C122 C140 C107 91.00(6) 4_575 4_575 ?
C121 C140 C138 137.9(14) 4_575 4_575 ?
C120 C140 C138 46.4(5) 4_575 4_575 ?
C139 C140 C138 41.8(2) . 4_575 ?
C154 C140 C138 82.8(2) . 4_575 ?
C141 C140 C138 147.8(2) . 4_575 ?
C122 C140 C138 83.9(5) 4_575 4_575 ?
C107 C140 C138 149.7(3) 4_575 4_575 ?
C107 C141 C121 119.6(3) 4_575 4_575 ?
C107 C141 C142 124.2(3) 4_575 . ?
C121 C141 C142 110.7(5) 4_575 . ?
C107 C141 C156 5.7(7) 4_575 . ?
C121 C141 C156 120.9(3) 4_575 . ?
C142 C141 C156 120.1 . . ?
C107 C141 C140 107.83(10) 4_575 . ?
C121 C141 C140 11.9(3) 4_575 . ?
C142 C141 C140 120.2 . . ?
C156 C141 C140 109.1 . . ?
C107 C141 C108 76.27(13) 4_575 4_575 ?
C121 C141 C108 152.4(9) 4_575 4_575 ?
C142 C141 C108 48.1(3) . 4_575 ?
C156 C141 C108 72.6(3) . 4_575 ?
C140 C141 C108 154.0(3) . 4_575 ?
C107 C141 C122 156.2(7) 4_575 4_575 ?
C121 C141 C122 46.4(4) 4_575 4_575 ?
C142 C141 C122 64.29(10) . 4_575 ?
C156 C141 C122 152.78(11) . 4_575 ?
C140 C141 C122 56.52(8) . 4_575 ?
C108 C141 C122 109.9(5) 4_575 4_575 ?
C107 C141 C106 15.3(4) 4_575 4_575 ?
C121 C141 C106 107.5(2) 4_575 4_575 ?
C142 C141 C106 128.31(9) . 4_575 ?
C156 C141 C106 13.86(11) . 4_575 ?
C140 C141 C106 95.62(6) . 4_575 ?
C108 C141 C106 83.1(2) 4_575 4_575 ?
C122 C141 C106 141.0(2) 4_575 4_575 ?
C124 C142 C108 81.1(2) 4_575 4_575 ?
C124 C142 C141 152.8(3) 4_575 . ?
C108 C142 C141 76.0(3) 4_575 . ?
C124 C142 C123 74.6(7) 4_575 . ?
C108 C142 C123 148.7(4) 4_575 . ?
C141 C142 C123 120.1 . . ?
C124 C142 C143 35.9(6) 4_575 . ?
C108 C142 C143 45.2(3) 4_575 . ?
C141 C142 C143 119.6 . . ?
C123 C142 C143 108.3 . . ?
C124 C142 C107 138.3(4) 4_575 4_575 ?
C108 C142 C107 60.4(4) 4_575 4_575 ?
C141 C142 C107 15.71(9) . 4_575 ?
C123 C142 C107 132.4(2) . 4_575 ?
C143 C142 C107 104.03(7) . 4_575 ?
C124 C142 C122 121.2(10) 4_575 4_575 ?
C108 C142 C122 143.3(2) 4_575 4_575 ?
C141 C142 C122 73.0(3) . 4_575 ?
C123 C142 C122 47.9(3) . 4_575 ?
C143 C142 C122 147.7(3) . 4_575 ?
C107 C142 C122 87.24(14) 4_575 4_575 ?
C124 C142 C121 154.9(7) 4_575 4_575 ?
C108 C142 C121 103.2(4) 4_575 4_575 ?
C141 C142 C121 29.0(3) . 4_575 ?
C123 C142 C121 91.3(3) . 4_575 ?
C143 C142 C121 141.64(10) . 4_575 ?
C107 C142 C121 43.57(14) 4_575 4_575 ?
C122 C142 C121 44.0 4_575 4_575 ?
C124 C143 C108 91.1(3) 4_575 4_575 ?
C124 C143 C144 152.5(3) 4_575 . ?
C108 C143 C144 66.1(2) 4_575 . ?
C124 C143 C125 73.4(7) 4_575 . ?
C108 C143 C125 155.1(4) 4_575 . ?
C144 C143 C125 121.5 . . ?
C124 C143 C142 36.6(6) 4_575 . ?
C108 C143 C142 54.5(3) 4_575 . ?
C144 C143 C142 118.6 . . ?
C125 C143 C142 107.8 . . ?
C124 C143 C109 141.4(4) 4_575 4_575 ?
C108 C143 C109 54.7(4) 4_575 4_575 ?
C144 C143 C109 11.74(8) . 4_575 ?
C125 C143 C109 130.0(2) . 4_575 ?
C142 C143 C109 106.86(7) . 4_575 ?
C124 C143 C126 117.7(10) 4_575 4_575 ?
C108 C143 C126 138.0(3) 4_575 4_575 ?
C144 C143 C126 76.3(3) . 4_575 ?
C125 C143 C126 45.9(3) . 4_575 ?
C142 C143 C126 145.0(3) . 4_575 ?
C109 C143 C126 86.18(11) 4_575 4_575 ?
C124 C143 C110 153.0(7) 4_575 4_575 ?
C108 C143 C110 95.0(4) 4_575 4_575 ?
C144 C143 C110 30.6(3) . 4_575 ?
C125 C143 C110 91.0(3) . 4_575 ?
C142 C143 C110 140.78(8) . 4_575 ?
C109 C143 C110 40.79(12) 4_575 4_575 ?
C126 C143 C110 45.7 4_575 4_575 ?
C109 C144 C110 114.22(14) 4_575 4_575 ?
C109 C144 C108 84.11(14) 4_575 4_575 ?
C110 C144 C108 148.8(10) 4_575 4_575 ?
C109 C144 C143 128.2(4) 4_575 . ?
C110 C144 C143 108.9(5) 4_575 . ?
C108 C144 C143 45.1(4) 4_575 . ?
C109 C144 C157 8.2(6) 4_575 . ?
C110 C144 C157 119.9(3) 4_575 . ?
C108 C144 C157 76.4(3) 4_575 . ?
C143 C144 C157 120.1 . . ?
C109 C144 C145 103.2(2) 4_575 . ?
C110 C144 C145 11.1(4) 4_575 . ?
C108 C144 C145 153.5(4) 4_575 . ?
C143 C144 C145 118.6 . . ?
C157 C144 C145 109.0 . . ?
C109 C144 C101 11.6(7) 4_575 4_575 ?
C110 C144 C101 104.8(3) 4_575 4_575 ?
C108 C144 C101 89.4(3) 4_575 4_575 ?
C143 C144 C101 130.6(3) . 4_575 ?
C157 C144 C101 15.1(3) . 4_575 ?
C145 C144 C101 93.9(3) . 4_575 ?
C110 C145 C111 163.7(15) 4_575 4_575 ?
C110 C145 C127 94.8(15) 4_575 . ?
C111 C145 C127 78.3(6) 4_575 . ?
C110 C145 C146 137.5(9) 4_575 . ?
C111 C145 C146 42.2(5) 4_575 . ?
C127 C145 C146 118.9 . . ?
C110 C145 C144 28.2(11) 4_575 . ?
C111 C145 C144 147.8(2) 4_575 . ?
C127 C145 C144 120.0 . . ?
C146 C145 C144 109.6 . . ?
C110 C145 C109 43.5(9) 4_575 4_575 ?
C111 C145 C109 134.0(4) 4_575 4_575 ?
C127 C145 C109 132.6(3) . 4_575 ?
C146 C145 C109 94.33(17) . 4_575 ?
C144 C145 C109 15.3(2) . 4_575 ?
C110 C145 C126 54.1(13) 4_575 4_575 ?
C111 C145 C126 117.4(9) 4_575 4_575 ?
C127 C145 C126 40.8(2) . 4_575 ?
C146 C145 C126 150.2(2) . 4_575 ?
C144 C145 C126 79.9(2) . 4_575 ?
C109 C145 C126 93.95(12) 4_575 4_575 ?
C112 C146 C111 105.9(10) 4_575 4_575 ?
C112 C146 C147 29.5(7) 4_575 . ?
C111 C146 C147 76.6(2) 4_575 . ?
C112 C146 C145 148.8(8) 4_575 . ?
C111 C146 C145 48.02(12) 4_575 . ?
C147 C146 C145 122.5 . . ?
C112 C146 C102 70.4(4) 4_575 4_575 ?
C111 C146 C102 156.1(7) 4_575 4_575 ?
C147 C146 C102 98.40(14) . 4_575 ?
C145 C146 C102 124.98(5) . 4_575 ?
C112 C146 C158 90.5(5) 4_575 . ?
C111 C146 C158 150.12(17) 4_575 . ?
C147 C146 C158 118.2 . . ?
C145 C146 C158 107.0 . . ?
C102 C146 C158 20.16(10) 4_575 . ?
C112 C146 C110 151.9(11) 4_575 4_575 ?
C111 C146 C110 56.9(2) 4_575 4_575 ?
C147 C146 C110 129.2(4) . 4_575 ?
C145 C146 C110 9.61(19) . 4_575 ?
C102 C146 C110 115.40(12) 4_575 4_575 ?
C158 C146 C110 97.4(2) . 4_575 ?
C112 C147 C113 104.3(6) 4_575 4_575 ?
C112 C147 C146 26.5(3) 4_575 . ?
C113 C147 C146 128.9(4) 4_575 . ?
C112 C147 C129 143.9(5) 4_575 . ?
C113 C147 C129 100.4(6) 4_575 . ?
C146 C147 C129 119.6 . . ?
C112 C147 C111 65.99(13) 4_575 4_575 ?
C113 C147 C111 155.9(3) 4_575 4_575 ?
C146 C147 C111 39.6(4) . 4_575 ?
C129 C147 C111 80.8(4) . 4_575 ?
C112 C147 C148 95.82(11) 4_575 . ?
C113 C147 C148 8.5(5) 4_575 . ?
C146 C147 C148 120.5 . . ?
C129 C147 C148 107.5 . . ?
C111 C147 C148 150.3 4_575 . ?
C112 C147 C130 149.53(18) 4_575 4_575 ?
C113 C147 C130 53.3(4) 4_575 4_575 ?
C146 C147 C130 153.23(19) . 4_575 ?
C129 C147 C130 47.2(2) . 4_575 ?
C111 C147 C130 124.7(7) 4_575 4_575 ?
C148 C147 C130 60.8(2) . 4_575 ?
C113 C148 C114 155.0(6) 4_575 4_575 ?
C113 C148 C149 132.5(7) 4_575 . ?
C114 C148 C149 24.5(4) 4_575 . ?
C113 C148 C131 96.3(11) 4_575 . ?
C114 C148 C131 99.4(5) 4_575 . ?
C149 C148 C131 122.2 . . ?
C113 C148 C147 15.2(8) 4_575 . ?
C114 C148 C147 140.3(2) 4_575 . ?
C149 C148 C147 117.3 . . ?
C131 C148 C147 109.1 . . ?
C113 C148 C130 51.4(9) 4_575 4_575 ?
C114 C148 C130 140.8(8) 4_575 4_575 ?
C149 C148 C130 154.37(19) . 4_575 ?
C131 C148 C130 44.90(17) . 4_575 ?
C147 C148 C130 64.74(15) . 4_575 ?
C113 C148 C112 42.3(6) 4_575 4_575 ?
C114 C148 C112 114.2(4) 4_575 4_575 ?
C149 C148 C112 90.4(2) . 4_575 ?
C131 C148 C112 132.3(3) . 4_575 ?
C147 C148 C112 27.1(2) . 4_575 ?
C130 C148 C112 90.34(19) 4_575 4_575 ?
C113 C148 C115 150.1(13) 4_575 4_575 ?
C114 C148 C115 38.4(2) 4_575 4_575 ?
C149 C148 C115 61.6(3) . 4_575 ?
C131 C148 C115 61.0(3) . 4_575 ?
C147 C148 C115 151.65(19) . 4_575 ?
C130 C148 C115 103.7(5) 4_575 4_575 ?
C112 C148 C115 140.9 4_575 4_575 ?
C113 C148 C103 118.2(7) 4_575 4_575 ?
C114 C148 C103 38.0(3) 4_575 4_575 ?
C149 C148 C103 14.4 . 4_575 ?
C131 C148 C103 130.80(16) . 4_575 ?
C147 C148 C103 103.0 . 4_575 ?
C130 C148 C103 148.6(3) 4_575 4_575 ?
C112 C148 C103 76.3(2) 4_575 4_575 ?
C115 C148 C103 72.91(14) 4_575 4_575 ?
C114 C149 C103 163.5(11) 4_575 4_575 ?
C114 C149 C148 42.01(7) 4_575 . ?
C103 C149 C148 140.16(19) 4_575 . ?
C114 C149 C159 159.8(6) 4_575 . ?
C103 C149 C159 16.1 4_575 . ?
C148 C149 C159 124.4 . . ?
C114 C149 C150 79.57(16) 4_575 . ?
C103 C149 C150 90.1(2) 4_575 . ?
C148 C149 C150 118.7 . . ?
C159 C149 C150 104.5 . . ?
C114 C149 C113 54.7(3) 4_575 4_575 ?
C103 C149 C113 127.13(9) 4_575 4_575 ?
C148 C149 C113 13.13(14) . 4_575 ?
C159 C149 C113 111.32(12) . 4_575 ?
C150 C149 C113 128.2(3) . 4_575 ?
C114 C149 C115 36.4(3) 4_575 4_575 ?
C103 C149 C115 131.1(3) 4_575 4_575 ?
C148 C149 C115 76.08(16) . 4_575 ?
C159 C149 C115 141.9 . 4_575 ?
C150 C149 C115 43.35(12) . 4_575 ?
C113 C149 C115 87.2(4) 4_575 4_575 ?
C114 C149 C102 132.4(5) 4_575 4_575 ?
C103 C149 C102 48.76(8) 4_575 4_575 ?
C148 C149 C102 92.18(16) . 4_575 ?
C159 C149 C102 32.63(13) . 4_575 ?
C150 C149 C102 131.8 . 4_575 ?
C113 C149 C102 79.06(7) 4_575 4_575 ?
C115 C149 C102 147.9(4) 4_575 4_575 ?
C114 C149 C104 132.0(5) 4_575 4_575 ?
C103 C149 C104 35.38(11) 4_575 4_575 ?
C148 C149 C104 152.5(2) . 4_575 ?
C159 C149 C104 49.88(12) . 4_575 ?
C150 C149 C104 54.80(13) . 4_575 ?
C113 C149 C104 146.0(3) 4_575 4_575 ?
C115 C149 C104 96.22(13) 4_575 4_575 ?
C102 C149 C104 80.38(11) 4_575 4_575 ?
C116 C150 C115 75.4(6) 4_575 4_575 ?
C116 C150 C151 87.41(19) 4_575 . ?
C115 C150 C151 154.2(4) 4_575 . ?
C116 C150 C133 37.4(3) 4_575 . ?
C115 C150 C133 38.1(3) 4_575 . ?
C151 C150 C133 122.8 . . ?
C116 C150 C117 67.25(16) 4_575 4_575 ?
C115 C150 C117 139.1(7) 4_575 4_575 ?
C151 C150 C117 20.3(3) . 4_575 ?
C133 C150 C117 103.4(4) . 4_575 ?
C116 C150 C149 149.2(4) 4_575 . ?
C115 C150 C149 79.1(2) 4_575 . ?
C151 C150 C149 109.6 . . ?
C133 C150 C149 115.7 . . ?
C117 C150 C149 128.47(18) 4_575 . ?
C116 C150 C114 129.3(7) 4_575 4_575 ?
C115 C150 C114 56.07(11) 4_575 4_575 ?
C151 C150 C114 130.74(15) . 4_575 ?
C133 C150 C114 93.3(3) . 4_575 ?
C117 C150 C114 147.01(6) 4_575 4_575 ?
C149 C150 C114 23.1(3) . 4_575 ?
C116 C150 C104 120.14(6) 4_575 4_575 ?
C115 C150 C104 147.92(12) 4_575 4_575 ?
C151 C150 C104 34.38(9) . 4_575 ?
C133 C150 C104 149.1(2) . 4_575 ?
C117 C150 C104 54.45(18) 4_575 4_575 ?
C149 C150 C104 75.6 . 4_575 ?
C114 C150 C104 97.9(2) 4_575 4_575 ?
C116 C150 C103 155.4(4) 4_575 4_575 ?
C115 C150 C103 105.10(6) 4_575 4_575 ?
C151 C150 C103 82.65(7) . 4_575 ?
C133 C150 C103 138.6(2) . 4_575 ?
C117 C150 C103 102.2(3) 4_575 4_575 ?
C149 C150 C103 27.18(10) . 4_575 ?
C114 C150 C103 49.93(14) 4_575 4_575 ?
C104 C150 C103 48.47(14) 4_575 4_575 ?
C117 C151 C104 163.2(10) 4_575 4_575 ?
C117 C151 C152 43.04(10) 4_575 . ?
C104 C151 C152 142.67(14) 4_575 . ?
C117 C151 C150 80.1(2) 4_575 . ?
C104 C151 C150 86.72(18) 4_575 . ?
C152 C151 C150 119.6 . . ?
C117 C151 C160 159.7(6) 4_575 . ?
C104 C151 C160 22.1 4_575 . ?
C152 C151 C160 121.3 . . ?
C150 C151 C160 106.9 . . ?
C117 C151 C118 56.6(3) 4_575 4_575 ?
C104 C151 C118 129.53(6) 4_575 4_575 ?
C152 C151 C118 13.65(19) . 4_575 ?
C150 C151 C118 130.8(3) . 4_575 ?
C160 C151 C118 107.84(14) . 4_575 ?
C117 C151 C116 41.1(4) 4_575 4_575 ?
C104 C151 C116 124.1(2) 4_575 4_575 ?
C152 C151 C116 80.93(18) . 4_575 ?
C150 C151 C116 39.29(14) . 4_575 ?
C160 C151 C116 140.2 . 4_575 ?
C118 C151 C116 93.3(5) 4_575 4_575 ?
C117 C151 C105 136.7(5) 4_575 4_575 ?
C104 C151 C105 48.71(9) 4_575 4_575 ?
C152 C151 C105 95.00(14) . 4_575 ?
C150 C151 C105 129.5 . 4_575 ?
C160 C151 C105 26.61(11) . 4_575 ?
C118 C151 C105 81.41(7) 4_575 4_575 ?
C116 C151 C105 148.7(4) 4_575 4_575 ?
C118 C152 C117 143.4(11) 4_575 4_575 ?
C118 C152 C151 124.2(9) 4_575 . ?
C117 C152 C151 19.3(3) 4_575 . ?
C118 C152 C135 107.2(13) 4_575 . ?
C117 C152 C135 103.7(5) 4_575 . ?
C151 C152 C135 121.2 . . ?
C118 C152 C153 8.8(7) 4_575 . ?
C117 C152 C153 139.70(18) 4_575 . ?
C151 C152 C153 121.5 . . ?
C135 C152 C153 104.9 . . ?
C118 C152 C136 63.8(11) 4_575 4_575 ?
C117 C152 C136 144.3(7) 4_575 4_575 ?
C151 C152 C136 155.0(2) . 4_575 ?
C135 C152 C136 43.43(18) . 4_575 ?
C153 C152 C136 62.40(14) . 4_575 ?
C118 C152 C119 34.2(7) 4_575 4_575 ?
C117 C152 C119 109.2(4) 4_575 4_575 ?
C151 C152 C119 90.2(2) . 4_575 ?
C135 C152 C119 132.9(3) . 4_575 ?
C153 C152 C119 31.9(2) . 4_575 ?
C136 C152 C119 93.27(17) 4_575 4_575 ?
C118 C152 C116 158.5(12) 4_575 4_575 ?
C117 C152 C116 40.7(2) 4_575 4_575 ?
C151 C152 C116 58.7(3) . 4_575 ?
C135 C152 C116 63.0(3) . 4_575 ?
C153 C152 C116 150.0(2) . 4_575 ?
C136 C152 C116 104.7(5) 4_575 4_575 ?
C119 C152 C116 138.64(7) 4_575 4_575 ?
C119 C153 C118 91.6(6) 4_575 4_575 ?
C119 C153 C154 26.5(2) 4_575 . ?
C118 C153 C154 116.6(4) 4_575 . ?
C119 C153 C137 148.3(3) 4_575 . ?
C118 C153 C137 109.8(6) 4_575 . ?
C154 C153 C137 123.7 . . ?
C119 C153 C120 62.45(17) 4_575 4_575 ?
C118 C153 C120 148.4(3) 4_575 4_575 ?
C154 C153 C120 36.0(4) . 4_575 ?
C137 C153 C120 88.9(4) . 4_575 ?
C119 C153 C152 90.99(8) 4_575 . ?
C118 C153 C152 3.8(3) 4_575 . ?
C154 C153 C152 115.4 . . ?
C137 C153 C152 108.8 . . ?
C120 C153 C152 145.73(12) 4_575 . ?
C119 C153 C136 146.87(6) 4_575 4_575 ?
C118 C153 C136 60.1(3) 4_575 4_575 ?
C154 C153 C136 156.03(14) . 4_575 ?
C137 C153 C136 50.1(3) . 4_575 ?
C120 C153 C136 135.3(7) 4_575 4_575 ?
C152 C153 C136 59.5(2) . 4_575 ?
C119 C153 C138 109.52(9) 4_575 4_575 ?
C118 C153 C138 144.7(8) 4_575 4_575 ?
C154 C153 C138 83.4(2) . 4_575 ?
C137 C153 C138 40.8(3) . 4_575 ?
C120 C153 C138 48.06(17) 4_575 4_575 ?
C152 C153 C138 142.0(3) . 4_575 ?
C136 C153 C138 89.5(5) 4_575 4_575 ?
C119 C153 C137 147.0(4) 4_575 4_575 ?
C118 C153 C137 107.0(6) 4_575 4_575 ?
C154 C153 C137 123.7 . 4_575 ?
C137 C153 C137 4.61(8) . 4_575 ?
C120 C153 C137 89.8(4) 4_575 4_575 ?
C152 C153 C137 105.67(6) . 4_575 ?
C136 C153 C137 47.8(3) 4_575 4_575 ?
C138 C153 C137 42.1(2) 4_575 4_575 ?
C119 C154 C120 118.1(10) 4_575 4_575 ?
C119 C154 C153 38.7(7) 4_575 . ?
C120 C154 C153 79.4(3) 4_575 . ?
C119 C154 C140 152.9(9) 4_575 . ?
C120 C154 C140 39.34(15) 4_575 . ?
C153 C154 C140 116.5 . . ?
C119 C154 C155 86.7(5) 4_575 . ?
C120 C154 C155 146.83(6) 4_575 . ?
C153 C154 C155 122.3 . . ?
C140 C154 C155 109.6 . . ?
C119 C154 C105 69.2(4) 4_575 4_575 ?
C120 C154 C105 157.0(5) 4_575 4_575 ?
C153 C154 C105 105.17(12) . 4_575 ?
C140 C154 C105 125.18(5) . 4_575 ?
C155 C154 C105 17.50(8) . 4_575 ?
C119 C154 C121 158.0(10) 4_575 4_575 ?
C120 C154 C121 52.58(15) 4_575 4_575 ?
C153 C154 C121 127.3(3) . 4_575 ?
C140 C154 C121 13.5(2) . 4_575 ?
C155 C154 C121 96.0(2) . 4_575 ?
C105 C154 C121 111.85(13) 4_575 4_575 ?
C105 C155 C106 120.3(2) 4_575 4_575 ?
C105 C155 C160 23.17(10) 4_575 . ?
C106 C155 C160 97.16(5) 4_575 . ?
C105 C155 C154 102.7(6) 4_575 . ?
C106 C155 C154 129.6(3) 4_575 . ?
C160 C155 C154 122.1 . . ?
C105 C155 C156 142.96(8) 4_575 . ?
C106 C155 C156 24.6(2) 4_575 . ?
C160 C155 C156 120.0 . . ?
C154 C155 C156 105.8 . . ?
C105 C155 C119 76.6(5) 4_575 4_575 ?
C106 C155 C119 150.6(7) 4_575 4_575 ?
C160 C155 C119 96.9 . 4_575 ?
C154 C155 C119 26.06(9) . 4_575 ?
C156 C155 C119 129.7(2) . 4_575 ?
C105 C155 C107 156.8(8) 4_575 4_575 ?
C106 C155 C107 47.63(13) 4_575 4_575 ?
C160 C155 C107 137.93(7) . 4_575 ?
C154 C155 C107 82.58(17) . 4_575 ?
C156 C155 C107 23.28(16) . 4_575 ?
C119 C155 C107 107.0(4) 4_575 4_575 ?
C105 C155 C104 16.4(3) 4_575 4_575 ?
C106 C155 C104 106.2 4_575 4_575 ?
C160 C155 C104 11.85(18) . 4_575 ?
C154 C155 C104 110.29(16) . 4_575 ?
C156 C155 C104 127.3 . 4_575 ?
C119 C155 C104 85.37(14) 4_575 4_575 ?
C107 C155 C104 141.0(2) 4_575 4_575 ?
C106 C156 C107 140.4(5) 4_575 4_575 ?
C106 C156 C141 140.3(4) 4_575 . ?
C107 C156 C141 4.0(6) 4_575 . ?
C106 C156 C157 82.4 4_575 . ?
C107 C156 C157 127.8(3) 4_575 . ?
C141 C156 C157 124.7 . . ?
C106 C156 C155 33.7(2) 4_575 . ?
C107 C156 C155 107.55(7) 4_575 . ?
C141 C156 C155 108.3 . . ?
C157 C156 C155 114.0 . . ?
C106 C156 C101 59.9(4) 4_575 4_575 ?
C107 C156 C101 145.5(8) 4_575 4_575 ?
C141 C156 C101 141.6(4) . 4_575 ?
C157 C156 C101 22.6(3) . 4_575 ?
C155 C156 C101 91.7(3) . 4_575 ?
C106 C156 C108 143.1(4) 4_575 4_575 ?
C107 C156 C108 62.1(4) 4_575 4_575 ?
C141 C156 C108 59.50(16) . 4_575 ?
C157 C156 C108 66.24(11) . 4_575 ?
C155 C156 C108 151.1(3) . 4_575 ?
C101 C156 C108 87.2(3) 4_575 4_575 ?
C106 C156 C105 26.11(19) 4_575 4_575 ?
C107 C156 C105 114.4(3) 4_575 4_575 ?
C141 C156 C105 114.67(17) . 4_575 ?
C157 C156 C105 105.2 . 4_575 ?
C155 C156 C105 8.9 . 4_575 ?
C101 C156 C105 82.9(3) 4_575 4_575 ?
C108 C156 C105 148.1(4) 4_575 4_575 ?
C101 C157 C109 127.4(10) 4_575 4_575 ?
C101 C157 C156 103.7(8) 4_575 . ?
C109 C157 C156 120.2(2) 4_575 . ?
C101 C157 C144 129.7(9) 4_575 . ?
C109 C157 C144 3.6(3) 4_575 . ?
C156 C157 C144 116.7 . . ?
C101 C157 C106 73.5(9) 4_575 4_575 ?
C109 C157 C106 145.4(6) 4_575 4_575 ?
C156 C157 C106 30.21(10) . 4_575 ?
C144 C157 C106 142.0(3) . 4_575 ?
C101 C157 C158 20.9(9) 4_575 . ?
C109 C157 C158 106.7 4_575 . ?
C156 C157 C158 122.5 . . ?
C144 C157 C158 109.2 . . ?
C106 C157 C158 92.9 4_575 . ?
C101 C157 C108 156.2(8) 4_575 4_575 ?
C109 C157 C108 53.2(3) 4_575 4_575 ?
C156 C157 C108 67.43(7) . 4_575 ?
C144 C157 C108 49.81(12) . 4_575 ?
C106 C157 C108 96.04(17) 4_575 4_575 ?
C158 C157 C108 149.0(3) . 4_575 ?
C101 C157 C107 119.3(8) 4_575 4_575 ?
C109 C157 C107 101.5(4) 4_575 4_575 ?
C156 C157 C107 18.7(2) . 4_575 ?
C144 C157 C107 98.0(2) . 4_575 ?
C106 C157 C107 47.45(5) 4_575 4_575 ?
C158 C157 C107 135.3 . 4_575 ?
C108 C157 C107 48.94(11) 4_575 4_575 ?
C101 C157 C102 20.7(8) 4_575 4_575 ?
C109 C157 C102 106.9(2) 4_575 4_575 ?
C156 C157 C102 118.4 . 4_575 ?
C144 C157 C102 109.12(17) . 4_575 ?
C106 C157 C102 89.6 4_575 4_575 ?
C158 C157 C102 6.4(2) . 4_575 ?
C108 C157 C102 144.5(5) 4_575 4_575 ?
C107 C157 C102 129.89(14) 4_575 4_575 ?
C102 C158 C101 149.7(6) 4_575 4_575 ?
C102 C158 C159 46.4(3) 4_575 . ?
C101 C158 C159 107.8(6) 4_575 . ?
C102 C158 C157 155.8(7) 4_575 . ?
C101 C158 C157 14.8(7) 4_575 . ?
C159 C158 C157 121.0 . . ?
C102 C158 C146 76.1(5) 4_575 . ?
C101 C158 C146 119.8(7) 4_575 . ?
C159 C158 C146 120.6 . . ?
C157 C158 C146 105.2 . . ?
C102 C158 C112 50.9(5) 4_575 4_575 ?
C101 C158 C112 140.5(9) 4_575 4_575 ?
C159 C158 C112 95.9 . 4_575 ?
C157 C158 C112 127.3(2) . 4_575 ?
C146 C158 C112 25.18(5) . 4_575 ?
C102 C158 C103 32.11(8) 4_575 4_575 ?
C101 C158 C103 119.6(6) 4_575 4_575 ?
C159 C158 C103 15.39(17) . 4_575 ?
C157 C158 C103 131.07(6) . 4_575 ?
C146 C158 C103 105.18(16) . 4_575 ?
C112 C158 C103 80.58(15) 4_575 4_575 ?
C102 C158 C109 144.2(11) 4_575 4_575 ?
C101 C158 C109 43.2(6) 4_575 4_575 ?
C159 C158 C109 141.62(12) . 4_575 ?
C157 C158 C109 28.48(14) . 4_575 ?
C146 C158 C109 76.75(15) . 4_575 ?
C112 C158 C109 99.7(3) 4_575 4_575 ?
C103 C158 C109 143.8(4) 4_575 4_575 ?
C103 C159 C102 114.5(5) 4_575 4_575 ?
C103 C159 C158 136.1(3) 4_575 . ?
C102 C159 C158 22.53(16) 4_575 . ?
C103 C159 C160 95.0 4_575 . ?
C102 C159 C160 139.21(12) 4_575 . ?
C158 C159 C160 119.3 . . ?
C103 C159 C149 17.4(2) 4_575 . ?
C102 C159 C149 97.1(3) 4_575 . ?
C158 C159 C149 118.9 . . ?
C160 C159 C149 110.4 . . ?
C103 C159 C104 66.43(13) 4_575 4_575 ?
C102 C159 C104 155.9(6) 4_575 4_575 ?
C158 C159 C104 144.37(11) . 4_575 ?
C160 C159 C104 28.69(10) . 4_575 ?
C149 C159 C104 82.40(16) . 4_575 ?
C103 C159 C101 153.5(8) 4_575 4_575 ?
C102 C159 C101 50.4(3) 4_575 4_575 ?
C158 C159 C101 28.6(3) . 4_575 ?
C160 C159 C101 90.8(3) . 4_575 ?
C149 C159 C101 140.4(3) . 4_575 ?
C104 C159 C101 117.4(3) 4_575 4_575 ?
C103 C159 C114 21.5(3) 4_575 4_575 ?
C102 C159 C114 93.4(4) 4_575 4_575 ?
C158 C159 C114 114.68(9) . 4_575 ?
C160 C159 C114 111.11(7) . 4_575 ?
C149 C159 C114 6.0(2) . 4_575 ?
C104 C159 C114 83.9(2) 4_575 4_575 ?
C101 C159 C114 134.7(4) 4_575 4_575 ?
C104 C160 C105 135.7(6) 4_575 4_575 ?
C104 C160 C155 145.5(4) 4_575 . ?
C105 C160 C155 12.2 4_575 . ?
C104 C160 C159 82.2 4_575 . ?
C105 C160 C159 135.2 4_575 . ?
C155 C160 C159 123.1 . . ?
C104 C160 C151 28.7(3) 4_575 . ?
C105 C160 C151 107.1(3) 4_575 . ?
C155 C160 C151 117.4 . . ?
C159 C160 C151 108.6 . . ?
C104 C160 C103 56.12(8) 4_575 4_575 ?
C105 C160 C103 154.3(5) 4_575 4_575 ?
C155 C160 C103 144.09(12) . 4_575 ?
C159 C160 C103 26.21(11) . 4_575 ?
C151 C160 C103 82.58(14) . 4_575 ?
C104 C160 C106 158.2(8) 4_575 4_575 ?
C105 C160 C106 45.9 4_575 4_575 ?
C155 C160 C106 33.6 . 4_575 ?
C159 C160 C106 89.8 . 4_575 ?
C151 C160 C106 143.7(2) . 4_575 ?
C103 C160 C106 113.41(7) 4_575 4_575 ?
C104 C160 C117 32.3(3) 4_575 4_575 ?
C105 C160 C117 103.4(4) 4_575 4_575 ?
C155 C160 C117 113.39(10) . 4_575 ?
C159 C160 C117 110.13(6) . 4_575 ?
C151 C160 C117 5.0(2) . 4_575 ?
C103 C160 C117 84.43(19) 4_575 4_575 ?
C106 C160 C117 138.8(4) 4_575 4_575 ?
F3 B1 F3 106.2(19) . 4_565 ?
F3 B1 F2 120.7(11) . . ?
F3 B1 F2 120.7(11) 4_565 . ?
F3 B1 F1 97.0(12) . . ?
F3 B1 F1 97.0(12) 4_565 . ?
F2 B1 F1 110.0(18) . . ?

loop_
_geom_bond_atom_site_label_1
_geom_bond_atom_site_label_2
_geom_bond_distance
_geom_bond_site_symmetry_2
_geom_bond_publ_flag
Tb1 N7 2.418(3) 4_575 ?
Tb1 N7 2.418(3) . ?
Tb1 N6 2.423(3) 4_575 ?
Tb1 N6 2.423(3) . ?
Tb1 N3 2.447(3) 4_575 ?
Tb1 N3 2.447(3) . ?
Tb1 N1 2.449(4) . ?
Tb1 N5 2.452(4) . ?
N5 C13 1.356(4) 4_575 ?
N5 C13 1.356(4) . ?
N6 C21 1.369(5) . ?
N6 C18 1.378(5) . ?
N2 C5 1.332(5) . ?
N2 C1 1.338(5) . ?
N7 C30 1.376(5) . ?
N7 C27 1.376(5) . ?
N3 C5 1.365(5) . ?
N3 C12 1.367(5) . ?
N1 C1 1.363(4) 4_575 ?
N1 C1 1.363(4) . ?
N4 C12 1.320(5) . ?
N4 C13 1.342(5) . ?
C1 C2 1.467(5) . ?
C26 C27 1.385(6) . ?
C26 C21 1.398(6) . ?
C26 H26 0.9500 . ?
C18 C17 1.390(5) . ?
C18 C19 1.446(6) . ?
C21 C20 1.448(5) . ?
C20 C19 1.369(7) . ?
C20 C24 1.486(6) . ?
C28 C29 1.364(6) . ?
C28 C27 1.450(6) . ?
C28 C31 1.519(6) . ?
C30 C35 1.394(5) . ?
C30 C29 1.450(5) . ?
C5 C6 1.463(5) . ?
C2 C3 1.390(6) . ?
C2 C2 1.390(9) 4_575 ?
C13 C14 1.456(6) . ?
C19 C22 1.503(6) . ?
C29 C33 1.494(6) . ?
C35 C30 1.394(5) 4_575 ?
C35 H35 0.9500 . ?
C12 C11 1.456(5) . ?
C17 C18 1.390(5) 4_575 ?
C17 H17 0.9500 . ?
C24 C25 1.518(7) . ?
C24 H24A 0.9900 . ?
C24 H24B 0.9900 . ?
C6 C11 1.387(7) . ?
C6 C7 1.389(6) . ?
C11 C10 1.398(6) . ?
C14 C14 1.382(9) 4_575 ?
C14 C15 1.386(7) . ?
C33 C34 1.536(8) . ?
C33 H33A 0.9900 . ?
C33 H33B 0.9900 . ?
C31 C32 1.544(6) . ?
C31 H31A 0.9900 . ?
C31 H31B 0.9900 . ?
C22 C23 1.536(7) . ?
C22 H22A 0.9900 . ?
C22 H22B 0.9900 . ?
C32 H32A 0.9800 . ?
C32 H32B 0.9800 . ?
C32 H32C 0.9800 . ?
C25 H25A 0.9800 . ?
C25 H25B 0.9800 . ?
C25 H25C 0.9800 . ?
C7 C8 1.412(8) . ?
C7 H7 0.9500 . ?
C10 C9 1.380(8) . ?
C10 H10 0.9500 . ?
C23 H23A 0.9800 . ?
C23 H23B 0.9800 . ?
C23 H23C 0.9800 . ?
C15 C16 1.411(9) . ?
C15 H15 0.9500 . ?
C3 C4 1.380(8) . ?
C3 H3 0.9500 . ?
C34 H34A 0.9800 . ?
C34 H34B 0.9800 . ?
C34 H34C 0.9800 . ?
C8 C9 1.389(10) . ?
C8 H8 0.9500 . ?
C9 H9 0.9500 . ?
C16 C16 1.348(15) 4_575 ?
C16 H16 0.9500 . ?
C4 C4 1.418(14) 4_575 ?
C4 H4 0.9500 . ?
C101 C157 0.653(2) 4_575 ?
C101 C158 0.9093 4_575 ?
C101 C102 1.4000 . ?
C101 C106 1.4313 . ?
C101 C109 1.4962 . ?
C101 C156 1.6519(13) 4_575 ?
C101 C159 1.8081 4_575 ?
C101 C144 1.925(6) 4_575 ?
C102 C158 0.538(2) 4_575 ?
C102 C159 1.0157(15) 4_575 ?
C102 C112 1.4439 . ?
C102 C103 1.4754 . ?
C102 C146 1.515(6) 4_575 ?
C102 C149 1.869(3) 4_575 ?
C102 C157 1.9915 4_575 ?
C103 C159 0.729(3) 4_575 ?
C103 C149 0.784(5) 4_575 ?
C103 C104 1.3779 . ?
C103 C114 1.3824 . ?
C103 C160 1.6437(14) 4_575 ?
C103 C150 1.716(5) 4_575 ?
C103 C158 1.9029(11) 4_575 ?
C103 C148 2.021(7) 4_575 ?
C104 C160 0.725(3) 4_575 ?
C104 C151 0.926(5) 4_575 ?
C104 C117 1.4069 . ?
C104 C159 1.4965(15) 4_575 ?
C104 C105 1.5303 . ?
C104 C150 1.637(6) 4_575 ?
C104 C149 1.940(2) 4_575 ?
C104 C155 2.0019 4_575 ?
C105 C155 0.4983 4_575 ?
C105 C160 0.9249 4_575 ?
C105 C106 1.3194 . ?
C105 C119 1.5156 . ?
C105 C154 1.617(6) 4_575 ?
C105 C156 1.9486 4_575 ?
C105 C151 1.974(3) 4_575 ?
C106 C156 0.747(3) 4_575 ?
C106 C155 0.9960 4_575 ?
C106 C107 1.4539 . ?
C106 C157 1.4722(11) 4_575 ?
C106 C160 1.7847 4_575 ?
C106 C141 1.992(6) 4_575 ?
C107 C141 0.566(8) 4_575 ?
C107 C156 0.798(6) 4_575 ?
C107 C121 1.3800 . ?
C107 C108 1.5461 . ?
C107 C142 1.730(9) 4_575 ?
C107 C140 1.756(6) 4_575 ?
C107 C155 1.925(3) 4_575 ?
C107 C157 1.964(3) 4_575 ?
C108 C143 1.056(9) 4_575 ?
C108 C142 1.211(8) 4_575 ?
C108 C144 1.3635(11) 4_575 ?
C108 C109 1.3891 . ?
C108 C124 1.4016 . ?
C108 C141 1.5794 4_575 ?
C108 C157 1.734(5) 4_575 ?
C108 C156 1.750(5) 4_575 ?
C109 C144 0.440(8) 4_575 ?
C109 C157 1.007(5) 4_575 ?
C109 C110 1.3348 . ?
C109 C145 1.621(6) 4_575 ?
C109 C143 1.699(9) 4_575 ?
C109 C158 2.023(3) 4_575 ?
C110 C145 0.4432 4_575 ?
C110 C144 1.092(5) 4_575 ?
C110 C127 1.507(11) 4_575 ?
C110 C111 1.5028 . ?
C110 C126 1.5281 . ?
C110 C146 1.794(4) 4_575 ?
C110 C143 2.028(3) 4_575 ?
C111 C146 0.968(9) 4_575 ?
C111 C145 1.072(2) 4_575 ?
C111 C112 1.3651 . ?
C111 C128 1.4686 . ?
C111 C147 1.4772 4_575 ?
C111 C127 1.585(10) 4_575 ?
C111 C129 1.882(9) 4_575 ?
C111 C128 1.885(13) 4_575 ?
C112 C146 0.7323(13) 4_575 ?
C112 C147 0.808(9) 4_575 ?
C112 C113 1.4090 . ?
C112 C158 1.721(5) 4_575 ?
C112 C148 1.764(3) 4_575 ?
C113 C148 0.546(3) 4_575 ?
C113 C147 0.9719 4_575 ?
C113 C130 1.3259 . ?
C113 C114 1.5027 . ?
C113 C131 1.569(9) 4_575 ?
C113 C149 1.772(5) 4_575 ?
C113 C129 1.866(9) 4_575 ?
C114 C149 0.613(7) 4_575 ?
C114 C148 0.990(4) 4_575 ?
C114 C115 1.3315 . ?
C114 C150 1.5373 4_575 ?
C114 C131 1.852(10) 4_575 ?
C114 C159 2.035(5) 4_575 ?
C115 C133 0.877(5) 4_575 ?
C115 C150 1.241(7) 4_575 ?
C115 C132 1.3942 . ?
C115 C116 1.4409 . ?
C115 C131 1.774(5) 4_575 ?
C115 C149 1.775(7) 4_575 ?
C115 C148 1.957(3) 4_575 ?
C116 C133 0.852(6) 4_575 ?
C116 C150 1.109(7) 4_575 ?
C116 C117 1.4142 . ?
C116 C134 1.4212 . ?
C116 C151 1.749(7) 4_575 ?
C116 C135 1.896(6) 4_575 ?
C116 C152 2.022(3) 4_575 ?
C117 C151 0.495(7) 4_575 ?
C117 C152 1.023(5) 4_575 ?
C117 C150 1.4055 4_575 ?
C117 C118 1.4255 . ?
C117 C160 1.965(4) 4_575 ?
C117 C135 2.012(10) 4_575 ?
C118 C152 0.4674 4_575 ?
C118 C153 1.0624(17) 4_575 ?
C118 C136 1.4032 . ?
C118 C119 1.4495 . ?
C118 C151 1.637(5) 4_575 ?
C118 C135 1.704(9) 4_575 ?
C119 C154 0.6827 4_575 ?
C119 C153 0.957(9) 4_575 ?
C119 C120 1.3650 . ?
C119 C155 1.551(5) 4_575 ?
C119 C152 1.812(3) 4_575 ?
C120 C154 0.903(8) 4_575 ?
C120 C140 0.9188 4_575 ?
C120 C138 1.4427 . ?
C120 C121 1.4574 . ?
C120 C153 1.5117 4_575 ?
C120 C139 1.592(10) 4_575 ?
C121 C140 0.5505(11) 4_575 ?
C121 C141 1.010(5) 4_575 ?
C121 C122 1.4083 . ?
C121 C139 1.521(11) 4_575 ?
C121 C154 1.817(3) 4_575 ?
C121 C142 1.948(3) 4_575 ?
C122 C122 1.033(12) 4_575 ?
C122 C139 1.1501 4_575 ?
C122 C123 1.3446 . ?
C122 C139 1.5109 . ?
C122 C140 1.647(8) 4_575 ?
C122 C142 1.790(6) 4_575 ?
C122 C141 1.900(10) 4_575 ?
C123 C122 1.347(5) 4_575 ?
C123 C142 1.422(11) 4_575 ?
C123 C142 1.4271 . ?
C123 C124 1.4730 . ?
C123 C124 1.476(8) 4_575 ?
C124 C143 0.902(7) 4_575 ?
C124 C142 0.916(6) 4_575 ?
C124 C125 1.4633 . ?
C124 C124 1.748(13) 4_575 ?
C125 C126 1.3666 . ?
C125 C126 1.368(4) 4_575 ?
C125 C143 1.437(12) 4_575 ?
C125 C143 1.4426 . ?
C125 C124 1.467(8) 4_575 ?
C126 C126 0.834(13) 4_575 ?
C126 C127 1.1435 4_575 ?
C126 C127 1.4484 . ?
C126 C145 1.746(10) 4_575 ?
C126 C143 1.900(6) 4_575 ?
C127 C127 0.948(13) 4_575 ?
C127 C126 1.1435 4_575 ?
C127 C128 1.280(3) 4_575 ?
C127 C145 1.4039 . ?
C127 C128 1.4304 . ?
C127 C110 1.507(11) 4_575 ?
C127 C111 1.585(9) 4_575 ?
C128 C128 0.431(13) 4_575 ?
C128 C127 1.279(3) 4_575 ?
C128 C129 1.2850(15) 4_575 ?
C128 C129 1.4023 . ?
C128 C111 1.885(12) 4_575 ?
C129 C129 0.731(13) 4_575 ?
C129 C130 1.2513 4_575 ?
C129 C128 1.2850(16) 4_575 ?
C129 C147 1.4266 . ?
C129 C130 1.4747 . ?
C129 C113 1.866(8) 4_575 ?
C129 C111 1.882(8) 4_575 ?
C130 C130 0.834(12) 4_575 ?
C130 C131 1.1613(13) 4_575 ?
C130 C129 1.2512 4_575 ?
C130 C131 1.4996 . ?
C130 C148 1.596(10) 4_575 ?
C130 C147 1.653(9) 4_575 ?
C131 C131 1.080(12) 4_575 ?
C131 C130 1.1612(13) 4_575 ?
C131 C132 1.3708 . ?
C131 C148 1.4119 . ?
C131 C113 1.569(8) 4_575 ?
C131 C115 1.774(5) 4_575 ?
C131 C114 1.852(9) 4_575 ?
C132 C131 1.369(5) 4_575 ?
C132 C115 1.398(10) 4_575 ?
C132 C133 1.483(7) 4_575 ?
C132 C133 1.4854 . ?
C133 C116 0.852(6) 4_575 ?
C133 C115 0.877(5) 4_575 ?
C133 C150 1.4043 . ?
C133 C134 1.4862 . ?
C133 C133 1.811(11) 4_575 ?
C134 C135 1.371(4) 4_575 ?
C134 C135 1.3720 . ?
C134 C116 1.424(10) 4_575 ?
C134 C133 1.484(7) 4_575 ?
C135 C135 0.876(12) 4_575 ?
C135 C136 1.1294 4_575 ?
C135 C136 1.4422 . ?
C135 C152 1.5061 . ?
C135 C118 1.704(9) 4_575 ?
C135 C116 1.896(5) 4_575 ?
C135 C117 2.012(9) 4_575 ?
C136 C136 0.918(12) 4_575 ?
C136 C135 1.1294 4_575 ?
C136 C137 1.286(2) 4_575 ?
C136 C137 1.4573 . ?
C136 C152 1.545(9) 4_575 ?
C136 C153 1.589(8) 4_575 ?
C137 C137 0.513(12) 4_575 ?
C137 C138 1.2517 4_575 ?
C137 C136 1.2856(19) 4_575 ?
C137 C138 1.3780 . ?
C137 C153 1.4301 . ?
C137 C153 1.926(11) 4_575 ?
C138 C138 0.647(12) 4_575 ?
C138 C137 1.2517 4_575 ?
C138 C139 1.2783(14) 4_575 ?
C138 C139 1.4952 . ?
C138 C140 1.914(8) 4_575 ?
C138 C153 1.914(8) 4_575 ?
C139 C139 0.930(12) 4_575 ?
C139 C122 1.1502 4_575 ?
C139 C138 1.2783(14) 4_575 ?
C139 C140 1.3337 . ?
C139 C121 1.521(10) 4_575 ?
C139 C120 1.593(9) 4_575 ?
C140 C121 0.5504(11) 4_575 ?
C140 C120 0.9188 4_575 ?
C140 C154 1.4172 . ?
C140 C141 1.4977 . ?
C140 C122 1.647(9) 4_575 ?
C140 C107 1.756(5) 4_575 ?
C140 C138 1.914(9) 4_575 ?
C141 C107 0.566(7) 4_575 ?
C141 C121 1.010(5) 4_575 ?
C141 C142 1.3471 . ?
C141 C156 1.3592 . ?
C141 C108 1.5795 4_575 ?
C141 C122 1.900(11) 4_575 ?
C141 C106 1.992(5) 4_575 ?
C142 C124 0.916(7) 4_575 ?
C142 C108 1.211(7) 4_575 ?
C142 C143 1.4663 . ?
C142 C107 1.730(7) 4_575 ?
C142 C122 1.790(6) 4_575 ?
C142 C121 1.948(3) 4_575 ?
C143 C124 0.902(7) 4_575 ?
C143 C108 1.056(8) 4_575 ?
C143 C144 1.3909 . ?
C143 C109 1.699(8) 4_575 ?
C143 C126 1.900(7) 4_575 ?
C143 C110 2.028(3) 4_575 ?
C144 C109 0.440(7) 4_575 ?
C144 C110 1.093(5) 4_575 ?
C144 C108 1.3634(11) 4_575 ?
C144 C157 1.4408 . ?
C144 C145 1.4627 . ?
C144 C101 1.925(11) 4_575 ?
C145 C110 0.4431 4_575 ?
C145 C111 1.072(2) 4_575 ?
C145 C146 1.4426 . ?
C145 C109 1.621(5) 4_575 ?
C145 C126 1.746(10) 4_575 ?
C146 C112 0.7324(13) 4_575 ?
C146 C111 0.968(10) 4_575 ?
C146 C147 1.3614 . ?
C146 C102 1.515(5) 4_575 ?
C146 C158 1.5509 . ?
C146 C110 1.794(4) 4_575 ?
C147 C112 0.808(8) 4_575 ?
C147 C113 0.9721 4_575 ?
C147 C111 1.4771 4_575 ?
C147 C148 1.4882 . ?
C147 C130 1.654(10) 4_575 ?
C148 C113 0.546(3) 4_575 ?
C148 C114 0.990(4) 4_575 ?
C148 C149 1.3564 . ?
C148 C130 1.596(11) 4_575 ?
C148 C112 1.764(3) 4_575 ?
C148 C115 1.957(3) 4_575 ?
C148 C103 2.022(5) 4_575 ?
C149 C114 0.613(8) 4_575 ?
C149 C103 0.784(5) 4_575 ?
C149 C159 1.4483 . ?
C149 C150 1.5251 . ?
C149 C113 1.772(6) 4_575 ?
C149 C115 1.775(8) 4_575 ?
C149 C102 1.869(3) 4_575 ?
C149 C104 1.940(2) 4_575 ?
C150 C116 1.109(8) 4_575 ?
C150 C115 1.241(7) 4_575 ?
C150 C151 1.4038 . ?
C150 C117 1.4055 4_575 ?
C150 C114 1.5373 4_575 ?
C150 C104 1.637(5) 4_575 ?
C150 C103 1.716(4) 4_575 ?
C151 C117 0.495(7) 4_575 ?
C151 C104 0.926(5) 4_575 ?
C151 C152 1.3275 . ?
C151 C160 1.4934 . ?
C151 C118 1.637(5) 4_575 ?
C151 C116 1.749(8) 4_575 ?
C151 C105 1.974(3) 4_575 ?
C152 C118 0.4674 4_575 ?
C152 C117 1.023(4) 4_575 ?
C152 C153 1.5219 . ?
C152 C136 1.545(10) 4_575 ?
C152 C119 1.812(3) 4_575 ?
C152 C116 2.022(3) 4_575 ?
C153 C119 0.957(8) 4_575 ?
C153 C118 1.0624(17) 4_575 ?
C153 C154 1.3896 . ?
C153 C120 1.5117 4_575 ?
C153 C136 1.589(9) 4_575 ?
C153 C138 1.914(8) 4_575 ?
C153 C137 1.925(12) 4_575 ?
C154 C119 0.6827 4_575 ?
C154 C120 0.903(9) 4_575 ?
C154 C155 1.4326 . ?
C154 C105 1.617(5) 4_575 ?
C154 C121 1.817(4) 4_575 ?
C155 C105 0.4984 4_575 ?
C155 C106 0.9959 4_575 ?
C155 C160 1.3620 . ?
C155 C156 1.5276 . ?
C155 C119 1.551(6) 4_575 ?
C155 C107 1.925(3) 4_575 ?
C155 C104 2.0019 4_575 ?
C156 C106 0.747(3) 4_575 ?
C156 C107 0.798(6) 4_575 ?
C156 C157 1.3708 . ?
C156 C101 1.652(9) 4_575 ?
C156 C108 1.750(6) 4_575 ?
C156 C105 1.9487 4_575 ?
C157 C101 0.653(10) 4_575 ?
C157 C109 1.007(6) 4_575 ?
C157 C106 1.4721(10) 4_575 ?
C157 C158 1.4889 . ?
C157 C108 1.734(7) 4_575 ?
C157 C107 1.964(3) 4_575 ?
C157 C102 1.9915 4_575 ?
C158 C102 0.538(2) 4_575 ?
C158 C101 0.909(9) 4_575 ?
C158 C159 1.3092 . ?
C158 C112 1.721(6) 4_575 ?
C158 C103 1.9029(11) 4_575 ?
C158 C109 2.023(4) 4_575 ?
C159 C103 0.729(4) 4_575 ?
C159 C102 1.0156(17) 4_575 ?
C159 C160 1.4109 . ?
C159 C104 1.4966(15) 4_575 ?
C159 C101 1.808(9) 4_575 ?
C159 C114 2.035(6) 4_575 ?
C160 C104 0.725(3) 4_575 ?
C160 C105 0.9249 4_575 ?
C160 C103 1.6437(15) 4_575 ?
C160 C106 1.7846 4_575 ?
C160 C117 1.965(6) 4_575 ?
F1 B1 1.451(16) . ?
F2 B1 1.369(17) . ?
F3 B1 1.295(13) . ?
B1 F3 1.295(13) 4_565 ?

loop_
_geom_torsion_atom_site_label_1
_geom_torsion_atom_site_label_2
_geom_torsion_atom_site_label_3
_geom_torsion_atom_site_label_4
_geom_torsion
_geom_torsion_site_symmetry_1
_geom_torsion_site_symmetry_2
_geom_torsion_site_symmetry_3
_geom_torsion_site_symmetry_4
_geom_torsion_publ_flag
C5 N2 C1 N1 2.6(6) . . . . ?
C5 N2 C1 C2 -174.9(4) . . . . ?
C1 N1 C1 N2 -173.8(2) 4_575 . . . ?
Tb1 N1 C1 N2 38.9(5) . . . . ?
C1 N1 C1 C2 4.0(5) 4_575 . . . ?
Tb1 N1 C1 C2 -143.3(3) . . . . ?
C21 N6 C18 C17 -174.3(4) . . . . ?
Tb1 N6 C18 C17 30.4(5) . . . . ?
C21 N6 C18 C19 1.6(4) . . . . ?
Tb1 N6 C18 C19 -153.7(3) . . . . ?
C18 N6 C21 C26 174.0(3) . . . . ?
Tb1 N6 C21 C26 -30.5(5) . . . . ?
C18 N6 C21 C20 -1.3(4) . . . . ?
Tb1 N6 C21 C20 154.2(2) . . . . ?
C27 C26 C21 N6 -6.2(6) . . . . ?
C27 C26 C21 C20 168.5(4) . . . . ?
N6 C21 C20 C19 0.5(4) . . . . ?
C26 C21 C20 C19 -174.8(3) . . . . ?
N6 C21 C20 C24 176.7(4) . . . . ?
C26 C21 C20 C24 1.4(6) . . . . ?
C27 N7 C30 C35 173.7(4) . . . . ?
Tb1 N7 C30 C35 -30.2(5) . . . . ?
C27 N7 C30 C29 -1.8(4) . . . . ?
Tb1 N7 C30 C29 154.3(2) . . . . ?
C30 N7 C27 C26 -172.1(3) . . . . ?
Tb1 N7 C27 C26 31.4(5) . . . . ?
C30 N7 C27 C28 2.0(4) . . . . ?
Tb1 N7 C27 C28 -154.5(2) . . . . ?
C21 C26 C27 N7 5.7(6) . . . . ?
C21 C26 C27 C28 -167.4(4) . . . . ?
C29 C28 C27 N7 -1.4(4) . . . . ?
C31 C28 C27 N7 -179.5(3) . . . . ?
C29 C28 C27 C26 172.6(3) . . . . ?
C31 C28 C27 C26 -5.5(6) . . . . ?
C1 N2 C5 N3 -4.2(6) . . . . ?
C1 N2 C5 C6 174.2(4) . . . . ?
C12 N3 C5 N2 173.9(3) . . . . ?
Tb1 N3 C5 N2 -36.1(5) . . . . ?
C12 N3 C5 C6 -4.6(4) . . . . ?
Tb1 N3 C5 C6 145.4(3) . . . . ?
N2 C1 C2 C3 -9.0(8) . . . . ?
N1 C1 C2 C3 173.1(6) . . . . ?
N2 C1 C2 C2 175.5(3) . . . 4_575 ?
N1 C1 C2 C2 -2.4(3) . . . 4_575 ?
C12 N4 C13 N5 -8.5(6) . . . . ?
C12 N4 C13 C14 164.6(4) . . . . ?
C13 N5 C13 N4 171.6(2) 4_575 . . . ?
Tb1 N5 C13 N4 -28.9(6) . . . . ?
C13 N5 C13 C14 -2.1(5) 4_575 . . . ?
Tb1 N5 C13 C14 157.4(3) . . . . ?
C21 C20 C19 C18 0.5(4) . . . . ?
C24 C20 C19 C18 -175.5(4) . . . . ?
C21 C20 C19 C22 175.9(4) . . . . ?
C24 C20 C19 C22 -0.2(7) . . . . ?
N6 C18 C19 C20 -1.4(4) . . . . ?
C17 C18 C19 C20 174.4(4) . . . . ?
N6 C18 C19 C22 -177.0(4) . . . . ?
C17 C18 C19 C22 -1.1(7) . . . . ?
C27 C28 C29 C30 0.3(4) . . . . ?
C31 C28 C29 C30 178.2(4) . . . . ?
C27 C28 C29 C33 -178.1(4) . . . . ?
C31 C28 C29 C33 -0.1(7) . . . . ?
N7 C30 C29 C28 1.0(4) . . . . ?
C35 C30 C29 C28 -174.6(4) . . . . ?
N7 C30 C29 C33 179.4(4) . . . . ?
C35 C30 C29 C33 3.8(6) . . . . ?
N7 C30 C35 C30 -4.0(8) . . . 4_575 ?
C29 C30 C35 C30 171.0(3) . . . 4_575 ?
C13 N4 C12 N3 3.6(6) . . . . ?
C13 N4 C12 C11 -173.5(3) . . . . ?
C5 N3 C12 N4 -172.8(4) . . . . ?
Tb1 N3 C12 N4 37.4(5) . . . . ?
C5 N3 C12 C11 4.6(4) . . . . ?
Tb1 N3 C12 C11 -145.2(3) . . . . ?
N6 C18 C17 C18 5.6(9) . . . 4_575 ?
C19 C18 C17 C18 -169.7(4) . . . 4_575 ?
C19 C20 C24 C25 96.5(6) . . . . ?
C21 C20 C24 C25 -78.8(6) . . . . ?
N2 C5 C6 C11 -175.7(4) . . . . ?
N3 C5 C6 C11 3.0(5) . . . . ?
N2 C5 C6 C7 6.3(8) . . . . ?
N3 C5 C6 C7 -175.0(5) . . . . ?
C7 C6 C11 C10 0.1(8) . . . . ?
C5 C6 C11 C10 -178.1(4) . . . . ?
C7 C6 C11 C12 178.1(5) . . . . ?
C5 C6 C11 C12 -0.1(5) . . . . ?
N4 C12 C11 C6 174.9(4) . . . . ?
N3 C12 C11 C6 -2.7(5) . . . . ?
N4 C12 C11 C10 -7.4(7) . . . . ?
N3 C12 C11 C10 175.0(5) . . . . ?
N4 C13 C14 C14 -172.9(3) . . . 4_575 ?
N5 C13 C14 C14 1.3(3) . . . 4_575 ?
N4 C13 C14 C15 2.3(8) . . . . ?
N5 C13 C14 C15 176.5(6) . . . . ?
C28 C29 C33 C34 -111.6(5) . . . . ?
C30 C29 C33 C34 70.4(6) . . . . ?
C29 C28 C31 C32 -96.9(6) . . . . ?
C27 C28 C31 C32 80.7(6) . . . . ?
C20 C19 C22 C23 -93.1(6) . . . . ?
C18 C19 C22 C23 81.5(6) . . . . ?
C11 C6 C7 C8 -0.2(9) . . . . ?
C5 C6 C7 C8 177.6(6) . . . . ?
C6 C11 C10 C9 0.5(8) . . . . ?
C12 C11 C10 C9 -177.0(6) . . . . ?
C14 C14 C15 C16 2.7(8) 4_575 . . . ?
C13 C14 C15 C16 -171.9(6) . . . . ?
C2 C2 C3 C4 2.8(8) 4_575 . . . ?
C1 C2 C3 C4 -172.1(6) . . . . ?
C6 C7 C8 C9 -0.3(11) . . . . ?
C11 C10 C9 C8 -1.0(11) . . . . ?
C7 C8 C9 C10 0.9(13) . . . . ?
C14 C15 C16 C16 -2.7(8) . . . 4_575 ?
C2 C3 C4 C4 -2.8(8) . . . 4_575 ?
C157 C101 C102 C158 -68.3(17) 4_575 . . 4_575 ?
C106 C101 C102 C158 160(3) . . . 4_575 ?
C109 C101 C102 C158 -63(3) . . . 4_575 ?
C156 C101 C102 C158 180(100) 4_575 . . 4_575 ?
C159 C101 C102 C158 145(3) 4_575 . . 4_575 ?
C144 C101 C102 C158 -65(2) 4_575 . . 4_575 ?
C157 C101 C102 C159 146.6(15) 4_575 . . 4_575 ?
C158 C101 C102 C159 -145(3) 4_575 . . 4_575 ?
C106 C101 C102 C159 15.0(4) . . . 4_575 ?
C109 C101 C102 C159 152.1(4) . . . 4_575 ?
C156 C101 C102 C159 34.6(4) 4_575 . . 4_575 ?
C144 C101 C102 C159 150.2(7) 4_575 . . 4_575 ?
C157 C101 C102 C112 -5.3(12) 4_575 . . . ?
C158 C101 C102 C112 63(3) 4_575 . . . ?
C106 C101 C102 C112 -136.8 . . . . ?
C109 C101 C102 C112 0.2 . . . . ?
C156 C101 C102 C112 -117.3(5) 4_575 . . . ?
C159 C101 C102 C112 -151.8(4) 4_575 . . . ?
C144 C101 C102 C112 -1.6(3) 4_575 . . . ?
C157 C101 C102 C103 133.5(12) 4_575 . . . ?
C158 C101 C102 C103 -158(3) 4_575 . . . ?
C106 C101 C102 C103 2.0 . . . . ?
C109 C101 C102 C103 139.0 . . . . ?
C156 C101 C102 C103 21.5(5) 4_575 . . . ?
C159 C101 C102 C103 -13.0(4) 4_575 . . . ?
C144 C101 C102 C103 137.2(3) 4_575 . . . ?
C157 C101 C102 C146 -14.6(9) 4_575 . . 4_575 ?
C158 C101 C102 C146 54(2) 4_575 . . 4_575 ?
C106 C101 C102 C146 -146.1(4) . . . 4_575 ?
C109 C101 C102 C146 -9.1(4) . . . 4_575 ?
C156 C101 C102 C146 -126.6(8) 4_575 . . 4_575 ?
C159 C101 C102 C146 -161.2(8) 4_575 . . 4_575 ?
C144 C101 C102 C146 -11.0(2) 4_575 . . 4_575 ?
C157 C101 C102 C149 116.5(14) 4_575 . . 4_575 ?
C158 C101 C102 C149 -175(3) 4_575 . . 4_575 ?
C106 C101 C102 C149 -15.0(4) . . . 4_575 ?
C109 C101 C102 C149 122.0(4) . . . 4_575 ?
C156 C101 C102 C149 4.5(5) 4_575 . . 4_575 ?
C159 C101 C102 C149 -30.07(15) 4_575 . . 4_575 ?
C144 C101 C102 C149 120.1(6) 4_575 . . 4_575 ?
C158 C101 C102 C157 68.3(17) 4_575 . . 4_575 ?
C106 C101 C102 C157 -131.5(12) . . . 4_575 ?
C109 C101 C102 C157 5.5(12) . . . 4_575 ?
C156 C101 C102 C157 -112.0(16) 4_575 . . 4_575 ?
C159 C101 C102 C157 -146.6(15) 4_575 . . 4_575 ?
C144 C101 C102 C157 3.6(9) 4_575 . . 4_575 ?
C158 C102 C103 C159 19.7(7) 4_575 . . 4_575 ?
C101 C102 C103 C159 30.0(8) . . . 4_575 ?
C112 C102 C103 C159 174.3(8) . . . 4_575 ?
C146 C102 C103 C159 163.0(11) 4_575 . . 4_575 ?
C149 C102 C103 C159 -178.9(14) 4_575 . . 4_575 ?
C157 C102 C103 C159 38.4(6) 4_575 . . 4_575 ?
C158 C102 C103 C149 -161.4(18) 4_575 . . 4_575 ?
C159 C102 C103 C149 178.9(14) 4_575 . . 4_575 ?
C101 C102 C103 C149 -151.2(6) . . . 4_575 ?
C112 C102 C103 C149 -6.8(6) . . . 4_575 ?
C146 C102 C103 C149 -18.1(4) 4_575 . . 4_575 ?
C157 C102 C103 C149 -142.7(8) 4_575 . . 4_575 ?
C158 C102 C103 C104 -10.8(13) 4_575 . . . ?
C159 C102 C103 C104 -30.5(8) 4_575 . . . ?
C101 C102 C103 C104 -0.5 . . . . ?
C112 C102 C103 C104 143.9 . . . . ?
C146 C102 C103 C104 132.6(4) 4_575 . . . ?
C149 C102 C103 C104 150.7(6) 4_575 . . . ?
C157 C102 C103 C104 7.9(3) 4_575 . . . ?
C158 C102 C103 C114 -153.9(13) 4_575 . . . ?
C159 C102 C103 C114 -173.6(8) 4_575 . . . ?
C101 C102 C103 C114 -143.7 . . . . ?
C112 C102 C103 C114 0.7 . . . . ?
C146 C102 C103 C114 -10.6(4) 4_575 . . . ?
C149 C102 C103 C114 7.5(6) 4_575 . . . ?
C157 C102 C103 C114 -135.2(3) 4_575 . . . ?
C158 C102 C103 C160 -4.8(12) 4_575 . . 4_575 ?
C159 C102 C103 C160 -24.5(6) 4_575 . . 4_575 ?
C101 C102 C103 C160 5.5(3) . . . 4_575 ?
C112 C102 C103 C160 149.8(3) . . . 4_575 ?
C146 C102 C103 C160 138.5(5) 4_575 . . 4_575 ?
C149 C102 C103 C160 156.7(8) 4_575 . . 4_575 ?
C157 C102 C103 C160 13.9(3) 4_575 . . 4_575 ?
C158 C102 C103 C150 -96.9(13) 4_575 . . 4_575 ?
C159 C102 C103 C150 -116.6(8) 4_575 . . 4_575 ?
C101 C102 C103 C150 -86.68(10) . . . 4_575 ?
C112 C102 C103 C150 57.69(10) . . . 4_575 ?
C146 C102 C103 C150 46.4(4) 4_575 . . 4_575 ?
C149 C102 C103 C150 64.5(7) 4_575 . . 4_575 ?
C157 C102 C103 C150 -78.2(3) 4_575 . . 4_575 ?
C159 C102 C103 C158 -19.7(7) 4_575 . . 4_575 ?
C101 C102 C103 C158 10.3(13) . . . 4_575 ?
C112 C102 C103 C158 154.6(13) . . . 4_575 ?
C146 C102 C103 C158 143.3(17) 4_575 . . 4_575 ?
C149 C102 C103 C158 161.4(18) 4_575 . . 4_575 ?
C157 C102 C103 C158 18.7(10) 4_575 . . 4_575 ?
C158 C102 C103 C148 -155.6(15) 4_575 . . 4_575 ?
C159 C102 C103 C148 -175.3(11) 4_575 . . 4_575 ?
C101 C102 C103 C148 -145.3(2) . . . 4_575 ?
C112 C102 C103 C148 -0.9(2) . . . 4_575 ?
C146 C102 C103 C148 -12.2(2) 4_575 . . 4_575 ?
C149 C102 C103 C148 5.9(4) 4_575 . . 4_575 ?
C157 C102 C103 C148 -136.9(5) 4_575 . . 4_575 ?
C159 C103 C104 C160 -4.8(3) 4_575 . . 4_575 ?
C149 C103 C104 C160 158.9(12) 4_575 . . 4_575 ?
C114 C103 C104 C160 152.7(6) . . . 4_575 ?
C102 C103 C104 C160 13.8(6) . . . 4_575 ?
C150 C103 C104 C160 162.9(9) 4_575 . . 4_575 ?
C158 C103 C104 C160 11.6(5) 4_575 . . 4_575 ?
C148 C103 C104 C160 130.3(7) 4_575 . . 4_575 ?
C159 C103 C104 C151 -159.9(10) 4_575 . . 4_575 ?
C149 C103 C104 C151 3.8(4) 4_575 . . 4_575 ?
C114 C103 C104 C151 -2.4(5) . . . 4_575 ?
C102 C103 C104 C151 -141.3(5) . . . 4_575 ?
C160 C103 C104 C151 -155.1(11) 4_575 . . 4_575 ?
C150 C103 C104 C151 7.8(3) 4_575 . . 4_575 ?
C158 C103 C104 C151 -143.5(7) 4_575 . . 4_575 ?
C148 C103 C104 C151 -24.8(5) 4_575 . . 4_575 ?
C159 C103 C104 C117 -156.5(6) 4_575 . . . ?
C149 C103 C104 C117 7.1(7) 4_575 . . . ?
C114 C103 C104 C117 1.0 . . . . ?
C102 C103 C104 C117 -137.9 . . . . ?
C160 C103 C104 C117 -151.7(6) 4_575 . . . ?
C150 C103 C104 C117 11.2(3) 4_575 . . . ?
C158 C103 C104 C117 -140.1(3) 4_575 . . . ?
C148 C103 C104 C117 -21.46(17) 4_575 . . . ?
C149 C103 C104 C159 163.7(12) 4_575 . . 4_575 ?
C114 C103 C104 C159 157.6(6) . . . 4_575 ?
C102 C103 C104 C159 18.6(6) . . . 4_575 ?
C160 C103 C104 C159 4.8(3) 4_575 . . 4_575 ?
C150 C103 C104 C159 167.7(8) 4_575 . . 4_575 ?
C158 C103 C104 C159 16.4(3) 4_575 . . 4_575 ?
C148 C103 C104 C159 135.1(7) 4_575 . . 4_575 ?
C159 C103 C104 C105 -18.8(6) 4_575 . . . ?
C149 C103 C104 C105 144.9(7) 4_575 . . . ?
C114 C103 C104 C105 138.7 . . . . ?
C102 C103 C104 C105 -0.2 . . . . ?
C160 C103 C104 C105 -14.0(6) 4_575 . . . ?
C150 C103 C104 C105 148.9(3) 4_575 . . . ?
C158 C103 C104 C105 -2.4(3) 4_575 . . . ?
C148 C103 C104 C105 116.25(17) 4_575 . . . ?
C159 C103 C104 C150 -167.7(8) 4_575 . . 4_575 ?
C149 C103 C104 C150 -4.0(4) 4_575 . . 4_575 ?
C114 C103 C104 C150 -10.2(3) . . . 4_575 ?
C102 C103 C104 C150 -149.1(3) . . . 4_575 ?
C160 C103 C104 C150 -162.9(9) 4_575 . . 4_575 ?
C158 C103 C104 C150 -151.3(5) 4_575 . . 4_575 ?
C148 C103 C104 C150 -32.6(2) 4_575 . . 4_575 ?
C159 C103 C104 C149 -163.7(12) 4_575 . . 4_575 ?
C114 C103 C104 C149 -6.1(7) . . . 4_575 ?
C102 C103 C104 C149 -145.1(7) . . . 4_575 ?
C160 C103 C104 C149 -158.9(12) 4_575 . . 4_575 ?
C150 C103 C104 C149 4.0(4) 4_575 . . 4_575 ?
C158 C103 C104 C149 -147.3(9) 4_575 . . 4_575 ?
C148 C103 C104 C149 -28.6(5) 4_575 . . 4_575 ?
C159 C103 C104 C155 -21.2(4) 4_575 . . 4_575 ?
C149 C103 C104 C155 142.4(8) 4_575 . . 4_575 ?
C114 C103 C104 C155 136.3(3) . . . 4_575 ?
C102 C103 C104 C155 -2.6(3) . . . 4_575 ?
C160 C103 C104 C155 -16.4(4) 4_575 . . 4_575 ?
C150 C103 C104 C155 146.5(5) 4_575 . . 4_575 ?
C158 C103 C104 C155 -4.8(3) 4_575 . . 4_575 ?
C148 C103 C104 C155 113.8(4) 4_575 . . 4_575 ?
C160 C104 C105 C155 -59.3(15) 4_575 . . 4_575 ?
C151 C104 C105 C155 124(3) 4_575 . . 4_575 ?
C103 C104 C105 C155 -25(2) . . . 4_575 ?
C117 C104 C105 C155 119(2) . . . 4_575 ?
C159 C104 C105 C155 -34(2) 4_575 . . 4_575 ?
C150 C104 C105 C155 74(3) 4_575 . . 4_575 ?
C149 C104 C105 C155 -9(2) 4_575 . . 4_575 ?
C151 C104 C105 C160 -176.5(17) 4_575 . . 4_575 ?
C103 C104 C105 C160 34.6(12) . . . 4_575 ?
C117 C104 C105 C160 178.1(12) . . . 4_575 ?
C159 C104 C105 C160 25.6(10) 4_575 . . 4_575 ?
C150 C104 C105 C160 133.2(13) 4_575 . . 4_575 ?
C149 C104 C105 C160 49.9(9) 4_575 . . 4_575 ?
C155 C104 C105 C160 59.3(15) 4_575 . . 4_575 ?
C160 C104 C105 C106 -35.2(12) 4_575 . . . ?
C151 C104 C105 C106 148.4(5) 4_575 . . . ?
C103 C104 C105 C106 -0.6 . . . . ?
C117 C104 C105 C106 142.9 . . . . ?
C159 C104 C105 C106 -9.6(3) 4_575 . . . ?
C150 C104 C105 C106 98.02(9) 4_575 . . . ?
C149 C104 C105 C106 14.7(4) 4_575 . . . ?
C155 C104 C105 C106 24(2) 4_575 . . . ?
C160 C104 C105 C119 -176.8(12) 4_575 . . . ?
C151 C104 C105 C119 6.7(5) 4_575 . . . ?
C103 C104 C105 C119 -142.2 . . . . ?
C117 C104 C105 C119 1.3 . . . . ?
C159 C104 C105 C119 -151.2(3) 4_575 . . . ?
C150 C104 C105 C119 -43.58(9) 4_575 . . . ?
C149 C104 C105 C119 -126.9(4) 4_575 . . . ?
C155 C104 C105 C119 -117(2) 4_575 . . . ?
C160 C104 C105 C154 -165.3(15) 4_575 . . 4_575 ?
C151 C104 C105 C154 18.3(4) 4_575 . . 4_575 ?
C103 C104 C105 C154 -130.6(3) . . . 4_575 ?
C117 C104 C105 C154 12.8(3) . . . 4_575 ?
C159 C104 C105 C154 -139.6(5) 4_575 . . 4_575 ?
C150 C104 C105 C154 -32.1(3) 4_575 . . 4_575 ?
C149 C104 C105 C154 -115.4(5) 4_575 . . 4_575 ?
C155 C104 C105 C154 -106(3) 4_575 . . 4_575 ?
C160 C104 C105 C156 -47.1(10) 4_575 . . 4_575 ?
C151 C104 C105 C156 136.5(7) 4_575 . . 4_575 ?
C103 C104 C105 C156 -12.4(4) . . . 4_575 ?
C117 C104 C105 C156 131.0(4) . . . 4_575 ?
C159 C104 C105 C156 -21.5(3) 4_575 . . 4_575 ?
C150 C104 C105 C156 86.1(4) 4_575 . . 4_575 ?
C149 C104 C105 C156 2.8(4) 4_575 . . 4_575 ?
C155 C104 C105 C156 12(2) 4_575 . . 4_575 ?
C160 C104 C105 C151 176.5(17) 4_575 . . 4_575 ?
C103 C104 C105 C151 -148.9(5) . . . 4_575 ?
C117 C104 C105 C151 -5.5(5) . . . 4_575 ?
C159 C104 C105 C151 -157.9(8) 4_575 . . 4_575 ?
C150 C104 C105 C151 -50.3(4) 4_575 . . 4_575 ?
C149 C104 C105 C151 -133.6(8) 4_575 . . 4_575 ?
C155 C104 C105 C151 -124(3) 4_575 . . 4_575 ?
C155 C105 C106 C156 25.2(8) 4_575 . . 4_575 ?
C160 C105 C106 C156 -152.8(13) 4_575 . . 4_575 ?
C119 C105 C106 C156 -5.5(9) . . . 4_575 ?
C104 C105 C106 C156 -141.4(9) . . . 4_575 ?
C154 C105 C106 C156 1.6(7) 4_575 . . 4_575 ?
C151 C105 C106 C156 -118.9(11) 4_575 . . 4_575 ?
C160 C105 C106 C155 -178(2) 4_575 . . 4_575 ?
C119 C105 C106 C155 -30.7(15) . . . 4_575 ?
C104 C105 C106 C155 -166.6(15) . . . 4_575 ?
C154 C105 C106 C155 -23.6(12) 4_575 . . 4_575 ?
C156 C105 C106 C155 -25.2(8) 4_575 . . 4_575 ?
C151 C105 C106 C155 -144.1(18) 4_575 . . 4_575 ?
C155 C105 C106 C101 168.7(15) 4_575 . . . ?
C160 C105 C106 C101 -9.3(5) 4_575 . . . ?
C119 C105 C106 C101 138.0 . . . . ?
C104 C105 C106 C101 2.1 . . . . ?
C154 C105 C106 C101 145.1(3) 4_575 . . . ?
C156 C105 C106 C101 143.5(9) 4_575 . . . ?
C151 C105 C106 C101 24.6(4) 4_575 . . . ?
C155 C105 C106 C107 27.9(15) 4_575 . . . ?
C160 C105 C106 C107 -150.0(5) 4_575 . . . ?
C119 C105 C106 C107 -2.8 . . . . ?
C104 C105 C106 C107 -138.7 . . . . ?
C154 C105 C106 C107 4.3(3) 4_575 . . . ?
C156 C105 C106 C107 2.7(9) 4_575 . . . ?
C151 C105 C106 C107 -116.2(4) 4_575 . . . ?
C155 C105 C106 C157 154(2) 4_575 . . 4_575 ?
C160 C105 C106 C157 -24.0(5) 4_575 . . 4_575 ?
C119 C105 C106 C157 123.3(6) . . . 4_575 ?
C104 C105 C106 C157 -12.6(6) . . . 4_575 ?
C154 C105 C106 C157 130.4(8) 4_575 . . 4_575 ?
C156 C105 C106 C157 128.8(15) 4_575 . . 4_575 ?
C151 C105 C106 C157 9.9(6) 4_575 . . 4_575 ?
C155 C105 C106 C160 178(2) 4_575 . . 4_575 ?
C119 C105 C106 C160 147.2(5) . . . 4_575 ?
C104 C105 C106 C160 11.3(5) . . . 4_575 ?
C154 C105 C106 C160 154.4(8) 4_575 . . 4_575 ?
C156 C105 C106 C160 152.8(13) 4_575 . . 4_575 ?
C151 C105 C106 C160 33.85(19) 4_575 . . 4_575 ?
C155 C105 C106 C141 31.4(13) 4_575 . . 4_575 ?
C160 C105 C106 C141 -146.5(7) 4_575 . . 4_575 ?
C119 C105 C106 C141 0.7(3) . . . 4_575 ?
C104 C105 C106 C141 -135.2(3) . . . 4_575 ?
C154 C105 C106 C141 7.84(18) 4_575 . . 4_575 ?
C156 C105 C106 C141 6.2(7) 4_575 . . 4_575 ?
C151 C105 C106 C141 -112.7(5) 4_575 . . 4_575 ?
C157 C101 C106 C156 -3.2(3) 4_575 . . 4_575 ?
C158 C101 C106 C156 159.4(13) 4_575 . . 4_575 ?
C102 C101 C106 C156 154.4(7) . . . 4_575 ?
C109 C101 C106 C156 13.8(7) . . . 4_575 ?
C159 C101 C106 C156 162.7(9) 4_575 . . 4_575 ?
C144 C101 C106 C156 17.1(5) 4_575 . . 4_575 ?
C157 C101 C106 C155 -154.8(14) 4_575 . . 4_575 ?
C158 C101 C106 C155 7.9(7) 4_575 . . 4_575 ?
C102 C101 C106 C155 2.8(8) . . . 4_575 ?
C109 C101 C106 C155 -137.8(8) . . . 4_575 ?
C156 C101 C106 C155 -151.6(14) 4_575 . . 4_575 ?
C159 C101 C106 C155 11.2(6) 4_575 . . 4_575 ?
C144 C101 C106 C155 -134.4(9) 4_575 . . 4_575 ?
C157 C101 C106 C105 -160.4(8) 4_575 . . . ?
C158 C101 C106 C105 2.2(7) 4_575 . . . ?
C102 C101 C106 C105 -2.9 . . . . ?
C109 C101 C106 C105 -143.4 . . . . ?
C156 C101 C106 C105 -157.2(7) 4_575 . . . ?
C159 C101 C106 C105 5.5(3) 4_575 . . . ?
C144 C101 C106 C105 -140.1(3) 4_575 . . . ?
C157 C101 C106 C107 -16.3(8) 4_575 . . . ?
C158 C101 C106 C107 146.4(7) 4_575 . . . ?
C102 C101 C106 C107 141.3 . . . . ?
C109 C101 C106 C107 0.7 . . . . ?
C156 C101 C106 C107 -13.1(7) 4_575 . . . ?
C159 C101 C106 C107 149.6(3) 4_575 . . . ?
C144 C101 C106 C107 4.1(3) 4_575 . . . ?
C158 C101 C106 C157 162.6(15) 4_575 . . 4_575 ?
C102 C101 C106 C157 157.6(8) . . . 4_575 ?
C109 C101 C106 C157 17.0(8) . . . 4_575 ?
C156 C101 C106 C157 3.2(3) 4_575 . . 4_575 ?
C159 C101 C106 C157 165.9(10) 4_575 . . 4_575 ?
C144 C101 C106 C157 20.3(5) 4_575 . . 4_575 ?
C157 C101 C106 C160 -165.1(10) 4_575 . . 4_575 ?
C158 C101 C106 C160 -2.4(6) 4_575 . . 4_575 ?
C102 C101 C106 C160 -7.5(3) . . . 4_575 ?
C109 C101 C106 C160 -148.1(3) . . . 4_575 ?
C156 C101 C106 C160 -161.9(9) 4_575 . . 4_575 ?
C159 C101 C106 C160 0.85(13) 4_575 . . 4_575 ?
C144 C101 C106 C160 -144.7(5) 4_575 . . 4_575 ?
C157 C101 C106 C141 -22.1(6) 4_575 . . 4_575 ?
C158 C101 C106 C141 140.5(9) 4_575 . . 4_575 ?
C102 C101 C106 C141 135.4(3) . . . 4_575 ?
C109 C101 C106 C141 -5.1(3) . . . 4_575 ?
C156 C101 C106 C141 -18.9(4) 4_575 . . 4_575 ?
C159 C101 C106 C141 143.8(4) 4_575 . . 4_575 ?
C144 C101 C106 C141 -1.8(2) 4_575 . . 4_575 ?
C156 C106 C107 C141 -152(3) 4_575 . . 4_575 ?
C155 C106 C107 C141 42.0(12) 4_575 . . 4_575 ?
C105 C106 C107 C141 33.1(15) . . . 4_575 ?
C101 C106 C107 C141 -111.9(15) . . . 4_575 ?
C157 C106 C107 C141 -118.9(18) 4_575 . . 4_575 ?
C160 C106 C107 C141 8.3(14) 4_575 . . 4_575 ?
C155 C106 C107 C156 -166(2) 4_575 . . 4_575 ?
C105 C106 C107 C156 -174.9(16) . . . 4_575 ?
C101 C106 C107 C156 40.1(16) . . . 4_575 ?
C157 C106 C107 C156 33.1(13) 4_575 . . 4_575 ?
C160 C106 C107 C156 160.3(18) 4_575 . . 4_575 ?
C141 C106 C107 C156 152(3) 4_575 . . 4_575 ?
C156 C106 C107 C121 178.7(16) 4_575 . . . ?
C155 C106 C107 C121 12.8(4) 4_575 . . . ?
C105 C106 C107 C121 3.8 . . . . ?
C101 C106 C107 C121 -141.2 . . . . ?
C157 C106 C107 C121 -148.2(3) 4_575 . . . ?
C160 C106 C107 C121 -21.0(2) 4_575 . . . ?
C141 C106 C107 C121 -29.3(15) 4_575 . . . ?
C156 C106 C107 C108 -40.5(16) 4_575 . . . ?
C155 C106 C107 C108 153.5(4) 4_575 . . . ?
C105 C106 C107 C108 144.5 . . . . ?
C101 C106 C107 C108 -0.4 . . . . ?
C157 C106 C107 C108 -7.5(3) 4_575 . . . ?
C160 C106 C107 C108 119.7(2) 4_575 . . . ?
C141 C106 C107 C108 111.5(15) 4_575 . . . ?
C156 C106 C107 C142 -67.7(11) 4_575 . . 4_575 ?
C155 C106 C107 C142 126.3(8) 4_575 . . 4_575 ?
C105 C106 C107 C142 117.3(5) . . . 4_575 ?
C101 C106 C107 C142 -27.6(4) . . . 4_575 ?
C157 C106 C107 C142 -34.7(2) 4_575 . . 4_575 ?
C160 C106 C107 C142 92.6(6) 4_575 . . 4_575 ?
C141 C106 C107 C142 84(2) 4_575 . . 4_575 ?
C156 C106 C107 C140 176.3(18) 4_575 . . 4_575 ?
C155 C106 C107 C140 10.34(18) 4_575 . . 4_575 ?
C105 C106 C107 C140 1.4(3) . . . 4_575 ?
C101 C106 C107 C140 -143.6(3) . . . 4_575 ?
C157 C106 C107 C140 -150.7(6) 4_575 . . 4_575 ?
C160 C106 C107 C140 -23.4(2) 4_575 . . 4_575 ?
C141 C106 C107 C140 -31.7(12) 4_575 . . 4_575 ?
C156 C106 C107 C155 166(2) 4_575 . . 4_575 ?
C105 C106 C107 C155 -9.0(4) . . . 4_575 ?
C101 C106 C107 C155 -153.9(4) . . . 4_575 ?
C157 C106 C107 C155 -161.0(7) 4_575 . . 4_575 ?
C160 C106 C107 C155 -33.8(2) 4_575 . . 4_575 ?
C141 C106 C107 C155 -42.0(12) 4_575 . . 4_575 ?
C156 C106 C107 C157 -33.1(13) 4_575 . . 4_575 ?
C155 C106 C107 C157 161.0(7) 4_575 . . 4_575 ?
C105 C106 C107 C157 152.0(3) . . . 4_575 ?
C101 C106 C107 C157 7.1(3) . . . 4_575 ?
C160 C106 C107 C157 127.2(5) 4_575 . . 4_575 ?
C141 C106 C107 C157 118.9(18) 4_575 . . 4_575 ?
C141 C107 C108 C143 41.5(7) 4_575 . . 4_575 ?
C156 C107 C108 C143 -131.0(5) 4_575 . . 4_575 ?
C121 C107 C108 C143 24.0 . . . 4_575 ?
C106 C107 C108 C143 -118.7 . . . 4_575 ?
C142 C107 C108 C143 37.3(3) 4_575 . . 4_575 ?
C140 C107 C108 C143 12.89(10) 4_575 . . 4_575 ?
C155 C107 C108 C143 -101.1(4) 4_575 . . 4_575 ?
C157 C107 C108 C143 -125.3(3) 4_575 . . 4_575 ?
C141 C107 C108 C142 4.2(4) 4_575 . . 4_575 ?
C156 C107 C108 C142 -168.4(8) 4_575 . . 4_575 ?
C121 C107 C108 C142 -13.3(4) . . . 4_575 ?
C106 C107 C108 C142 -156.1(4) . . . 4_575 ?
C140 C107 C108 C142 -24.4(3) 4_575 . . 4_575 ?
C155 C107 C108 C142 -138.4(6) 4_575 . . 4_575 ?
C157 C107 C108 C142 -162.7(6) 4_575 . . 4_575 ?
C141 C107 C108 C144 154.5(12) 4_575 . . 4_575 ?
C156 C107 C108 C144 -18.0(3) 4_575 . . 4_575 ?
C121 C107 C108 C144 137.0(5) . . . 4_575 ?
C106 C107 C108 C144 -5.7(5) . . . 4_575 ?
C142 C107 C108 C144 150.4(9) 4_575 . . 4_575 ?
C140 C107 C108 C144 125.9(6) 4_575 . . 4_575 ?
C155 C107 C108 C144 11.9(5) 4_575 . . 4_575 ?
C157 C107 C108 C144 -12.3(3) 4_575 . . 4_575 ?
C141 C107 C108 C109 160.1(7) 4_575 . . . ?
C156 C107 C108 C109 -12.4(5) 4_575 . . . ?
C121 C107 C108 C109 142.7 . . . . ?
C106 C107 C108 C109 -0.1 . . . . ?
C142 C107 C108 C109 156.0(4) 4_575 . . . ?
C140 C107 C108 C109 131.55(12) 4_575 . . . ?
C155 C107 C108 C109 17.6(3) 4_575 . . . ?
C157 C107 C108 C109 -6.7(3) 4_575 . . . ?
C141 C107 C108 C124 16.0(7) 4_575 . . . ?
C156 C107 C108 C124 -156.5(5) 4_575 . . . ?
C121 C107 C108 C124 -1.5 . . . . ?
C106 C107 C108 C124 -144.2 . . . . ?
C142 C107 C108 C124 11.9(4) 4_575 . . . ?
C140 C107 C108 C124 -12.59(12) 4_575 . . . ?
C155 C107 C108 C124 -126.6(3) 4_575 . . . ?
C157 C107 C108 C124 -150.8(3) 4_575 . . . ?
C156 C107 C108 C141 -172.5(12) 4_575 . . 4_575 ?
C121 C107 C108 C141 -17.5(7) . . . 4_575 ?
C106 C107 C108 C141 -160.2(7) . . . 4_575 ?
C142 C107 C108 C141 -4.2(4) 4_575 . . 4_575 ?
C140 C107 C108 C141 -28.6(6) 4_575 . . 4_575 ?
C155 C107 C108 C141 -142.6(10) 4_575 . . 4_575 ?
C157 C107 C108 C141 -166.8(10) 4_575 . . 4_575 ?
C141 C107 C108 C157 166.8(10) 4_575 . . 4_575 ?
C156 C107 C108 C157 -5.7(3) 4_575 . . 4_575 ?
C121 C107 C108 C157 149.4(3) . . . 4_575 ?
C106 C107 C108 C157 6.6(3) . . . 4_575 ?
C142 C107 C108 C157 162.7(6) 4_575 . . 4_575 ?
C140 C107 C108 C157 138.2(3) 4_575 . . 4_575 ?
C155 C107 C108 C157 24.2(2) 4_575 . . 4_575 ?
C141 C107 C108 C156 172.5(12) 4_575 . . 4_575 ?
C121 C107 C108 C156 155.1(5) . . . 4_575 ?
C106 C107 C108 C156 12.3(5) . . . 4_575 ?
C142 C107 C108 C156 168.4(8) 4_575 . . 4_575 ?
C140 C107 C108 C156 143.9(6) 4_575 . . 4_575 ?
C155 C107 C108 C156 30.0(3) 4_575 . . 4_575 ?
C157 C107 C108 C156 5.7(3) 4_575 . . 4_575 ?
C143 C108 C109 C144 -10.3(7) 4_575 . . 4_575 ?
C142 C108 C109 C144 -67.1(15) 4_575 . . 4_575 ?
C124 C108 C109 C144 -25.3(11) . . . 4_575 ?
C107 C108 C109 C144 -165.3(11) . . . 4_575 ?
C141 C108 C109 C144 -156.6(15) 4_575 . . 4_575 ?
C157 C108 C109 C144 -176.4(15) 4_575 . . 4_575 ?
C156 C108 C109 C144 -171.0(13) 4_575 . . 4_575 ?
C143 C108 C109 C157 166.1(8) 4_575 . . 4_575 ?
C142 C108 C109 C157 109.3(2) 4_575 . . 4_575 ?
C144 C108 C109 C157 176.4(15) 4_575 . . 4_575 ?
C124 C108 C109 C157 151.1(4) . . . 4_575 ?
C107 C108 C109 C157 11.1(4) . . . 4_575 ?
C141 C108 C109 C157 19.8(3) 4_575 . . 4_575 ?
C156 C108 C109 C157 5.4(2) 4_575 . . 4_575 ?
C143 C108 C109 C110 12.3(4) 4_575 . . . ?
C142 C108 C109 C110 -44.5(4) 4_575 . . . ?
C144 C108 C109 C110 22.6(11) 4_575 . . . ?
C124 C108 C109 C110 -2.7 . . . . ?
C107 C108 C109 C110 -142.7 . . . . ?
C141 C108 C109 C110 -134.0(5) 4_575 . . . ?
C157 C108 C109 C110 -153.8(4) 4_575 . . . ?
C156 C108 C109 C110 -148.4(2) 4_575 . . . ?
C143 C108 C109 C101 155.5(4) 4_575 . . . ?
C142 C108 C109 C101 98.8(4) 4_575 . . . ?
C144 C108 C109 C101 165.9(11) 4_575 . . . ?
C124 C108 C109 C101 140.6 . . . . ?
C107 C108 C109 C101 0.5 . . . . ?
C141 C108 C109 C101 9.3(5) 4_575 . . . ?
C157 C108 C109 C101 -10.5(4) 4_575 . . . ?
C156 C108 C109 C101 -5.2(2) 4_575 . . . ?
C143 C108 C109 C145 20.7(3) 4_575 . . 4_575 ?
C142 C108 C109 C145 -36.0(6) 4_575 . . 4_575 ?
C144 C108 C109 C145 31.1(9) 4_575 . . 4_575 ?
C124 C108 C109 C145 5.76(17) . . . 4_575 ?
C107 C108 C109 C145 -134.29(17) . . . 4_575 ?
C141 C108 C109 C145 -125.5(6) 4_575 . . 4_575 ?
C157 C108 C109 C145 -145.3(6) 4_575 . . 4_575 ?
C156 C108 C109 C145 -140.0(4) 4_575 . . 4_575 ?
C142 C108 C109 C143 -56.7(8) 4_575 . . 4_575 ?
C144 C108 C109 C143 10.3(7) 4_575 . . 4_575 ?
C124 C108 C109 C143 -15.0(4) . . . 4_575 ?
C107 C108 C109 C143 -155.0(4) . . . 4_575 ?
C141 C108 C109 C143 -146.2(8) 4_575 . . 4_575 ?
C157 C108 C109 C143 -166.1(8) 4_575 . . 4_575 ?
C156 C108 C109 C143 -160.7(6) 4_575 . . 4_575 ?
C143 C108 C109 C158 141.6(7) 4_575 . . 4_575 ?
C142 C108 C109 C158 84.8(3) 4_575 . . 4_575 ?
C144 C108 C109 C158 151.9(14) 4_575 . . 4_575 ?
C124 C108 C109 C158 126.6(3) . . . 4_575 ?
C107 C108 C109 C158 -13.4(3) . . . 4_575 ?
C141 C108 C109 C158 -4.7(4) 4_575 . . 4_575 ?
C157 C108 C109 C158 -24.51(18) 4_575 . . 4_575 ?
C156 C108 C109 C158 -19.1(2) 4_575 . . 4_575 ?
C157 C101 C109 C144 145(4) 4_575 . . 4_575 ?
C158 C101 C109 C144 -41(2) 4_575 . . 4_575 ?
C102 C101 C109 C144 -30(3) . . . 4_575 ?
C106 C101 C109 C144 112(3) . . . 4_575 ?
C156 C101 C109 C144 118(3) 4_575 . . 4_575 ?
C159 C101 C109 C144 -3(3) 4_575 . . 4_575 ?
C158 C101 C109 C157 174.5(17) 4_575 . . 4_575 ?
C102 C101 C109 C157 -174.8(12) . . . 4_575 ?
C106 C101 C109 C157 -32.6(12) . . . 4_575 ?
C156 C101 C109 C157 -26.4(10) 4_575 . . 4_575 ?
C159 C101 C109 C157 -147.4(14) 4_575 . . 4_575 ?
C144 C101 C109 C157 -145(4) 4_575 . . 4_575 ?
C157 C101 C109 C110 175.7(12) 4_575 . . . ?
C158 C101 C109 C110 -9.9(5) 4_575 . . . ?
C102 C101 C109 C110 0.9 . . . . ?
C106 C101 C109 C110 143.1 . . . . ?
C156 C101 C109 C110 149.3(3) 4_575 . . . ?
C159 C101 C109 C110 28.3(2) 4_575 . . . ?
C144 C101 C109 C110 31(3) 4_575 . . . ?
C157 C101 C109 C108 31.8(12) 4_575 . . . ?
C158 C101 C109 C108 -153.7(5) 4_575 . . . ?
C102 C101 C109 C108 -143.0 . . . . ?
C106 C101 C109 C108 -0.8 . . . . ?
C156 C101 C109 C108 5.5(3) 4_575 . . . ?
C159 C101 C109 C108 -115.5(2) 4_575 . . . ?
C144 C101 C109 C108 -113(3) 4_575 . . . ?
C157 C101 C109 C145 178.5(16) 4_575 . . 4_575 ?
C158 C101 C109 C145 -7.0(2) 4_575 . . 4_575 ?
C102 C101 C109 C145 3.7(4) . . . 4_575 ?
C106 C101 C109 C145 145.9(4) . . . 4_575 ?
C156 C101 C109 C145 152.1(6) 4_575 . . 4_575 ?
C159 C101 C109 C145 31.1(3) 4_575 . . 4_575 ?
C144 C101 C109 C145 34(2) 4_575 . . 4_575 ?
C157 C101 C109 C143 56.5(8) 4_575 . . 4_575 ?
C158 C101 C109 C143 -129.1(9) 4_575 . . 4_575 ?
C102 C101 C109 C143 -118.3(5) . . . 4_575 ?
C106 C101 C109 C143 23.9(5) . . . 4_575 ?
C156 C101 C109 C143 30.1(3) 4_575 . . 4_575 ?
C159 C101 C109 C143 -90.9(6) 4_575 . . 4_575 ?
C144 C101 C109 C143 -88(3) 4_575 . . 4_575 ?
C157 C101 C109 C158 -174.5(17) 4_575 . . 4_575 ?
C102 C101 C109 C158 10.7(5) . . . 4_575 ?
C106 C101 C109 C158 152.9(5) . . . 4_575 ?
C156 C101 C109 C158 159.2(7) 4_575 . . 4_575 ?
C159 C101 C109 C158 38.2(3) 4_575 . . 4_575 ?
C144 C101 C109 C158 41(2) 4_575 . . 4_575 ?
C144 C109 C110 C145 -178(3) 4_575 . . 4_575 ?
C157 C109 C110 C145 14.2(8) 4_575 . . 4_575 ?
C108 C109 C110 C145 151.5(13) . . . 4_575 ?
C101 C109 C110 C145 11.9(13) . . . 4_575 ?
C143 C109 C110 C145 159.1(15) 4_575 . . 4_575 ?
C158 C109 C110 C145 7.8(12) 4_575 . . 4_575 ?
C157 C109 C110 C144 -167(2) 4_575 . . 4_575 ?
C108 C109 C110 C144 -30.2(14) . . . 4_575 ?
C101 C109 C110 C144 -169.7(14) . . . 4_575 ?
C145 C109 C110 C144 178(3) 4_575 . . 4_575 ?
C143 C109 C110 C144 -22.5(12) 4_575 . . 4_575 ?
C158 C109 C110 C144 -173.8(16) 4_575 . . 4_575 ?
C144 C109 C110 C127 72.1(16) 4_575 . . 4_575 ?
C157 C109 C110 C127 -95.3(5) 4_575 . . 4_575 ?
C108 C109 C110 C127 41.95(18) . . . 4_575 ?
C101 C109 C110 C127 -97.57(18) . . . 4_575 ?
C145 C109 C110 C127 -109.5(12) 4_575 . . 4_575 ?
C143 C109 C110 C127 49.6(4) 4_575 . . 4_575 ?
C158 C109 C110 C127 -101.67(8) 4_575 . . 4_575 ?
C144 C109 C110 C111 167.9(14) 4_575 . . . ?
C157 C109 C110 C111 0.5(6) 4_575 . . . ?
C108 C109 C110 C111 137.8 . . . . ?
C101 C109 C110 C111 -1.8 . . . . ?
C145 C109 C110 C111 -13.7(13) 4_575 . . . ?
C143 C109 C110 C111 145.4(2) 4_575 . . . ?
C158 C109 C110 C111 -5.86(19) 4_575 . . . ?
C144 C109 C110 C126 30.7(14) 4_575 . . . ?
C157 C109 C110 C126 -136.7(6) 4_575 . . . ?
C108 C109 C110 C126 0.5 . . . . ?
C101 C109 C110 C126 -139.0 . . . . ?
C145 C109 C110 C126 -150.9(13) 4_575 . . . ?
C143 C109 C110 C126 8.2(2) 4_575 . . . ?
C158 C109 C110 C126 -143.10(19) 4_575 . . . ?
C144 C109 C110 C146 176.3(17) 4_575 . . 4_575 ?
C157 C109 C110 C146 8.9(5) 4_575 . . 4_575 ?
C108 C109 C110 C146 146.1(3) . . . 4_575 ?
C101 C109 C110 C146 6.6(3) . . . 4_575 ?
C145 C109 C110 C146 -5.3(11) 4_575 . . 4_575 ?
C143 C109 C110 C146 153.8(4) 4_575 . . 4_575 ?
C158 C109 C110 C146 2.51(10) 4_575 . . 4_575 ?
C144 C109 C110 C143 22.5(12) 4_575 . . 4_575 ?
C157 C109 C110 C143 -144.9(8) 4_575 . . 4_575 ?
C108 C109 C110 C143 -7.6(2) . . . 4_575 ?
C101 C109 C110 C143 -147.2(2) . . . 4_575 ?
C145 C109 C110 C143 -159.1(15) 4_575 . . 4_575 ?
C158 C109 C110 C143 -151.3(4) 4_575 . . 4_575 ?
C145 C110 C111 C146 -82(6) 4_575 . . 4_575 ?
C144 C110 C111 C146 21.2(5) 4_575 . . 4_575 ?
C109 C110 C111 C146 15.7(4) . . . 4_575 ?
C127 C110 C111 C146 166.8(6) 4_575 . . 4_575 ?
C126 C110 C111 C146 157.1(4) . . . 4_575 ?
C143 C110 C111 C146 93.4(4) 4_575 . . 4_575 ?
C144 C110 C111 C145 103(7) 4_575 . . 4_575 ?
C109 C110 C111 C145 98(6) . . . 4_575 ?
C127 C110 C111 C145 -111(6) 4_575 . . 4_575 ?
C126 C110 C111 C145 -121(6) . . . 4_575 ?
C146 C110 C111 C145 82(6) 4_575 . . 4_575 ?
C143 C110 C111 C145 176(6) 4_575 . . 4_575 ?
C145 C110 C111 C112 -96(6) 4_575 . . . ?
C144 C110 C111 C112 7.1(8) 4_575 . . . ?
C109 C110 C111 C112 1.5 . . . . ?
C127 C110 C111 C112 152.7(2) 4_575 . . . ?
C126 C110 C111 C112 143.0 . . . . ?
C146 C110 C111 C112 -14.1(4) 4_575 . . . ?
C143 C110 C111 C112 79.3(6) 4_575 . . . ?
C145 C110 C111 C128 120(6) 4_575 . . . ?
C144 C110 C111 C128 -136.7(8) 4_575 . . . ?
C109 C110 C111 C128 -142.2 . . . . ?
C127 C110 C111 C128 8.9(2) 4_575 . . . ?
C126 C110 C111 C128 -0.8 . . . . ?
C146 C110 C111 C128 -157.9(4) 4_575 . . . ?
C143 C110 C111 C128 -64.5(6) 4_575 . . . ?
C145 C110 C111 C147 -119(6) 4_575 . . 4_575 ?
C144 C110 C111 C147 -15.8(6) 4_575 . . 4_575 ?
C109 C110 C111 C147 -21.4(8) . . . 4_575 ?
C127 C110 C111 C147 129.8(10) 4_575 . . 4_575 ?
C126 C110 C111 C147 120.1(8) . . . 4_575 ?
C146 C110 C111 C147 -37.0(4) 4_575 . . 4_575 ?
C143 C110 C111 C147 56.4(7) 4_575 . . 4_575 ?
C145 C110 C111 C127 111(6) 4_575 . . 4_575 ?
C144 C110 C111 C127 -145.6(10) 4_575 . . 4_575 ?
C109 C110 C111 C127 -151.1(2) . . . 4_575 ?
C126 C110 C111 C127 -9.7(2) . . . 4_575 ?
C146 C110 C111 C127 -166.8(6) 4_575 . . 4_575 ?
C143 C110 C111 C127 -73.4(8) 4_575 . . 4_575 ?
C145 C110 C111 C129 150(6) 4_575 . . 4_575 ?
C144 C110 C111 C129 -106.5(7) 4_575 . . 4_575 ?
C109 C110 C111 C129 -112.07(18) . . . 4_575 ?
C127 C110 C111 C129 39.0(4) 4_575 . . 4_575 ?
C126 C110 C111 C129 29.38(18) . . . 4_575 ?
C146 C110 C111 C129 -127.7(2) 4_575 . . 4_575 ?
C143 C110 C111 C129 -34.3(5) 4_575 . . 4_575 ?
C145 C110 C111 C128 123(6) 4_575 . . 4_575 ?
C144 C110 C111 C128 -133.4(8) 4_575 . . 4_575 ?
C109 C110 C111 C128 -138.96(8) . . . 4_575 ?
C127 C110 C111 C128 12.15(14) 4_575 . . 4_575 ?
C126 C110 C111 C128 2.49(8) . . . 4_575 ?
C146 C110 C111 C128 -154.6(5) 4_575 . . 4_575 ?
C143 C110 C111 C128 -61.2(6) 4_575 . . 4_575 ?
C145 C111 C112 C146 22.85(18) 4_575 . . 4_575 ?
C128 C111 C112 C146 166.1(6) . . . 4_575 ?
C147 C111 C112 C146 -174.9(11) 4_575 . . 4_575 ?
C110 C111 C112 C146 28.2(6) . . . 4_575 ?
C127 C111 C112 C146 103.7(2) 4_575 . . 4_575 ?
C129 C111 C112 C146 174.1(8) 4_575 . . 4_575 ?
C128 C111 C112 C146 161.4(7) 4_575 . . 4_575 ?
C146 C111 C112 C147 174.9(11) 4_575 . . 4_575 ?
C145 C111 C112 C147 -162.3(10) 4_575 . . 4_575 ?
C128 C111 C112 C147 -19.0(5) . . . 4_575 ?
C110 C111 C112 C147 -156.9(5) . . . 4_575 ?
C127 C111 C112 C147 -81.4(11) 4_575 . . 4_575 ?
C129 C111 C112 C147 -11.0(3) 4_575 . . 4_575 ?
C128 C111 C112 C147 -23.7(4) 4_575 . . 4_575 ?
C146 C111 C112 C113 -167.3(6) 4_575 . . . ?
C145 C111 C112 C113 -144.5(5) 4_575 . . . ?
C128 C111 C112 C113 -1.3 . . . . ?
C147 C111 C112 C113 17.8(5) 4_575 . . . ?
C110 C111 C112 C113 -139.1 . . . . ?
C127 C111 C112 C113 -63.6(7) 4_575 . . . ?
C129 C111 C112 C113 6.75(16) 4_575 . . . ?
C128 C111 C112 C113 -5.90(11) 4_575 . . . ?
C146 C111 C112 C102 -28.6(6) 4_575 . . . ?
C145 C111 C112 C102 -5.7(5) 4_575 . . . ?
C128 C111 C112 C102 137.5 . . . . ?
C147 C111 C112 C102 156.5(5) 4_575 . . . ?
C110 C111 C112 C102 -0.4 . . . . ?
C127 C111 C112 C102 75.1(7) 4_575 . . . ?
C129 C111 C112 C102 145.48(16) 4_575 . . . ?
C128 C111 C112 C102 132.83(11) 4_575 . . . ?
C146 C111 C112 C158 -23.3(4) 4_575 . . 4_575 ?
C145 C111 C112 C158 -0.5(3) 4_575 . . 4_575 ?
C128 C111 C112 C158 142.7(2) . . . 4_575 ?
C147 C111 C112 C158 161.8(7) 4_575 . . 4_575 ?
C110 C111 C112 C158 4.9(2) . . . 4_575 ?
C127 C111 C112 C158 80.4(5) 4_575 . . 4_575 ?
C129 C111 C112 C158 150.8(4) 4_575 . . 4_575 ?
C128 C111 C112 C158 138.1(3) 4_575 . . 4_575 ?
C146 C111 C112 C148 -157.2(7) 4_575 . . 4_575 ?
C145 C111 C112 C148 -134.3(6) 4_575 . . 4_575 ?
C128 C111 C112 C148 8.88(8) . . . 4_575 ?
C147 C111 C112 C148 27.9(4) 4_575 . . 4_575 ?
C110 C111 C112 C148 -128.96(8) . . . 4_575 ?
C127 C111 C112 C148 -53.5(7) 4_575 . . 4_575 ?
C129 C111 C112 C148 16.89(9) 4_575 . . 4_575 ?
C128 C111 C112 C148 4.23(7) 4_575 . . 4_575 ?
C158 C102 C112 C146 -1.3(2) 4_575 . . 4_575 ?
C159 C102 C112 C146 -159.3(11) 4_575 . . 4_575 ?
C101 C102 C112 C146 -19.8(7) . . . 4_575 ?
C103 C102 C112 C146 -162.8(7) . . . 4_575 ?
C149 C102 C112 C146 -165.6(9) 4_575 . . 4_575 ?
C157 C102 C112 C146 -20.7(5) 4_575 . . 4_575 ?
C158 C102 C112 C147 147.1(19) 4_575 . . 4_575 ?
C159 C102 C112 C147 -10.9(8) 4_575 . . 4_575 ?
C101 C102 C112 C147 128.7(11) . . . 4_575 ?
C103 C102 C112 C147 -14.4(11) . . . 4_575 ?
C146 C102 C112 C147 148.4(18) 4_575 . . 4_575 ?
C149 C102 C112 C147 -17.1(9) 4_575 . . 4_575 ?
C157 C102 C112 C147 127.7(13) 4_575 . . 4_575 ?
C158 C102 C112 C111 18.0(8) 4_575 . . . ?
C159 C102 C112 C111 -140.0(5) 4_575 . . . ?
C101 C102 C112 C111 -0.5 . . . . ?
C103 C102 C112 C111 -143.5 . . . . ?
C146 C102 C112 C111 19.3(7) 4_575 . . . ?
C149 C102 C112 C111 -146.3(2) 4_575 . . . ?
C157 C102 C112 C111 -1.4(2) 4_575 . . . ?
C158 C102 C112 C113 160.7(8) 4_575 . . . ?
C159 C102 C112 C113 2.7(5) 4_575 . . . ?
C101 C102 C112 C113 142.3 . . . . ?
C103 C102 C112 C113 -0.8 . . . . ?
C146 C102 C112 C113 162.0(7) 4_575 . . . ?
C149 C102 C112 C113 -3.5(2) 4_575 . . . ?
C157 C102 C112 C113 141.3(2) 4_575 . . . ?
C159 C102 C112 C158 -158.0(13) 4_575 . . 4_575 ?
C101 C102 C112 C158 -18.4(8) . . . 4_575 ?
C103 C102 C112 C158 -161.5(8) . . . 4_575 ?
C146 C102 C112 C158 1.3(2) 4_575 . . 4_575 ?
C149 C102 C112 C158 -164.2(10) 4_575 . . 4_575 ?
C157 C102 C112 C158 -19.4(6) 4_575 . . 4_575 ?
C158 C102 C112 C148 162.6(10) 4_575 . . 4_575 ?
C159 C102 C112 C148 4.6(3) 4_575 . . 4_575 ?
C101 C102 C112 C148 144.1(3) . . . 4_575 ?
C103 C102 C112 C148 1.1(3) . . . 4_575 ?
C146 C102 C112 C148 163.9(9) 4_575 . . 4_575 ?
C149 C102 C112 C148 -1.66(8) 4_575 . . 4_575 ?
C157 C102 C112 C148 143.2(4) 4_575 . . 4_575 ?
C146 C112 C113 C148 124.1(8) 4_575 . . 4_575 ?
C147 C112 C113 C148 176.9(18) 4_575 . . 4_575 ?
C111 C112 C113 C148 150.1(10) . . . 4_575 ?
C102 C112 C113 C148 7.2(10) . . . 4_575 ?
C158 C112 C113 C148 13.9(7) 4_575 . . 4_575 ?
C146 C112 C113 C147 -52.8(10) 4_575 . . 4_575 ?
C111 C112 C113 C147 -26.9(8) . . . 4_575 ?
C102 C112 C113 C147 -169.7(8) . . . 4_575 ?
C158 C112 C113 C147 -163.1(11) 4_575 . . 4_575 ?
C148 C112 C113 C147 -176.9(18) 4_575 . . 4_575 ?
C146 C112 C113 C130 -25.4(2) 4_575 . . . ?
C147 C112 C113 C130 27.4(8) 4_575 . . . ?
C111 C112 C113 C130 0.5 . . . . ?
C102 C112 C113 C130 -142.3 . . . . ?
C158 C112 C113 C130 -135.7(3) 4_575 . . . ?
C148 C112 C113 C130 -149.5(10) 4_575 . . . ?
C146 C112 C113 C114 117.5(2) 4_575 . . . ?
C147 C112 C113 C114 170.3(8) 4_575 . . . ?
C111 C112 C113 C114 143.5 . . . . ?
C102 C112 C113 C114 0.6 . . . . ?
C158 C112 C113 C114 7.3(3) 4_575 . . . ?
C148 C112 C113 C114 -6.6(10) 4_575 . . . ?
C146 C112 C113 C131 27.5(4) 4_575 . . 4_575 ?
C147 C112 C113 C131 80.3(13) 4_575 . . 4_575 ?
C111 C112 C113 C131 53.4(5) . . . 4_575 ?
C102 C112 C113 C131 -89.5(5) . . . 4_575 ?
C158 C112 C113 C131 -82.8(3) 4_575 . . 4_575 ?
C148 C112 C113 C131 -96.6(5) 4_575 . . 4_575 ?
C146 C112 C113 C149 120.62(16) 4_575 . . 4_575 ?
C147 C112 C113 C149 173.4(10) 4_575 . . 4_575 ?
C111 C112 C113 C149 146.6(2) . . . 4_575 ?
C102 C112 C113 C149 3.7(2) . . . 4_575 ?
C158 C112 C113 C149 10.37(18) 4_575 . . 4_575 ?
C148 C112 C113 C149 -3.5(7) 4_575 . . 4_575 ?
C146 C112 C113 C129 -32.8(4) 4_575 . . 4_575 ?
C147 C112 C113 C129 20.0(7) 4_575 . . 4_575 ?
C111 C112 C113 C129 -6.82(17) . . . 4_575 ?
C102 C112 C113 C129 -149.68(17) . . . 4_575 ?
C158 C112 C113 C129 -143.0(4) 4_575 . . 4_575 ?
C148 C112 C113 C129 -156.9(11) 4_575 . . 4_575 ?
C159 C103 C114 C149 -88.3(7) 4_575 . . 4_575 ?
C104 C103 C114 C149 136.5(15) . . . 4_575 ?
C102 C103 C114 C149 -80.9(15) . . . 4_575 ?
C160 C103 C114 C149 155.5(17) 4_575 . . 4_575 ?
C150 C103 C114 C149 125.9(17) 4_575 . . 4_575 ?
C158 C103 C114 C149 -86.5(13) 4_575 . . 4_575 ?
C148 C103 C114 C149 -77.2(10) 4_575 . . 4_575 ?
C159 C103 C114 C148 -11.2(4) 4_575 . . 4_575 ?
C149 C103 C114 C148 77.2(10) 4_575 . . 4_575 ?
C104 C103 C114 C148 -146.3(5) . . . 4_575 ?
C102 C103 C114 C148 -3.7(5) . . . 4_575 ?
C160 C103 C114 C148 -127.3(7) 4_575 . . 4_575 ?
C150 C103 C114 C148 -156.9(8) 4_575 . . 4_575 ?
C158 C103 C114 C148 -9.3(4) 4_575 . . 4_575 ?
C159 C103 C114 C115 134.5(9) 4_575 . . . ?
C149 C103 C114 C115 -137.2(15) 4_575 . . . ?
C104 C103 C114 C115 -0.7 . . . . ?
C102 C103 C114 C115 141.9 . . . . ?
C160 C103 C114 C115 18.3(2) 4_575 . . . ?
C150 C103 C114 C115 -11.3(3) 4_575 . . . ?
C158 C103 C114 C115 136.3(2) 4_575 . . . ?
C148 C103 C114 C115 145.6(5) 4_575 . . . ?
C159 C103 C114 C113 -7.8(9) 4_575 . . . ?
C149 C103 C114 C113 80.6(15) 4_575 . . . ?
C104 C103 C114 C113 -142.9 . . . . ?
C102 C103 C114 C113 -0.4 . . . . ?
C160 C103 C114 C113 -123.9(2) 4_575 . . . ?
C150 C103 C114 C113 -153.6(3) 4_575 . . . ?
C158 C103 C114 C113 -5.9(2) 4_575 . . . ?
C148 C103 C114 C113 3.4(5) 4_575 . . . ?
C159 C103 C114 C150 145.8(11) 4_575 . . 4_575 ?
C149 C103 C114 C150 -125.9(17) 4_575 . . 4_575 ?
C104 C103 C114 C150 10.6(3) . . . 4_575 ?
C102 C103 C114 C150 153.2(3) . . . 4_575 ?
C160 C103 C114 C150 29.63(15) 4_575 . . 4_575 ?
C158 C103 C114 C150 147.6(5) 4_575 . . 4_575 ?
C148 C103 C114 C150 156.9(8) 4_575 . . 4_575 ?
C159 C103 C114 C131 39.6(6) 4_575 . . 4_575 ?
C149 C103 C114 C131 127.9(12) 4_575 . . 4_575 ?
C104 C103 C114 C131 -95.6(3) . . . 4_575 ?
C102 C103 C114 C131 47.0(3) . . . 4_575 ?
C160 C103 C114 C131 -76.5(5) 4_575 . . 4_575 ?
C150 C103 C114 C131 -106.2(6) 4_575 . . 4_575 ?
C158 C103 C114 C131 41.4(2) 4_575 . . 4_575 ?
C148 C103 C114 C131 50.8(2) 4_575 . . 4_575 ?
C149 C103 C114 C159 88.3(7) 4_575 . . 4_575 ?
C104 C103 C114 C159 -135.1(9) . . . 4_575 ?
C102 C103 C114 C159 7.4(9) . . . 4_575 ?
C160 C103 C114 C159 -116.1(11) 4_575 . . 4_575 ?
C150 C103 C114 C159 -145.8(11) 4_575 . . 4_575 ?
C158 C103 C114 C159 1.8(7) 4_575 . . 4_575 ?
C148 C103 C114 C159 11.2(5) 4_575 . . 4_575 ?
C148 C113 C114 C149 -150(4) 4_575 . . 4_575 ?
C147 C113 C114 C149 17.9(5) 4_575 . . 4_575 ?
C130 C113 C114 C149 153.2(6) . . . 4_575 ?
C112 C113 C114 C149 9.4(6) . . . 4_575 ?
C131 C113 C114 C149 163.4(8) 4_575 . . 4_575 ?
C129 C113 C114 C149 110.1(4) 4_575 . . 4_575 ?
C147 C113 C114 C148 168(5) 4_575 . . 4_575 ?
C130 C113 C114 C148 -57(4) . . . 4_575 ?
C112 C113 C114 C148 160(4) . . . 4_575 ?
C131 C113 C114 C148 -46(4) 4_575 . . 4_575 ?
C149 C113 C114 C148 150(4) 4_575 . . 4_575 ?
C129 C113 C114 C148 -100(4) 4_575 . . 4_575 ?
C148 C113 C114 C115 57(4) 4_575 . . . ?
C147 C113 C114 C115 -134.8(9) 4_575 . . . ?
C130 C113 C114 C115 0.5 . . . . ?
C112 C113 C114 C115 -143.3 . . . . ?
C131 C113 C114 C115 10.67(19) 4_575 . . . ?
C149 C113 C114 C115 -152.7(6) 4_575 . . . ?
C129 C113 C114 C115 -42.6(3) 4_575 . . . ?
C148 C113 C114 C103 -160(4) 4_575 . . . ?
C147 C113 C114 C103 8.3(9) 4_575 . . . ?
C130 C113 C114 C103 143.7 . . . . ?
C112 C113 C114 C103 -0.1 . . . . ?
C131 C113 C114 C103 153.84(19) 4_575 . . . ?
C149 C113 C114 C103 -9.5(6) 4_575 . . . ?
C129 C113 C114 C103 100.6(3) 4_575 . . . ?
C148 C113 C114 C150 116(4) 4_575 . . 4_575 ?
C147 C113 C114 C150 -76.2(8) 4_575 . . 4_575 ?
C130 C113 C114 C150 59.1(6) . . . 4_575 ?
C112 C113 C114 C150 -84.7(6) . . . 4_575 ?
C131 C113 C114 C150 69.3(7) 4_575 . . 4_575 ?
C149 C113 C114 C150 -94.1(2) 4_575 . . 4_575 ?
C129 C113 C114 C150 16.0(5) 4_575 . . 4_575 ?
C148 C113 C114 C131 46(4) 4_575 . . 4_575 ?
C147 C113 C114 C131 -145.5(11) 4_575 . . 4_575 ?
C130 C113 C114 C131 -10.18(19) . . . 4_575 ?
C112 C113 C114 C131 -153.99(19) . . . 4_575 ?
C149 C113 C114 C131 -163.4(8) 4_575 . . 4_575 ?
C129 C113 C114 C131 -53.3(5) 4_575 . . 4_575 ?
C148 C113 C114 C159 -161(4) 4_575 . . 4_575 ?
C147 C113 C114 C159 6.8(8) 4_575 . . 4_575 ?
C130 C113 C114 C159 142.15(17) . . . 4_575 ?
C112 C113 C114 C159 -1.66(17) . . . 4_575 ?
C131 C113 C114 C159 152.3(4) 4_575 . . 4_575 ?
C149 C113 C114 C159 -11.0(4) 4_575 . . 4_575 ?
C129 C113 C114 C159 99.1(2) 4_575 . . 4_575 ?
C149 C114 C115 C133 -23.4(6) 4_575 . . 4_575 ?
C148 C114 C115 C133 130.8(13) 4_575 . . 4_575 ?
C103 C114 C115 C133 -15.4(11) . . . 4_575 ?
C113 C114 C115 C133 122.7(11) . . . 4_575 ?
C150 C114 C115 C133 -29.4(9) 4_575 . . 4_575 ?
C131 C114 C115 C133 132.2(13) 4_575 . . 4_575 ?
C159 C114 C115 C133 -5.3(10) 4_575 . . 4_575 ?
C149 C114 C115 C150 5.9(5) 4_575 . . 4_575 ?
C148 C114 C115 C150 160.1(5) 4_575 . . 4_575 ?
C103 C114 C115 C150 13.9(3) . . . 4_575 ?
C113 C114 C115 C150 152.0(3) . . . 4_575 ?
C131 C114 C115 C150 161.6(4) 4_575 . . 4_575 ?
C159 C114 C115 C150 24.07(15) 4_575 . . 4_575 ?
C149 C114 C115 C132 -147.0(7) 4_575 . . . ?
C148 C114 C115 C132 7.2(3) 4_575 . . . ?
C103 C114 C115 C132 -139.0 . . . . ?
C113 C114 C115 C132 -0.9 . . . . ?
C150 C114 C115 C132 -152.9(3) 4_575 . . . ?
C131 C114 C115 C132 8.62(15) 4_575 . . . ?
C159 C114 C115 C132 -128.9(2) 4_575 . . . ?
C149 C114 C115 C116 -7.3(7) 4_575 . . . ?
C148 C114 C115 C116 146.8(3) 4_575 . . . ?
C103 C114 C115 C116 0.6 . . . . ?
C113 C114 C115 C116 138.7 . . . . ?
C150 C114 C115 C116 -13.3(3) 4_575 . . . ?
C131 C114 C115 C116 148.30(15) 4_575 . . . ?
C159 C114 C115 C116 10.8(2) 4_575 . . . ?
C149 C114 C115 C131 -155.6(9) 4_575 . . 4_575 ?
C148 C114 C115 C131 -1.45(10) 4_575 . . 4_575 ?
C103 C114 C115 C131 -147.65(15) . . . 4_575 ?
C113 C114 C115 C131 -9.55(15) . . . 4_575 ?
C150 C114 C115 C131 -161.6(4) 4_575 . . 4_575 ?
C159 C114 C115 C131 -137.5(4) 4_575 . . 4_575 ?
C148 C114 C115 C149 154.2(10) 4_575 . . 4_575 ?
C103 C114 C115 C149 8.0(7) . . . 4_575 ?
C113 C114 C115 C149 146.1(7) . . . 4_575 ?
C150 C114 C115 C149 -5.9(5) 4_575 . . 4_575 ?
C131 C114 C115 C149 155.6(9) 4_575 . . 4_575 ?
C159 C114 C115 C149 18.1(5) 4_575 . . 4_575 ?
C149 C114 C115 C148 -154.2(9) 4_575 . . 4_575 ?
C103 C114 C115 C148 -146.2(3) . . . 4_575 ?
C113 C114 C115 C148 -8.1(3) . . . 4_575 ?
C150 C114 C115 C148 -160.1(5) 4_575 . . 4_575 ?
C131 C114 C115 C148 1.45(11) 4_575 . . 4_575 ?
C159 C114 C115 C148 -136.0(5) 4_575 . . 4_575 ?
C150 C115 C116 C133 177.1(9) 4_575 . . 4_575 ?
C114 C115 C116 C133 -165.7(6) . . . 4_575 ?
C132 C115 C116 C133 -21.8(6) . . . 4_575 ?
C131 C115 C116 C133 -61.5(10) 4_575 . . 4_575 ?
C149 C115 C116 C133 -167.8(8) 4_575 . . 4_575 ?
C148 C115 C116 C133 -142.1(10) 4_575 . . 4_575 ?
C133 C115 C116 C150 -177.1(9) 4_575 . . 4_575 ?
C114 C115 C116 C150 17.2(3) . . . 4_575 ?
C132 C115 C116 C150 161.0(3) . . . 4_575 ?
C131 C115 C116 C150 121.3(2) 4_575 . . 4_575 ?
C149 C115 C116 C150 15.11(12) 4_575 . . 4_575 ?
C148 C115 C116 C150 40.7(3) 4_575 . . 4_575 ?
C133 C115 C116 C117 164.7(6) 4_575 . . . ?
C150 C115 C116 C117 -18.2(3) 4_575 . . . ?
C114 C115 C116 C117 -1.0 . . . . ?
C132 C115 C116 C117 142.9 . . . . ?
C131 C115 C116 C117 103.2(4) 4_575 . . . ?
C149 C115 C116 C117 -3.1(2) 4_575 . . . ?
C148 C115 C116 C117 22.6(5) 4_575 . . . ?
C133 C115 C116 C134 22.2(6) 4_575 . . . ?
C150 C115 C116 C134 -160.7(3) 4_575 . . . ?
C114 C115 C116 C134 -143.5 . . . . ?
C132 C115 C116 C134 0.3 . . . . ?
C131 C115 C116 C134 -39.4(4) 4_575 . . . ?
C149 C115 C116 C134 -145.6(2) 4_575 . . . ?
C148 C115 C116 C134 -120.0(5) 4_575 . . . ?
C133 C115 C116 C151 166.6(8) 4_575 . . 4_575 ?
C150 C115 C116 C151 -16.30(10) 4_575 . . 4_575 ?
C114 C115 C116 C151 0.9(2) . . . 4_575 ?
C132 C115 C116 C151 144.7(2) . . . 4_575 ?
C131 C115 C116 C151 105.0(3) 4_575 . . 4_575 ?
C149 C115 C116 C151 -1.19(15) 4_575 . . 4_575 ?
C148 C115 C116 C151 24.4(4) 4_575 . . 4_575 ?
C133 C115 C116 C135 58.5(9) 4_575 . . 4_575 ?
C150 C115 C116 C135 -124.35(17) 4_575 . . 4_575 ?
C114 C115 C116 C135 -107.2(3) . . . 4_575 ?
C132 C115 C116 C135 36.7(3) . . . 4_575 ?
C131 C115 C116 C135 -3.0(4) 4_575 . . 4_575 ?
C149 C115 C116 C135 -109.2(3) 4_575 . . 4_575 ?
C148 C115 C116 C135 -83.6(5) 4_575 . . 4_575 ?
C133 C115 C116 C152 138.9(10) 4_575 . . 4_575 ?
C150 C115 C116 C152 -43.9(3) 4_575 . . 4_575 ?
C114 C115 C116 C152 -26.8(5) . . . 4_575 ?
C132 C115 C116 C152 117.1(5) . . . 4_575 ?
C131 C115 C116 C152 77.4(5) 4_575 . . 4_575 ?
C149 C115 C116 C152 -28.8(4) 4_575 . . 4_575 ?
C148 C115 C116 C152 -3.2(6) 4_575 . . 4_575 ?
C160 C104 C117 C151 66.4(18) 4_575 . . 4_575 ?
C103 C104 C117 C151 -152(2) . . . 4_575 ?
C159 C104 C117 C151 -173(3) 4_575 . . 4_575 ?
C105 C104 C117 C151 65(2) . . . 4_575 ?
C150 C104 C117 C151 -140(3) 4_575 . . 4_575 ?
C149 C104 C117 C151 -150(3) 4_575 . . 4_575 ?
C155 C104 C117 C151 70(2) 4_575 . . 4_575 ?
C160 C104 C117 C152 -0.3(3) 4_575 . . 4_575 ?
C151 C104 C117 C152 -66.8(19) 4_575 . . 4_575 ?
C103 C104 C117 C152 140.7(6) . . . 4_575 ?
C159 C104 C117 C152 119.8(8) 4_575 . . 4_575 ?
C105 C104 C117 C152 -1.4(6) . . . 4_575 ?
C150 C104 C117 C152 153.6(8) 4_575 . . 4_575 ?
C149 C104 C117 C152 143.1(7) 4_575 . . 4_575 ?
C155 C104 C117 C152 3.5(4) 4_575 . . 4_575 ?
C160 C104 C117 C150 -153.9(9) 4_575 . . 4_575 ?
C151 C104 C117 C150 140(3) 4_575 . . 4_575 ?
C103 C104 C117 C150 -12.9(3) . . . 4_575 ?
C159 C104 C117 C150 -33.77(18) 4_575 . . 4_575 ?
C105 C104 C117 C150 -155.0(3) . . . 4_575 ?
C149 C104 C117 C150 -10.44(16) 4_575 . . 4_575 ?
C155 C104 C117 C150 -150.1(5) 4_575 . . 4_575 ?
C160 C104 C117 C116 -142.4(7) 4_575 . . . ?
C151 C104 C117 C116 151(2) 4_575 . . . ?
C103 C104 C117 C116 -1.3 . . . . ?
C159 C104 C117 C116 -22.2(3) 4_575 . . . ?
C105 C104 C117 C116 -143.5 . . . . ?
C150 C104 C117 C116 11.5(3) 4_575 . . . ?
C149 C104 C117 C116 1.1(2) 4_575 . . . ?
C155 C104 C117 C116 -138.6(2) 4_575 . . . ?
C160 C104 C117 C118 0.1(7) 4_575 . . . ?
C151 C104 C117 C118 -66(2) 4_575 . . . ?
C103 C104 C117 C118 141.2 . . . . ?
C159 C104 C117 C118 120.2(3) 4_575 . . . ?
C105 C104 C117 C118 -1.0 . . . . ?
C150 C104 C117 C118 154.0(3) 4_575 . . . ?
C149 C104 C117 C118 143.6(2) 4_575 . . . ?
C155 C104 C117 C118 3.9(2) 4_575 . . . ?
C151 C104 C117 C160 -66.4(18) 4_575 . . 4_575 ?
C103 C104 C117 C160 141.1(7) . . . 4_575 ?
C159 C104 C117 C160 120.1(9) 4_575 . . 4_575 ?
C105 C104 C117 C160 -1.1(7) . . . 4_575 ?
C150 C104 C117 C160 153.9(9) 4_575 . . 4_575 ?
C149 C104 C117 C160 143.5(8) 4_575 . . 4_575 ?
C155 C104 C117 C160 3.8(5) 4_575 . . 4_575 ?
C160 C104 C117 C135 -58.6(5) 4_575 . . 4_575 ?
C151 C104 C117 C135 -125(2) 4_575 . . 4_575 ?
C103 C104 C117 C135 82.5(2) . . . 4_575 ?
C159 C104 C117 C135 61.6(4) 4_575 . . 4_575 ?
C105 C104 C117 C135 -59.7(2) . . . 4_575 ?
C150 C104 C117 C135 95.3(5) 4_575 . . 4_575 ?
C149 C104 C117 C135 84.9(4) 4_575 . . 4_575 ?
C155 C104 C117 C135 -54.76(16) 4_575 . . 4_575 ?
C133 C116 C117 C151 26.4(6) 4_575 . . 4_575 ?
C150 C116 C117 C151 -8.7(6) 4_575 . . 4_575 ?
C134 C116 C117 C151 146.7(9) . . . 4_575 ?
C115 C116 C117 C151 7.7(9) . . . 4_575 ?
C135 C116 C117 C151 153.7(10) 4_575 . . 4_575 ?
C152 C116 C117 C151 152.7(11) 4_575 . . 4_575 ?
C133 C116 C117 C152 -126.2(14) 4_575 . . 4_575 ?
C150 C116 C117 C152 -161.4(5) 4_575 . . 4_575 ?
C134 C116 C117 C152 -6.0(2) . . . 4_575 ?
C115 C116 C117 C152 -144.9(2) . . . 4_575 ?
C151 C116 C117 C152 -152.7(11) 4_575 . . 4_575 ?
C135 C116 C117 C152 1.02(10) 4_575 . . 4_575 ?
C133 C116 C117 C150 35.2(9) 4_575 . . 4_575 ?
C134 C116 C117 C150 155.4(3) . . . 4_575 ?
C115 C116 C117 C150 16.5(3) . . . 4_575 ?
C151 C116 C117 C150 8.7(6) 4_575 . . 4_575 ?
C135 C116 C117 C150 162.4(4) 4_575 . . 4_575 ?
C152 C116 C117 C150 161.4(5) 4_575 . . 4_575 ?
C133 C116 C117 C104 20.0(13) 4_575 . . . ?
C150 C116 C117 C104 -15.2(3) 4_575 . . . ?
C134 C116 C117 C104 140.2 . . . . ?
C115 C116 C117 C104 1.3 . . . . ?
C151 C116 C117 C104 -6.5(9) 4_575 . . . ?
C135 C116 C117 C104 147.23(14) 4_575 . . . ?
C152 C116 C117 C104 146.2(2) 4_575 . . . ?
C133 C116 C117 C118 -118.9(13) 4_575 . . . ?
C150 C116 C117 C118 -154.1(3) 4_575 . . . ?
C134 C116 C117 C118 1.3 . . . . ?
C115 C116 C117 C118 -137.6 . . . . ?
C151 C116 C117 C118 -145.4(9) 4_575 . . . ?
C135 C116 C117 C118 8.34(14) 4_575 . . . ?
C152 C116 C117 C118 7.3(2) 4_575 . . . ?
C133 C116 C117 C160 7.6(11) 4_575 . . 4_575 ?
C150 C116 C117 C160 -27.55(17) 4_575 . . 4_575 ?
C134 C116 C117 C160 127.8(2) . . . 4_575 ?
C115 C116 C117 C160 -11.1(2) . . . 4_575 ?
C151 C116 C117 C160 -18.8(7) 4_575 . . 4_575 ?
C135 C116 C117 C160 134.9(3) 4_575 . . 4_575 ?
C152 C116 C117 C160 133.8(4) 4_575 . . 4_575 ?
C133 C116 C117 C135 -127.2(14) 4_575 . . 4_575 ?
C150 C116 C117 C135 -162.4(4) 4_575 . . 4_575 ?
C134 C116 C117 C135 -7.04(14) . . . 4_575 ?
C115 C116 C117 C135 -145.94(14) . . . 4_575 ?
C151 C116 C117 C135 -153.7(10) 4_575 . . 4_575 ?
C152 C116 C117 C135 -1.02(10) 4_575 . . 4_575 ?
C151 C117 C118 C152 171(3) 4_575 . . 4_575 ?
C150 C117 C118 C152 -87(3) 4_575 . . 4_575 ?
C104 C117 C118 C152 -178(2) . . . 4_575 ?
C116 C117 C118 C152 -37(2) . . . 4_575 ?
C160 C117 C118 C152 -178(3) 4_575 . . 4_575 ?
C135 C117 C118 C152 -28(2) 4_575 . . 4_575 ?
C151 C117 C118 C153 -31.6(6) 4_575 . . 4_575 ?
C152 C117 C118 C153 157(3) 4_575 . . 4_575 ?
C150 C117 C118 C153 69.9(9) 4_575 . . 4_575 ?
C104 C117 C118 C153 -21.1(11) . . . 4_575 ?
C116 C117 C118 C153 119.6(11) . . . 4_575 ?
C160 C117 C118 C153 -21.1(9) 4_575 . . 4_575 ?
C135 C117 C118 C153 128.6(12) 4_575 . . 4_575 ?
C151 C117 C118 C136 -152.4(8) 4_575 . . . ?
C152 C117 C118 C136 36(2) 4_575 . . . ?
C150 C117 C118 C136 -50.9(5) 4_575 . . . ?
C104 C117 C118 C136 -141.9 . . . . ?
C116 C117 C118 C136 -1.2 . . . . ?
C160 C117 C118 C136 -141.86(18) 4_575 . . . ?
C135 C117 C118 C136 7.84(16) 4_575 . . . ?
C151 C117 C118 C119 -10.2(8) 4_575 . . . ?
C152 C117 C118 C119 178(2) 4_575 . . . ?
C150 C117 C118 C119 91.3(5) 4_575 . . . ?
C104 C117 C118 C119 0.3 . . . . ?
C116 C117 C118 C119 141.0 . . . . ?
C160 C117 C118 C119 0.32(18) 4_575 . . . ?
C135 C117 C118 C119 150.03(16) 4_575 . . . ?
C152 C117 C118 C151 -171(3) 4_575 . . 4_575 ?
C150 C117 C118 C151 101.5(3) 4_575 . . 4_575 ?
C104 C117 C118 C151 10.5(8) . . . 4_575 ?
C116 C117 C118 C151 151.2(8) . . . 4_575 ?
C160 C117 C118 C151 10.5(6) 4_575 . . 4_575 ?
C135 C117 C118 C151 160.2(9) 4_575 . . 4_575 ?
C151 C117 C118 C135 -160.2(9) 4_575 . . 4_575 ?
C152 C117 C118 C135 28(2) 4_575 . . 4_575 ?
C150 C117 C118 C135 -58.7(7) 4_575 . . 4_575 ?
C104 C117 C118 C135 -149.73(16) . . . 4_575 ?
C116 C117 C118 C135 -9.05(16) . . . 4_575 ?
C160 C117 C118 C135 -149.7(3) 4_575 . . 4_575 ?
C152 C118 C119 C154 -116.6(14) 4_575 . . 4_575 ?
C153 C118 C119 C154 45.5(7) 4_575 . . 4_575 ?
C136 C118 C119 C154 25.36(15) . . . 4_575 ?
C117 C118 C119 C154 -117.61(15) . . . 4_575 ?
C151 C118 C119 C154 -120.55(18) 4_575 . . 4_575 ?
C135 C118 C119 C154 -13.92(15) 4_575 . . 4_575 ?
C152 C118 C119 C153 -162(2) 4_575 . . 4_575 ?
C136 C118 C119 C153 -20.1(6) . . . 4_575 ?
C117 C118 C119 C153 -163.1(6) . . . 4_575 ?
C151 C118 C119 C153 -166.1(8) 4_575 . . 4_575 ?
C135 C118 C119 C153 -59.4(8) 4_575 . . 4_575 ?
C152 C118 C119 C120 -139.8(15) 4_575 . . . ?
C153 C118 C119 C120 22.3(6) 4_575 . . . ?
C136 C118 C119 C120 2.2 . . . . ?
C117 C118 C119 C120 -140.8 . . . . ?
C151 C118 C119 C120 -143.7(3) 4_575 . . . ?
C135 C118 C119 C120 -37.1(2) 4_575 . . . ?
C152 C118 C119 C105 1.5(15) 4_575 . . . ?
C153 C118 C119 C105 163.7(6) 4_575 . . . ?
C136 C118 C119 C105 143.5 . . . . ?
C117 C118 C119 C105 0.5 . . . . ?
C151 C118 C119 C105 -2.4(3) 4_575 . . . ?
C135 C118 C119 C105 104.2(2) 4_575 . . . ?
C152 C118 C119 C155 -5.3(13) 4_575 . . 4_575 ?
C153 C118 C119 C155 156.8(9) 4_575 . . 4_575 ?
C136 C118 C119 C155 136.7(3) . . . 4_575 ?
C117 C118 C119 C155 -6.3(3) . . . 4_575 ?
C151 C118 C119 C155 -9.3(2) 4_575 . . 4_575 ?
C135 C118 C119 C155 97.4(2) 4_575 . . 4_575 ?
C153 C118 C119 C152 162(2) 4_575 . . 4_575 ?
C136 C118 C119 C152 142.0(15) . . . 4_575 ?
C117 C118 C119 C152 -1.0(15) . . . 4_575 ?
C151 C118 C119 C152 -3.9(13) 4_575 . . 4_575 ?
C135 C118 C119 C152 102.7(13) 4_575 . . 4_575 ?
C155 C105 C119 C154 -2.6(2) 4_575 . . 4_575 ?
C160 C105 C119 C154 157.0(11) 4_575 . . 4_575 ?
C106 C105 C119 C154 17.0(7) . . . 4_575 ?
C104 C105 C119 C154 158.3(7) . . . 4_575 ?
C156 C105 C119 C154 15.5(6) 4_575 . . 4_575 ?
C151 C105 C119 C154 161.4(9) 4_575 . . 4_575 ?
C155 C105 C119 C153 -137.8(16) 4_575 . . 4_575 ?
C160 C105 C119 C153 21.8(5) 4_575 . . 4_575 ?
C106 C105 C119 C153 -118.2(8) . . . 4_575 ?
C104 C105 C119 C153 23.1(8) . . . 4_575 ?
C154 C105 C119 C153 -135.2(15) 4_575 . . 4_575 ?
C156 C105 C119 C153 -119.7(10) 4_575 . . 4_575 ?
C151 C105 C119 C153 26.2(7) 4_575 . . 4_575 ?
C155 C105 C119 C120 -18.2(8) 4_575 . . . ?
C160 C105 C119 C120 141.4(5) 4_575 . . . ?
C106 C105 C119 C120 1.4 . . . . ?
C104 C105 C119 C120 142.7 . . . . ?
C154 C105 C119 C120 -15.6(7) 4_575 . . . ?
C156 C105 C119 C120 -0.1(2) 4_575 . . . ?
C151 C105 C119 C120 145.8(2) 4_575 . . . ?
C155 C105 C119 C118 -161.9(8) 4_575 . . . ?
C160 C105 C119 C118 -2.4(5) 4_575 . . . ?
C106 C105 C119 C118 -142.4 . . . . ?
C104 C105 C119 C118 -1.1 . . . . ?
C154 C105 C119 C118 -159.4(7) 4_575 . . . ?
C156 C105 C119 C118 -143.8(2) 4_575 . . . ?
C151 C105 C119 C118 2.0(2) 4_575 . . . ?
C160 C105 C119 C155 159.5(12) 4_575 . . 4_575 ?
C106 C105 C119 C155 19.5(8) . . . 4_575 ?
C104 C105 C119 C155 160.8(8) . . . 4_575 ?
C154 C105 C119 C155 2.6(2) 4_575 . . 4_575 ?
C156 C105 C119 C155 18.1(6) 4_575 . . 4_575 ?
C151 C105 C119 C155 163.9(10) 4_575 . . 4_575 ?
C155 C105 C119 C152 -161.6(10) 4_575 . . 4_575 ?
C160 C105 C119 C152 -2.1(3) 4_575 . . 4_575 ?
C106 C105 C119 C152 -142.1(3) . . . 4_575 ?
C104 C105 C119 C152 -0.8(3) . . . 4_575 ?
C154 C105 C119 C152 -159.1(10) 4_575 . . 4_575 ?
C156 C105 C119 C152 -143.5(4) 4_575 . . 4_575 ?
C151 C105 C119 C152 2.30(8) 4_575 . . 4_575 ?
C153 C119 C120 C154 -179.1(11) 4_575 . . 4_575 ?
C118 C119 C120 C154 164.4(8) . . . 4_575 ?
C105 C119 C120 C154 27.4(8) . . . 4_575 ?
C155 C119 C120 C154 21.6(6) 4_575 . . 4_575 ?
C152 C119 C120 C154 155.5(8) 4_575 . . 4_575 ?
C154 C119 C120 C140 -24.5(2) 4_575 . . 4_575 ?
C153 C119 C120 C140 156.3(10) 4_575 . . 4_575 ?
C118 C119 C120 C140 139.9(7) . . . 4_575 ?
C105 C119 C120 C140 2.8(7) . . . 4_575 ?
C155 C119 C120 C140 -3.0(5) 4_575 . . 4_575 ?
C152 C119 C120 C140 130.9(7) 4_575 . . 4_575 ?
C154 C119 C120 C138 -166.5(8) 4_575 . . . ?
C153 C119 C120 C138 14.4(4) 4_575 . . . ?
C118 C119 C120 C138 -2.1 . . . . ?
C105 C119 C120 C138 -139.1 . . . . ?
C155 C119 C120 C138 -145.0(2) 4_575 . . . ?
C152 C119 C120 C138 -11.05(8) 4_575 . . . ?
C154 C119 C120 C121 -28.0(8) 4_575 . . . ?
C153 C119 C120 C121 152.8(4) 4_575 . . . ?
C118 C119 C120 C121 136.4 . . . . ?
C105 C119 C120 C121 -0.6 . . . . ?
C155 C119 C120 C121 -6.5(2) 4_575 . . . ?
C152 C119 C120 C121 127.45(8) 4_575 . . . ?
C154 C119 C120 C153 179.1(11) 4_575 . . 4_575 ?
C118 C119 C120 C153 -16.5(4) . . . 4_575 ?
C105 C119 C120 C153 -153.5(4) . . . 4_575 ?
C155 C119 C120 C153 -159.3(6) 4_575 . . 4_575 ?
C152 C119 C120 C153 -25.4(3) 4_575 . . 4_575 ?
C154 C119 C120 C139 -113.1(3) 4_575 . . 4_575 ?
C153 C119 C120 C139 67.7(8) 4_575 . . 4_575 ?
C118 C119 C120 C139 51.3(5) . . . 4_575 ?
C105 C119 C120 C139 -85.8(5) . . . 4_575 ?
C155 C119 C120 C139 -91.6(3) 4_575 . . 4_575 ?
C152 C119 C120 C139 42.3(5) 4_575 . . 4_575 ?
C141 C107 C121 C140 -173(2) 4_575 . . 4_575 ?
C156 C107 C121 C140 -8.3(5) 4_575 . . 4_575 ?
C106 C107 C121 C140 -9.0(11) . . . 4_575 ?
C108 C107 C121 C140 -145.0(11) . . . 4_575 ?
C142 C107 C121 C140 -154.3(13) 4_575 . . 4_575 ?
C155 C107 C121 C140 -2.6(9) 4_575 . . 4_575 ?
C157 C107 C121 C140 -70.4(9) 4_575 . . 4_575 ?
C156 C107 C121 C141 165(2) 4_575 . . 4_575 ?
C106 C107 C121 C141 163.9(12) . . . 4_575 ?
C108 C107 C121 C141 27.9(12) . . . 4_575 ?
C142 C107 C121 C141 18.6(10) 4_575 . . 4_575 ?
C140 C107 C121 C141 173(2) 4_575 . . 4_575 ?
C155 C107 C121 C141 170.3(14) 4_575 . . 4_575 ?
C157 C107 C121 C141 102.5(15) 4_575 . . 4_575 ?
C141 C107 C121 C122 -27.9(12) 4_575 . . . ?
C156 C107 C121 C122 136.7(8) 4_575 . . . ?
C106 C107 C121 C122 136.0 . . . . ?
C108 C107 C121 C122 0.0 . . . . ?
C142 C107 C121 C122 -9.2(2) 4_575 . . . ?
C140 C107 C121 C122 145.0(11) 4_575 . . . ?
C155 C107 C121 C122 142.47(19) 4_575 . . . ?
C157 C107 C121 C122 74.6(3) 4_575 . . . ?
C141 C107 C121 C120 -166.9(12) 4_575 . . . ?
C156 C107 C121 C120 -2.3(8) 4_575 . . . ?
C106 C107 C121 C120 -3.0 . . . . ?
C108 C107 C121 C120 -139.0 . . . . ?
C142 C107 C121 C120 -148.3(2) 4_575 . . . ?
C140 C107 C121 C120 6.0(11) 4_575 . . . ?
C155 C107 C121 C120 3.41(19) 4_575 . . . ?
C157 C107 C121 C120 -64.4(3) 4_575 . . . ?
C141 C107 C121 C139 -78.9(15) 4_575 . . 4_575 ?
C156 C107 C121 C139 85.7(6) 4_575 . . 4_575 ?
C106 C107 C121 C139 85.0(3) . . . 4_575 ?
C108 C107 C121 C139 -51.0(3) . . . 4_575 ?
C142 C107 C121 C139 -60.3(5) 4_575 . . 4_575 ?
C140 C107 C121 C139 94.0(8) 4_575 . . 4_575 ?
C155 C107 C121 C139 91.41(15) 4_575 . . 4_575 ?
C157 C107 C121 C139 23.6(3) 4_575 . . 4_575 ?
C141 C107 C121 C154 -172.1(14) 4_575 . . 4_575 ?
C156 C107 C121 C154 -7.5(7) 4_575 . . 4_575 ?
C106 C107 C121 C154 -8.2(2) . . . 4_575 ?
C108 C107 C121 C154 -144.2(2) . . . 4_575 ?
C142 C107 C121 C154 -153.5(4) 4_575 . . 4_575 ?
C140 C107 C121 C154 0.8(8) 4_575 . . 4_575 ?
C155 C107 C121 C154 -1.78(8) 4_575 . . 4_575 ?
C157 C107 C121 C154 -69.6(3) 4_575 . . 4_575 ?
C141 C107 C121 C142 -18.6(10) 4_575 . . 4_575 ?
C156 C107 C121 C142 146.0(10) 4_575 . . 4_575 ?
C106 C107 C121 C142 145.3(2) . . . 4_575 ?
C108 C107 C121 C142 9.3(2) . . . 4_575 ?
C140 C107 C121 C142 154.3(13) 4_575 . . 4_575 ?
C155 C107 C121 C142 151.7(4) 4_575 . . 4_575 ?
C157 C107 C121 C142 83.9(5) 4_575 . . 4_575 ?
C154 C120 C121 C140 138(8) 4_575 . . 4_575 ?
C119 C120 C121 C140 150(7) . . . 4_575 ?
C138 C120 C121 C140 -68(7) . . . 4_575 ?
C153 C120 C121 C140 -173(8) 4_575 . . 4_575 ?
C139 C120 C121 C140 -59(7) 4_575 . . 4_575 ?
C154 C120 C121 C141 -17.4(5) 4_575 . . 4_575 ?
C140 C120 C121 C141 -156(8) 4_575 . . 4_575 ?
C119 C120 C121 C141 -5.4(8) . . . 4_575 ?
C138 C120 C121 C141 136.7(8) . . . 4_575 ?
C153 C120 C121 C141 31.6(7) 4_575 . . 4_575 ?
C139 C120 C121 C141 145.7(10) 4_575 . . 4_575 ?
C154 C120 C121 C107 -10.6(4) 4_575 . . . ?
C140 C120 C121 C107 -149(7) 4_575 . . . ?
C119 C120 C121 C107 1.5 . . . . ?
C138 C120 C121 C107 143.5 . . . . ?
C153 C120 C121 C107 38.4(9) 4_575 . . . ?
C139 C120 C121 C107 152.6(2) 4_575 . . . ?
C154 C120 C121 C122 -154.0(4) 4_575 . . . ?
C140 C120 C121 C122 68(7) 4_575 . . . ?
C119 C120 C121 C122 -141.9 . . . . ?
C138 C120 C121 C122 0.1 . . . . ?
C153 C120 C121 C122 -105.0(9) 4_575 . . . ?
C139 C120 C121 C122 9.1(2) 4_575 . . . ?
C154 C120 C121 C139 -163.1(6) 4_575 . . 4_575 ?
C140 C120 C121 C139 59(7) 4_575 . . 4_575 ?
C119 C120 C121 C139 -151.1(2) . . . 4_575 ?
C138 C120 C121 C139 -9.0(2) . . . 4_575 ?
C153 C120 C121 C139 -114.1(11) 4_575 . . 4_575 ?
C140 C120 C121 C154 -138(8) 4_575 . . 4_575 ?
C119 C120 C121 C154 12.1(4) . . . 4_575 ?
C138 C120 C121 C154 154.1(4) . . . 4_575 ?
C153 C120 C121 C154 49.0(5) 4_575 . . 4_575 ?
C139 C120 C121 C154 163.1(6) 4_575 . . 4_575 ?
C154 C120 C121 C142 -86.8(5) 4_575 . . 4_575 ?
C140 C120 C121 C142 135(8) 4_575 . . 4_575 ?
C119 C120 C121 C142 -74.7(6) . . . 4_575 ?
C138 C120 C121 C142 67.3(6) . . . 4_575 ?
C153 C120 C121 C142 -37.8(9) 4_575 . . 4_575 ?
C139 C120 C121 C142 76.4(8) 4_575 . . 4_575 ?
C140 C121 C122 C122 39.6(4) 4_575 . . 4_575 ?
C141 C121 C122 C122 -121.1(2) 4_575 . . 4_575 ?
C107 C121 C122 C122 -111.2 . . . 4_575 ?
C120 C121 C122 C122 30.5 . . . 4_575 ?
C139 C121 C122 C122 42.0(2) 4_575 . . 4_575 ?
C154 C121 C122 C122 12.6 4_575 . . 4_575 ?
C142 C121 C122 C122 -120.28(16) 4_575 . . 4_575 ?
C140 C121 C122 C139 -2.40(17) 4_575 . . 4_575 ?
C141 C121 C122 C139 -163.1(4) 4_575 . . 4_575 ?
C107 C121 C122 C139 -153.2(2) . . . 4_575 ?
C120 C121 C122 C139 -11.5(2) . . . 4_575 ?
C154 C121 C122 C139 -29.37(15) 4_575 . . 4_575 ?
C142 C121 C122 C139 -162.3(3) 4_575 . . 4_575 ?
C140 C121 C122 C123 149.2(4) 4_575 . . . ?
C141 C121 C122 C123 -11.4(2) 4_575 . . . ?
C107 C121 C122 C123 -1.6 . . . . ?
C120 C121 C122 C123 140.1 . . . . ?
C139 C121 C122 C123 151.7(2) 4_575 . . . ?
C154 C121 C122 C123 122.3 4_575 . . . ?
C142 C121 C122 C123 -10.63(16) 4_575 . . . ?
C140 C121 C122 C139 8.9(4) 4_575 . . . ?
C141 C121 C122 C139 -151.8(2) 4_575 . . . ?
C107 C121 C122 C139 -142.0 . . . . ?
C120 C121 C122 C139 -0.2 . . . . ?
C139 C121 C122 C139 11.3(2) 4_575 . . . ?
C154 C121 C122 C139 -18.1 4_575 . . . ?
C142 C121 C122 C139 -151.02(16) 4_575 . . . ?
C141 C121 C122 C140 -160.7(6) 4_575 . . 4_575 ?
C107 C121 C122 C140 -150.8(4) . . . 4_575 ?
C120 C121 C122 C140 -9.1(4) . . . 4_575 ?
C139 C121 C122 C140 2.40(16) 4_575 . . 4_575 ?
C154 C121 C122 C140 -27.0(3) 4_575 . . 4_575 ?
C142 C121 C122 C140 -159.9(5) 4_575 . . 4_575 ?
C140 C121 C122 C142 159.9(5) 4_575 . . 4_575 ?
C141 C121 C122 C142 -0.79(10) 4_575 . . 4_575 ?
C107 C121 C122 C142 9.04(16) . . . 4_575 ?
C120 C121 C122 C142 150.78(16) . . . 4_575 ?
C139 C121 C122 C142 162.3(3) 4_575 . . 4_575 ?
C154 C121 C122 C142 132.91(19) 4_575 . . 4_575 ?
C140 C121 C122 C141 160.7(6) 4_575 . . 4_575 ?
C107 C121 C122 C141 9.8(2) . . . 4_575 ?
C120 C121 C122 C141 151.6(2) . . . 4_575 ?
C139 C121 C122 C141 163.1(4) 4_575 . . 4_575 ?
C154 C121 C122 C141 133.7(3) 4_575 . . 4_575 ?
C142 C121 C122 C141 0.79(10) 4_575 . . 4_575 ?
C139 C122 C123 C122 -36.4(7) 4_575 . . 4_575 ?
C121 C122 C123 C122 -152.7 . . . 4_575 ?
C139 C122 C123 C122 -14.6 . . . 4_575 ?
C140 C122 C123 C122 -137.9(4) 4_575 . . 4_575 ?
C142 C122 C123 C122 -165.77(11) 4_575 . . 4_575 ?
C141 C122 C123 C122 -158.60(11) 4_575 . . 4_575 ?
C122 C122 C123 C142 165.77(11) 4_575 . . 4_575 ?
C139 C122 C123 C142 129.3(6) 4_575 . . 4_575 ?
C121 C122 C123 C142 13.08(11) . . . 4_575 ?
C139 C122 C123 C142 151.21(11) . . . 4_575 ?
C140 C122 C123 C142 27.8(3) 4_575 . . 4_575 ?
C141 C122 C123 C142 7.2 4_575 . . 4_575 ?
C122 C122 C123 C142 16.9 4_575 . . . ?
C139 C122 C123 C142 -19.5(7) 4_575 . . . ?
C121 C122 C123 C142 -135.8 . . . . ?
C139 C122 C123 C142 2.4 . . . . ?
C140 C122 C123 C142 -121.0(4) 4_575 . . . ?
C142 C122 C123 C142 -148.84(11) 4_575 . . . ?
C141 C122 C123 C142 -141.67(11) 4_575 . . . ?
C122 C122 C123 C124 156.9 4_575 . . . ?
C139 C122 C123 C124 120.5(7) 4_575 . . . ?
C121 C122 C123 C124 4.2 . . . . ?
C139 C122 C123 C124 142.3 . . . . ?
C140 C122 C123 C124 19.0(4) 4_575 . . . ?
C142 C122 C123 C124 -8.86(11) 4_575 . . . ?
C141 C122 C123 C124 -1.69(11) 4_575 . . . ?
C122 C122 C123 C124 52.1(8) 4_575 . . 4_575 ?
C139 C122 C123 C124 15.7(6) 4_575 . . 4_575 ?
C121 C122 C123 C124 -100.6(8) . . . 4_575 ?
C139 C122 C123 C124 37.6(8) . . . 4_575 ?
C140 C122 C123 C124 -85.8(6) 4_575 . . 4_575 ?
C142 C122 C123 C124 -113.6(7) 4_575 . . 4_575 ?
C141 C122 C123 C124 -106.5(7) 4_575 . . 4_575 ?
C142 C108 C124 C143 179.3(8) 4_575 . . 4_575 ?
C144 C108 C124 C143 15.5(3) 4_575 . . 4_575 ?
C109 C108 C124 C143 23.6(5) . . . 4_575 ?
C107 C108 C124 C143 161.2(5) . . . 4_575 ?
C141 C108 C124 C143 166.9(6) 4_575 . . 4_575 ?
C157 C108 C124 C143 59.7(4) 4_575 . . 4_575 ?
C156 C108 C124 C143 145.1(6) 4_575 . . 4_575 ?
C143 C108 C124 C142 -179.3(8) 4_575 . . 4_575 ?
C144 C108 C124 C142 -163.8(6) 4_575 . . 4_575 ?
C109 C108 C124 C142 -155.6(4) . . . 4_575 ?
C107 C108 C124 C142 -18.0(4) . . . 4_575 ?
C141 C108 C124 C142 -12.4(2) 4_575 . . 4_575 ?
C157 C108 C124 C142 -119.6(5) 4_575 . . 4_575 ?
C156 C108 C124 C142 -34.2(2) 4_575 . . 4_575 ?
C143 C108 C124 C125 -20.8(5) 4_575 . . . ?
C142 C108 C124 C125 158.5(4) 4_575 . . . ?
C144 C108 C124 C125 -5.2(2) 4_575 . . . ?
C109 C108 C124 C125 2.9 . . . . ?
C107 C108 C124 C125 140.5 . . . . ?
C141 C108 C124 C125 146.13(18) 4_575 . . . ?
C157 C108 C124 C125 38.92(11) 4_575 . . . ?
C156 C108 C124 C125 124.34(19) 4_575 . . . ?
C143 C108 C124 C123 -156.9(5) 4_575 . . . ?
C142 C108 C124 C123 22.4(4) 4_575 . . . ?
C144 C108 C124 C123 -141.3(2) 4_575 . . . ?
C109 C108 C124 C123 -133.2 . . . . ?
C107 C108 C124 C123 4.4 . . . . ?
C141 C108 C124 C123 10.03(18) 4_575 . . . ?
C157 C108 C124 C123 -97.18(11) 4_575 . . . ?
C156 C108 C124 C123 -11.77(19) 4_575 . . . ?
C143 C108 C124 C124 -81.5(5) 4_575 . . 4_575 ?
C142 C108 C124 C124 97.8(4) 4_575 . . 4_575 ?
C144 C108 C124 C124 -66.0(2) 4_575 . . 4_575 ?
C109 C108 C124 C124 -57.9 . . . 4_575 ?
C107 C108 C124 C124 79.8 . . . 4_575 ?
C141 C108 C124 C124 85.40(18) 4_575 . . 4_575 ?
C157 C108 C124 C124 -21.81(11) 4_575 . . 4_575 ?
C156 C108 C124 C124 63.61(19) 4_575 . . 4_575 ?
C122 C123 C124 C143 -67.3(19) . . . 4_575 ?
C122 C123 C124 C143 -28.2(13) 4_575 . . 4_575 ?
C142 C123 C124 C143 -82.0(18) 4_575 . . 4_575 ?
C142 C123 C124 C143 78.4(19) . . . 4_575 ?
C124 C123 C124 C143 86.0(19) 4_575 . . 4_575 ?
C122 C123 C124 C142 14.67(14) . . . 4_575 ?
C122 C123 C124 C142 53.8(8) 4_575 . . 4_575 ?
C142 C123 C124 C142 160.40(14) . . . 4_575 ?
C124 C123 C124 C142 167.96(14) 4_575 . . 4_575 ?
C122 C123 C124 C108 -5.8 . . . . ?
C122 C123 C124 C108 33.3(9) 4_575 . . . ?
C142 C123 C124 C108 -20.48(14) 4_575 . . . ?
C142 C123 C124 C108 139.9 . . . . ?
C124 C123 C124 C108 147.5 4_575 . . . ?
C122 C123 C124 C125 -145.4 . . . . ?
C122 C123 C124 C125 -106.3(9) 4_575 . . . ?
C142 C123 C124 C125 -160.11(14) 4_575 . . . ?
C142 C123 C124 C125 0.3 . . . . ?
C124 C123 C124 C125 7.8 4_575 . . . ?
C122 C123 C124 C124 -153.3 . . . 4_575 ?
C122 C123 C124 C124 -114.2(9) 4_575 . . 4_575 ?
C142 C123 C124 C124 -167.96(14) 4_575 . . 4_575 ?
C142 C123 C124 C124 -7.6 . . . 4_575 ?
C143 C124 C125 C126 -17.42(15) 4_575 . . . ?
C142 C124 C125 C126 69.5(18) 4_575 . . . ?
C108 C124 C125 C126 -0.9 . . . . ?
C123 C124 C125 C126 142.1 . . . . ?
C124 C124 C125 C126 150.0 4_575 . . . ?
C143 C124 C125 C126 -46.5(6) 4_575 . . 4_575 ?
C142 C124 C125 C126 40.4(13) 4_575 . . 4_575 ?
C108 C124 C125 C126 -30.1(8) . . . 4_575 ?
C123 C124 C125 C126 113.0(8) . . . 4_575 ?
C124 C124 C125 C126 120.8(8) 4_575 . . 4_575 ?
C142 C124 C125 C143 87.0(17) 4_575 . . 4_575 ?
C108 C124 C125 C143 16.48(15) . . . 4_575 ?
C123 C124 C125 C143 159.50(15) . . . 4_575 ?
C124 C124 C125 C143 167.38(15) 4_575 . . 4_575 ?
C143 C124 C125 C143 -159.59(15) 4_575 . . . ?
C142 C124 C125 C143 -72.6(18) 4_575 . . . ?
C108 C124 C125 C143 -143.1 . . . . ?
C123 C124 C125 C143 -0.1 . . . . ?
C124 C124 C125 C143 7.8 4_575 . . . ?
C143 C124 C125 C124 -167.38(15) 4_575 . . 4_575 ?
C142 C124 C125 C124 -80.4(18) 4_575 . . 4_575 ?
C108 C124 C125 C124 -150.9 . . . 4_575 ?
C123 C124 C125 C124 -7.9 . . . 4_575 ?
C143 C125 C126 C126 -165.26(12) 4_575 . . 4_575 ?
C143 C125 C126 C126 -16.8 . . . 4_575 ?
C124 C125 C126 C126 -155.0 . . . 4_575 ?
C124 C125 C126 C126 -45.9(7) 4_575 . . 4_575 ?
C126 C125 C126 C127 53.8(13) 4_575 . . 4_575 ?
C143 C125 C126 C127 -111.4(12) 4_575 . . 4_575 ?
C143 C125 C126 C127 37.0(13) . . . 4_575 ?
C124 C125 C126 C127 -101.2(13) . . . 4_575 ?
C124 C125 C126 C127 8.0(9) 4_575 . . 4_575 ?
C126 C125 C126 C127 17.6 4_575 . . . ?
C143 C125 C126 C127 -147.67(12) 4_575 . . . ?
C143 C125 C126 C127 0.8 . . . . ?
C124 C125 C126 C127 -137.4 . . . . ?
C124 C125 C126 C127 -28.3(7) 4_575 . . . ?
C126 C125 C126 C110 154.0 4_575 . . . ?
C143 C125 C126 C110 -11.22(12) 4_575 . . . ?
C143 C125 C126 C110 137.2 . . . . ?
C124 C125 C126 C110 -1.0 . . . . ?
C124 C125 C126 C110 108.2(7) 4_575 . . . ?
C126 C125 C126 C145 145.8(3) 4_575 . . 4_575 ?
C143 C125 C126 C145 -19.5(2) 4_575 . . 4_575 ?
C143 C125 C126 C145 128.9(3) . . . 4_575 ?
C124 C125 C126 C145 -9.3(3) . . . 4_575 ?
C124 C125 C126 C145 99.9(5) 4_575 . . 4_575 ?
C126 C125 C126 C143 165.26(12) 4_575 . . 4_575 ?
C143 C125 C126 C143 148.43(12) . . . 4_575 ?
C124 C125 C126 C143 10.22(12) . . . 4_575 ?
C124 C125 C126 C143 119.4(6) 4_575 . . 4_575 ?
C145 C110 C126 C126 -41.4(5) 4_575 . . 4_575 ?
C144 C110 C126 C126 121.6(2) 4_575 . . 4_575 ?
C109 C110 C126 C126 112.6 . . . 4_575 ?
C127 C110 C126 C126 -43.1(2) 4_575 . . 4_575 ?
C111 C110 C126 C126 -30.7 . . . 4_575 ?
C146 C110 C126 C126 -13.07(5) 4_575 . . 4_575 ?
C143 C110 C126 C126 120.19(15) 4_575 . . 4_575 ?
C145 C110 C126 C127 1.7(3) 4_575 . . 4_575 ?
C144 C110 C126 C127 164.7(4) 4_575 . . 4_575 ?
C109 C110 C126 C127 155.7(2) . . . 4_575 ?
C111 C110 C126 C127 12.4(2) . . . 4_575 ?
C146 C110 C126 C127 30.03(17) 4_575 . . 4_575 ?
C143 C110 C126 C127 163.3(4) 4_575 . . 4_575 ?
C145 C110 C126 C125 -152.7(5) 4_575 . . . ?
C144 C110 C126 C125 10.3(2) 4_575 . . . ?
C109 C110 C126 C125 1.3 . . . . ?
C127 C110 C126 C125 -154.4(2) 4_575 . . . ?
C111 C110 C126 C125 -142.0 . . . . ?
C146 C110 C126 C125 -124.36(5) 4_575 . . . ?
C143 C110 C126 C125 8.89(15) 4_575 . . . ?
C145 C110 C126 C127 -10.3(5) 4_575 . . . ?
C144 C110 C126 C127 152.7(2) 4_575 . . . ?
C109 C110 C126 C127 143.6 . . . . ?
C127 C110 C126 C127 -12.0(2) 4_575 . . . ?
C111 C110 C126 C127 0.4 . . . . ?
C146 C110 C126 C127 18.01(5) 4_575 . . . ?
C143 C110 C126 C127 151.27(15) 4_575 . . . ?
C144 C110 C126 C145 163.0(7) 4_575 . . 4_575 ?
C109 C110 C126 C145 153.9(5) . . . 4_575 ?
C127 C110 C126 C145 -1.7(3) 4_575 . . 4_575 ?
C111 C110 C126 C145 10.7(5) . . . 4_575 ?
C146 C110 C126 C145 28.3(5) 4_575 . . 4_575 ?
C143 C110 C126 C145 161.6(6) 4_575 . . 4_575 ?
C145 C110 C126 C143 -161.6(6) 4_575 . . 4_575 ?
C144 C110 C126 C143 1.44(9) 4_575 . . 4_575 ?
C109 C110 C126 C143 -7.63(15) . . . 4_575 ?
C127 C110 C126 C143 -163.3(4) 4_575 . . 4_575 ?
C111 C110 C126 C143 -150.84(15) . . . 4_575 ?
C146 C110 C126 C143 -133.26(19) 4_575 . . 4_575 ?
C126 C126 C127 C127 180.0 4_575 . . 4_575 ?
C125 C126 C127 C127 158.6 . . . 4_575 ?
C110 C126 C127 C127 17.0 . . . 4_575 ?
C145 C126 C127 C127 14.64(8) 4_575 . . 4_575 ?
C143 C126 C127 C127 97.8(6) 4_575 . . 4_575 ?
C127 C126 C127 C126 180.0 4_575 . . 4_575 ?
C125 C126 C127 C126 -21.4 . . . 4_575 ?
C110 C126 C127 C126 -163.0 . . . 4_575 ?
C145 C126 C127 C126 -165.36(8) 4_575 . . 4_575 ?
C143 C126 C127 C126 -82.2(6) 4_575 . . 4_575 ?
C126 C126 C127 C128 157.5(2) 4_575 . . 4_575 ?
C127 C126 C127 C128 -22.5(2) 4_575 . . 4_575 ?
C125 C126 C127 C128 136.0(2) . . . 4_575 ?
C110 C126 C127 C128 -5.5(2) . . . 4_575 ?
C145 C126 C127 C128 -7.89(15) 4_575 . . 4_575 ?
C143 C126 C127 C128 75.3(5) 4_575 . . 4_575 ?
C126 C126 C127 C145 21.0 4_575 . . . ?
C127 C126 C127 C145 -159.0 4_575 . . . ?
C125 C126 C127 C145 -0.4 . . . . ?
C110 C126 C127 C145 -141.9 . . . . ?
C145 C126 C127 C145 -144.33(8) 4_575 . . . ?
C143 C126 C127 C145 -61.1(6) 4_575 . . . ?
C126 C126 C127 C128 163.1 4_575 . . . ?
C127 C126 C127 C128 -16.9 4_575 . . . ?
C125 C126 C127 C128 141.6 . . . . ?
C110 C126 C127 C128 0.1 . . . . ?
C145 C126 C127 C128 -2.29(8) 4_575 . . . ?
C143 C126 C127 C128 80.9(6) 4_575 . . . ?
C126 C126 C127 C110 17.01(11) 4_575 . . 4_575 ?
C127 C126 C127 C110 -162.99(11) 4_575 . . 4_575 ?
C125 C126 C127 C110 -4.42(11) . . . 4_575 ?
C110 C126 C127 C110 -145.95(11) . . . 4_575 ?
C145 C126 C127 C110 -148.4 4_575 . . 4_575 ?
C143 C126 C127 C110 -65.2(5) 4_575 . . 4_575 ?
C126 C126 C127 C111 61.4(6) 4_575 . . 4_575 ?
C127 C126 C127 C111 -118.6(6) 4_575 . . 4_575 ?
C125 C126 C127 C111 39.9(6) . . . 4_575 ?
C110 C126 C127 C111 -101.6(6) . . . 4_575 ?
C145 C126 C127 C111 -104.0(6) 4_575 . . 4_575 ?
C143 C126 C127 C111 -20.8(5) 4_575 . . 4_575 ?
C127 C127 C128 C128 180.0 4_575 . . 4_575 ?
C126 C127 C128 C128 -148.3(5) 4_575 . . 4_575 ?
C145 C127 C128 C128 -22.3 . . . 4_575 ?
C126 C127 C128 C128 -164.8 . . . 4_575 ?
C110 C127 C128 C128 -32.7(3) 4_575 . . 4_575 ?
C111 C127 C128 C128 -14.17(10) 4_575 . . 4_575 ?
C126 C127 C128 C127 31.7(5) 4_575 . . 4_575 ?
C128 C127 C128 C127 180.0 4_575 . . 4_575 ?
C145 C127 C128 C127 157.7 . . . 4_575 ?
C126 C127 C128 C127 15.2 . . . 4_575 ?
C110 C127 C128 C127 147.3(3) 4_575 . . 4_575 ?
C111 C127 C128 C127 165.83(10) 4_575 . . 4_575 ?
C127 C127 C128 C129 -131.8(7) 4_575 . . 4_575 ?
C126 C127 C128 C129 -100.1(5) 4_575 . . 4_575 ?
C128 C127 C128 C129 48.2(7) 4_575 . . 4_575 ?
C145 C127 C128 C129 25.9(7) . . . 4_575 ?
C126 C127 C128 C129 -116.6(7) . . . 4_575 ?
C110 C127 C128 C129 15.4(5) 4_575 . . 4_575 ?
C111 C127 C128 C129 34.0(6) 4_575 . . 4_575 ?
C127 C127 C128 C129 -155.6 4_575 . . . ?
C126 C127 C128 C129 -123.9(5) 4_575 . . . ?
C128 C127 C128 C129 24.4 4_575 . . . ?
C145 C127 C128 C129 2.1 . . . . ?
C126 C127 C128 C129 -140.4 . . . . ?
C110 C127 C128 C129 -8.3(3) 4_575 . . . ?
C111 C127 C128 C129 10.20(10) 4_575 . . . ?
C127 C127 C128 C111 -15.8 4_575 . . . ?
C126 C127 C128 C111 15.9(5) 4_575 . . . ?
C128 C127 C128 C111 164.2 4_575 . . . ?
C145 C127 C128 C111 141.9 . . . . ?
C126 C127 C128 C111 -0.6 . . . . ?
C110 C127 C128 C111 131.5(3) 4_575 . . . ?
C111 C127 C128 C111 150.01(10) 4_575 . . . ?
C127 C127 C128 C111 -165.83(10) 4_575 . . 4_575 ?
C126 C127 C128 C111 -134.1(4) 4_575 . . 4_575 ?
C128 C127 C128 C111 14.17(10) 4_575 . . 4_575 ?
C145 C127 C128 C111 -8.13(10) . . . 4_575 ?
C126 C127 C128 C111 -150.64(10) . . . 4_575 ?
C110 C127 C128 C111 -18.5(2) 4_575 . . 4_575 ?
C146 C111 C128 C128 -72.5(4) 4_575 . . 4_575 ?
C145 C111 C128 C128 58.30(18) 4_575 . . 4_575 ?
C112 C111 C128 C128 -87.9 . . . 4_575 ?
C147 C111 C128 C128 -98.11(13) 4_575 . . 4_575 ?
C110 C111 C128 C128 53.9 . . . 4_575 ?
C127 C111 C128 C128 63.92(17) 4_575 . . 4_575 ?
C129 C111 C128 C128 -99.58(17) 4_575 . . 4_575 ?
C146 C111 C128 C127 -136.5(6) 4_575 . . 4_575 ?
C145 C111 C128 C127 -5.6 4_575 . . 4_575 ?
C112 C111 C128 C127 -151.86(17) . . . 4_575 ?
C147 C111 C128 C127 -162.0(3) 4_575 . . 4_575 ?
C110 C111 C128 C127 -9.97(17) . . . 4_575 ?
C129 C111 C128 C127 -163.5(3) 4_575 . . 4_575 ?
C128 C111 C128 C127 -63.92(18) 4_575 . . 4_575 ?
C146 C111 C128 C129 27.0(2) 4_575 . . 4_575 ?
C145 C111 C128 C129 157.9(3) 4_575 . . 4_575 ?
C112 C111 C128 C129 11.64(17) . . . 4_575 ?
C147 C111 C128 C129 1.5 4_575 . . 4_575 ?
C110 C111 C128 C129 153.53(17) . . . 4_575 ?
C127 C111 C128 C129 163.5(3) 4_575 . . 4_575 ?
C128 C111 C128 C129 99.58(17) 4_575 . . 4_575 ?
C146 C111 C128 C129 17.2(4) 4_575 . . . ?
C145 C111 C128 C129 148.07(17) 4_575 . . . ?
C112 C111 C128 C129 1.8 . . . . ?
C147 C111 C128 C129 -8.34(14) 4_575 . . . ?
C110 C111 C128 C129 143.7 . . . . ?
C127 C111 C128 C129 153.69(17) 4_575 . . . ?
C129 C111 C128 C129 -9.81(17) 4_575 . . . ?
C128 C111 C128 C129 89.8 4_575 . . . ?
C146 C111 C128 C127 -125.6(4) 4_575 . . . ?
C145 C111 C128 C127 5.23(18) 4_575 . . . ?
C112 C111 C128 C127 -141.0 . . . . ?
C147 C111 C128 C127 -151.18(14) 4_575 . . . ?
C110 C111 C128 C127 0.9 . . . . ?
C127 C111 C128 C127 10.85(17) 4_575 . . . ?
C129 C111 C128 C127 -152.65(17) 4_575 . . . ?
C128 C111 C128 C127 -53.1 4_575 . . . ?
C146 C111 C128 C111 -72.6(4) 4_575 . . 4_575 ?
C145 C111 C128 C111 58.29(17) 4_575 . . 4_575 ?
C112 C111 C128 C111 -88.0 . . . 4_575 ?
C147 C111 C128 C111 -98.12(14) 4_575 . . 4_575 ?
C110 C111 C128 C111 53.9 . . . 4_575 ?
C127 C111 C128 C111 63.90(17) 4_575 . . 4_575 ?
C129 C111 C128 C111 -99.59(17) 4_575 . . 4_575 ?
C128 C111 C128 C111 0.0 4_575 . . 4_575 ?
C128 C128 C129 C129 180.0 4_575 . . 4_575 ?
C127 C128 C129 C129 117.0(12) 4_575 . . 4_575 ?
C127 C128 C129 C129 156.6 . . . 4_575 ?
C111 C128 C129 C129 19.2 . . . 4_575 ?
C111 C128 C129 C129 165.60(9) 4_575 . . 4_575 ?
C128 C128 C129 C130 133.8(7) 4_575 . . 4_575 ?
C127 C128 C129 C130 70.8(8) 4_575 . . 4_575 ?
C129 C128 C129 C130 -46.2(7) 4_575 . . 4_575 ?
C127 C128 C129 C130 110.4(7) . . . 4_575 ?
C111 C128 C129 C130 -27.0(7) . . . 4_575 ?
C111 C128 C129 C130 119.4(7) 4_575 . . 4_575 ?
C127 C128 C129 C128 -63.0(12) 4_575 . . 4_575 ?
C129 C128 C129 C128 180.0 4_575 . . 4_575 ?
C127 C128 C129 C128 -23.4 . . . 4_575 ?
C111 C128 C129 C128 -160.8 . . . 4_575 ?
C111 C128 C129 C128 -14.40(10) 4_575 . . 4_575 ?
C128 C128 C129 C147 21.1 4_575 . . . ?
C127 C128 C129 C147 -41.9(12) 4_575 . . . ?
C129 C128 C129 C147 -158.9 4_575 . . . ?
C127 C128 C129 C147 -2.3 . . . . ?
C111 C128 C129 C147 -139.8 . . . . ?
C111 C128 C129 C147 6.67(9) 4_575 . . . ?
C128 C128 C129 C130 159.2 4_575 . . . ?
C127 C128 C129 C130 96.2(12) 4_575 . . . ?
C129 C128 C129 C130 -20.8 4_575 . . . ?
C127 C128 C129 C130 135.8 . . . . ?
C111 C128 C129 C130 -1.7 . . . . ?
C111 C128 C129 C130 144.76(9) 4_575 . . . ?
C128 C128 C129 C113 47.8(4) 4_575 . . 4_575 ?
C127 C128 C129 C113 -15.2(9) 4_575 . . 4_575 ?
C129 C128 C129 C113 -132.2(4) 4_575 . . 4_575 ?
C127 C128 C129 C113 24.3(4) . . . 4_575 ?
C111 C128 C129 C113 -113.1(4) . . . 4_575 ?
C111 C128 C129 C113 33.4(3) 4_575 . . 4_575 ?
C128 C128 C129 C111 14.40(10) 4_575 . . 4_575 ?
C127 C128 C129 C111 -48.6(11) 4_575 . . 4_575 ?
C129 C128 C129 C111 -165.60(9) 4_575 . . 4_575 ?
C127 C128 C129 C111 -9.01(9) . . . 4_575 ?
C111 C128 C129 C111 -146.43(9) . . . 4_575 ?
C148 C113 C130 C130 -73.1(4) 4_575 . . 4_575 ?
C147 C113 C130 C130 94.7(2) 4_575 . . 4_575 ?
C112 C113 C130 C130 79.9 . . . 4_575 ?
C114 C113 C130 C130 -58.8 . . . 4_575 ?
C131 C113 C130 C130 -72.37(18) 4_575 . . 4_575 ?
C149 C113 C130 C130 -46.26(10) 4_575 . . 4_575 ?
C129 C113 C130 C130 90.77(18) 4_575 . . 4_575 ?
C148 C113 C130 C131 -0.69(19) 4_575 . . 4_575 ?
C147 C113 C130 C131 167.1(4) 4_575 . . 4_575 ?
C112 C113 C130 C131 152.30(18) . . . 4_575 ?
C114 C113 C130 C131 13.58(18) . . . 4_575 ?
C149 C113 C130 C131 26.12(9) 4_575 . . 4_575 ?
C129 C113 C130 C131 163.1(4) 4_575 . . 4_575 ?
C148 C113 C130 C129 -163.8(5) 4_575 . . 4_575 ?
C147 C113 C130 C129 4.0 4_575 . . 4_575 ?
C112 C113 C130 C129 -10.83(19) . . . 4_575 ?
C114 C113 C130 C129 -149.55(18) . . . 4_575 ?
C131 C113 C130 C129 -163.1(4) 4_575 . . 4_575 ?
C149 C113 C130 C129 -137.0(3) 4_575 . . 4_575 ?
C148 C113 C130 C129 -153.4(4) 4_575 . . . ?
C147 C113 C130 C129 14.4(2) 4_575 . . . ?
C112 C113 C130 C129 -0.4 . . . . ?
C114 C113 C130 C129 -139.1 . . . . ?
C131 C113 C130 C129 -152.72(18) 4_575 . . . ?
C149 C113 C130 C129 -126.61(10) 4_575 . . . ?
C129 C113 C130 C129 10.41(18) 4_575 . . . ?
C148 C113 C130 C131 -15.3(4) 4_575 . . . ?
C147 C113 C130 C131 152.5(2) 4_575 . . . ?
C112 C113 C130 C131 137.7 . . . . ?
C114 C113 C130 C131 -1.0 . . . . ?
C131 C113 C130 C131 -14.62(18) 4_575 . . . ?
C149 C113 C130 C131 11.50(10) 4_575 . . . ?
C129 C113 C130 C131 148.52(18) 4_575 . . . ?
C147 C113 C130 C148 167.8(6) 4_575 . . 4_575 ?
C112 C113 C130 C148 153.0(4) . . . 4_575 ?
C114 C113 C130 C148 14.3(4) . . . 4_575 ?
C131 C113 C130 C148 0.7(2) 4_575 . . 4_575 ?
C149 C113 C130 C148 26.8(3) 4_575 . . 4_575 ?
C129 C113 C130 C148 163.8(5) 4_575 . . 4_575 ?
C148 C113 C130 C147 -167.8(6) 4_575 . . 4_575 ?
C112 C113 C130 C147 -14.8(2) . . . 4_575 ?
C114 C113 C130 C147 -153.5(2) . . . 4_575 ?
C131 C113 C130 C147 -167.1(4) 4_575 . . 4_575 ?
C149 C113 C130 C147 -141.0(3) 4_575 . . 4_575 ?
C129 C113 C130 C147 -4.0 4_575 . . 4_575 ?
C129 C129 C130 C130 180.0 4_575 . . 4_575 ?
C128 C129 C130 C130 -148.5(4) 4_575 . . 4_575 ?
C128 C129 C130 C130 -157.5 . . . 4_575 ?
C147 C129 C130 C130 -15.9 . . . 4_575 ?
C113 C129 C130 C130 -13.15(7) 4_575 . . 4_575 ?
C111 C129 C130 C130 -61.5(5) 4_575 . . 4_575 ?
C129 C129 C130 C131 -141.9(6) 4_575 . . 4_575 ?
C130 C129 C130 C131 38.1(6) 4_575 . . 4_575 ?
C128 C129 C130 C131 -110.4(4) 4_575 . . 4_575 ?
C128 C129 C130 C131 -119.4(6) . . . 4_575 ?
C147 C129 C130 C131 22.2(6) . . . 4_575 ?
C113 C129 C130 C131 25.0(5) 4_575 . . 4_575 ?
C111 C129 C130 C131 -23.4(4) 4_575 . . 4_575 ?
C130 C129 C130 C129 180.0 4_575 . . 4_575 ?
C128 C129 C130 C129 31.5(4) 4_575 . . 4_575 ?
C128 C129 C130 C129 22.5 . . . 4_575 ?
C147 C129 C130 C129 164.1 . . . 4_575 ?
C113 C129 C130 C129 166.85(7) 4_575 . . 4_575 ?
C111 C129 C130 C129 118.5(5) 4_575 . . 4_575 ?
C129 C129 C130 C113 -21.4 4_575 . . . ?
C130 C129 C130 C113 158.6 4_575 . . . ?
C128 C129 C130 C113 10.1(4) 4_575 . . . ?
C128 C129 C130 C113 1.1 . . . . ?
C147 C129 C130 C113 142.7 . . . . ?
C113 C129 C130 C113 145.47(7) 4_575 . . . ?
C111 C129 C130 C113 97.1(5) 4_575 . . . ?
C129 C129 C130 C131 -165.0 4_575 . . . ?
C130 C129 C130 C131 15.0 4_575 . . . ?
C128 C129 C130 C131 -133.5(4) 4_575 . . . ?
C128 C129 C130 C131 -142.5 . . . . ?
C147 C129 C130 C131 -0.9 . . . . ?
C113 C129 C130 C131 1.86(7) 4_575 . . . ?
C111 C129 C130 C131 -46.5(5) 4_575 . . . ?
C129 C129 C130 C148 -33.6(3) 4_575 . . 4_575 ?
C130 C129 C130 C148 146.4(3) 4_575 . . 4_575 ?
C128 C129 C130 C148 -2.1(2) 4_575 . . 4_575 ?
C128 C129 C130 C148 -11.1(3) . . . 4_575 ?
C147 C129 C130 C148 130.5(3) . . . 4_575 ?
C113 C129 C130 C148 133.3(2) 4_575 . . 4_575 ?
C111 C129 C130 C148 84.9(3) 4_575 . . 4_575 ?
C129 C129 C130 C147 -12.95(8) 4_575 . . 4_575 ?
C130 C129 C130 C147 167.04(8) 4_575 . . 4_575 ?
C128 C129 C130 C147 18.5(3) 4_575 . . 4_575 ?
C128 C129 C130 C147 9.50(8) . . . 4_575 ?
C147 C129 C130 C147 151.12(8) . . . 4_575 ?
C113 C129 C130 C147 153.9 4_575 . . 4_575 ?
C111 C129 C130 C147 105.6(4) 4_575 . . 4_575 ?
C130 C130 C131 C131 180.0 4_575 . . 4_575 ?
C129 C130 C131 C131 153.1(3) 4_575 . . 4_575 ?
C113 C130 C131 C131 20.2 . . . 4_575 ?
C129 C130 C131 C131 163.4 . . . 4_575 ?
C148 C130 C131 C131 15.14(8) 4_575 . . 4_575 ?
C147 C130 C131 C131 53.1(5) 4_575 . . 4_575 ?
C131 C130 C131 C130 180.0 4_575 . . 4_575 ?
C129 C130 C131 C130 -26.9(3) 4_575 . . 4_575 ?
C113 C130 C131 C130 -159.9 . . . 4_575 ?
C129 C130 C131 C130 -16.6 . . . 4_575 ?
C148 C130 C131 C130 -164.86(8) 4_575 . . 4_575 ?
C147 C130 C131 C130 -126.9(5) 4_575 . . 4_575 ?
C130 C130 C131 C132 161.8 4_575 . . . ?
C131 C130 C131 C132 -18.2 4_575 . . . ?
C129 C130 C131 C132 134.9(3) 4_575 . . . ?
C113 C130 C131 C132 2.0 . . . . ?
C129 C130 C131 C132 145.3 . . . . ?
C148 C130 C131 C132 -3.02(8) 4_575 . . . ?
C147 C130 C131 C132 35.0(5) 4_575 . . . ?
C130 C130 C131 C148 17.6 4_575 . . . ?
C131 C130 C131 C148 -162.4 4_575 . . . ?
C129 C130 C131 C148 -9.3(3) 4_575 . . . ?
C113 C130 C131 C148 -142.3 . . . . ?
C129 C130 C131 C148 1.0 . . . . ?
C148 C130 C131 C148 -147.26(8) 4_575 . . . ?
C147 C130 C131 C148 -109.3(5) 4_575 . . . ?
C130 C130 C131 C113 14.40(8) 4_575 . . 4_575 ?
C131 C130 C131 C113 -165.61(8) 4_575 . . 4_575 ?
C129 C130 C131 C113 -12.5(2) 4_575 . . 4_575 ?
C113 C130 C131 C113 -145.46(8) . . . 4_575 ?
C129 C130 C131 C113 -2.17(8) . . . 4_575 ?
C148 C130 C131 C113 -150.5 4_575 . . 4_575 ?
C147 C130 C131 C113 -112.5(4) 4_575 . . 4_575 ?
C130 C130 C131 C115 108.8(5) 4_575 . . 4_575 ?
C131 C130 C131 C115 -71.2(5) 4_575 . . 4_575 ?
C129 C130 C131 C115 81.9(4) 4_575 . . 4_575 ?
C113 C130 C131 C115 -51.0(5) . . . 4_575 ?
C129 C130 C131 C115 92.3(5) . . . 4_575 ?
C148 C130 C131 C115 -56.0(5) 4_575 . . 4_575 ?
C147 C130 C131 C115 -18.0(4) 4_575 . . 4_575 ?
C130 C130 C131 C114 38.5(2) 4_575 . . 4_575 ?
C131 C130 C131 C114 -141.5(2) 4_575 . . 4_575 ?
C129 C130 C131 C114 11.56(18) 4_575 . . 4_575 ?
C113 C130 C131 C114 -121.4(2) . . . 4_575 ?
C129 C130 C131 C114 21.9(2) . . . 4_575 ?
C148 C130 C131 C114 -126.36(14) 4_575 . . 4_575 ?
C147 C130 C131 C114 -88.4(3) 4_575 . . 4_575 ?
C130 C131 C132 C131 33.0(5) 4_575 . . 4_575 ?
C148 C131 C132 C131 152.6 . . . 4_575 ?
C130 C131 C132 C131 15.2 . . . 4_575 ?
C113 C131 C132 C131 136.2(4) 4_575 . . 4_575 ?
C115 C131 C132 C131 165.33(11) 4_575 . . 4_575 ?
C114 C131 C132 C131 158.62(11) 4_575 . . 4_575 ?
C131 C131 C132 C115 -17.7 4_575 . . . ?
C130 C131 C132 C115 15.3(5) 4_575 . . . ?
C148 C131 C132 C115 134.9 . . . . ?
C130 C131 C132 C115 -2.5 . . . . ?
C113 C131 C132 C115 118.5(4) 4_575 . . . ?
C115 C131 C132 C115 147.65(11) 4_575 . . . ?
C114 C131 C132 C115 140.95(11) 4_575 . . . ?
C131 C131 C132 C115 -165.33(11) 4_575 . . 4_575 ?
C130 C131 C132 C115 -132.3(5) 4_575 . . 4_575 ?
C148 C131 C132 C115 -12.71(11) . . . 4_575 ?
C130 C131 C132 C115 -150.18(11) . . . 4_575 ?
C113 C131 C132 C115 -29.1(3) 4_575 . . 4_575 ?
C114 C131 C132 C115 -6.7 4_575 . . 4_575 ?
C131 C131 C132 C133 -52.1(7) 4_575 . . 4_575 ?
C130 C131 C132 C133 -19.1(5) 4_575 . . 4_575 ?
C148 C131 C132 C133 100.5(7) . . . 4_575 ?
C130 C131 C132 C133 -37.0(7) . . . 4_575 ?
C113 C131 C132 C133 84.1(5) 4_575 . . 4_575 ?
C115 C131 C132 C133 113.2(6) 4_575 . . 4_575 ?
C114 C131 C132 C133 106.5(6) 4_575 . . 4_575 ?
C131 C131 C132 C133 -156.8 4_575 . . . ?
C130 C131 C132 C133 -123.8(5) 4_575 . . . ?
C148 C131 C132 C133 -4.1 . . . . ?
C130 C131 C132 C133 -141.6 . . . . ?
C113 C131 C132 C133 -20.6(4) 4_575 . . . ?
C115 C131 C132 C133 8.56(11) 4_575 . . . ?
C114 C131 C132 C133 1.85(11) 4_575 . . . ?
C133 C115 C132 C131 -166.3(2) 4_575 . . 4_575 ?
C150 C115 C132 C131 -123.59(8) 4_575 . . 4_575 ?
C114 C115 C132 C131 -10.78(12) . . . 4_575 ?
C116 C115 C132 C131 -154.38(12) . . . 4_575 ?
C149 C115 C132 C131 -22.5 4_575 . . 4_575 ?
C148 C115 C132 C131 -7.5 4_575 . . 4_575 ?
C133 C115 C132 C131 -153.43(13) 4_575 . . . ?
C150 C115 C132 C131 -110.67(6) 4_575 . . . ?
C114 C115 C132 C131 2.1 . . . . ?
C116 C115 C132 C131 -141.5 . . . . ?
C131 C115 C132 C131 12.91(12) 4_575 . . . ?
C149 C115 C132 C131 -9.62(13) 4_575 . . . ?
C148 C115 C132 C131 5.44(8) 4_575 . . . ?
C133 C115 C132 C115 -31.66(13) 4_575 . . 4_575 ?
C150 C115 C132 C115 11.10(6) 4_575 . . 4_575 ?
C114 C115 C132 C115 123.9 . . . 4_575 ?
C116 C115 C132 C115 -19.7 . . . 4_575 ?
C131 C115 C132 C115 134.69(12) 4_575 . . 4_575 ?
C149 C115 C132 C115 112.15(13) 4_575 . . 4_575 ?
C148 C115 C132 C115 127.21(8) 4_575 . . 4_575 ?
C150 C115 C132 C133 42.75(19) 4_575 . . 4_575 ?
C114 C115 C132 C133 155.56(13) . . . 4_575 ?
C116 C115 C132 C133 11.96(13) . . . 4_575 ?
C131 C115 C132 C133 166.3(2) 4_575 . . 4_575 ?
C149 C115 C132 C133 143.8(2) 4_575 . . 4_575 ?
C148 C115 C132 C133 158.9(2) 4_575 . . 4_575 ?
C133 C115 C132 C133 -12.89(13) 4_575 . . . ?
C150 C115 C132 C133 29.86(6) 4_575 . . . ?
C114 C115 C132 C133 142.7 . . . . ?
C116 C115 C132 C133 -0.9 . . . . ?
C131 C115 C132 C133 153.45(12) 4_575 . . . ?
C149 C115 C132 C133 130.91(13) 4_575 . . . ?
C148 C115 C132 C133 145.97(8) 4_575 . . . ?
C131 C132 C133 C116 40.4(13) 4_575 . . 4_575 ?
C131 C132 C133 C116 78.9(17) . . . 4_575 ?
C115 C132 C133 C116 -66.2(17) . . . 4_575 ?
C115 C132 C133 C116 93.6(16) 4_575 . . 4_575 ?
C133 C132 C133 C116 -73.9(17) 4_575 . . 4_575 ?
C131 C132 C133 C115 -53.2(7) 4_575 . . 4_575 ?
C131 C132 C133 C115 -14.70(13) . . . 4_575 ?
C115 C132 C133 C115 -159.81(13) . . . 4_575 ?
C133 C132 C133 C115 -167.47(13) 4_575 . . 4_575 ?
C131 C132 C133 C150 -33.0(8) 4_575 . . . ?
C131 C132 C133 C150 5.5 . . . . ?
C115 C132 C133 C150 -139.6 . . . . ?
C115 C132 C133 C150 20.17(13) 4_575 . . . ?
C133 C132 C133 C150 -147.3 4_575 . . . ?
C131 C132 C133 C134 107.8(8) 4_575 . . . ?
C131 C132 C133 C134 146.2 . . . . ?
C115 C132 C133 C134 1.1 . . . . ?
C115 C132 C133 C134 160.93(14) 4_575 . . . ?
C133 C132 C133 C134 -6.5 4_575 . . . ?
C131 C132 C133 C133 114.3(8) 4_575 . . 4_575 ?
C131 C132 C133 C133 152.8 . . . 4_575 ?
C115 C132 C133 C133 7.7 . . . 4_575 ?
C115 C132 C133 C133 167.47(13) 4_575 . . 4_575 ?
C133 C116 C134 C135 165.2(2) 4_575 . . 4_575 ?
C150 C116 C134 C135 107.06(14) 4_575 . . 4_575 ?
C117 C116 C134 C135 9.37(12) . . . 4_575 ?
C115 C116 C134 C135 152.67(12) . . . 4_575 ?
C151 C116 C134 C135 18.8 4_575 . . 4_575 ?
C152 C116 C134 C135 6.5 4_575 . . 4_575 ?
C133 C116 C134 C135 154.65(13) 4_575 . . . ?
C150 C116 C134 C135 96.5(2) 4_575 . . . ?
C117 C116 C134 C135 -1.2 . . . . ?
C115 C116 C134 C135 142.1 . . . . ?
C151 C116 C134 C135 8.27(13) 4_575 . . . ?
C135 C116 C134 C135 -10.56(12) 4_575 . . . ?
C152 C116 C134 C135 -4.03(9) 4_575 . . . ?
C133 C116 C134 C116 30.08(14) 4_575 . . 4_575 ?
C150 C116 C134 C116 -28.1(2) 4_575 . . 4_575 ?
C117 C116 C134 C116 -125.8 . . . 4_575 ?
C115 C116 C134 C116 17.5 . . . 4_575 ?
C151 C116 C134 C116 -116.31(13) 4_575 . . 4_575 ?
C135 C116 C134 C116 -135.13(12) 4_575 . . 4_575 ?
C152 C116 C134 C116 -128.60(8) 4_575 . . 4_575 ?
C150 C116 C134 C133 -58.2(4) 4_575 . . 4_575 ?
C117 C116 C134 C133 -155.85(13) . . . 4_575 ?
C115 C116 C134 C133 -12.54(13) . . . 4_575 ?
C151 C116 C134 C133 -146.4(3) 4_575 . . 4_575 ?
C135 C116 C134 C133 -165.2(2) 4_575 . . 4_575 ?
C152 C116 C134 C133 -158.7(2) 4_575 . . 4_575 ?
C133 C116 C134 C133 12.92(13) 4_575 . . . ?
C150 C116 C134 C133 -45.2(2) 4_575 . . . ?
C117 C116 C134 C133 -142.9 . . . . ?
C115 C116 C134 C133 0.4 . . . . ?
C151 C116 C134 C133 -133.47(13) 4_575 . . . ?
C135 C116 C134 C133 -152.30(12) 4_575 . . . ?
C152 C116 C134 C133 -145.77(8) 4_575 . . . ?
C116 C133 C134 C135 46.1(5) 4_575 . . 4_575 ?
C115 C133 C134 C135 -53.4(12) 4_575 . . 4_575 ?
C150 C133 C134 C135 29.0(7) . . . 4_575 ?
C132 C133 C134 C135 -114.7(7) . . . 4_575 ?
C133 C133 C134 C135 -121.3(7) 4_575 . . 4_575 ?
C116 C133 C134 C135 16.73(14) 4_575 . . . ?
C115 C133 C134 C135 -82.8(15) 4_575 . . . ?
C150 C133 C134 C135 -0.4 . . . . ?
C132 C133 C134 C135 -144.1 . . . . ?
C133 C133 C134 C135 -150.6 4_575 . . . ?
C116 C133 C134 C116 159.91(14) 4_575 . . . ?
C115 C133 C134 C116 60.4(15) 4_575 . . . ?
C150 C133 C134 C116 142.8 . . . . ?
C132 C133 C134 C116 -0.9 . . . . ?
C133 C133 C134 C116 -7.4 4_575 . . . ?
C115 C133 C134 C116 -99.5(14) 4_575 . . 4_575 ?
C150 C133 C134 C116 -17.13(14) . . . 4_575 ?
C132 C133 C134 C116 -160.80(14) . . . 4_575 ?
C133 C133 C134 C116 -167.34(14) 4_575 . . 4_575 ?
C116 C133 C134 C133 167.34(14) 4_575 . . 4_575 ?
C115 C133 C134 C133 67.8(15) 4_575 . . 4_575 ?
C150 C133 C134 C133 150.2 . . . 4_575 ?
C132 C133 C134 C133 6.5 . . . 4_575 ?
C116 C134 C135 C135 17.6 . . . 4_575 ?
C116 C134 C135 C135 165.06(11) 4_575 . . 4_575 ?
C133 C134 C135 C135 45.9(6) 4_575 . . 4_575 ?
C133 C134 C135 C135 155.8 . . . 4_575 ?
C135 C134 C135 C136 -47.7(10) 4_575 . . 4_575 ?
C116 C134 C135 C136 -30.2(10) . . . 4_575 ?
C116 C134 C135 C136 117.3(9) 4_575 . . 4_575 ?
C133 C134 C135 C136 -1.8(8) 4_575 . . 4_575 ?
C133 C134 C135 C136 108.0(10) . . . 4_575 ?
C135 C134 C135 C136 -16.6 4_575 . . . ?
C116 C134 C135 C136 0.9 . . . . ?
C116 C134 C135 C136 148.44(11) 4_575 . . . ?
C133 C134 C135 C136 29.3(6) 4_575 . . . ?
C133 C134 C135 C136 139.2 . . . . ?
C135 C134 C135 C152 -154.9 4_575 . . . ?
C116 C134 C135 C152 -137.3 . . . . ?
C116 C134 C135 C152 10.19(11) 4_575 . . . ?
C133 C134 C135 C152 -109.0(6) 4_575 . . . ?
C133 C134 C135 C152 0.9 . . . . ?
C135 C134 C135 C118 -145.0(3) 4_575 . . 4_575 ?
C116 C134 C135 C118 -127.4(3) . . . 4_575 ?
C116 C134 C135 C118 20.1(2) 4_575 . . 4_575 ?
C133 C134 C135 C118 -99.1(4) 4_575 . . 4_575 ?
C133 C134 C135 C118 10.8(3) . . . 4_575 ?
C135 C134 C135 C116 -165.06(11) 4_575 . . 4_575 ?
C116 C134 C135 C116 -147.50(11) . . . 4_575 ?
C133 C134 C135 C116 -119.1(5) 4_575 . . 4_575 ?
C133 C134 C135 C116 -9.29(11) . . . 4_575 ?
C135 C134 C135 C117 -159.28(10) 4_575 . . 4_575 ?
C116 C134 C135 C117 -141.71(10) . . . 4_575 ?
C116 C134 C135 C117 5.8 4_575 . . 4_575 ?
C133 C134 C135 C117 -113.4(5) 4_575 . . 4_575 ?
C133 C134 C135 C117 -3.50(10) . . . 4_575 ?
C152 C118 C136 C136 72.1(4) 4_575 . . 4_575 ?
C153 C118 C136 C136 -95.3(2) 4_575 . . 4_575 ?
C117 C118 C136 C136 57.3 . . . 4_575 ?
C119 C118 C136 C136 -81.9 . . . 4_575 ?
C151 C118 C136 C136 46.44(11) 4_575 . . 4_575 ?
C135 C118 C136 C136 69.06(19) 4_575 . . 4_575 ?
C152 C118 C136 C135 3.1(3) 4_575 . . 4_575 ?
C153 C118 C136 C135 -164.3(4) 4_575 . . 4_575 ?
C117 C118 C136 C135 -11.74(19) . . . 4_575 ?
C119 C118 C136 C135 -150.94(19) . . . 4_575 ?
C151 C118 C136 C135 -22.62(8) 4_575 . . 4_575 ?
C152 C118 C136 C137 161.2(6) 4_575 . . 4_575 ?
C153 C118 C136 C137 -6.2 4_575 . . 4_575 ?
C117 C118 C136 C137 146.36(19) . . . 4_575 ?
C119 C118 C136 C137 7.16(19) . . . 4_575 ?
C151 C118 C136 C137 135.5(3) 4_575 . . 4_575 ?
C135 C118 C136 C137 158.1(4) 4_575 . . 4_575 ?
C152 C118 C136 C135 15.8(4) 4_575 . . . ?
C153 C118 C136 C135 -151.7(2) 4_575 . . . ?
C117 C118 C136 C135 0.9 . . . . ?
C119 C118 C136 C135 -138.3 . . . . ?
C151 C118 C136 C135 -9.94(12) 4_575 . . . ?
C135 C118 C136 C135 12.68(19) 4_575 . . . ?
C152 C118 C136 C137 153.4(4) 4_575 . . . ?
C153 C118 C136 C137 -14.0(2) 4_575 . . . ?
C117 C118 C136 C137 138.6 . . . . ?
C119 C118 C136 C137 -0.6 . . . . ?
C151 C118 C136 C137 127.73(11) 4_575 . . . ?
C135 C118 C136 C137 150.35(19) 4_575 . . . ?
C153 C118 C136 C152 -167.4(6) 4_575 . . 4_575 ?
C117 C118 C136 C152 -14.8(4) . . . 4_575 ?
C119 C118 C136 C152 -154.0(4) . . . 4_575 ?
C151 C118 C136 C152 -25.7(3) 4_575 . . 4_575 ?
C135 C118 C136 C152 -3.1(2) 4_575 . . 4_575 ?
C152 C118 C136 C153 167.4(6) 4_575 . . 4_575 ?
C117 C118 C136 C153 152.6(2) . . . 4_575 ?
C119 C118 C136 C153 13.4(2) . . . 4_575 ?
C151 C118 C136 C153 141.7(3) 4_575 . . 4_575 ?
C135 C118 C136 C153 164.3(4) 4_575 . . 4_575 ?
C135 C135 C136 C136 180.0 4_575 . . 4_575 ?
C134 C135 C136 C136 -159.8 . . . 4_575 ?
C152 C135 C136 C136 -17.2 . . . 4_575 ?
C118 C135 C136 C136 -14.99(8) 4_575 . . 4_575 ?
C116 C135 C136 C136 -102.4(5) 4_575 . . 4_575 ?
C117 C135 C136 C136 -35.84(18) 4_575 . . 4_575 ?
C136 C135 C136 C135 180.0 4_575 . . 4_575 ?
C134 C135 C136 C135 20.2 . . . 4_575 ?
C152 C135 C136 C135 162.8 . . . 4_575 ?
C118 C135 C136 C135 165.01(7) 4_575 . . 4_575 ?
C116 C135 C136 C135 77.6(5) 4_575 . . 4_575 ?
C117 C135 C136 C135 144.16(18) 4_575 . . 4_575 ?
C135 C135 C136 C137 -154.9(2) 4_575 . . 4_575 ?
C136 C135 C136 C137 25.1(2) 4_575 . . 4_575 ?
C134 C135 C136 C137 -134.6(2) . . . 4_575 ?
C152 C135 C136 C137 8.0(2) . . . 4_575 ?
C118 C135 C136 C137 10.15(17) 4_575 . . 4_575 ?
C116 C135 C136 C137 -77.2(4) 4_575 . . 4_575 ?
C117 C135 C136 C137 -10.69(14) 4_575 . . 4_575 ?
C135 C135 C136 C118 -21.1 4_575 . . . ?
C136 C135 C136 C118 158.9 4_575 . . . ?
C134 C135 C136 C118 -0.8 . . . . ?
C152 C135 C136 C118 141.8 . . . . ?
C118 C135 C136 C118 143.96(8) 4_575 . . . ?
C116 C135 C136 C118 56.6(5) 4_575 . . . ?
C117 C135 C136 C118 123.11(18) 4_575 . . . ?
C135 C135 C136 C137 -162.0 4_575 . . . ?
C136 C135 C136 C137 18.0 4_575 . . . ?
C134 C135 C136 C137 -141.8 . . . . ?
C152 C135 C136 C137 0.8 . . . . ?
C118 C135 C136 C137 3.00(8) 4_575 . . . ?
C116 C135 C136 C137 -84.4(5) 4_575 . . . ?
C117 C135 C136 C137 -17.84(18) 4_575 . . . ?
C135 C135 C136 C152 -16.28(9) 4_575 . . 4_575 ?
C136 C135 C136 C152 163.72(9) 4_575 . . 4_575 ?
C134 C135 C136 C152 3.96(9) . . . 4_575 ?
C152 C135 C136 C152 146.53(9) . . . 4_575 ?
C118 C135 C136 C152 148.7 4_575 . . 4_575 ?
C116 C135 C136 C152 61.4(5) 4_575 . . 4_575 ?
C117 C135 C136 C152 127.88(9) 4_575 . . 4_575 ?
C135 C135 C136 C153 -60.6(6) 4_575 . . 4_575 ?
C136 C135 C136 C153 119.4(6) 4_575 . . 4_575 ?
C134 C135 C136 C153 -40.3(6) . . . 4_575 ?
C152 C135 C136 C153 102.2(6) . . . 4_575 ?
C118 C135 C136 C153 104.4(5) 4_575 . . 4_575 ?
C116 C135 C136 C153 17.1(5) 4_575 . . 4_575 ?
C117 C135 C136 C153 83.6(4) 4_575 . . 4_575 ?
C136 C136 C137 C137 180.0 4_575 . . 4_575 ?
C135 C136 C137 C137 145.1(5) 4_575 . . 4_575 ?
C118 C136 C137 C137 22.5 . . . 4_575 ?
C135 C136 C137 C137 163.9 . . . 4_575 ?
C152 C136 C137 C137 33.1(3) 4_575 . . 4_575 ?
C153 C136 C137 C137 13.20(8) 4_575 . . 4_575 ?
C136 C136 C137 C138 137.6(6) 4_575 . . 4_575 ?
C135 C136 C137 C138 102.7(4) 4_575 . . 4_575 ?
C137 C136 C137 C138 -42.4(6) 4_575 . . 4_575 ?
C118 C136 C137 C138 -19.9(6) . . . 4_575 ?
C135 C136 C137 C138 121.5(6) . . . 4_575 ?
C152 C136 C137 C138 -9.2(4) 4_575 . . 4_575 ?
C153 C136 C137 C138 -29.2(5) 4_575 . . 4_575 ?
C135 C136 C137 C136 -34.9(5) 4_575 . . 4_575 ?
C137 C136 C137 C136 -180.0 4_575 . . 4_575 ?
C118 C136 C137 C136 -157.5 . . . 4_575 ?
C135 C136 C137 C136 -16.1 . . . 4_575 ?
C152 C136 C137 C136 -146.9(3) 4_575 . . 4_575 ?
C153 C136 C137 C136 -166.79(9) 4_575 . . 4_575 ?
C136 C136 C137 C138 156.5 4_575 . . . ?
C135 C136 C137 C138 121.7(5) 4_575 . . . ?
C137 C136 C137 C138 -23.4 4_575 . . . ?
C118 C136 C137 C138 -0.9 . . . . ?
C135 C136 C137 C138 140.4 . . . . ?
C152 C136 C137 C138 9.7(3) 4_575 . . . ?
C153 C136 C137 C138 -10.25(9) 4_575 . . . ?
C136 C136 C137 C153 15.2 4_575 . . . ?
C135 C136 C137 C153 -19.7(5) 4_575 . . . ?
C137 C136 C137 C153 -164.8 4_575 . . . ?
C118 C136 C137 C153 -142.3 . . . . ?
C135 C136 C137 C153 -0.9 . . . . ?
C152 C136 C137 C153 -131.7(3) 4_575 . . . ?
C153 C136 C137 C153 -151.59(9) 4_575 . . . ?
C136 C136 C137 C153 166.79(9) 4_575 . . 4_575 ?
C135 C136 C137 C153 131.9(4) 4_575 . . 4_575 ?
C137 C136 C137 C153 -13.20(9) 4_575 . . 4_575 ?
C118 C136 C137 C153 9.33(9) . . . 4_575 ?
C135 C136 C137 C153 150.67(9) . . . 4_575 ?
C152 C136 C137 C153 19.94(19) 4_575 . . 4_575 ?
C137 C137 C138 C138 180.0 4_575 . . 4_575 ?
C136 C137 C138 C138 -123.4(9) 4_575 . . 4_575 ?
C153 C137 C138 C138 -19.4 . . . 4_575 ?
C136 C137 C138 C138 -157.5 . . . 4_575 ?
C153 C137 C138 C138 -166.42(8) 4_575 . . 4_575 ?
C138 C137 C138 C137 180.0 4_575 . . 4_575 ?
C136 C137 C138 C137 56.6(9) 4_575 . . 4_575 ?
C153 C137 C138 C137 160.6 . . . 4_575 ?
C136 C137 C138 C137 22.5 . . . 4_575 ?
C153 C137 C138 C137 13.58(8) 4_575 . . 4_575 ?
C137 C137 C138 C139 -130.5(9) 4_575 . . 4_575 ?
C138 C137 C138 C139 49.5(9) 4_575 . . 4_575 ?
C136 C137 C138 C139 -73.9(7) 4_575 . . 4_575 ?
C153 C137 C138 C139 30.1(9) . . . 4_575 ?
C136 C137 C138 C139 -108.0(9) . . . 4_575 ?
C153 C137 C138 C139 -116.9(8) 4_575 . . 4_575 ?
C137 C137 C138 C120 -21.5 4_575 . . . ?
C138 C137 C138 C120 158.5 4_575 . . . ?
C136 C137 C138 C120 35.1(9) 4_575 . . . ?
C153 C137 C138 C120 139.2 . . . . ?
C136 C137 C138 C120 1.0 . . . . ?
C153 C137 C138 C120 -7.88(8) 4_575 . . . ?
C137 C137 C138 C139 -160.2 4_575 . . . ?
C138 C137 C138 C139 19.8 4_575 . . . ?
C136 C137 C138 C139 -103.6(9) 4_575 . . . ?
C153 C137 C138 C139 0.4 . . . . ?
C136 C137 C138 C139 -137.7 . . . . ?
C153 C137 C138 C139 -146.61(8) 4_575 . . . ?
C137 C137 C138 C140 -44.4(4) 4_575 . . 4_575 ?
C138 C137 C138 C140 135.6(4) 4_575 . . 4_575 ?
C136 C137 C138 C140 12.2(7) 4_575 . . 4_575 ?
C153 C137 C138 C140 116.3(4) . . . 4_575 ?
C136 C137 C138 C140 -21.9(4) . . . 4_575 ?
C153 C137 C138 C140 -30.8(3) 4_575 . . 4_575 ?
C137 C137 C138 C153 -13.58(8) 4_575 . . 4_575 ?
C138 C137 C138 C153 166.42(8) 4_575 . . 4_575 ?
C136 C137 C138 C153 43.0(9) 4_575 . . 4_575 ?
C153 C137 C138 C153 147.03(8) . . . 4_575 ?
C136 C137 C138 C153 8.88(8) . . . 4_575 ?
C154 C120 C138 C138 90.5(4) 4_575 . . 4_575 ?
C140 C120 C138 C138 -48.48(19) 4_575 . . 4_575 ?
C119 C120 C138 C138 100.4 . . . 4_575 ?
C121 C120 C138 C138 -43.0 . . . 4_575 ?
C153 C120 C138 C138 109.43(14) 4_575 . . 4_575 ?
C139 C120 C138 C138 -53.32(16) 4_575 . . 4_575 ?
C154 C120 C138 C137 -17.4(2) 4_575 . . 4_575 ?
C140 C120 C138 C137 -156.4(4) 4_575 . . 4_575 ?
C119 C120 C138 C137 -7.44(18) . . . 4_575 ?
C121 C120 C138 C137 -150.93(19) . . . 4_575 ?
C153 C120 C138 C137 1.6 4_575 . . 4_575 ?
C139 C120 C138 C137 -161.2(3) 4_575 . . 4_575 ?
C154 C120 C138 C139 143.8(5) 4_575 . . 4_575 ?
C140 C120 C138 C139 4.8 4_575 . . 4_575 ?
C119 C120 C138 C139 153.77(16) . . . 4_575 ?
C121 C120 C138 C139 10.28(16) . . . 4_575 ?
C153 C120 C138 C139 162.8(3) 4_575 . . 4_575 ?
C154 C120 C138 C137 -9.4(4) 4_575 . . . ?
C140 C120 C138 C137 -148.43(19) 4_575 . . . ?
C119 C120 C138 C137 0.5 . . . . ?
C121 C120 C138 C137 -143.0 . . . . ?
C153 C120 C138 C137 9.48(14) 4_575 . . . ?
C139 C120 C138 C137 -153.27(16) 4_575 . . . ?
C154 C120 C138 C139 133.7(4) 4_575 . . . ?
C140 C120 C138 C139 -5.35(19) 4_575 . . . ?
C119 C120 C138 C139 143.6 . . . . ?
C121 C120 C138 C139 0.1 . . . . ?
C153 C120 C138 C139 152.56(14) 4_575 . . . ?
C139 C120 C138 C139 -10.19(16) 4_575 . . . ?
C154 C120 C138 C140 139.0(6) 4_575 . . 4_575 ?
C119 C120 C138 C140 148.93(19) . . . 4_575 ?
C121 C120 C138 C140 5.44(19) . . . 4_575 ?
C153 C120 C138 C140 157.9(3) 4_575 . . 4_575 ?
C139 C120 C138 C140 -4.8 4_575 . . 4_575 ?
C154 C120 C138 C153 -18.9(2) 4_575 . . 4_575 ?
C140 C120 C138 C153 -157.9(3) 4_575 . . 4_575 ?
C119 C120 C138 C153 -8.99(14) . . . 4_575 ?
C121 C120 C138 C153 -152.48(14) . . . 4_575 ?
C139 C120 C138 C153 -162.8(3) 4_575 . . 4_575 ?
C138 C138 C139 C139 -180.0 4_575 . . 4_575 ?
C137 C138 C139 C139 147.5(4) 4_575 . . 4_575 ?
C137 C138 C139 C139 158.8 . . . 4_575 ?
C120 C138 C139 C139 15.7 . . . 4_575 ?
C140 C138 C139 C139 13.24(7) 4_575 . . 4_575 ?
C153 C138 C139 C139 59.2(5) 4_575 . . 4_575 ?
C138 C138 C139 C122 142.6(6) 4_575 . . 4_575 ?
C137 C138 C139 C122 110.0(4) 4_575 . . 4_575 ?
C139 C138 C139 C122 -37.4(6) 4_575 . . 4_575 ?
C137 C138 C139 C122 121.4(6) . . . 4_575 ?
C120 C138 C139 C122 -21.7(6) . . . 4_575 ?
C140 C138 C139 C122 -24.2(5) 4_575 . . 4_575 ?
C153 C138 C139 C122 21.7(4) 4_575 . . 4_575 ?
C137 C138 C139 C138 -32.5(4) 4_575 . . 4_575 ?
C139 C138 C139 C138 180.0 4_575 . . 4_575 ?
C137 C138 C139 C138 -21.2 . . . 4_575 ?
C120 C138 C139 C138 -164.3 . . . 4_575 ?
C140 C138 C139 C138 -166.76(7) 4_575 . . 4_575 ?
C153 C138 C139 C138 -120.9(5) 4_575 . . 4_575 ?
C138 C138 C139 C140 21.6 4_575 . . . ?
C137 C138 C139 C140 -10.9(4) 4_575 . . . ?
C139 C138 C139 C140 -158.4 4_575 . . . ?
C137 C138 C139 C140 0.4 . . . . ?
C120 C138 C139 C140 -142.7 . . . . ?
C140 C138 C139 C140 -145.15(7) 4_575 . . . ?
C153 C138 C139 C140 -99.2(5) 4_575 . . . ?
C138 C138 C139 C122 164.0 4_575 . . . ?
C137 C138 C139 C122 131.5(4) 4_575 . . . ?
C139 C138 C139 C122 -16.0 4_575 . . . ?
C137 C138 C139 C122 142.8 . . . . ?
C120 C138 C139 C122 -0.2 . . . . ?
C140 C138 C139 C122 -2.72(7) 4_575 . . . ?
C153 C138 C139 C122 43.2(5) 4_575 . . . ?
C138 C138 C139 C121 35.3(3) 4_575 . . 4_575 ?
C137 C138 C139 C121 2.8(3) 4_575 . . 4_575 ?
C139 C138 C139 C121 -144.7(3) 4_575 . . 4_575 ?
C137 C138 C139 C121 14.1(3) . . . 4_575 ?
C120 C138 C139 C121 -129.0(3) . . . 4_575 ?
C140 C138 C139 C121 -131.5(2) 4_575 . . 4_575 ?
C153 C138 C139 C121 -85.5(3) 4_575 . . 4_575 ?
C138 C138 C139 C120 13.59(9) 4_575 . . 4_575 ?
C137 C138 C139 C120 -19.0(3) 4_575 . . 4_575 ?
C139 C138 C139 C120 -166.42(9) 4_575 . . 4_575 ?
C137 C138 C139 C120 -7.61(8) . . . 4_575 ?
C120 C138 C139 C120 -150.68(9) . . . 4_575 ?
C140 C138 C139 C120 -153.2 4_575 . . 4_575 ?
C153 C138 C139 C120 -107.3(4) 4_575 . . 4_575 ?
C122 C122 C139 C139 180.0 4_575 . . 4_575 ?
C123 C122 C139 C139 -162.2 . . . 4_575 ?
C121 C122 C139 C139 -17.6 . . . 4_575 ?
C140 C122 C139 C139 -14.78(8) 4_575 . . 4_575 ?
C142 C122 C139 C139 -108.1(6) 4_575 . . 4_575 ?
C141 C122 C139 C139 -37.8(2) 4_575 . . 4_575 ?
C139 C122 C139 C122 180.0 4_575 . . 4_575 ?
C123 C122 C139 C122 17.8 . . . 4_575 ?
C121 C122 C139 C122 162.4 . . . 4_575 ?
C140 C122 C139 C122 165.22(8) 4_575 . . 4_575 ?
C142 C122 C139 C122 71.9(6) 4_575 . . 4_575 ?
C141 C122 C139 C122 142.2(2) 4_575 . . 4_575 ?
C122 C122 C139 C138 -153.3(2) 4_575 . . 4_575 ?
C139 C122 C139 C138 26.7(2) 4_575 . . 4_575 ?
C123 C122 C139 C138 -135.5(2) . . . 4_575 ?
C121 C122 C139 C138 9.1(2) . . . 4_575 ?
C140 C122 C139 C138 11.94(18) 4_575 . . 4_575 ?
C142 C122 C139 C138 -81.4(5) 4_575 . . 4_575 ?
C141 C122 C139 C138 -11.12(15) 4_575 . . 4_575 ?
C122 C122 C139 C140 -22.2 4_575 . . . ?
C139 C122 C139 C140 157.8 4_575 . . . ?
C123 C122 C139 C140 -4.4 . . . . ?
C121 C122 C139 C140 140.2 . . . . ?
C140 C122 C139 C140 143.07(8) 4_575 . . . ?
C142 C122 C139 C140 49.8(6) 4_575 . . . ?
C141 C122 C139 C140 120.0(2) 4_575 . . . ?
C122 C122 C139 C138 -162.1 4_575 . . . ?
C139 C122 C139 C138 17.9 4_575 . . . ?
C123 C122 C139 C138 -144.3 . . . . ?
C121 C122 C139 C138 0.3 . . . . ?
C140 C122 C139 C138 3.12(8) 4_575 . . . ?
C142 C122 C139 C138 -90.2(6) 4_575 . . . ?
C141 C122 C139 C138 -19.9(2) 4_575 . . . ?
C122 C122 C139 C121 -15.84(9) 4_575 . . 4_575 ?
C139 C122 C139 C121 164.16(9) 4_575 . . 4_575 ?
C123 C122 C139 C121 1.95(9) . . . 4_575 ?
C121 C122 C139 C121 146.54(9) . . . 4_575 ?
C140 C122 C139 C121 149.4 4_575 . . 4_575 ?
C142 C122 C139 C121 56.1(5) 4_575 . . 4_575 ?
C141 C122 C139 C121 126.32(13) 4_575 . . 4_575 ?
C122 C122 C139 C120 -57.9(5) 4_575 . . 4_575 ?
C139 C122 C139 C120 122.1(5) 4_575 . . 4_575 ?
C123 C122 C139 C120 -40.1(5) . . . 4_575 ?
C121 C122 C139 C120 104.5(5) . . . 4_575 ?
C140 C122 C139 C120 107.3(5) 4_575 . . 4_575 ?
C142 C122 C139 C120 14.0(4) 4_575 . . 4_575 ?
C141 C122 C139 C120 84.2(4) 4_575 . . 4_575 ?
C139 C139 C140 C121 79.0(4) 4_575 . . 4_575 ?
C122 C139 C140 C121 2.38(19) 4_575 . . 4_575 ?
C138 C139 C140 C121 161.8(6) 4_575 . . 4_575 ?
C138 C139 C140 C121 152.7(4) . . . 4_575 ?
C122 C139 C140 C121 17.4(4) . . . 4_575 ?
C120 C139 C140 C121 166.6(6) 4_575 . . 4_575 ?
C139 C139 C140 C120 -87.6(2) 4_575 . . 4_575 ?
C122 C139 C140 C120 -164.2(4) 4_575 . . 4_575 ?
C138 C139 C140 C120 -4.78(6) 4_575 . . 4_575 ?
C138 C139 C140 C120 -13.9(2) . . . 4_575 ?
C122 C139 C140 C120 -149.2(2) . . . 4_575 ?
C121 C139 C140 C120 -166.6(6) 4_575 . . 4_575 ?
C139 C139 C140 C154 -73.2 4_575 . . . ?
C122 C139 C140 C154 -149.9(2) 4_575 . . . ?
C138 C139 C140 C154 9.57(18) 4_575 . . . ?
C138 C139 C140 C154 0.4 . . . . ?
C122 C139 C140 C154 -134.8 . . . . ?
C121 C139 C140 C154 -152.2(4) 4_575 . . . ?
C120 C139 C140 C154 14.3(2) 4_575 . . . ?
C139 C139 C140 C141 65.5 4_575 . . . ?
C122 C139 C140 C141 -11.1(2) 4_575 . . . ?
C138 C139 C140 C141 148.31(18) 4_575 . . . ?
C138 C139 C140 C141 139.2 . . . . ?
C122 C139 C140 C141 3.9 . . . . ?
C121 C139 C140 C141 -13.5(4) 4_575 . . . ?
C120 C139 C140 C141 153.1(2) 4_575 . . . ?
C139 C139 C140 C122 76.6(2) 4_575 . . 4_575 ?
C138 C139 C140 C122 159.4(4) 4_575 . . 4_575 ?
C138 C139 C140 C122 150.3(2) . . . 4_575 ?
C122 C139 C140 C122 15.0(2) . . . 4_575 ?
C121 C139 C140 C122 -2.38(19) 4_575 . . 4_575 ?
C120 C139 C140 C122 164.2(4) 4_575 . . 4_575 ?
C139 C139 C140 C107 54.22(12) 4_575 . . 4_575 ?
C122 C139 C140 C107 -22.41(9) 4_575 . . 4_575 ?
C138 C139 C140 C107 137.0(3) 4_575 . . 4_575 ?
C138 C139 C140 C107 127.87(12) . . . 4_575 ?
C122 C139 C140 C107 -7.36(12) . . . 4_575 ?
C121 C139 C140 C107 -24.8(3) 4_575 . . 4_575 ?
C120 C139 C140 C107 141.8(3) 4_575 . . 4_575 ?
C139 C139 C140 C138 -82.80(18) 4_575 . . 4_575 ?
C122 C139 C140 C138 -159.4(4) 4_575 . . 4_575 ?
C138 C139 C140 C138 -9.14(18) . . . 4_575 ?
C122 C139 C140 C138 -144.38(18) . . . 4_575 ?
C121 C139 C140 C138 -161.8(6) 4_575 . . 4_575 ?
C120 C139 C140 C138 4.78(6) 4_575 . . 4_575 ?
C121 C140 C141 C107 171(3) 4_575 . . 4_575 ?
C120 C140 C141 C107 -22.2(6) 4_575 . . 4_575 ?
C139 C140 C141 C107 -152.0(8) . . . 4_575 ?
C154 C140 C141 C107 -6.9(8) . . . 4_575 ?
C122 C140 C141 C107 -160.0(9) 4_575 . . 4_575 ?
C138 C140 C141 C107 -111.0(6) 4_575 . . 4_575 ?
C120 C140 C141 C121 167(4) 4_575 . . 4_575 ?
C139 C140 C141 C121 37(3) . . . 4_575 ?
C154 C140 C141 C121 -177(3) . . . 4_575 ?
C122 C140 C141 C121 29(2) 4_575 . . 4_575 ?
C107 C140 C141 C121 -171(3) 4_575 . . 4_575 ?
C138 C140 C141 C121 78(3) 4_575 . . 4_575 ?
C121 C140 C141 C142 -39(3) 4_575 . . . ?
C120 C140 C141 C142 128.3(11) 4_575 . . . ?
C139 C140 C141 C142 -1.6 . . . . ?
C154 C140 C141 C142 143.5 . . . . ?
C122 C140 C141 C142 -9.57(19) 4_575 . . . ?
C107 C140 C141 C142 150.4(8) 4_575 . . . ?
C138 C140 C141 C142 39.4(3) 4_575 . . . ?
C121 C140 C141 C156 176(3) 4_575 . . . ?
C120 C140 C141 C156 -16.3(11) 4_575 . . . ?
C139 C140 C141 C156 -146.1 . . . . ?
C154 C140 C141 C156 -1.0 . . . . ?
C122 C140 C141 C156 -154.10(19) 4_575 . . . ?
C107 C140 C141 C156 5.9(8) 4_575 . . . ?
C138 C140 C141 C156 -105.1(3) 4_575 . . . ?
C121 C140 C141 C108 -94(3) 4_575 . . 4_575 ?
C120 C140 C141 C108 73.1(9) 4_575 . . 4_575 ?
C139 C140 C141 C108 -56.8(6) . . . 4_575 ?
C154 C140 C141 C108 88.3(6) . . . 4_575 ?
C122 C140 C141 C108 -64.8(7) 4_575 . . 4_575 ?
C107 C140 C141 C108 95.2(3) 4_575 . . 4_575 ?
C138 C140 C141 C108 -15.8(5) 4_575 . . 4_575 ?
C121 C140 C141 C122 -29(2) 4_575 . . 4_575 ?
C120 C140 C141 C122 137.8(13) 4_575 . . 4_575 ?
C139 C140 C141 C122 7.98(19) . . . 4_575 ?
C154 C140 C141 C122 153.10(19) . . . 4_575 ?
C107 C140 C141 C122 160.0(9) 4_575 . . 4_575 ?
C138 C140 C141 C122 49.0(4) 4_575 . . 4_575 ?
C121 C140 C141 C106 180(100) 4_575 . . 4_575 ?
C120 C140 C141 C106 -12.8(9) 4_575 . . 4_575 ?
C139 C140 C141 C106 -142.64(19) . . . 4_575 ?
C154 C140 C141 C106 2.48(19) . . . 4_575 ?
C122 C140 C141 C106 -150.6(4) 4_575 . . 4_575 ?
C107 C140 C141 C106 9.4(6) 4_575 . . 4_575 ?
C138 C140 C141 C106 -101.66(17) 4_575 . . 4_575 ?
C107 C141 C142 C124 28.1(7) 4_575 . . 4_575 ?
C121 C141 C142 C124 -125.2(15) 4_575 . . 4_575 ?
C156 C141 C142 C124 23.4(13) . . . 4_575 ?
C140 C141 C142 C124 -117.2(13) . . . 4_575 ?
C108 C141 C142 C124 33.9(10) 4_575 . . 4_575 ?
C122 C141 C142 C124 -126.1(15) 4_575 . . 4_575 ?
C106 C141 C142 C124 9.9(11) 4_575 . . 4_575 ?
C107 C141 C142 C108 -5.7(5) 4_575 . . 4_575 ?
C121 C141 C142 C108 -159.1(6) 4_575 . . 4_575 ?
C156 C141 C142 C108 -10.5(3) . . . 4_575 ?
C140 C141 C142 C108 -151.1(3) . . . 4_575 ?
C122 C141 C142 C108 -160.0(5) 4_575 . . 4_575 ?
C106 C141 C142 C108 -23.98(17) 4_575 . . 4_575 ?
C107 C141 C142 C123 145.1(8) 4_575 . . . ?
C121 C141 C142 C123 -8.3(3) 4_575 . . . ?
C156 C141 C142 C123 140.4 . . . . ?
C140 C141 C142 C123 -0.3 . . . . ?
C108 C141 C142 C123 150.8(3) 4_575 . . . ?
C122 C141 C142 C123 -9.12(16) 4_575 . . . ?
C106 C141 C142 C123 126.9(2) 4_575 . . . ?
C107 C141 C142 C143 6.8(8) 4_575 . . . ?
C121 C141 C142 C143 -146.5(3) 4_575 . . . ?
C156 C141 C142 C143 2.1 . . . . ?
C140 C141 C142 C143 -138.6 . . . . ?
C108 C141 C142 C143 12.6(3) 4_575 . . . ?
C122 C141 C142 C143 -147.41(16) 4_575 . . . ?
C106 C141 C142 C143 -11.4(2) 4_575 . . . ?
C121 C141 C142 C107 -153.4(11) 4_575 . . 4_575 ?
C156 C141 C142 C107 -4.7(8) . . . 4_575 ?
C140 C141 C142 C107 -145.4(8) . . . 4_575 ?
C108 C141 C142 C107 5.7(5) 4_575 . . 4_575 ?
C122 C141 C142 C107 -154.2(10) 4_575 . . 4_575 ?
C106 C141 C142 C107 -18.2(6) 4_575 . . 4_575 ?
C107 C141 C142 C122 154.2(10) 4_575 . . 4_575 ?
C121 C141 C142 C122 0.86(10) 4_575 . . 4_575 ?
C156 C141 C142 C122 149.51(16) . . . 4_575 ?
C140 C141 C142 C122 8.85(16) . . . 4_575 ?
C108 C141 C142 C122 160.0(5) 4_575 . . 4_575 ?
C106 C141 C142 C122 136.0(4) 4_575 . . 4_575 ?
C107 C141 C142 C121 153.4(11) 4_575 . . 4_575 ?
C156 C141 C142 C121 148.6(3) . . . 4_575 ?
C140 C141 C142 C121 8.0(3) . . . 4_575 ?
C108 C141 C142 C121 159.1(6) 4_575 . . 4_575 ?
C122 C141 C142 C121 -0.86(10) 4_575 . . 4_575 ?
C106 C141 C142 C121 135.1(5) 4_575 . . 4_575 ?
C122 C123 C142 C124 154.68(14) . . . 4_575 ?
C122 C123 C142 C124 166.8(2) 4_575 . . 4_575 ?
C142 C123 C142 C124 31.34(14) 4_575 . . 4_575 ?
C124 C123 C142 C124 12.12(14) . . . 4_575 ?
C122 C123 C142 C108 114.27(5) . . . 4_575 ?
C122 C123 C142 C108 126.36(8) 4_575 . . 4_575 ?
C142 C123 C142 C108 -9.07(5) 4_575 . . 4_575 ?
C124 C123 C142 C108 -28.29(5) . . . 4_575 ?
C124 C123 C142 C108 -40.41(19) 4_575 . . 4_575 ?
C122 C123 C142 C141 -0.3 . . . . ?
C122 C123 C142 C141 11.79(12) 4_575 . . . ?
C142 C123 C142 C141 -123.6 4_575 . . . ?
C124 C123 C142 C141 -142.9 . . . . ?
C124 C123 C142 C141 -154.98(14) 4_575 . . . ?
C122 C123 C142 C143 142.2 . . . . ?
C122 C123 C142 C143 154.27(12) 4_575 . . . ?
C142 C123 C142 C143 18.8 4_575 . . . ?
C124 C123 C142 C143 -0.4 . . . . ?
C124 C123 C142 C143 -12.50(14) 4_575 . . . ?
C122 C123 C142 C107 11.81(14) . . . 4_575 ?
C122 C123 C142 C107 23.9 4_575 . . 4_575 ?
C142 C123 C142 C107 -111.53(14) 4_575 . . 4_575 ?
C124 C123 C142 C107 -130.75(14) . . . 4_575 ?
C124 C123 C142 C107 -142.9(3) 4_575 . . 4_575 ?
C122 C123 C142 C122 -12.09(12) . . . 4_575 ?
C142 C123 C142 C122 -135.42(12) 4_575 . . 4_575 ?
C124 C123 C142 C122 -154.65(12) . . . 4_575 ?
C124 C123 C142 C122 -166.8(2) 4_575 . . 4_575 ?
C122 C123 C142 C121 -4.29(9) . . . 4_575 ?
C122 C123 C142 C121 7.8 4_575 . . 4_575 ?
C142 C123 C142 C121 -127.63(9) 4_575 . . 4_575 ?
C124 C123 C142 C121 -146.85(9) . . . 4_575 ?
C124 C123 C142 C121 -159.0(2) 4_575 . . 4_575 ?
C126 C125 C143 C124 -155.29(15) . . . 4_575 ?
C126 C125 C143 C124 -165.0(3) 4_575 . . 4_575 ?
C143 C125 C143 C124 -32.00(15) 4_575 . . 4_575 ?
C124 C125 C143 C124 -12.73(15) . . . 4_575 ?
C126 C125 C143 C108 -101.90(18) . . . 4_575 ?
C126 C125 C143 C108 -111.62(9) 4_575 . . 4_575 ?
C143 C125 C143 C108 21.39(18) 4_575 . . 4_575 ?
C124 C125 C143 C108 40.66(18) . . . 4_575 ?
C124 C125 C143 C108 53.4(3) 4_575 . . 4_575 ?
C126 C125 C143 C144 -0.8 . . . . ?
C126 C125 C143 C144 -10.50(13) 4_575 . . . ?
C143 C125 C143 C144 122.5 4_575 . . . ?
C124 C125 C143 C144 141.8 . . . . ?
C124 C125 C143 C144 154.51(15) 4_575 . . . ?
C126 C125 C143 C142 -142.7 . . . . ?
C126 C125 C143 C142 -152.42(13) 4_575 . . . ?
C143 C125 C143 C142 -19.4 4_575 . . . ?
C124 C125 C143 C142 -0.1 . . . . ?
C124 C125 C143 C142 12.59(15) 4_575 . . . ?
C126 C125 C143 C109 -10.79(14) . . . 4_575 ?
C126 C125 C143 C109 -20.5 4_575 . . 4_575 ?
C143 C125 C143 C109 112.50(14) 4_575 . . 4_575 ?
C124 C125 C143 C109 131.77(14) . . . 4_575 ?
C124 C125 C143 C109 144.5(3) 4_575 . . 4_575 ?
C126 C125 C143 C126 9.72(13) . . . 4_575 ?
C143 C125 C143 C126 133.01(13) 4_575 . . 4_575 ?
C124 C125 C143 C126 152.28(13) . . . 4_575 ?
C124 C125 C143 C126 165.0(3) 4_575 . . 4_575 ?
C126 C125 C143 C110 2.35(9) . . . 4_575 ?
C126 C125 C143 C110 -7.4 4_575 . . 4_575 ?
C143 C125 C143 C110 125.64(9) 4_575 . . 4_575 ?
C124 C125 C143 C110 144.91(9) . . . 4_575 ?
C124 C125 C143 C110 157.6(2) 4_575 . . 4_575 ?
C108 C142 C143 C124 -179.2(9) 4_575 . . 4_575 ?
C141 C142 C143 C124 163.5(6) . . . 4_575 ?
C123 C142 C143 C124 20.8(6) . . . 4_575 ?
C107 C142 C143 C124 165.4(8) 4_575 . . 4_575 ?
C122 C142 C143 C124 57.8(10) 4_575 . . 4_575 ?
C121 C142 C143 C124 138.0(11) 4_575 . . 4_575 ?
C124 C142 C143 C108 179.2(9) 4_575 . . 4_575 ?
C141 C142 C143 C108 -17.3(3) . . . 4_575 ?
C123 C142 C143 C108 -160.0(3) . . . 4_575 ?
C107 C142 C143 C108 -15.38(14) 4_575 . . 4_575 ?
C122 C142 C143 C108 -123.0(2) 4_575 . . 4_575 ?
C121 C142 C143 C108 -42.8(3) 4_575 . . 4_575 ?
C124 C142 C143 C144 -163.8(6) 4_575 . . . ?
C108 C142 C143 C144 17.1(3) 4_575 . . . ?
C141 C142 C143 C144 -0.2 . . . . ?
C123 C142 C143 C144 -142.9 . . . . ?
C107 C142 C143 C144 1.7(2) 4_575 . . . ?
C122 C142 C143 C144 -105.9(4) 4_575 . . . ?
C121 C142 C143 C144 -25.8(5) 4_575 . . . ?
C124 C142 C143 C125 -20.5(6) 4_575 . . . ?
C108 C142 C143 C125 160.3(3) 4_575 . . . ?
C141 C142 C143 C125 143.0 . . . . ?
C123 C142 C143 C125 0.3 . . . . ?
C107 C142 C143 C125 144.9(2) 4_575 . . . ?
C122 C142 C143 C125 37.3(4) 4_575 . . . ?
C121 C142 C143 C125 117.5(5) 4_575 . . . ?
C124 C142 C143 C109 -164.0(9) 4_575 . . 4_575 ?
C108 C142 C143 C109 16.82(12) 4_575 . . 4_575 ?
C141 C142 C143 C109 -0.5(3) . . . 4_575 ?
C123 C142 C143 C109 -143.1(3) . . . 4_575 ?
C107 C142 C143 C109 1.44(16) 4_575 . . 4_575 ?
C122 C142 C143 C109 -106.1(3) 4_575 . . 4_575 ?
C121 C142 C143 C109 -26.0(4) 4_575 . . 4_575 ?
C124 C142 C143 C126 -55.9(9) 4_575 . . 4_575 ?
C108 C142 C143 C126 124.93(16) 4_575 . . 4_575 ?
C141 C142 C143 C126 107.6(3) . . . 4_575 ?
C123 C142 C143 C126 -35.0(3) . . . 4_575 ?
C107 C142 C143 C126 109.5(3) 4_575 . . 4_575 ?
C122 C142 C143 C126 2.0(4) 4_575 . . 4_575 ?
C121 C142 C143 C126 82.1(5) 4_575 . . 4_575 ?
C124 C142 C143 C110 -135.6(11) 4_575 . . 4_575 ?
C108 C142 C143 C110 45.2(3) 4_575 . . 4_575 ?
C141 C142 C143 C110 27.9(5) . . . 4_575 ?
C123 C142 C143 C110 -114.8(5) . . . 4_575 ?
C107 C142 C143 C110 29.8(4) 4_575 . . 4_575 ?
C122 C142 C143 C110 -77.8(5) 4_575 . . 4_575 ?
C121 C142 C143 C110 2.4(6) 4_575 . . 4_575 ?
C124 C143 C144 C109 -22.2(5) 4_575 . . 4_575 ?
C108 C143 C144 C109 14.1(9) 4_575 . . 4_575 ?
C125 C143 C144 C109 -139.1(12) . . . 4_575 ?
C142 C143 C144 C109 -1.1(12) . . . 4_575 ?
C126 C143 C144 C109 -146.8(14) 4_575 . . 4_575 ?
C110 C143 C144 C109 -145.3(14) 4_575 . . 4_575 ?
C124 C143 C144 C110 123.1(15) 4_575 . . 4_575 ?
C108 C143 C144 C110 159.3(6) 4_575 . . 4_575 ?
C125 C143 C144 C110 6.1(2) . . . 4_575 ?
C142 C143 C144 C110 144.2(2) . . . 4_575 ?
C109 C143 C144 C110 145.3(14) 4_575 . . 4_575 ?
C126 C143 C144 C110 -1.59(9) 4_575 . . 4_575 ?
C124 C143 C144 C108 -36.3(9) 4_575 . . 4_575 ?
C125 C143 C144 C108 -153.2(4) . . . 4_575 ?
C142 C143 C144 C108 -15.1(4) . . . 4_575 ?
C109 C143 C144 C108 -14.1(9) 4_575 . . 4_575 ?
C126 C143 C144 C108 -160.9(5) 4_575 . . 4_575 ?
C110 C143 C144 C108 -159.3(6) 4_575 . . 4_575 ?
C124 C143 C144 C157 -20.9(13) 4_575 . . . ?
C108 C143 C144 C157 15.4(4) 4_575 . . . ?
C125 C143 C144 C157 -137.8 . . . . ?
C142 C143 C144 C157 0.3 . . . . ?
C109 C143 C144 C157 1.3(12) 4_575 . . . ?
C126 C143 C144 C157 -145.52(15) 4_575 . . . ?
C110 C143 C144 C157 -143.9(2) 4_575 . . . ?
C124 C143 C144 C145 117.3(13) 4_575 . . . ?
C108 C143 C144 C145 153.6(4) 4_575 . . . ?
C125 C143 C144 C145 0.4 . . . . ?
C142 C143 C144 C145 138.4 . . . . ?
C109 C143 C144 C145 139.5(12) 4_575 . . . ?
C126 C143 C144 C145 -7.33(15) 4_575 . . . ?
C110 C143 C144 C145 -5.7(2) 4_575 . . . ?
C124 C143 C144 C101 -7.5(13) 4_575 . . 4_575 ?
C108 C143 C144 C101 28.8(4) 4_575 . . 4_575 ?
C125 C143 C144 C101 -124.4(3) . . . 4_575 ?
C142 C143 C144 C101 13.7(3) . . . 4_575 ?
C109 C143 C144 C101 14.7(11) 4_575 . . 4_575 ?
C126 C143 C144 C101 -132.1(4) 4_575 . . 4_575 ?
C110 C143 C144 C101 -130.5(5) 4_575 . . 4_575 ?
C127 C127 C145 C110 -71.0(5) 4_575 . . 4_575 ?
C126 C127 C145 C110 -1.6(3) 4_575 . . 4_575 ?
C128 C127 C145 C110 -159.6(7) 4_575 . . 4_575 ?
C128 C127 C145 C110 -153.0(5) . . . 4_575 ?
C126 C127 C145 C110 -13.5(5) . . . 4_575 ?
C111 C127 C145 C110 -165.1(7) 4_575 . . 4_575 ?
C127 C127 C145 C111 94.0(2) 4_575 . . 4_575 ?
C126 C127 C145 C111 163.5(4) 4_575 . . 4_575 ?
C128 C127 C145 C111 5.4 4_575 . . 4_575 ?
C128 C127 C145 C111 12.0(2) . . . 4_575 ?
C126 C127 C145 C111 151.5(2) . . . 4_575 ?
C110 C127 C145 C111 165.1(7) 4_575 . . 4_575 ?
C127 C127 C145 C146 82.0 4_575 . . . ?
C126 C127 C145 C146 151.4(2) 4_575 . . . ?
C128 C127 C145 C146 -6.6(2) 4_575 . . . ?
C128 C127 C145 C146 -0.1 . . . . ?
C126 C127 C145 C146 139.4 . . . . ?
C110 C127 C145 C146 153.0(5) 4_575 . . . ?
C111 C127 C145 C146 -12.1(2) 4_575 . . . ?
C127 C127 C145 C144 -57.5 4_575 . . . ?
C126 C127 C145 C144 11.9(2) 4_575 . . . ?
C128 C127 C145 C144 -146.1(2) 4_575 . . . ?
C128 C127 C145 C144 -139.5 . . . . ?
C126 C127 C145 C144 0.0 . . . . ?
C110 C127 C145 C144 13.5(5) 4_575 . . . ?
C111 C127 C145 C144 -151.5(2) 4_575 . . . ?
C127 C127 C145 C109 -46.63(13) 4_575 . . 4_575 ?
C126 C127 C145 C109 22.79(9) 4_575 . . 4_575 ?
C128 C127 C145 C109 -135.2(3) 4_575 . . 4_575 ?
C128 C127 C145 C109 -128.65(13) . . . 4_575 ?
C126 C127 C145 C109 10.85(13) . . . 4_575 ?
C110 C127 C145 C109 24.4(4) 4_575 . . 4_575 ?
C111 C127 C145 C109 -140.7(3) 4_575 . . 4_575 ?
C127 C127 C145 C126 -69.4(2) 4_575 . . 4_575 ?
C128 C127 C145 C126 -158.0(4) 4_575 . . 4_575 ?
C128 C127 C145 C126 -151.4(2) . . . 4_575 ?
C126 C127 C145 C126 -11.9(2) . . . 4_575 ?
C110 C127 C145 C126 1.6(3) 4_575 . . 4_575 ?
C111 C127 C145 C126 -163.5(4) 4_575 . . 4_575 ?
C109 C144 C145 C110 178(3) 4_575 . . 4_575 ?
C108 C144 C145 C110 74(3) 4_575 . . 4_575 ?
C143 C144 C145 C110 30(2) . . . 4_575 ?
C157 C144 C145 C110 172(2) . . . 4_575 ?
C101 C144 C145 C110 171(2) 4_575 . . 4_575 ?
C109 C144 C145 C111 29.8(6) 4_575 . . 4_575 ?
C110 C144 C145 C111 -148(3) 4_575 . . 4_575 ?
C108 C144 C145 C111 -73.7(9) 4_575 . . 4_575 ?
C143 C144 C145 C111 -118.6(11) . . . 4_575 ?
C157 C144 C145 C111 23.8(11) . . . 4_575 ?
C101 C144 C145 C111 22.7(11) 4_575 . . 4_575 ?
C109 C144 C145 C127 148.4(10) 4_575 . . . ?
C110 C144 C145 C127 -30(2) 4_575 . . . ?
C108 C144 C145 C127 44.9(5) 4_575 . . . ?
C143 C144 C145 C127 0.0 . . . . ?
C157 C144 C145 C127 142.4 . . . . ?
C101 C144 C145 C127 141.3(2) 4_575 . . . ?
C109 C144 C145 C146 5.6(10) 4_575 . . . ?
C110 C144 C145 C146 -172(2) 4_575 . . . ?
C108 C144 C145 C146 -97.9(5) 4_575 . . . ?
C143 C144 C145 C146 -142.8 . . . . ?
C157 C144 C145 C146 -0.4 . . . . ?
C101 C144 C145 C146 -1.5(2) 4_575 . . . ?
C110 C144 C145 C109 -178(3) 4_575 . . 4_575 ?
C108 C144 C145 C109 -103.5(6) 4_575 . . 4_575 ?
C143 C144 C145 C109 -148.4(10) . . . 4_575 ?
C157 C144 C145 C109 -6.0(10) . . . 4_575 ?
C101 C144 C145 C109 -7.1(10) 4_575 . . 4_575 ?
C109 C144 C145 C126 156.3(12) 4_575 . . 4_575 ?
C110 C144 C145 C126 -22(2) 4_575 . . 4_575 ?
C108 C144 C145 C126 52.8(6) 4_575 . . 4_575 ?
C143 C144 C145 C126 7.87(18) . . . 4_575 ?
C157 C144 C145 C126 150.31(18) . . . 4_575 ?
C101 C144 C145 C126 149.2(3) 4_575 . . 4_575 ?
C110 C145 C146 C112 116.5(19) 4_575 . . 4_575 ?
C111 C145 C146 C112 -39.2(6) 4_575 . . 4_575 ?
C127 C145 C146 C112 -21.5 . . . 4_575 ?
C144 C145 C146 C112 121.8 . . . 4_575 ?
C109 C145 C146 C112 123.3(3) 4_575 . . 4_575 ?
C126 C145 C146 C112 17.6(2) 4_575 . . 4_575 ?
C110 C145 C146 C111 156(2) 4_575 . . 4_575 ?
C127 C145 C146 C111 17.8(6) . . . 4_575 ?
C144 C145 C146 C111 161.0(6) . . . 4_575 ?
C109 C145 C146 C111 162.5(8) 4_575 . . 4_575 ?
C126 C145 C146 C111 56.8(8) 4_575 . . 4_575 ?
C110 C145 C146 C147 136.3(19) 4_575 . . . ?
C111 C145 C146 C147 -19.5(6) 4_575 . . . ?
C127 C145 C146 C147 -1.7 . . . . ?
C144 C145 C146 C147 141.6 . . . . ?
C109 C145 C146 C147 143.0(3) 4_575 . . . ?
C126 C145 C146 C147 37.3(2) 4_575 . . . ?
C110 C145 C146 C102 5.1(16) 4_575 . . 4_575 ?
C111 C145 C146 C102 -150.6(9) 4_575 . . 4_575 ?
C127 C145 C146 C102 -132.9(3) . . . 4_575 ?
C144 C145 C146 C102 10.4(3) . . . 4_575 ?
C109 C145 C146 C102 11.9(2) 4_575 . . 4_575 ?
C126 C145 C146 C102 -93.8(2) 4_575 . . 4_575 ?
C110 C145 C146 C158 -5.1(19) 4_575 . . . ?
C111 C145 C146 C158 -160.8(6) 4_575 . . . ?
C127 C145 C146 C158 -143.1 . . . . ?
C144 C145 C146 C158 0.2 . . . . ?
C109 C145 C146 C158 1.7(3) 4_575 . . . ?
C126 C145 C146 C158 -104.1(2) 4_575 . . . ?
C111 C145 C146 C110 -156(2) 4_575 . . 4_575 ?
C127 C145 C146 C110 -138.0(19) . . . 4_575 ?
C144 C145 C146 C110 5.3(19) . . . 4_575 ?
C109 C145 C146 C110 6.8(16) 4_575 . . 4_575 ?
C126 C145 C146 C110 -99.0(17) 4_575 . . 4_575 ?
C111 C146 C147 C112 -174.0(14) 4_575 . . 4_575 ?
C145 C146 C147 C112 -159.2(10) . . . 4_575 ?
C102 C146 C147 C112 -17.8(8) 4_575 . . 4_575 ?
C158 C146 C147 C112 -21.8(10) . . . 4_575 ?
C110 C146 C147 C112 -150.6(11) 4_575 . . 4_575 ?
C112 C146 C147 C113 24.2(4) 4_575 . . 4_575 ?
C111 C146 C147 C113 -149.8(10) 4_575 . . 4_575 ?
C145 C146 C147 C113 -135.0(7) . . . 4_575 ?
C102 C146 C147 C113 6.4(5) 4_575 . . 4_575 ?
C158 C146 C147 C113 2.3(7) . . . 4_575 ?
C110 C146 C147 C113 -126.4(7) 4_575 . . 4_575 ?
C112 C146 C147 C129 160.7(10) 4_575 . . . ?
C111 C146 C147 C129 -13.3(4) 4_575 . . . ?
C145 C146 C147 C129 1.5 . . . . ?
C102 C146 C147 C129 142.9(3) 4_575 . . . ?
C158 C146 C147 C129 138.8 . . . . ?
C110 C146 C147 C129 10.05(9) 4_575 . . . ?
C112 C146 C147 C111 174.0(14) 4_575 . . 4_575 ?
C145 C146 C147 C111 14.8(4) . . . 4_575 ?
C102 C146 C147 C111 156.2(6) 4_575 . . 4_575 ?
C158 C146 C147 C111 152.1(4) . . . 4_575 ?
C110 C146 C147 C111 23.3(3) 4_575 . . 4_575 ?
C112 C146 C147 C148 23.4(10) 4_575 . . . ?
C111 C146 C147 C148 -150.5(4) 4_575 . . . ?
C145 C146 C147 C148 -135.8 . . . . ?
C102 C146 C147 C148 5.6(2) 4_575 . . . ?
C158 C146 C147 C148 1.6 . . . . ?
C110 C146 C147 C148 -127.19(9) 4_575 . . . ?
C112 C146 C147 C130 108.2(6) 4_575 . . 4_575 ?
C111 C146 C147 C130 -65.8(8) 4_575 . . 4_575 ?
C145 C146 C147 C130 -51.0(4) . . . 4_575 ?
C102 C146 C147 C130 90.4(2) 4_575 . . 4_575 ?
C158 C146 C147 C130 86.3(4) . . . 4_575 ?
C110 C146 C147 C130 -42.5(5) 4_575 . . 4_575 ?
C129 C129 C147 C112 -82.4(4) 4_575 . . 4_575 ?
C130 C129 C147 C112 -136.4(6) 4_575 . . 4_575 ?
C128 C129 C147 C112 21.4(3) 4_575 . . 4_575 ?
C128 C129 C147 C112 15.0(4) . . . 4_575 ?
C130 C129 C147 C112 -127.2(4) . . . 4_575 ?
C113 C129 C147 C112 -132.5(6) 4_575 . . 4_575 ?
C111 C129 C147 C112 23.0(3) 4_575 . . 4_575 ?
C129 C129 C147 C113 50.14(17) 4_575 . . 4_575 ?
C130 C129 C147 C113 -3.9 4_575 . . 4_575 ?
C128 C129 C147 C113 154.0(4) 4_575 . . 4_575 ?
C128 C129 C147 C113 147.53(18) . . . 4_575 ?
C130 C129 C147 C113 5.32(17) . . . 4_575 ?
C111 C129 C147 C113 155.5(3) 4_575 . . 4_575 ?
C129 C129 C147 C146 -96.9 4_575 . . . ?
C130 C129 C147 C146 -150.87(16) 4_575 . . . ?
C128 C129 C147 C146 6.97(19) 4_575 . . . ?
C128 C129 C147 C146 0.5 . . . . ?
C130 C129 C147 C146 -141.7 . . . . ?
C113 C129 C147 C146 -147.00(17) 4_575 . . . ?
C111 C129 C147 C146 8.54(15) 4_575 . . . ?
C129 C129 C147 C111 -105.39(16) 4_575 . . 4_575 ?
C130 C129 C147 C111 -159.4(3) 4_575 . . 4_575 ?
C128 C129 C147 C111 -1.6 4_575 . . 4_575 ?
C128 C129 C147 C111 -8.01(15) . . . 4_575 ?
C130 C129 C147 C111 -150.22(16) . . . 4_575 ?
C113 C129 C147 C111 -155.5(3) 4_575 . . 4_575 ?
C129 C129 C147 C148 45.3 4_575 . . . ?
C130 C129 C147 C148 -8.73(16) 4_575 . . . ?
C128 C129 C147 C148 149.12(19) 4_575 . . . ?
C128 C129 C147 C148 142.7 . . . . ?
C130 C129 C147 C148 0.5 . . . . ?
C113 C129 C147 C148 -4.85(17) 4_575 . . . ?
C111 C129 C147 C148 150.68(15) 4_575 . . . ?
C129 C129 C147 C130 54.02(16) 4_575 . . 4_575 ?
C128 C129 C147 C130 157.8(3) 4_575 . . 4_575 ?
C128 C129 C147 C130 151.40(16) . . . 4_575 ?
C130 C129 C147 C130 9.19(16) . . . 4_575 ?
C113 C129 C147 C130 3.9 4_575 . . 4_575 ?
C111 C129 C147 C130 159.4(3) 4_575 . . 4_575 ?
C131 C131 C148 C113 -40.9(3) 4_575 . . 4_575 ?
C130 C131 C148 C113 0.62(17) 4_575 . . 4_575 ?
C132 C131 C148 C113 -149.1(4) . . . 4_575 ?
C130 C131 C148 C113 -9.3(4) . . . 4_575 ?
C115 C131 C148 C113 -159.3(5) 4_575 . . 4_575 ?
C114 C131 C148 C113 -160.5(6) 4_575 . . 4_575 ?
C131 C131 C148 C114 119.7(2) 4_575 . . 4_575 ?
C130 C131 C148 C114 161.2(4) 4_575 . . 4_575 ?
C132 C131 C148 C114 11.4(2) . . . 4_575 ?
C130 C131 C148 C114 151.2(2) . . . 4_575 ?
C113 C131 C148 C114 160.5(6) 4_575 . . 4_575 ?
C115 C131 C148 C114 1.24(10) 4_575 . . 4_575 ?
C131 C131 C148 C149 109.9 4_575 . . . ?
C130 C131 C148 C149 151.39(18) 4_575 . . . ?
C132 C131 C148 C149 1.6 . . . . ?
C130 C131 C148 C149 141.5 . . . . ?
C113 C131 C148 C149 150.8(3) 4_575 . . . ?
C115 C131 C148 C149 -8.54(14) 4_575 . . . ?
C114 C131 C148 C149 -9.8(2) 4_575 . . . ?
C131 C131 C148 C147 -32.3 4_575 . . . ?
C130 C131 C148 C147 9.15(19) 4_575 . . . ?
C132 C131 C148 C147 -140.6 . . . . ?
C130 C131 C148 C147 -0.8 . . . . ?
C113 C131 C148 C147 8.5(4) 4_575 . . . ?
C115 C131 C148 C147 -150.78(14) 4_575 . . . ?
C114 C131 C148 C147 -152.0(2) 4_575 . . . ?
C131 C131 C148 C130 -41.48(19) 4_575 . . 4_575 ?
C132 C131 C148 C130 -149.76(18) . . . 4_575 ?
C130 C131 C148 C130 -9.92(18) . . . 4_575 ?
C113 C131 C148 C130 -0.62(16) 4_575 . . 4_575 ?
C115 C131 C148 C130 -159.9(3) 4_575 . . 4_575 ?
C114 C131 C148 C130 -161.2(4) 4_575 . . 4_575 ?
C131 C131 C148 C112 -15.65(6) 4_575 . . 4_575 ?
C130 C131 C148 C112 25.83(13) 4_575 . . 4_575 ?
C132 C131 C148 C112 -123.92(6) . . . 4_575 ?
C130 C131 C148 C112 15.91(6) . . . 4_575 ?
C113 C131 C148 C112 25.2(3) 4_575 . . 4_575 ?
C115 C131 C148 C112 -134.10(19) 4_575 . . 4_575 ?
C114 C131 C148 C112 -135.3(3) 4_575 . . 4_575 ?
C131 C131 C148 C115 118.45(15) 4_575 . . 4_575 ?
C130 C131 C148 C115 159.9(3) 4_575 . . 4_575 ?
C132 C131 C148 C115 10.17(14) . . . 4_575 ?
C130 C131 C148 C115 150.01(15) . . . 4_575 ?
C113 C131 C148 C115 159.3(5) 4_575 . . 4_575 ?
C114 C131 C148 C115 -1.24(10) 4_575 . . 4_575 ?
C131 C131 C148 C103 95.57(14) 4_575 . . 4_575 ?
C130 C131 C148 C103 137.1(3) 4_575 . . 4_575 ?
C132 C131 C148 C103 -12.70(14) . . . 4_575 ?
C130 C131 C148 C103 127.13(14) . . . 4_575 ?
C113 C131 C148 C103 136.4(5) 4_575 . . 4_575 ?
C115 C131 C148 C103 -22.88(5) 4_575 . . 4_575 ?
C114 C131 C148 C103 -24.11(10) 4_575 . . 4_575 ?
C112 C147 C148 C113 -174(4) 4_575 . . 4_575 ?
C146 C147 C148 C113 176(3) . . . 4_575 ?
C129 C147 C148 C113 34(3) . . . 4_575 ?
C111 C147 C148 C113 137(4) 4_575 . . 4_575 ?
C130 C147 C148 C113 27(3) 4_575 . . 4_575 ?
C112 C147 C148 C114 18.7(5) 4_575 . . 4_575 ?
C113 C147 C148 C114 -168(4) 4_575 . . 4_575 ?
C146 C147 C148 C114 8.4(8) . . . 4_575 ?
C129 C147 C148 C114 -133.3(8) . . . 4_575 ?
C111 C147 C148 C114 -30.9(8) 4_575 . . 4_575 ?
C130 C147 C148 C114 -140.6(10) 4_575 . . 4_575 ?
C112 C147 C148 C149 7.9(5) 4_575 . . . ?
C113 C147 C148 C149 -178(3) 4_575 . . . ?
C146 C147 C148 C149 -2.4 . . . . ?
C129 C147 C148 C149 -144.1 . . . . ?
C111 C147 C148 C149 -41.7(10) 4_575 . . . ?
C130 C147 C148 C149 -151.44(17) 4_575 . . . ?
C112 C147 C148 C131 152.2(5) 4_575 . . . ?
C113 C147 C148 C131 -34(3) 4_575 . . . ?
C146 C147 C148 C131 142.0 . . . . ?
C129 C147 C148 C131 0.2 . . . . ?
C111 C147 C148 C131 102.6(10) 4_575 . . . ?
C130 C147 C148 C131 -7.13(17) 4_575 . . . ?
C112 C147 C148 C130 159.3(7) 4_575 . . 4_575 ?
C113 C147 C148 C130 -27(3) 4_575 . . 4_575 ?
C146 C147 C148 C130 149.08(17) . . . 4_575 ?
C129 C147 C148 C130 7.33(17) . . . 4_575 ?
C111 C147 C148 C130 109.7(11) 4_575 . . 4_575 ?
C113 C147 C148 C112 174(4) 4_575 . . 4_575 ?
C146 C147 C148 C112 -10.3(5) . . . 4_575 ?
C129 C147 C148 C112 -152.0(5) . . . 4_575 ?
C111 C147 C148 C112 -49.6(5) 4_575 . . 4_575 ?
C130 C147 C148 C112 -159.3(7) 4_575 . . 4_575 ?
C112 C147 C148 C115 88.1(4) 4_575 . . 4_575 ?
C113 C147 C148 C115 -98(4) 4_575 . . 4_575 ?
C146 C147 C148 C115 77.9(5) . . . 4_575 ?
C129 C147 C148 C115 -63.9(5) . . . 4_575 ?
C111 C147 C148 C115 38.5(9) 4_575 . . 4_575 ?
C130 C147 C148 C115 -71.2(7) 4_575 . . 4_575 ?
C112 C147 C148 C103 10.0(4) 4_575 . . 4_575 ?
C113 C147 C148 C103 -176(4) 4_575 . . 4_575 ?
C146 C147 C148 C103 -0.23(19) . . . 4_575 ?
C129 C147 C148 C103 -142.0(2) . . . 4_575 ?
C111 C147 C148 C103 -39.6(8) 4_575 . . 4_575 ?
C130 C147 C148 C103 -149.3(4) 4_575 . . 4_575 ?
C113 C148 C149 C114 163(2) 4_575 . . 4_575 ?
C131 C148 C149 C114 23.8(9) . . . 4_575 ?
C147 C148 C149 C114 163.2(9) . . . 4_575 ?
C130 C148 C149 C114 75.2(12) 4_575 . . 4_575 ?
C112 C148 C149 C114 166.8(12) 4_575 . . 4_575 ?
C115 C148 C149 C114 15.4(8) 4_575 . . 4_575 ?
C103 C148 C149 C114 154.8(17) 4_575 . . 4_575 ?
C113 C148 C149 C103 7.8(7) 4_575 . . 4_575 ?
C114 C148 C149 C103 -154.8(17) 4_575 . . 4_575 ?
C131 C148 C149 C103 -131.0(8) . . . 4_575 ?
C147 C148 C149 C103 8.4(8) . . . 4_575 ?
C130 C148 C149 C103 -79.6(6) 4_575 . . 4_575 ?
C112 C148 C149 C103 12.0(6) 4_575 . . 4_575 ?
C115 C148 C149 C103 -139.5(9) 4_575 . . 4_575 ?
C113 C148 C149 C159 2.8(12) 4_575 . . . ?
C114 C148 C149 C159 -159.8(9) 4_575 . . . ?
C131 C148 C149 C159 -136.0 . . . . ?
C147 C148 C149 C159 3.4 . . . . ?
C130 C148 C149 C159 -84.6(3) 4_575 . . . ?
C112 C148 C149 C159 7.0(3) 4_575 . . . ?
C115 C148 C149 C159 -144.46(19) 4_575 . . . ?
C103 C148 C149 C159 -5.0(8) 4_575 . . . ?
C113 C148 C149 C150 139.0(12) 4_575 . . . ?
C114 C148 C149 C150 -23.7(9) 4_575 . . . ?
C131 C148 C149 C150 0.2 . . . . ?
C147 C148 C149 C150 139.6 . . . . ?
C130 C148 C149 C150 51.6(3) 4_575 . . . ?
C112 C148 C149 C150 143.2(3) 4_575 . . . ?
C115 C148 C149 C150 -8.31(19) 4_575 . . . ?
C103 C148 C149 C150 131.2(8) 4_575 . . . ?
C114 C148 C149 C113 -163(2) 4_575 . . 4_575 ?
C131 C148 C149 C113 -138.8(12) . . . 4_575 ?
C147 C148 C149 C113 0.6(12) . . . 4_575 ?
C130 C148 C149 C113 -87.4(10) 4_575 . . 4_575 ?
C112 C148 C149 C113 4.2(10) 4_575 . . 4_575 ?
C115 C148 C149 C113 -147.3(14) 4_575 . . 4_575 ?
C103 C148 C149 C113 -7.8(7) 4_575 . . 4_575 ?
C113 C148 C149 C115 147.3(14) 4_575 . . 4_575 ?
C114 C148 C149 C115 -15.4(8) 4_575 . . 4_575 ?
C131 C148 C149 C115 8.49(19) . . . 4_575 ?
C147 C148 C149 C115 147.87(19) . . . 4_575 ?
C130 C148 C149 C115 59.9(4) 4_575 . . 4_575 ?
C112 C148 C149 C115 151.5(4) 4_575 . . 4_575 ?
C103 C148 C149 C115 139.5(9) 4_575 . . 4_575 ?
C113 C148 C149 C102 -2.4(11) 4_575 . . 4_575 ?
C114 C148 C149 C102 -165.1(11) 4_575 . . 4_575 ?
C131 C148 C149 C102 -141.2(2) . . . 4_575 ?
C147 C148 C149 C102 -1.8(2) . . . 4_575 ?
C130 C148 C149 C102 -89.82(13) 4_575 . . 4_575 ?
C112 C148 C149 C102 1.75(9) 4_575 . . 4_575 ?
C115 C148 C149 C102 -149.7(4) 4_575 . . 4_575 ?
C103 C148 C149 C102 -10.2(6) 4_575 . . 4_575 ?
C113 C148 C149 C104 70.8(11) 4_575 . . 4_575 ?
C114 C148 C149 C104 -91.8(12) 4_575 . . 4_575 ?
C131 C148 C149 C104 -68.0(3) . . . 4_575 ?
C147 C148 C149 C104 71.4(3) . . . 4_575 ?
C130 C148 C149 C104 -16.6(3) 4_575 . . 4_575 ?
C112 C148 C149 C104 75.0(3) 4_575 . . 4_575 ?
C115 C148 C149 C104 -76.5(4) 4_575 . . 4_575 ?
C103 C148 C149 C104 63.0(6) 4_575 . . 4_575 ?
C115 C133 C150 C116 177.5(8) 4_575 . . 4_575 ?
C132 C133 C150 C116 156.2(4) . . . 4_575 ?
C134 C133 C150 C116 20.4(4) . . . 4_575 ?
C133 C133 C150 C116 82.4(4) 4_575 . . 4_575 ?
C116 C133 C150 C115 -177.5(8) 4_575 . . 4_575 ?
C132 C133 C150 C115 -21.3(4) . . . 4_575 ?
C134 C133 C150 C115 -157.1(4) . . . 4_575 ?
C133 C133 C150 C115 -95.1(4) 4_575 . . 4_575 ?
C116 C133 C150 C151 -21.4(4) 4_575 . . . ?
C115 C133 C150 C151 156.1(4) 4_575 . . . ?
C132 C133 C150 C151 134.8 . . . . ?
C134 C133 C150 C151 -1.0 . . . . ?
C133 C133 C150 C151 61.0 4_575 . . . ?
C116 C133 C150 C117 -14.6(2) 4_575 . . 4_575 ?
C115 C133 C150 C117 162.9(5) 4_575 . . 4_575 ?
C132 C133 C150 C117 141.59(18) . . . 4_575 ?
C134 C133 C150 C117 5.79(18) . . . 4_575 ?
C133 C133 C150 C117 67.83(18) 4_575 . . 4_575 ?
C116 C133 C150 C149 -160.2(4) 4_575 . . . ?
C115 C133 C150 C149 17.3(4) 4_575 . . . ?
C132 C133 C150 C149 -4.0 . . . . ?
C134 C133 C150 C149 -139.8 . . . . ?
C133 C133 C150 C149 -77.7 4_575 . . . ?
C116 C133 C150 C114 -165.9(6) 4_575 . . 4_575 ?
C115 C133 C150 C114 11.6(2) 4_575 . . 4_575 ?
C132 C133 C150 C114 -9.75(17) . . . 4_575 ?
C134 C133 C150 C114 -145.54(17) . . . 4_575 ?
C133 C133 C150 C114 -83.51(17) 4_575 . . 4_575 ?
C116 C133 C150 C104 -54.6(3) 4_575 . . 4_575 ?
C115 C133 C150 C104 122.9(5) 4_575 . . 4_575 ?
C132 C133 C150 C104 101.55(12) . . . 4_575 ?
C134 C133 C150 C104 -34.25(12) . . . 4_575 ?
C133 C133 C150 C104 27.78(12) 4_575 . . 4_575 ?
C116 C133 C150 C103 -141.4(6) 4_575 . . 4_575 ?
C115 C133 C150 C103 36.1(2) 4_575 . . 4_575 ?
C132 C133 C150 C103 14.82(16) . . . 4_575 ?
C134 C133 C150 C103 -120.97(17) . . . 4_575 ?
C133 C133 C150 C103 -58.94(16) 4_575 . . 4_575 ?
C114 C149 C150 C116 -38.6(6) 4_575 . . 4_575 ?
C103 C149 C150 C116 128.4(5) 4_575 . . 4_575 ?
C148 C149 C150 C116 -22.72(7) . . . 4_575 ?
C159 C149 C150 C116 121.11(7) . . . 4_575 ?
C113 C149 C150 C116 -11.80(10) 4_575 . . 4_575 ?
C115 C149 C150 C116 -34.5(2) 4_575 . . 4_575 ?
C102 C149 C150 C116 100.5(4) 4_575 . . 4_575 ?
C104 C149 C150 C116 125.6(3) 4_575 . . 4_575 ?
C114 C149 C150 C115 -4.1(3) 4_575 . . 4_575 ?
C103 C149 C150 C115 163.0(8) 4_575 . . 4_575 ?
C148 C149 C150 C115 11.8(3) . . . 4_575 ?
C159 C149 C150 C115 155.6(3) . . . 4_575 ?
C113 C149 C150 C115 22.7(2) 4_575 . . 4_575 ?
C102 C149 C150 C115 135.0(6) 4_575 . . 4_575 ?
C104 C149 C150 C115 160.1(5) 4_575 . . 4_575 ?
C114 C149 C150 C151 -158.8(6) 4_575 . . . ?
C103 C149 C150 C151 8.2(5) 4_575 . . . ?
C148 C149 C150 C151 -142.9 . . . . ?
C159 C149 C150 C151 0.9 . . . . ?
C113 C149 C150 C151 -132.00(12) 4_575 . . . ?
C115 C149 C150 C151 -154.7(3) 4_575 . . . ?
C102 C149 C150 C151 -19.7(3) 4_575 . . . ?
C104 C149 C150 C151 5.4(2) 4_575 . . . ?
C114 C149 C150 C133 -14.8(6) 4_575 . . . ?
C103 C149 C150 C133 152.2(5) 4_575 . . . ?
C148 C149 C150 C133 1.0 . . . . ?
C159 C149 C150 C133 144.8 . . . . ?
C113 C149 C150 C133 11.94(12) 4_575 . . . ?
C115 C149 C150 C133 -10.8(3) 4_575 . . . ?
C102 C149 C150 C133 124.2(3) 4_575 . . . ?
C104 C149 C150 C133 149.3(2) 4_575 . . . ?
C114 C149 C150 C117 -150.2(10) 4_575 . . 4_575 ?
C103 C149 C150 C117 16.8(3) 4_575 . . 4_575 ?
C148 C149 C150 C117 -134.4(5) . . . 4_575 ?
C159 C149 C150 C117 9.5(5) . . . 4_575 ?
C113 C149 C150 C117 -123.4(5) 4_575 . . 4_575 ?
C115 C149 C150 C117 -146.2(7) 4_575 . . 4_575 ?
C102 C149 C150 C117 -11.1(5) 4_575 . . 4_575 ?
C104 C149 C150 C117 13.9(3) 4_575 . . 4_575 ?
C103 C149 C150 C114 167.0(11) 4_575 . . 4_575 ?
C148 C149 C150 C114 15.9(6) . . . 4_575 ?
C159 C149 C150 C114 159.7(6) . . . 4_575 ?
C113 C149 C150 C114 26.8(5) 4_575 . . 4_575 ?
C115 C149 C150 C114 4.1(3) 4_575 . . 4_575 ?
C102 C149 C150 C114 139.1(9) 4_575 . . 4_575 ?
C104 C149 C150 C114 164.2(8) 4_575 . . 4_575 ?
C114 C149 C150 C104 -164.2(8) 4_575 . . 4_575 ?
C103 C149 C150 C104 2.9(3) 4_575 . . 4_575 ?
C148 C149 C150 C104 -148.3(2) . . . 4_575 ?
C159 C149 C150 C104 -4.5(2) . . . 4_575 ?
C113 C149 C150 C104 -137.4(3) 4_575 . . 4_575 ?
C115 C149 C150 C104 -160.1(5) 4_575 . . 4_575 ?
C102 C149 C150 C104 -25.1(3) 4_575 . . 4_575 ?
C114 C149 C150 C103 -167.0(11) 4_575 . . 4_575 ?
C148 C149 C150 C103 -151.2(5) . . . 4_575 ?
C159 C149 C150 C103 -7.3(5) . . . 4_575 ?
C113 C149 C150 C103 -140.2(6) 4_575 . . 4_575 ?
C115 C149 C150 C103 -163.0(8) 4_575 . . 4_575 ?
C102 C149 C150 C103 -28.0(2) 4_575 . . 4_575 ?
C104 C149 C150 C103 -2.9(3) 4_575 . . 4_575 ?
C116 C150 C151 C117 6.6(5) 4_575 . . 4_575 ?
C115 C150 C151 C117 54.5(10) 4_575 . . 4_575 ?
C133 C150 C151 C117 19.5(8) . . . 4_575 ?
C149 C150 C151 C117 160.4(8) . . . 4_575 ?
C114 C150 C151 C117 149.6(12) 4_575 . . 4_575 ?
C104 C150 C151 C117 169.6(12) 4_575 . . 4_575 ?
C103 C150 C151 C117 164.1(10) 4_575 . . 4_575 ?
C116 C150 C151 C104 -163.0(7) 4_575 . . 4_575 ?
C115 C150 C151 C104 -115.1(3) 4_575 . . 4_575 ?
C133 C150 C151 C104 -150.2(4) . . . 4_575 ?
C117 C150 C151 C104 -169.6(12) 4_575 . . 4_575 ?
C149 C150 C151 C104 -9.3(4) . . . 4_575 ?
C114 C150 C151 C104 -20.1(3) 4_575 . . 4_575 ?
C103 C150 C151 C104 -5.5(2) 4_575 . . 4_575 ?
C116 C150 C151 C152 -10.9(3) 4_575 . . . ?
C115 C150 C151 C152 37.0(2) 4_575 . . . ?
C133 C150 C151 C152 2.0 . . . . ?
C117 C150 C151 C152 -17.5(8) 4_575 . . . ?
C149 C150 C151 C152 142.8 . . . . ?
C114 C150 C151 C152 132.0(5) 4_575 . . . ?
C104 C150 C151 C152 152.1(4) 4_575 . . . ?
C103 C150 C151 C152 146.6(2) 4_575 . . . ?
C116 C150 C151 C160 -153.7(3) 4_575 . . . ?
C115 C150 C151 C160 -105.9(2) 4_575 . . . ?
C133 C150 C151 C160 -140.9 . . . . ?
C117 C150 C151 C160 -160.4(8) 4_575 . . . ?
C149 C150 C151 C160 0.0 . . . . ?
C114 C150 C151 C160 -10.8(5) 4_575 . . . ?
C104 C150 C151 C160 9.2(4) 4_575 . . . ?
C103 C150 C151 C160 3.8(2) 4_575 . . . ?
C116 C150 C151 C118 -20.5(2) 4_575 . . 4_575 ?
C115 C150 C151 C118 27.4(3) 4_575 . . 4_575 ?
C133 C150 C151 C118 -7.67(14) . . . 4_575 ?
C117 C150 C151 C118 -27.1(7) 4_575 . . 4_575 ?
C149 C150 C151 C118 133.22(14) . . . 4_575 ?
C114 C150 C151 C118 122.4(5) 4_575 . . 4_575 ?
C104 C150 C151 C118 142.5(5) 4_575 . . 4_575 ?
C103 C150 C151 C118 137.0(3) 4_575 . . 4_575 ?
C115 C150 C151 C116 47.9(5) 4_575 . . 4_575 ?
C133 C150 C151 C116 12.8(3) . . . 4_575 ?
C117 C150 C151 C116 -6.6(5) 4_575 . . 4_575 ?
C149 C150 C151 C116 153.7(3) . . . 4_575 ?
C114 C150 C151 C116 142.9(8) 4_575 . . 4_575 ?
C104 C150 C151 C116 163.0(7) 4_575 . . 4_575 ?
C103 C150 C151 C116 157.5(5) 4_575 . . 4_575 ?
C116 C150 C151 C105 -137.7(6) 4_575 . . 4_575 ?
C115 C150 C151 C105 -89.9(3) 4_575 . . 4_575 ?
C133 C150 C151 C105 -124.9(3) . . . 4_575 ?
C117 C150 C151 C105 -144.4(10) 4_575 . . 4_575 ?
C149 C150 C151 C105 16.0(3) . . . 4_575 ?
C114 C150 C151 C105 5.2(4) 4_575 . . 4_575 ?
C104 C150 C151 C105 25.3(2) 4_575 . . 4_575 ?
C103 C150 C151 C105 19.8(2) 4_575 . . 4_575 ?
C117 C151 C152 C118 -173(2) 4_575 . . 4_575 ?
C104 C151 C152 C118 -18.0(7) 4_575 . . 4_575 ?
C150 C151 C152 C118 -147.6(12) . . . 4_575 ?
C160 C151 C152 C118 -10.1(12) . . . 4_575 ?
C116 C151 C152 C118 -154.5(13) 4_575 . . 4_575 ?
C105 C151 C152 C118 -5.9(10) 4_575 . . 4_575 ?
C104 C151 C152 C117 155.4(18) 4_575 . . 4_575 ?
C150 C151 C152 C117 25.7(12) . . . 4_575 ?
C160 C151 C152 C117 163.2(12) . . . 4_575 ?
C118 C151 C152 C117 173(2) 4_575 . . 4_575 ?
C116 C151 C152 C117 18.8(10) 4_575 . . 4_575 ?
C105 C151 C152 C117 167.5(13) 4_575 . . 4_575 ?
C117 C151 C152 C135 -27.1(12) 4_575 . . . ?
C104 C151 C152 C135 128.2(7) 4_575 . . . ?
C150 C151 C152 C135 -1.4 . . . . ?
C160 C151 C152 C135 136.1 . . . . ?
C118 C151 C152 C135 146.2(12) 4_575 . . . ?
C116 C151 C152 C135 -8.35(18) 4_575 . . . ?
C105 C151 C152 C135 140.33(18) 4_575 . . . ?
C117 C151 C152 C153 -163.4(12) 4_575 . . . ?
C104 C151 C152 C153 -8.1(7) 4_575 . . . ?
C150 C151 C152 C153 -137.7 . . . . ?
C160 C151 C152 C153 -0.2 . . . . ?
C118 C151 C152 C153 9.9(12) 4_575 . . . ?
C116 C151 C152 C153 -144.65(18) 4_575 . . . ?
C105 C151 C152 C153 4.03(18) 4_575 . . . ?
C117 C151 C152 C136 -71.9(14) 4_575 . . 4_575 ?
C104 C151 C152 C136 83.5(5) 4_575 . . 4_575 ?
C150 C151 C152 C136 -46.1(2) . . . 4_575 ?
C160 C151 C152 C136 91.3(2) . . . 4_575 ?
C118 C151 C152 C136 101.5(10) 4_575 . . 4_575 ?
C116 C151 C152 C136 -53.1(4) 4_575 . . 4_575 ?
C105 C151 C152 C136 95.58(11) 4_575 . . 4_575 ?
C117 C151 C152 C119 -170.0(14) 4_575 . . 4_575 ?
C104 C151 C152 C119 -14.7(5) 4_575 . . 4_575 ?
C150 C151 C152 C119 -144.3(2) . . . 4_575 ?
C160 C151 C152 C119 -6.8(2) . . . 4_575 ?
C118 C151 C152 C119 3.3(10) 4_575 . . 4_575 ?
C116 C151 C152 C119 -151.2(4) 4_575 . . 4_575 ?
C105 C151 C152 C119 -2.58(9) 4_575 . . 4_575 ?
C117 C151 C152 C116 -18.8(10) 4_575 . . 4_575 ?
C104 C151 C152 C116 136.6(9) 4_575 . . 4_575 ?
C150 C151 C152 C116 6.94(18) . . . 4_575 ?
C160 C151 C152 C116 144.42(18) . . . 4_575 ?
C118 C151 C152 C116 154.5(13) 4_575 . . 4_575 ?
C105 C151 C152 C116 148.7(3) 4_575 . . 4_575 ?
C135 C135 C152 C118 41.1(4) 4_575 . . 4_575 ?
C136 C135 C152 C118 -3.1(2) 4_575 . . 4_575 ?
C134 C135 C152 C118 151.2(4) . . . 4_575 ?
C136 C135 C152 C118 8.4(4) . . . 4_575 ?
C116 C135 C152 C118 159.2(5) 4_575 . . 4_575 ?
C117 C135 C152 C118 160.1(6) 4_575 . . 4_575 ?
C135 C135 C152 C117 -119.1(2) 4_575 . . 4_575 ?
C136 C135 C152 C117 -163.3(4) 4_575 . . 4_575 ?
C134 C135 C152 C117 -8.9(2) . . . 4_575 ?
C136 C135 C152 C117 -151.7(2) . . . 4_575 ?
C118 C135 C152 C117 -160.1(6) 4_575 . . 4_575 ?
C116 C135 C152 C117 -0.93(10) 4_575 . . 4_575 ?
C135 C135 C152 C151 -110.1 4_575 . . . ?
C136 C135 C152 C151 -154.4(2) 4_575 . . . ?
C134 C135 C152 C151 0.0 . . . . ?
C136 C135 C152 C151 -142.8 . . . . ?
C118 C135 C152 C151 -151.2(4) 4_575 . . . ?
C116 C135 C152 C151 7.99(13) 4_575 . . . ?
C117 C135 C152 C151 8.9(2) 4_575 . . . ?
C135 C135 C152 C153 32.3 4_575 . . . ?
C136 C135 C152 C153 -11.9(2) 4_575 . . . ?
C134 C135 C152 C153 142.4 . . . . ?
C136 C135 C152 C153 -0.4 . . . . ?
C118 C135 C152 C153 -8.8(4) 4_575 . . . ?
C116 C135 C152 C153 150.42(13) 4_575 . . . ?
C117 C135 C152 C153 151.3(2) 4_575 . . . ?
C135 C135 C152 C136 44.2(2) 4_575 . . 4_575 ?
C134 C135 C152 C136 154.35(19) . . . 4_575 ?
C136 C135 C152 C136 11.54(19) . . . 4_575 ?
C118 C135 C152 C136 3.1(2) 4_575 . . 4_575 ?
C116 C135 C152 C136 162.4(3) 4_575 . . 4_575 ?
C117 C135 C152 C136 163.3(4) 4_575 . . 4_575 ?
C135 C135 C152 C119 14.5 4_575 . . 4_575 ?
C136 C135 C152 C119 -29.76(15) 4_575 . . 4_575 ?
C134 C135 C152 C119 124.6 . . . 4_575 ?
C136 C135 C152 C119 -18.2 . . . 4_575 ?
C118 C135 C152 C119 -26.6(4) 4_575 . . 4_575 ?
C116 C135 C152 C119 132.59(17) 4_575 . . 4_575 ?
C117 C135 C152 C119 133.5(3) 4_575 . . 4_575 ?
C135 C135 C152 C116 -118.13(14) 4_575 . . 4_575 ?
C136 C135 C152 C116 -162.4(3) 4_575 . . 4_575 ?
C134 C135 C152 C116 -8.01(13) . . . 4_575 ?
C136 C135 C152 C116 -150.82(13) . . . 4_575 ?
C118 C135 C152 C116 -159.2(5) 4_575 . . 4_575 ?
C117 C135 C152 C116 0.93(10) 4_575 . . 4_575 ?
C137 C137 C153 C119 77.1(3) 4_575 . . 4_575 ?
C138 C137 C153 C119 -25.81(19) 4_575 . . 4_575 ?
C136 C137 C153 C119 136.3(5) 4_575 . . 4_575 ?
C138 C137 C153 C119 -16.9(4) . . . 4_575 ?
C136 C137 C153 C119 126.4(4) . . . 4_575 ?
C153 C137 C153 C119 77.1(4) 4_575 . . 4_575 ?
C137 C137 C153 C118 -52.52(15) 4_575 . . 4_575 ?
C138 C137 C153 C118 -155.5(3) 4_575 . . 4_575 ?
C136 C137 C153 C118 6.6 4_575 . . 4_575 ?
C138 C137 C153 C118 -146.50(15) . . . 4_575 ?
C136 C137 C153 C118 -3.27(15) . . . 4_575 ?
C153 C137 C153 C118 -52.50(15) 4_575 . . 4_575 ?
C137 C137 C153 C154 91.8 4_575 . . . ?
C138 C137 C153 C154 -11.15(17) 4_575 . . . ?
C136 C137 C153 C154 150.95(15) 4_575 . . . ?
C138 C137 C153 C154 -2.2 . . . . ?
C136 C137 C153 C154 141.0 . . . . ?
C153 C137 C153 C154 91.8 4_575 . . . ?
C137 C137 C153 C120 101.42(13) 4_575 . . 4_575 ?
C138 C137 C153 C120 -1.5 4_575 . . 4_575 ?
C136 C137 C153 C120 160.6(3) 4_575 . . 4_575 ?
C138 C137 C153 C120 7.43(13) . . . 4_575 ?
C136 C137 C153 C120 150.66(13) . . . 4_575 ?
C153 C137 C153 C120 101.43(13) 4_575 . . 4_575 ?
C137 C137 C153 C152 -48.6 4_575 . . . ?
C138 C137 C153 C152 -151.54(17) 4_575 . . . ?
C136 C137 C153 C152 10.56(15) 4_575 . . . ?
C138 C137 C153 C152 -142.6 . . . . ?
C136 C137 C153 C152 0.6 . . . . ?
C153 C137 C153 C152 -48.6 4_575 . . . ?
C137 C137 C153 C136 -59.16(15) 4_575 . . 4_575 ?
C138 C137 C153 C136 -162.1(3) 4_575 . . 4_575 ?
C138 C137 C153 C136 -153.14(15) . . . 4_575 ?
C136 C137 C153 C136 -9.91(15) . . . 4_575 ?
C153 C137 C153 C136 -59.15(15) 4_575 . . 4_575 ?
C137 C137 C153 C138 102.94(16) 4_575 . . 4_575 ?
C136 C137 C153 C138 162.1(3) 4_575 . . 4_575 ?
C138 C137 C153 C138 8.96(17) . . . 4_575 ?
C136 C137 C153 C138 152.19(17) . . . 4_575 ?
C153 C137 C153 C138 102.95(17) 4_575 . . 4_575 ?
C138 C137 C153 C137 -102.94(16) 4_575 . . 4_575 ?
C136 C137 C153 C137 59.16(15) 4_575 . . 4_575 ?
C138 C137 C153 C137 -94.0 . . . 4_575 ?
C136 C137 C153 C137 49.2 . . . 4_575 ?
C153 C137 C153 C137 0.0 4_575 . . 4_575 ?
C118 C152 C153 C119 99(8) 4_575 . . 4_575 ?
C117 C152 C153 C119 -20.9(5) 4_575 . . 4_575 ?
C151 C152 C153 C119 -12.6(4) . . . 4_575 ?
C135 C152 C153 C119 -154.9(4) . . . 4_575 ?
C136 C152 C153 C119 -164.1(6) 4_575 . . 4_575 ?
C116 C152 C153 C119 -93.4(4) 4_575 . . 4_575 ?
C117 C152 C153 C118 -120(9) 4_575 . . 4_575 ?
C151 C152 C153 C118 -111(8) . . . 4_575 ?
C135 C152 C153 C118 107(8) . . . 4_575 ?
C136 C152 C153 C118 97(8) 4_575 . . 4_575 ?
C119 C152 C153 C118 -99(8) 4_575 . . 4_575 ?
C116 C152 C153 C118 168(8) 4_575 . . 4_575 ?
C118 C152 C153 C154 109(8) 4_575 . . . ?
C117 C152 C153 C154 -10.3(8) 4_575 . . . ?
C151 C152 C153 C154 -1.9 . . . . ?
C135 C152 C153 C154 -144.2 . . . . ?
C136 C152 C153 C154 -153.42(19) 4_575 . . . ?
C119 C152 C153 C154 10.7(4) 4_575 . . . ?
C116 C152 C153 C154 -82.7(5) 4_575 . . . ?
C118 C152 C153 C137 -107(8) 4_575 . . . ?
C117 C152 C153 C137 133.8(8) 4_575 . . . ?
C151 C152 C153 C137 142.2 . . . . ?
C135 C152 C153 C137 -0.2 . . . . ?
C136 C152 C153 C137 -9.38(19) 4_575 . . . ?
C119 C152 C153 C137 154.7(4) 4_575 . . . ?
C116 C152 C153 C137 61.3(5) 4_575 . . . ?
C118 C152 C153 C120 136(8) 4_575 . . 4_575 ?
C117 C152 C153 C120 16.3(6) 4_575 . . 4_575 ?
C151 C152 C153 C120 24.7(7) . . . 4_575 ?
C135 C152 C153 C120 -117.6(7) . . . 4_575 ?
C136 C152 C153 C120 -126.9(9) 4_575 . . 4_575 ?
C119 C152 C153 C120 37.2(4) 4_575 . . 4_575 ?
C116 C152 C153 C120 -56.1(7) 4_575 . . 4_575 ?
C118 C152 C153 C136 -97(8) 4_575 . . 4_575 ?
C117 C152 C153 C136 143.2(9) 4_575 . . 4_575 ?
C151 C152 C153 C136 151.53(19) . . . 4_575 ?
C135 C152 C153 C136 9.23(19) . . . 4_575 ?
C119 C152 C153 C136 164.1(6) 4_575 . . 4_575 ?
C116 C152 C153 C136 70.7(6) 4_575 . . 4_575 ?
C118 C152 C153 C138 -137(8) 4_575 . . 4_575 ?
C117 C152 C153 C138 103.4(7) 4_575 . . 4_575 ?
C151 C152 C153 C138 111.78(18) . . . 4_575 ?
C135 C152 C153 C138 -30.52(18) . . . 4_575 ?
C136 C152 C153 C138 -39.8(4) 4_575 . . 4_575 ?
C119 C152 C153 C138 124.4(2) 4_575 . . 4_575 ?
C116 C152 C153 C138 31.0(4) 4_575 . . 4_575 ?
C118 C152 C153 C137 -110(8) 4_575 . . 4_575 ?
C117 C152 C153 C137 130.2(8) 4_575 . . 4_575 ?
C151 C152 C153 C137 138.56(6) . . . 4_575 ?
C135 C152 C153 C137 -3.74(6) . . . 4_575 ?
C136 C152 C153 C137 -12.97(13) 4_575 . . 4_575 ?
C119 C152 C153 C137 151.1(4) 4_575 . . 4_575 ?
C116 C152 C153 C137 57.8(5) 4_575 . . 4_575 ?
C118 C153 C154 C119 -20.5(3) 4_575 . . 4_575 ?
C137 C153 C154 C119 -162.6(7) . . . 4_575 ?
C120 C153 C154 C119 -179.2(11) 4_575 . . 4_575 ?
C152 C153 C154 C119 -24.6(7) . . . 4_575 ?
C136 C153 C154 C119 -96.2(3) 4_575 . . 4_575 ?
C138 C153 C154 C119 -169.9(9) 4_575 . . 4_575 ?
C137 C153 C154 C119 -157.1(8) 4_575 . . 4_575 ?
C119 C153 C154 C120 179.2(11) 4_575 . . 4_575 ?
C118 C153 C154 C120 158.7(8) 4_575 . . 4_575 ?
C137 C153 C154 C120 16.5(4) . . . 4_575 ?
C152 C153 C154 C120 154.6(4) . . . 4_575 ?
C136 C153 C154 C120 83.0(10) 4_575 . . 4_575 ?
C138 C153 C154 C120 9.2(2) 4_575 . . 4_575 ?
C137 C153 C154 C120 22.1(3) 4_575 . . 4_575 ?
C119 C153 C154 C140 165.6(7) 4_575 . . . ?
C118 C153 C154 C140 145.1(5) 4_575 . . . ?
C137 C153 C154 C140 2.9 . . . . ?
C120 C153 C154 C140 -13.6(4) 4_575 . . . ?
C152 C153 C154 C140 141.0 . . . . ?
C136 C153 C154 C140 69.4(6) 4_575 . . . ?
C138 C153 C154 C140 -4.37(15) 4_575 . . . ?
C137 C153 C154 C140 8.49(10) 4_575 . . . ?
C119 C153 C154 C155 26.4(7) 4_575 . . . ?
C118 C153 C154 C155 5.9(5) 4_575 . . . ?
C137 C153 C154 C155 -136.2 . . . . ?
C120 C153 C154 C155 -152.7(4) 4_575 . . . ?
C152 C153 C154 C155 1.9 . . . . ?
C136 C153 C154 C155 -69.8(6) 4_575 . . . ?
C138 C153 C154 C155 -143.51(15) 4_575 . . . ?
C137 C153 C154 C155 -130.66(10) 4_575 . . . ?
C119 C153 C154 C105 22.3(5) 4_575 . . 4_575 ?
C118 C153 C154 C105 1.8(3) 4_575 . . 4_575 ?
C137 C153 C154 C105 -140.4(2) . . . 4_575 ?
C120 C153 C154 C105 -156.9(6) 4_575 . . 4_575 ?
C152 C153 C154 C105 -2.3(2) . . . 4_575 ?
C136 C153 C154 C105 -73.9(5) 4_575 . . 4_575 ?
C138 C153 C154 C105 -147.7(4) 4_575 . . 4_575 ?
C137 C153 C154 C105 -134.8(3) 4_575 . . 4_575 ?
C119 C153 C154 C121 156.0(8) 4_575 . . 4_575 ?
C118 C153 C154 C121 135.5(5) 4_575 . . 4_575 ?
C137 C153 C154 C121 -6.65(10) . . . 4_575 ?
C120 C153 C154 C121 -23.2(3) 4_575 . . 4_575 ?
C152 C153 C154 C121 131.42(10) . . . 4_575 ?
C136 C153 C154 C121 59.8(7) 4_575 . . 4_575 ?
C138 C153 C154 C121 -13.96(7) 4_575 . . 4_575 ?
C137 C153 C154 C121 -1.11(7) 4_575 . . 4_575 ?
C121 C140 C154 C119 -125.5(12) 4_575 . . 4_575 ?
C120 C140 C154 C119 41.4(6) 4_575 . . 4_575 ?
C139 C140 C154 C119 17.95(8) . . . 4_575 ?
C141 C140 C154 C119 -124.21(8) . . . 4_575 ?
C122 C140 C154 C119 -35.1(5) 4_575 . . 4_575 ?
C107 C140 C154 C119 -126.3(3) 4_575 . . 4_575 ?
C138 C140 C154 C119 24.35(8) 4_575 . . 4_575 ?
C121 C140 C154 C120 -166.8(19) 4_575 . . 4_575 ?
C139 C140 C154 C120 -23.4(7) . . . 4_575 ?
C141 C140 C154 C120 -165.6(7) . . . 4_575 ?
C122 C140 C154 C120 -76.4(12) 4_575 . . 4_575 ?
C107 C140 C154 C120 -167.7(9) 4_575 . . 4_575 ?
C138 C140 C154 C120 -17.0(6) 4_575 . . 4_575 ?
C121 C140 C154 C153 -145.5(12) 4_575 . . . ?
C120 C140 C154 C153 21.4(7) 4_575 . . . ?
C139 C140 C154 C153 -2.0 . . . . ?
C141 C140 C154 C153 -144.2 . . . . ?
C122 C140 C154 C153 -55.1(5) 4_575 . . . ?
C107 C140 C154 C153 -146.3(2) 4_575 . . . ?
C138 C140 C154 C153 4.38(15) 4_575 . . . ?
C121 C140 C154 C155 -1.4(12) 4_575 . . . ?
C120 C140 C154 C155 165.4(7) 4_575 . . . ?
C139 C140 C154 C155 142.0 . . . . ?
C141 C140 C154 C155 -0.1 . . . . ?
C122 C140 C154 C155 89.0(5) 4_575 . . . ?
C107 C140 C154 C155 -2.2(2) 4_575 . . . ?
C138 C140 C154 C155 148.43(15) 4_575 . . . ?
C121 C140 C154 C105 -10.4(9) 4_575 . . 4_575 ?
C120 C140 C154 C105 156.5(10) 4_575 . . 4_575 ?
C139 C140 C154 C105 133.1(3) . . . 4_575 ?
C141 C140 C154 C105 -9.1(3) . . . 4_575 ?
C122 C140 C154 C105 80.1(3) 4_575 . . 4_575 ?
C107 C140 C154 C105 -11.19(18) 4_575 . . 4_575 ?
C138 C140 C154 C105 139.5(4) 4_575 . . 4_575 ?
C120 C140 C154 C121 166.8(19) 4_575 . . 4_575 ?
C139 C140 C154 C121 143.4(12) . . . 4_575 ?
C141 C140 C154 C121 1.3(12) . . . 4_575 ?
C122 C140 C154 C121 90.4(7) 4_575 . . 4_575 ?
C107 C140 C154 C121 -0.8(9) 4_575 . . 4_575 ?
C138 C140 C154 C121 149.8(13) 4_575 . . 4_575 ?
C119 C154 C155 C105 2.8(3) 4_575 . . 4_575 ?
C120 C154 C155 C105 -138.1(16) 4_575 . . 4_575 ?
C153 C154 C155 C105 -13.4(8) . . . 4_575 ?
C140 C154 C155 C105 -155.0(8) . . . 4_575 ?
C121 C154 C155 C105 -155.3(10) 4_575 . . 4_575 ?
C119 C154 C155 C106 151.7(11) 4_575 . . 4_575 ?
C120 C154 C155 C106 10.9(6) 4_575 . . 4_575 ?
C153 C154 C155 C106 135.5(5) . . . 4_575 ?
C140 C154 C155 C106 -6.0(5) . . . 4_575 ?
C105 C154 C155 C106 149.0(12) 4_575 . . 4_575 ?
C121 C154 C155 C106 -6.4(2) 4_575 . . 4_575 ?
C119 C154 C155 C160 16.5(7) 4_575 . . . ?
C120 C154 C155 C160 -124.3(9) 4_575 . . . ?
C153 C154 C155 C160 0.3 . . . . ?
C140 C154 C155 C160 -141.2 . . . . ?
C105 C154 C155 C160 13.8(8) 4_575 . . . ?
C121 C154 C155 C160 -141.6(3) 4_575 . . . ?
C119 C154 C155 C156 158.8(7) 4_575 . . . ?
C120 C154 C155 C156 18.0(9) 4_575 . . . ?
C153 C154 C155 C156 142.7 . . . . ?
C140 C154 C155 C156 1.1 . . . . ?
C105 C154 C155 C156 156.1(8) 4_575 . . . ?
C121 C154 C155 C156 0.7(3) 4_575 . . . ?
C120 C154 C155 C119 -140.8(16) 4_575 . . 4_575 ?
C153 C154 C155 C119 -16.2(7) . . . 4_575 ?
C140 C154 C155 C119 -157.8(7) . . . 4_575 ?
C105 C154 C155 C119 -2.8(3) 4_575 . . 4_575 ?
C121 C154 C155 C119 -158.1(10) 4_575 . . 4_575 ?
C119 C154 C155 C107 159.8(9) 4_575 . . 4_575 ?
C120 C154 C155 C107 19.0(7) 4_575 . . 4_575 ?
C153 C154 C155 C107 143.6(2) . . . 4_575 ?
C140 C154 C155 C107 2.1(2) . . . 4_575 ?
C105 C154 C155 C107 157.1(10) 4_575 . . 4_575 ?
C121 C154 C155 C107 1.73(8) 4_575 . . 4_575 ?
C119 C154 C155 C104 17.9(6) 4_575 . . 4_575 ?
C120 C154 C155 C104 -123.0(10) 4_575 . . 4_575 ?
C153 C154 C155 C104 1.68(19) . . . 4_575 ?
C140 C154 C155 C104 -139.89(19) . . . 4_575 ?
C105 C154 C155 C104 15.1(6) 4_575 . . 4_575 ?
C121 C154 C155 C104 -140.2(4) 4_575 . . 4_575 ?
C107 C141 C156 C106 93(2) 4_575 . . 4_575 ?
C121 C141 C156 C106 15.5(3) 4_575 . . 4_575 ?
C142 C141 C156 C106 -130.0(7) . . . 4_575 ?
C140 C141 C156 C106 14.6(7) . . . 4_575 ?
C108 C141 C156 C106 -138.1(10) 4_575 . . 4_575 ?
C122 C141 C156 C106 -38.2(5) 4_575 . . 4_575 ?
C121 C141 C156 C107 -78(2) 4_575 . . 4_575 ?
C142 C141 C156 C107 137(3) . . . 4_575 ?
C140 C141 C156 C107 -79(3) . . . 4_575 ?
C108 C141 C156 C107 129(3) 4_575 . . 4_575 ?
C122 C141 C156 C107 -131(2) 4_575 . . 4_575 ?
C106 C141 C156 C107 -93(2) 4_575 . . 4_575 ?
C107 C141 C156 C157 -141(3) 4_575 . . . ?
C121 C141 C156 C157 141.1(6) 4_575 . . . ?
C142 C141 C156 C157 -4.3 . . . . ?
C140 C141 C156 C157 140.3 . . . . ?
C108 C141 C156 C157 -12.4(3) 4_575 . . . ?
C122 C141 C156 C157 87.5(3) 4_575 . . . ?
C106 C141 C156 C157 125.7(7) 4_575 . . . ?
C107 C141 C156 C155 80(3) 4_575 . . . ?
C121 C141 C156 C155 2.5(6) 4_575 . . . ?
C142 C141 C156 C155 -142.9 . . . . ?
C140 C141 C156 C155 1.6 . . . . ?
C108 C141 C156 C155 -151.0(3) 4_575 . . . ?
C122 C141 C156 C155 -51.2(3) 4_575 . . . ?
C106 C141 C156 C155 -13.0(7) 4_575 . . . ?
C107 C141 C156 C101 -162(3) 4_575 . . 4_575 ?
C121 C141 C156 C101 120.4(7) 4_575 . . 4_575 ?
C142 C141 C156 C101 -25.1(4) . . . 4_575 ?
C140 C141 C156 C101 119.5(4) . . . 4_575 ?
C108 C141 C156 C101 -33.2(6) 4_575 . . 4_575 ?
C122 C141 C156 C101 66.7(5) 4_575 . . 4_575 ?
C106 C141 C156 C101 104.9(9) 4_575 . . 4_575 ?
C107 C141 C156 C108 -129(3) 4_575 . . 4_575 ?
C121 C141 C156 C108 153.6(8) 4_575 . . 4_575 ?
C142 C141 C156 C108 8.1(3) . . . 4_575 ?
C140 C141 C156 C108 152.7(3) . . . 4_575 ?
C122 C141 C156 C108 99.9(6) 4_575 . . 4_575 ?
C106 C141 C156 C108 138.1(10) 4_575 . . 4_575 ?
C107 C141 C156 C105 87(3) 4_575 . . 4_575 ?
C121 C141 C156 C105 9.1(4) 4_575 . . 4_575 ?
C142 C141 C156 C105 -136.3(2) . . . 4_575 ?
C140 C141 C156 C105 8.3(2) . . . 4_575 ?
C108 C141 C156 C105 -144.4(5) 4_575 . . 4_575 ?
C122 C141 C156 C105 -44.6(2) 4_575 . . 4_575 ?
C106 C141 C156 C105 -6.3(5) 4_575 . . 4_575 ?
C105 C155 C156 C106 -27.8(8) 4_575 . . 4_575 ?
C160 C155 C156 C106 -23.5(10) . . . 4_575 ?
C154 C155 C156 C106 -166.8(10) . . . 4_575 ?
C119 C155 C156 C106 -154.9(13) 4_575 . . 4_575 ?
C107 C155 C156 C106 -169.2(16) 4_575 . . 4_575 ?
C104 C155 C156 C106 -34.7(9) 4_575 . . 4_575 ?
C105 C155 C156 C107 141(2) 4_575 . . 4_575 ?
C106 C155 C156 C107 169.2(16) 4_575 . . 4_575 ?
C160 C155 C156 C107 145.7(6) . . . 4_575 ?
C154 C155 C156 C107 2.5(6) . . . 4_575 ?
C119 C155 C156 C107 14.4(4) 4_575 . . 4_575 ?
C104 C155 C156 C107 134.5(8) 4_575 . . 4_575 ?
C105 C155 C156 C141 137.2(16) 4_575 . . . ?
C106 C155 C156 C141 165.0(10) 4_575 . . . ?
C160 C155 C156 C141 141.6 . . . . ?
C154 C155 C156 C141 -1.7 . . . . ?
C119 C155 C156 C141 10.2(3) 4_575 . . . ?
C107 C155 C156 C141 -4.2(6) 4_575 . . . ?
C104 C155 C156 C141 130.3(3) 4_575 . . . ?
C105 C155 C156 C157 -6.2(16) 4_575 . . . ?
C106 C155 C156 C157 21.6(10) 4_575 . . . ?
C160 C155 C156 C157 -1.9 . . . . ?
C154 C155 C156 C157 -145.2 . . . . ?
C119 C155 C156 C157 -133.3(3) 4_575 . . . ?
C107 C155 C156 C157 -147.7(6) 4_575 . . . ?
C104 C155 C156 C157 -13.2(3) 4_575 . . . ?
C105 C155 C156 C101 -9.5(14) 4_575 . . 4_575 ?
C106 C155 C156 C101 18.3(8) 4_575 . . 4_575 ?
C160 C155 C156 C101 -5.1(3) . . . 4_575 ?
C154 C155 C156 C101 -148.4(3) . . . 4_575 ?
C119 C155 C156 C101 -136.5(5) 4_575 . . 4_575 ?
C107 C155 C156 C101 -150.9(8) 4_575 . . 4_575 ?
C104 C155 C156 C101 -16.4(3) 4_575 . . 4_575 ?
C105 C155 C156 C108 77.7(15) 4_575 . . 4_575 ?
C106 C155 C156 C108 105.5(9) 4_575 . . 4_575 ?
C160 C155 C156 C108 82.03(15) . . . 4_575 ?
C154 C155 C156 C108 -61.24(15) . . . 4_575 ?
C119 C155 C156 C108 -49.3(4) 4_575 . . 4_575 ?
C107 C155 C156 C108 -63.7(8) 4_575 . . 4_575 ?
C104 C155 C156 C108 70.8(3) 4_575 . . 4_575 ?
C106 C155 C156 C105 27.8(8) 4_575 . . 4_575 ?
C160 C155 C156 C105 4.3(16) . . . 4_575 ?
C154 C155 C156 C105 -139.0(16) . . . 4_575 ?
C119 C155 C156 C105 -127.1(19) 4_575 . . 4_575 ?
C107 C155 C156 C105 -141(2) 4_575 . . 4_575 ?
C104 C155 C156 C105 -6.9(13) 4_575 . . 4_575 ?
C106 C156 C157 C101 3.4(4) 4_575 . . 4_575 ?
C107 C156 C157 C101 -148.2(12) 4_575 . . 4_575 ?
C141 C156 C157 C101 -145.0(7) . . . 4_575 ?
C155 C156 C157 C101 -8.4(7) . . . 4_575 ?
C108 C156 C157 C101 -156.7(10) 4_575 . . 4_575 ?
C105 C156 C157 C101 -9.4(6) 4_575 . . 4_575 ?
C106 C156 C157 C109 153.3(11) 4_575 . . 4_575 ?
C107 C156 C157 C109 1.6(4) 4_575 . . 4_575 ?
C141 C156 C157 C109 4.9(5) . . . 4_575 ?
C155 C156 C157 C109 141.4(5) . . . 4_575 ?
C101 C156 C157 C109 149.9(12) 4_575 . . 4_575 ?
C108 C156 C157 C109 -6.8(2) 4_575 . . 4_575 ?
C105 C156 C157 C109 140.4(7) 4_575 . . 4_575 ?
C106 C156 C157 C144 152.6(6) 4_575 . . . ?
C107 C156 C157 C144 1.0(6) 4_575 . . . ?
C141 C156 C157 C144 4.2 . . . . ?
C155 C156 C157 C144 140.8 . . . . ?
C101 C156 C157 C144 149.2(7) 4_575 . . . ?
C108 C156 C157 C144 -7.5(3) 4_575 . . . ?
C105 C156 C157 C144 139.8(3) 4_575 . . . ?
C107 C156 C157 C106 -151.7(12) 4_575 . . 4_575 ?
C141 C156 C157 C106 -148.4(6) . . . 4_575 ?
C155 C156 C157 C106 -11.9(6) . . . 4_575 ?
C101 C156 C157 C106 -3.4(4) 4_575 . . 4_575 ?
C108 C156 C157 C106 -160.1(9) 4_575 . . 4_575 ?
C105 C156 C157 C106 -12.8(4) 4_575 . . 4_575 ?
C106 C156 C157 C158 13.4(6) 4_575 . . . ?
C107 C156 C157 C158 -138.2(6) 4_575 . . . ?
C141 C156 C157 C158 -135.0 . . . . ?
C155 C156 C157 C158 1.6 . . . . ?
C101 C156 C157 C158 10.0(7) 4_575 . . . ?
C108 C156 C157 C158 -146.7(3) 4_575 . . . ?
C105 C156 C157 C158 0.6(3) 4_575 . . . ?
C106 C156 C157 C108 160.1(9) 4_575 . . 4_575 ?
C107 C156 C157 C108 8.5(4) 4_575 . . 4_575 ?
C141 C156 C157 C108 11.7(3) . . . 4_575 ?
C155 C156 C157 C108 148.3(3) . . . 4_575 ?
C101 C156 C157 C108 156.7(10) 4_575 . . 4_575 ?
C105 C156 C157 C108 147.3(5) 4_575 . . 4_575 ?
C106 C156 C157 C107 151.7(12) 4_575 . . 4_575 ?
C141 C156 C157 C107 3.2(6) . . . 4_575 ?
C155 C156 C157 C107 139.8(6) . . . 4_575 ?
C101 C156 C157 C107 148.2(12) 4_575 . . 4_575 ?
C108 C156 C157 C107 -8.5(4) 4_575 . . 4_575 ?
C105 C156 C157 C107 138.8(9) 4_575 . . 4_575 ?
C106 C156 C157 C102 19.1(5) 4_575 . . 4_575 ?
C107 C156 C157 C102 -132.6(8) 4_575 . . 4_575 ?
C141 C156 C157 C102 -129.4(3) . . . 4_575 ?
C155 C156 C157 C102 7.2(3) . . . 4_575 ?
C101 C156 C157 C102 15.7(4) 4_575 . . 4_575 ?
C108 C156 C157 C102 -141.0(5) 4_575 . . 4_575 ?
C105 C156 C157 C102 6.2(3) 4_575 . . 4_575 ?
C109 C144 C157 C101 -50(6) 4_575 . . 4_575 ?
C110 C144 C157 C101 -2.4(9) 4_575 . . 4_575 ?
C108 C144 C157 C101 148.8(10) 4_575 . . 4_575 ?
C143 C144 C157 C101 137.6(8) . . . 4_575 ?
C145 C144 C157 C101 -4.2(8) . . . 4_575 ?
C110 C144 C157 C109 47(6) 4_575 . . 4_575 ?
C108 C144 C157 C109 -162(7) 4_575 . . 4_575 ?
C143 C144 C157 C109 -173(6) . . . 4_575 ?
C145 C144 C157 C109 46(6) . . . 4_575 ?
C101 C144 C157 C109 50(6) 4_575 . . 4_575 ?
C109 C144 C157 C156 171(6) 4_575 . . . ?
C110 C144 C157 C156 -142.1(6) 4_575 . . . ?
C108 C144 C157 C156 9.1(4) 4_575 . . . ?
C143 C144 C157 C156 -2.1 . . . . ?
C145 C144 C157 C156 -143.8 . . . . ?
C101 C144 C157 C156 -139.7(8) 4_575 . . . ?
C109 C144 C157 C106 -167(7) 4_575 . . 4_575 ?
C110 C144 C157 C106 -120.0(8) 4_575 . . 4_575 ?
C108 C144 C157 C106 31.13(18) 4_575 . . 4_575 ?
C143 C144 C157 C106 20.0(3) . . . 4_575 ?
C145 C144 C157 C106 -121.8(3) . . . 4_575 ?
C101 C144 C157 C106 -117.6(10) 4_575 . . 4_575 ?
C109 C144 C157 C158 -45(6) 4_575 . . . ?
C110 C144 C157 C158 2.2(6) 4_575 . . . ?
C108 C144 C157 C158 153.4(4) 4_575 . . . ?
C143 C144 C157 C158 142.2 . . . . ?
C145 C144 C157 C158 0.4 . . . . ?
C101 C144 C157 C158 4.6(8) 4_575 . . . ?
C109 C144 C157 C108 162(7) 4_575 . . 4_575 ?
C110 C144 C157 C108 -151.2(9) 4_575 . . 4_575 ?
C143 C144 C157 C108 -11.2(4) . . . 4_575 ?
C145 C144 C157 C108 -152.9(4) . . . 4_575 ?
C101 C144 C157 C108 -148.8(10) 4_575 . . 4_575 ?
C109 C144 C157 C107 171(7) 4_575 . . 4_575 ?
C110 C144 C157 C107 -141.8(7) 4_575 . . 4_575 ?
C108 C144 C157 C107 9.39(19) 4_575 . . 4_575 ?
C143 C144 C157 C107 -1.8(2) . . . 4_575 ?
C145 C144 C157 C107 -143.5(2) . . . 4_575 ?
C101 C144 C157 C107 -139.4(9) 4_575 . . 4_575 ?
C109 C144 C157 C102 -52(6) 4_575 . . 4_575 ?
C110 C144 C157 C102 -4.5(4) 4_575 . . 4_575 ?
C108 C144 C157 C102 146.6(5) 4_575 . . 4_575 ?
C143 C144 C157 C102 135.5(2) . . . 4_575 ?
C145 C144 C157 C102 -6.3(2) . . . 4_575 ?
C101 C144 C157 C102 -2.1(7) 4_575 . . 4_575 ?
C101 C157 C158 C102 79.9(12) 4_575 . . 4_575 ?
C109 C157 C158 C102 -92.8(19) 4_575 . . 4_575 ?
C156 C157 C158 C102 51.7(15) . . . 4_575 ?
C144 C157 C158 C102 -90.2(15) . . . 4_575 ?
C106 C157 C158 C102 58.4(13) 4_575 . . 4_575 ?
C108 C157 C158 C102 -48.5(15) 4_575 . . 4_575 ?
C107 C157 C158 C102 34.0(13) 4_575 . . 4_575 ?
C109 C157 C158 C101 -173(2) 4_575 . . 4_575 ?
C156 C157 C158 C101 -28.2(17) . . . 4_575 ?
C144 C157 C158 C101 -170.0(17) . . . 4_575 ?
C106 C157 C158 C101 -21.5(14) 4_575 . . 4_575 ?
C108 C157 C158 C101 -128.3(18) 4_575 . . 4_575 ?
C107 C157 C158 C101 -45.9(14) 4_575 . . 4_575 ?
C102 C157 C158 C101 -79.9(12) 4_575 . . 4_575 ?
C101 C157 C158 C159 28.6(17) 4_575 . . . ?
C109 C157 C158 C159 -144.1(5) 4_575 . . . ?
C156 C157 C158 C159 0.4 . . . . ?
C144 C157 C158 C159 -141.4 . . . . ?
C106 C157 C158 C159 7.1(3) 4_575 . . . ?
C108 C157 C158 C159 -99.73(12) 4_575 . . . ?
C107 C157 C158 C159 -17.3(4) 4_575 . . . ?
C102 C157 C158 C159 -51.3(15) 4_575 . . . ?
C101 C157 C158 C146 169.7(17) 4_575 . . . ?
C109 C157 C158 C146 -2.9(5) 4_575 . . . ?
C156 C157 C158 C146 141.5 . . . . ?
C144 C157 C158 C146 -0.3 . . . . ?
C106 C157 C158 C146 148.2(3) 4_575 . . . ?
C108 C157 C158 C146 41.39(12) 4_575 . . . ?
C107 C157 C158 C146 123.8(4) 4_575 . . . ?
C102 C157 C158 C146 89.8(15) 4_575 . . . ?
C101 C157 C158 C112 156.1(18) 4_575 . . 4_575 ?
C109 C157 C158 C112 -16.6(4) 4_575 . . 4_575 ?
C156 C157 C158 C112 127.9(3) . . . 4_575 ?
C144 C157 C158 C112 -14.0(3) . . . 4_575 ?
C106 C157 C158 C112 134.6(5) 4_575 . . 4_575 ?
C108 C157 C158 C112 27.7(2) 4_575 . . 4_575 ?
C107 C157 C158 C112 110.2(6) 4_575 . . 4_575 ?
C102 C157 C158 C112 76.2(17) 4_575 . . 4_575 ?
C101 C157 C158 C103 43.1(14) 4_575 . . 4_575 ?
C109 C157 C158 C103 -129.6(7) 4_575 . . 4_575 ?
C156 C157 C158 C103 14.9(3) . . . 4_575 ?
C144 C157 C158 C103 -127.0(3) . . . 4_575 ?
C106 C157 C158 C103 21.6(3) 4_575 . . 4_575 ?
C108 C157 C158 C103 -85.3(4) 4_575 . . 4_575 ?
C107 C157 C158 C103 -2.8(4) 4_575 . . 4_575 ?
C102 C157 C158 C103 -36.8(12) 4_575 . . 4_575 ?
C101 C157 C158 C109 173(2) 4_575 . . 4_575 ?
C156 C157 C158 C109 144.5(5) . . . 4_575 ?
C144 C157 C158 C109 2.6(5) . . . 4_575 ?
C106 C157 C158 C109 151.2(8) 4_575 . . 4_575 ?
C108 C157 C158 C109 44.3(4) 4_575 . . 4_575 ?
C107 C157 C158 C109 126.8(9) 4_575 . . 4_575 ?
C102 C157 C158 C109 92.8(19) 4_575 . . 4_575 ?
C112 C146 C158 C102 1.2(2) 4_575 . . 4_575 ?
C111 C146 C158 C102 125.7(16) 4_575 . . 4_575 ?
C147 C146 C158 C102 11.7(8) . . . 4_575 ?
C145 C146 C158 C102 155.0(8) . . . 4_575 ?
C110 C146 C158 C102 154.2(11) 4_575 . . 4_575 ?
C112 C146 C158 C101 -150.8(9) 4_575 . . 4_575 ?
C111 C146 C158 C101 -26.2(9) 4_575 . . 4_575 ?
C147 C146 C158 C101 -140.2(5) . . . 4_575 ?
C145 C146 C158 C101 3.1(5) . . . 4_575 ?
C102 C146 C158 C101 -152.0(11) 4_575 . . 4_575 ?
C110 C146 C158 C101 2.2(5) 4_575 . . 4_575 ?
C112 C146 C158 C159 -12.5(7) 4_575 . . . ?
C111 C146 C158 C159 112.1(8) 4_575 . . . ?
C147 C146 C158 C159 -1.9 . . . . ?
C145 C146 C158 C159 141.4 . . . . ?
C102 C146 C158 C159 -13.6(8) 4_575 . . . ?
C110 C146 C158 C159 140.5(3) 4_575 . . . ?
C112 C146 C158 C157 -153.8(7) 4_575 . . . ?
C111 C146 C158 C157 -29.2(8) 4_575 . . . ?
C147 C146 C158 C157 -143.3 . . . . ?
C145 C146 C158 C157 0.1 . . . . ?
C102 C146 C158 C157 -155.0(8) 4_575 . . . ?
C110 C146 C158 C157 -0.8(3) 4_575 . . . ?
C111 C146 C158 C112 124.6(15) 4_575 . . 4_575 ?
C147 C146 C158 C112 10.5(7) . . . 4_575 ?
C145 C146 C158 C112 153.9(7) . . . 4_575 ?
C102 C146 C158 C112 -1.2(2) 4_575 . . 4_575 ?
C110 C146 C158 C112 153.0(10) 4_575 . . 4_575 ?
C112 C146 C158 C103 -12.6(5) 4_575 . . 4_575 ?
C111 C146 C158 C103 111.9(10) 4_575 . . 4_575 ?
C147 C146 C158 C103 -2.1(2) . . . 4_575 ?
C145 C146 C158 C103 141.3(2) . . . 4_575 ?
C102 C146 C158 C103 -13.8(6) 4_575 . . 4_575 ?
C110 C146 C158 C103 140.4(4) 4_575 . . 4_575 ?
C112 C146 C158 C109 -155.2(9) 4_575 . . 4_575 ?
C111 C146 C158 C109 -30.7(6) 4_575 . . 4_575 ?
C147 C146 C158 C109 -144.7(2) . . . 4_575 ?
C145 C146 C158 C109 -1.4(2) . . . 4_575 ?
C102 C146 C158 C109 -156.4(10) 4_575 . . 4_575 ?
C110 C146 C158 C109 -2.23(9) 4_575 . . 4_575 ?
C102 C158 C159 C103 -19.0(6) 4_575 . . 4_575 ?
C101 C158 C159 C103 142.1(12) 4_575 . . 4_575 ?
C157 C158 C159 C103 134.7(7) . . . 4_575 ?
C146 C158 C159 C103 -0.5(7) . . . 4_575 ?
C112 C158 C159 C103 -5.8(5) 4_575 . . 4_575 ?
C109 C158 C159 C103 108.0(10) 4_575 . . 4_575 ?
C101 C158 C159 C102 161.1(17) 4_575 . . 4_575 ?
C157 C158 C159 C102 153.7(12) . . . 4_575 ?
C146 C158 C159 C102 18.4(12) . . . 4_575 ?
C112 C158 C159 C102 13.1(9) 4_575 . . 4_575 ?
C103 C158 C159 C102 19.0(6) 4_575 . . 4_575 ?
C109 C158 C159 C102 126.9(16) 4_575 . . 4_575 ?
C102 C158 C159 C160 -155.8(12) 4_575 . . . ?
C101 C158 C159 C160 5.3(6) 4_575 . . . ?
C157 C158 C159 C160 -2.1 . . . . ?
C146 C158 C159 C160 -137.4 . . . . ?
C112 C158 C159 C160 -142.7(3) 4_575 . . . ?
C103 C158 C159 C160 -136.8(7) 4_575 . . . ?
C109 C158 C159 C160 -28.9(4) 4_575 . . . ?
C102 C158 C159 C149 -15.6(12) 4_575 . . . ?
C101 C158 C159 C149 145.5(6) 4_575 . . . ?
C157 C158 C159 C149 138.1 . . . . ?
C146 C158 C159 C149 2.8 . . . . ?
C112 C158 C159 C149 -2.5(3) 4_575 . . . ?
C103 C158 C159 C149 3.3(7) 4_575 . . . ?
C109 C158 C159 C149 111.3(4) 4_575 . . . ?
C102 C158 C159 C104 -136.4(16) 4_575 . . 4_575 ?
C101 C158 C159 C104 24.7(5) 4_575 . . 4_575 ?
C157 C158 C159 C104 17.3(5) . . . 4_575 ?
C146 C158 C159 C104 -118.0(5) . . . 4_575 ?
C112 C158 C159 C104 -123.3(7) 4_575 . . 4_575 ?
C103 C158 C159 C104 -117.5(12) 4_575 . . 4_575 ?
C109 C158 C159 C104 -9.5(5) 4_575 . . 4_575 ?
C102 C158 C159 C101 -161.1(17) 4_575 . . 4_575 ?
C157 C158 C159 C101 -7.4(6) . . . 4_575 ?
C146 C158 C159 C101 -142.7(6) . . . 4_575 ?
C112 C158 C159 C101 -148.0(8) 4_575 . . 4_575 ?
C103 C158 C159 C101 -142.1(12) 4_575 . . 4_575 ?
C109 C158 C159 C101 -34.2(2) 4_575 . . 4_575 ?
C102 C158 C159 C114 -20.3(10) 4_575 . . 4_575 ?
C101 C158 C159 C114 140.8(7) 4_575 . . 4_575 ?
C157 C158 C159 C114 133.4(2) . . . 4_575 ?
C146 C158 C159 C114 -1.9(2) . . . 4_575 ?
C112 C158 C159 C114 -7.21(18) 4_575 . . 4_575 ?
C103 C158 C159 C114 -1.4(5) 4_575 . . 4_575 ?
C109 C158 C159 C114 106.6(5) 4_575 . . 4_575 ?
C114 C149 C159 C103 127(3) 4_575 . . 4_575 ?
C148 C149 C159 C103 168.5(19) . . . 4_575 ?
C150 C149 C159 C103 27.4(19) . . . 4_575 ?
C113 C149 C159 C103 169(2) 4_575 . . 4_575 ?
C115 C149 C159 C103 54.7(15) 4_575 . . 4_575 ?
C102 C149 C159 C103 178(2) 4_575 . . 4_575 ?
C104 C149 C159 C103 22.6(16) 4_575 . . 4_575 ?
C114 C149 C159 C102 -51.6(6) 4_575 . . 4_575 ?
C103 C149 C159 C102 -178(2) 4_575 . . 4_575 ?
C148 C149 C159 C102 -9.8(4) . . . 4_575 ?
C150 C149 C159 C102 -150.9(4) . . . 4_575 ?
C113 C149 C159 C102 -9.07(18) 4_575 . . 4_575 ?
C115 C149 C159 C102 -123.5(7) 4_575 . . 4_575 ?
C104 C149 C159 C102 -155.7(6) 4_575 . . 4_575 ?
C114 C149 C159 C158 -45.7(9) 4_575 . . . ?
C103 C149 C159 C158 -172.3(19) 4_575 . . . ?
C148 C149 C159 C158 -3.8 . . . . ?
C150 C149 C159 C158 -144.9 . . . . ?
C113 C149 C159 C158 -3.1(3) 4_575 . . . ?
C115 C149 C159 C158 -117.5(4) 4_575 . . . ?
C102 C149 C159 C158 6.0(4) 4_575 . . . ?
C104 C149 C159 C158 -149.7(3) 4_575 . . . ?
C114 C149 C159 C160 97.8(9) 4_575 . . . ?
C103 C149 C159 C160 -28.8(19) 4_575 . . . ?
C148 C149 C159 C160 139.6 . . . . ?
C150 C149 C159 C160 -1.5 . . . . ?
C113 C149 C159 C160 140.3(3) 4_575 . . . ?
C115 C149 C159 C160 25.9(4) 4_575 . . . ?
C102 C149 C159 C160 149.4(4) 4_575 . . . ?
C104 C149 C159 C160 -6.3(3) 4_575 . . . ?
C114 C149 C159 C104 104.0(11) 4_575 . . 4_575 ?
C103 C149 C159 C104 -22.6(17) 4_575 . . 4_575 ?
C148 C149 C159 C104 145.9(3) . . . 4_575 ?
C150 C149 C159 C104 4.8(3) . . . 4_575 ?
C113 C149 C159 C104 146.6(5) 4_575 . . 4_575 ?
C115 C149 C159 C104 32.1(2) 4_575 . . 4_575 ?
C102 C149 C159 C104 155.7(6) 4_575 . . 4_575 ?
C114 C149 C159 C101 -20.5(10) 4_575 . . 4_575 ?
C103 C149 C159 C101 -147(2) 4_575 . . 4_575 ?
C148 C149 C159 C101 21.4(4) . . . 4_575 ?
C150 C149 C159 C101 -119.7(4) . . . 4_575 ?
C113 C149 C159 C101 22.1(6) 4_575 . . 4_575 ?
C115 C149 C159 C101 -92.4(6) 4_575 . . 4_575 ?
C102 C149 C159 C101 31.2(6) 4_575 . . 4_575 ?
C104 C149 C159 C101 -124.5(6) 4_575 . . 4_575 ?
C103 C149 C159 C114 -127(3) 4_575 . . 4_575 ?
C148 C149 C159 C114 41.9(9) . . . 4_575 ?
C150 C149 C159 C114 -99.2(9) . . . 4_575 ?
C113 C149 C159 C114 42.6(6) 4_575 . . 4_575 ?
C115 C149 C159 C114 -71.9(13) 4_575 . . 4_575 ?
C102 C149 C159 C114 51.6(6) 4_575 . . 4_575 ?
C104 C149 C159 C114 -104.0(11) 4_575 . . 4_575 ?
C105 C155 C160 C104 42.3(18) 4_575 . . 4_575 ?
C106 C155 C160 C104 -140.7(12) 4_575 . . 4_575 ?
C154 C155 C160 C104 6.2(8) . . . 4_575 ?
C156 C155 C160 C104 -131.0(8) . . . 4_575 ?
C119 C155 C160 C104 13.4(6) 4_575 . . 4_575 ?
C107 C155 C160 C104 -111.6(11) 4_575 . . 4_575 ?
C106 C155 C160 C105 177(3) 4_575 . . 4_575 ?
C154 C155 C160 C105 -36(2) . . . 4_575 ?
C156 C155 C160 C105 -173(2) . . . 4_575 ?
C119 C155 C160 C105 -29(2) 4_575 . . 4_575 ?
C107 C155 C160 C105 -154(3) 4_575 . . 4_575 ?
C104 C155 C160 C105 -42.3(18) 4_575 . . 4_575 ?
C105 C155 C160 C159 174(2) 4_575 . . . ?
C106 C155 C160 C159 -9.2(5) 4_575 . . . ?
C154 C155 C160 C159 137.6 . . . . ?
C156 C155 C160 C159 0.4 . . . . ?
C119 C155 C160 C159 144.9(3) 4_575 . . . ?
C107 C155 C160 C159 19.8(4) 4_575 . . . ?
C104 C155 C160 C159 131.4(8) 4_575 . . . ?
C105 C155 C160 C151 34(2) 4_575 . . . ?
C106 C155 C160 C151 -149.3(5) 4_575 . . . ?
C154 C155 C160 C151 -2.5 . . . . ?
C156 C155 C160 C151 -139.7 . . . . ?
C119 C155 C160 C151 4.7(3) 4_575 . . . ?
C107 C155 C160 C151 -120.3(4) 4_575 . . . ?
C104 C155 C160 C151 -8.7(8) 4_575 . . . ?
C105 C155 C160 C103 152(3) 4_575 . . 4_575 ?
C106 C155 C160 C103 -31.4(4) 4_575 . . 4_575 ?
C154 C155 C160 C103 115.4(5) . . . 4_575 ?
C156 C155 C160 C103 -21.8(5) . . . 4_575 ?
C119 C155 C160 C103 122.7(7) 4_575 . . 4_575 ?
C107 C155 C160 C103 -2.4(5) 4_575 . . 4_575 ?
C104 C155 C160 C103 109.2(12) 4_575 . . 4_575 ?
C105 C155 C160 C106 -177(3) 4_575 . . 4_575 ?
C154 C155 C160 C106 146.8(5) . . . 4_575 ?
C156 C155 C160 C106 9.6(5) . . . 4_575 ?
C119 C155 C160 C106 154.1(8) 4_575 . . 4_575 ?
C107 C155 C160 C106 29.01(15) 4_575 . . 4_575 ?
C104 C155 C160 C106 140.7(12) 4_575 . . 4_575 ?
C105 C155 C160 C117 37(2) 4_575 . . 4_575 ?
C106 C155 C160 C117 -146.1(6) 4_575 . . 4_575 ?
C154 C155 C160 C117 0.8(2) . . . 4_575 ?
C156 C155 C160 C117 -136.4(2) . . . 4_575 ?
C119 C155 C160 C117 8.02(19) 4_575 . . 4_575 ?
C107 C155 C160 C117 -117.0(6) 4_575 . . 4_575 ?
C104 C155 C160 C117 -5.4(6) 4_575 . . 4_575 ?
C103 C159 C160 C104 4.7(3) 4_575 . . 4_575 ?
C102 C159 C160 C104 142.4(12) 4_575 . . 4_575 ?
C158 C159 C160 C104 156.3(6) . . . 4_575 ?
C149 C159 C160 C104 13.0(6) . . . 4_575 ?
C101 C159 C160 C104 158.8(8) 4_575 . . 4_575 ?
C114 C159 C160 C104 19.4(5) 4_575 . . 4_575 ?
C103 C159 C160 C105 -148.0(12) 4_575 . . 4_575 ?
C102 C159 C160 C105 -10.4(7) 4_575 . . 4_575 ?
C158 C159 C160 C105 3.6(7) . . . 4_575 ?
C149 C159 C160 C105 -139.7(7) . . . 4_575 ?
C104 C159 C160 C105 -152.7(13) 4_575 . . 4_575 ?
C101 C159 C160 C105 6.1(6) 4_575 . . 4_575 ?
C114 C159 C160 C105 -133.3(9) 4_575 . . 4_575 ?
C103 C159 C160 C155 -149.9(6) 4_575 . . . ?
C102 C159 C160 C155 -12.2(7) 4_575 . . . ?
C158 C159 C160 C155 1.7 . . . . ?
C149 C159 C160 C155 -141.6 . . . . ?
C104 C159 C160 C155 -154.6(6) 4_575 . . . ?
C101 C159 C160 C155 4.2(3) 4_575 . . . ?
C114 C159 C160 C155 -135.2(2) 4_575 . . . ?
C103 C159 C160 C151 -6.8(6) 4_575 . . . ?
C102 C159 C160 C151 130.9(7) 4_575 . . . ?
C158 C159 C160 C151 144.8 . . . . ?
C149 C159 C160 C151 1.5 . . . . ?
C104 C159 C160 C151 -11.5(6) 4_575 . . . ?
C101 C159 C160 C151 147.3(3) 4_575 . . . ?
C114 C159 C160 C151 7.9(2) 4_575 . . . ?
C102 C159 C160 C103 137.7(13) 4_575 . . 4_575 ?
C158 C159 C160 C103 151.6(6) . . . 4_575 ?
C149 C159 C160 C103 8.3(6) . . . 4_575 ?
C104 C159 C160 C103 -4.7(3) 4_575 . . 4_575 ?
C101 C159 C160 C103 154.1(8) 4_575 . . 4_575 ?
C114 C159 C160 C103 14.7(4) 4_575 . . 4_575 ?
C103 C159 C160 C106 -155.0(8) 4_575 . . 4_575 ?
C102 C159 C160 C106 -17.3(6) 4_575 . . 4_575 ?
C158 C159 C160 C106 -3.4(3) . . . 4_575 ?
C149 C159 C160 C106 -146.7(3) . . . 4_575 ?
C104 C159 C160 C106 -159.7(8) 4_575 . . 4_575 ?
C101 C159 C160 C106 -0.86(14) 4_575 . . 4_575 ?
C114 C159 C160 C106 -140.3(4) 4_575 . . 4_575 ?
C103 C159 C160 C117 -11.9(5) 4_575 . . 4_575 ?
C102 C159 C160 C117 125.8(9) 4_575 . . 4_575 ?
C158 C159 C160 C117 139.7(3) . . . 4_575 ?
C149 C159 C160 C117 -3.5(3) . . . 4_575 ?
C104 C159 C160 C117 -16.6(4) 4_575 . . 4_575 ?
C101 C159 C160 C117 142.3(4) 4_575 . . 4_575 ?
C114 C159 C160 C117 2.8(2) 4_575 . . 4_575 ?
C117 C151 C160 C104 -133(3) 4_575 . . 4_575 ?
C152 C151 C160 C104 -167.3(12) . . . 4_575 ?
C150 C151 C160 C104 -25.2(12) . . . 4_575 ?
C118 C151 C160 C104 -169.8(15) 4_575 . . 4_575 ?
C116 C151 C160 C104 -51.1(8) 4_575 . . 4_575 ?
C105 C151 C160 C104 -176.8(16) 4_575 . . 4_575 ?
C117 C151 C160 C105 44.2(11) 4_575 . . 4_575 ?
C104 C151 C160 C105 176.8(16) 4_575 . . 4_575 ?
C152 C151 C160 C105 9.5(5) . . . 4_575 ?
C150 C151 C160 C105 151.6(5) . . . 4_575 ?
C118 C151 C160 C105 7.0(2) 4_575 . . 4_575 ?
C116 C151 C160 C105 125.7(8) 4_575 . . 4_575 ?
C117 C151 C160 C155 37.1(14) 4_575 . . . ?
C104 C151 C160 C155 169.7(12) 4_575 . . . ?
C152 C151 C160 C155 2.4 . . . . ?
C150 C151 C160 C155 144.6 . . . . ?
C118 C151 C160 C155 -0.1(3) 4_575 . . . ?
C116 C151 C160 C155 118.6(4) 4_575 . . . ?
C105 C151 C160 C155 -7.1(5) 4_575 . . . ?
C117 C151 C160 C159 -108.4(14) 4_575 . . . ?
C104 C151 C160 C159 24.3(12) 4_575 . . . ?
C152 C151 C160 C159 -143.0 . . . . ?
C150 C151 C160 C159 -0.9 . . . . ?
C118 C151 C160 C159 -145.5(3) 4_575 . . . ?
C116 C151 C160 C159 -26.8(4) 4_575 . . . ?
C105 C151 C160 C159 -152.5(5) 4_575 . . . ?
C117 C151 C160 C103 -111.4(16) 4_575 . . 4_575 ?
C104 C151 C160 C103 21.2(9) 4_575 . . 4_575 ?
C152 C151 C160 C103 -146.1(3) . . . 4_575 ?
C150 C151 C160 C103 -3.9(3) . . . 4_575 ?
C118 C151 C160 C103 -148.5(5) 4_575 . . 4_575 ?
C116 C151 C160 C103 -29.9(2) 4_575 . . 4_575 ?
C105 C151 C160 C103 -155.6(7) 4_575 . . 4_575 ?
C117 C151 C160 C106 8.6(13) 4_575 . . 4_575 ?
C104 C151 C160 C106 141.2(13) 4_575 . . 4_575 ?
C152 C151 C160 C106 -26.1(2) . . . 4_575 ?
C150 C151 C160 C106 116.1(2) . . . 4_575 ?
C118 C151 C160 C106 -28.6(3) 4_575 . . 4_575 ?
C116 C151 C160 C106 90.1(5) 4_575 . . 4_575 ?
C105 C151 C160 C106 -35.6(3) 4_575 . . 4_575 ?
C104 C151 C160 C117 133(3) 4_575 . . 4_575 ?
C152 C151 C160 C117 -34.7(14) . . . 4_575 ?
C150 C151 C160 C117 107.5(14) . . . 4_575 ?
C118 C151 C160 C117 -37.2(11) 4_575 . . 4_575 ?
C116 C151 C160 C117 81.5(18) 4_575 . . 4_575 ?
C105 C151 C160 C117 -44.2(11) 4_575 . . 4_575 ?

loop_
_platon_squeeze_void_nr
_platon_squeeze_void_average_x
_platon_squeeze_void_average_y
_platon_squeeze_void_average_z
_platon_squeeze_void_volume
_platon_squeeze_void_count_electrons
_platon_squeeze_void_content
1 0.000 0.245 0.087 2295 807 ' '
2 0.372 0.750 0.288 23 0 ' '
3 0.628 0.250 0.712 23 0 ' '
